data_7720512
loop_
_publ_author_name
'Jiang, Chennuo'
'Chen, Lianyu'
'Jin, Yujie'
'Liu, Jiyong'
'Zhang, Kang'
'Duttwyler, Simon'

_publ_section_title
;
 Monocarborane-stabilized iodonium salts enable regioselective
 B12-iodination of [CB<sub>11</sub>H<sub>12</sub>]<sup/>.
;
_journal_issue 3
_journal_name_full 'Dalton transactions (Cambridge, England : 2003)'
_journal_page_first 1109
_journal_page_last 1113
_journal_paper_doi 10.1039/d5dt02721g
_journal_volume 55
_journal_year 2026
_chemical_formula_moiety 'C14 H20 I N4, C H6 B11 Cl6'
_chemical_formula_sum 'C15 H26 B11 Cl6 I N4'
_chemical_formula_weight 720.91
_space_group_crystal_system triclinic
_space_group_IT_number 2
_space_group_name_Hall '-P 1'
_space_group_name_H-M_alt 'P -1'
_atom_sites_solution_hydrogens geom
_atom_sites_solution_primary dual
_audit_creation_date 2025-04-08
_audit_creation_method
;
Olex2 1.5
(compiled 2025.03.04 svn.red2d20d0 for OlexSys, GUI svn.r7188)
;
_audit_update_record
;
2025-07-14 deposited with the CCDC.	2025-12-23 downloaded from the CCDC.
;
_cell_angle_alpha 92.857(2)
_cell_angle_beta 101.150(2)
_cell_angle_gamma 106.677(2)
_cell_formula_units_Z 12
_cell_length_a 15.3144(8)
_cell_length_b 19.2591(11)
_cell_length_c 32.6030(19)
_cell_measurement_reflns_used 9872
_cell_measurement_temperature 170.00
_cell_measurement_theta_max 60.495
_cell_measurement_theta_min 3.200
_cell_volume 8980.7(9)
_computing_cell_refinement 'SAINT V8.40B (?, 2016)'
_computing_data_reduction 'SAINT V8.40B (?, 2016)'
_computing_molecular_graphics 'Olex2 1.5 (Dolomanov et al., 2009)'
_computing_publication_material 'Olex2 1.5 (Dolomanov et al., 2009)'
_computing_structure_refinement 'SHELXL 2018/3 (Sheldrick, 2015)'
_computing_structure_solution 'SHELXT 2018/2 (Sheldrick, 2018)'
_diffrn_ambient_environment N~2~
_diffrn_ambient_temperature 170.00
_diffrn_detector CPAD
_diffrn_detector_area_resol_mean 7.41
_diffrn_detector_type 'Bruker PHOTON III M28'
_diffrn_measured_fraction_theta_full 0.994
_diffrn_measured_fraction_theta_max 0.989
_diffrn_measurement_device 'three-circle diffractometer'
_diffrn_measurement_device_type 'Bruker D8 VENTURE Metaljet PHOTON III'
_diffrn_measurement_method '\w and \f scans'
_diffrn_measurement_specimen_support 'MiTeGen micromount'
_diffrn_radiation_monochromator 'mirror optics'
_diffrn_radiation_probe x-ray
_diffrn_radiation_type GaK\a
_diffrn_radiation_wavelength 1.34139
_diffrn_reflns_av_R_equivalents 0.0736
_diffrn_reflns_av_unetI/netI 0.1086
_diffrn_reflns_Laue_measured_fraction_full 0.994
_diffrn_reflns_Laue_measured_fraction_max 0.989
_diffrn_reflns_limit_h_max 19
_diffrn_reflns_limit_h_min -19
_diffrn_reflns_limit_k_max 25
_diffrn_reflns_limit_k_min -24
_diffrn_reflns_limit_l_max 42
_diffrn_reflns_limit_l_min -42
_diffrn_reflns_number 152420
_diffrn_reflns_point_group_measured_fraction_full 0.994
_diffrn_reflns_point_group_measured_fraction_max 0.989
_diffrn_reflns_theta_full 53.594
_diffrn_reflns_theta_max 60.737
_diffrn_reflns_theta_min 2.097
_diffrn_source 'liquid Metal X-ray source'
_diffrn_source_current 3.57
_diffrn_source_power 0.24957869999999996
_diffrn_source_type 'Bruker Excillum Metaljet D2+'
_diffrn_source_voltage 69.91
_exptl_absorpt_coefficient_mu 9.227
_exptl_absorpt_correction_T_max 0.7519
_exptl_absorpt_correction_T_min 0.6470
_exptl_absorpt_correction_type multi-scan
_exptl_absorpt_process_details
;
SADABS-2016/2 (Bruker,2016/2) was used for absorption correction.
wR2(int) was 0.0986 before and 0.0719 after correction.
The Ratio of minimum to maximum transmission is 0.8605.
The \l/2 correction factor is Not present.
;
_exptl_crystal_colour colourless
_exptl_crystal_colour_primary colourless
_exptl_crystal_density_diffrn 1.600
_exptl_crystal_description block
_exptl_crystal_F_000 4248
_exptl_crystal_size_max 0.06
_exptl_crystal_size_mid 0.04
_exptl_crystal_size_min 0.04
_refine_diff_density_max 2.111
_refine_diff_density_min -1.787
_refine_diff_density_rms 0.135
_refine_ls_extinction_method none
_refine_ls_goodness_of_fit_ref 1.070
_refine_ls_hydrogen_treatment constr
_refine_ls_matrix_type full
_refine_ls_number_parameters 2469
_refine_ls_number_reflns 40947
_refine_ls_number_restraints 2739
_refine_ls_restrained_S_all 1.047
_refine_ls_R_factor_all 0.1087
_refine_ls_R_factor_gt 0.0705
_refine_ls_shift/su_max 0.003
_refine_ls_shift/su_mean 0.000
_refine_ls_structure_factor_coef Fsqd
_refine_ls_weighting_details 'w=1/[\s^2^(Fo^2^)+(0.0637P)^2^+29.7425P] where P=(Fo^2^+2Fc^2^)/3'
_refine_ls_weighting_scheme calc
_refine_ls_wR_factor_gt 0.1882
_refine_ls_wR_factor_ref 0.2123
_reflns_Friedel_coverage 0.000
_reflns_number_gt 25436
_reflns_number_total 40947
_reflns_threshold_expression 'I > 2\s(I)'
_cod_data_source_file d5dt02721g2.cif
_cod_data_source_block 250404_jcn_39
_cod_database_code 7720512
_shelx_shelxl_version_number 2018/3
_shelx_space_group_comment
;
The symmetry employed for this shelxl refinement is uniquely defined
by the following loop, which should always be used as a source of
symmetry information in preference to the above space-group names.
They are only intended as comments.
;
_shelx_estimated_absorpt_t_max 0.709
_shelx_estimated_absorpt_t_min 0.607
_olex2_refinement_description
;
1. Fixed Uiso
 At 1.2 times of:
  All B(H) groups, All C(H) groups
 At 1.5 times of:
  All C(H,H,H) groups
2. Restrained distances
 Cl7-B38 \\sim Cl7A-B38A
 with sigma of 0.02
 Cl10-B28 \\sim Cl1B-B28A
 with sigma of 0.02
 Cl12-B48 \\sim Cl-B48A
 with sigma of 0.02
 Cl9-B15 \\sim Cl9A-B15A
 with sigma of 0.02
 Cl11-B53 \\sim Cl1A-B53A
 with sigma of 0.02
 Cl8-B55 \\sim Cl8A-B55A
 with sigma of 0.02
 Cl7-B48 \\sim Cl7A-B48A
 with sigma of 0.04
 Cl7-B53 \\sim Cl7A-B53A
 with sigma of 0.04
 Cl7-B55 \\sim Cl7A-B55A
 with sigma of 0.04
 Cl7-B64 \\sim Cl7A-B64A
 with sigma of 0.04
 Cl7-B65 \\sim Cl7A-B65A
 with sigma of 0.04
 Cl10-B15 \\sim Cl1B-B15A
 with sigma of 0.04
 Cl10-B48 \\sim Cl1B-B48A
 with sigma of 0.04
 Cl10-B53 \\sim Cl1B-B53A
 with sigma of 0.04
 Cl10-B57 \\sim Cl1B-B57A
 with sigma of 0.04
 Cl10-B58 \\sim Cl1B-B58A
 with sigma of 0.04
 Cl12-B15 \\sim Cl-B15A
 with sigma of 0.04
 Cl12-B28 \\sim Cl-B28A
 with sigma of 0.04
 Cl12-B38 \\sim Cl-B38A
 with sigma of 0.04
 Cl12-B53 \\sim Cl-B53A
 with sigma of 0.04
 Cl12-B55 \\sim Cl-B55A
 with sigma of 0.04
 Cl9-B28 \\sim Cl9A-B28A
 with sigma of 0.04
 Cl9-B48 \\sim Cl9A-B48A
 with sigma of 0.04
 Cl9-B55 \\sim Cl9A-B55A
 with sigma of 0.04
 Cl9-B58 \\sim Cl9A-B58A
 with sigma of 0.04
 Cl9-B63 \\sim Cl9A-B63A
 with sigma of 0.04
 Cl11-B28 \\sim Cl1A-B28A
 with sigma of 0.04
 Cl11-B38 \\sim Cl1A-B38A
 with sigma of 0.04
 Cl11-B48 \\sim Cl1A-B48A
 with sigma of 0.04
 Cl11-B57 \\sim Cl1A-B57A
 with sigma of 0.04
 Cl11-B64 \\sim Cl1A-B64A
 with sigma of 0.04
 Cl8-B15 \\sim Cl8A-B15A
 with sigma of 0.04
 Cl8-B38 \\sim Cl8A-B38A
 with sigma of 0.04
 Cl8-B48 \\sim Cl8A-B48A
 with sigma of 0.04
 Cl8-B63 \\sim Cl8A-B63A
 with sigma of 0.04
 Cl8-B65 \\sim Cl8A-B65A
 with sigma of 0.04
 B15-B28 \\sim B15A-B28A
 with sigma of 0.04
 B15-B38 \\sim B15A-B38A
 with sigma of 0.04
 B15-C89 \\sim B15A-C89A
 with sigma of 0.04
 B15-B48 \\sim B15A-B48A
 with sigma of 0.04
 B15-B53 \\sim B15A-B53A
 with sigma of 0.04
 B15-B55 \\sim B15A-B55A
 with sigma of 0.04
 B15-B57 \\sim B15A-B57A
 with sigma of 0.04
 B15-B58 \\sim B15A-B58A
 with sigma of 0.04
 B15-B63 \\sim B15A-B63A
 with sigma of 0.04
 B15-B65 \\sim B15A-B65A
 with sigma of 0.04
 B28-B38 \\sim B28A-B38A
 with sigma of 0.04
 B28-C89 \\sim B28A-C89A
 with sigma of 0.04
 B28-B48 \\sim B28A-B48A
 with sigma of 0.04
 B28-B53 \\sim B28A-B53A
 with sigma of 0.04
 B28-B55 \\sim B28A-B55A
 with sigma of 0.04
 B28-B57 \\sim B28A-B57A
 with sigma of 0.04
 B28-B58 \\sim B28A-B58A
 with sigma of 0.04
 B28-B63 \\sim B28A-B63A
 with sigma of 0.04
 B28-B64 \\sim B28A-B64A
 with sigma of 0.04
 B38-C89 \\sim B38A-C89A
 with sigma of 0.04
 B38-B48 \\sim B38A-B48A
 with sigma of 0.04
 B38-B53 \\sim B38A-B53A
 with sigma of 0.04
 B38-B55 \\sim B38A-B55A
 with sigma of 0.04
 B38-B57 \\sim B38A-B57A
 with sigma of 0.04
 B38-B63 \\sim B38A-B63A
 with sigma of 0.04
 B38-B64 \\sim B38A-B64A
 with sigma of 0.04
 B38-B65 \\sim B38A-B65A
 with sigma of 0.04
 C89-B53 \\sim C89A-B53A
 with sigma of 0.04
 C89-B55 \\sim C89A-B55A
 with sigma of 0.04
 C89-B57 \\sim C89A-B57A
 with sigma of 0.04
 C89-B58 \\sim C89A-B58A
 with sigma of 0.04
 C89-B63 \\sim C89A-B63A
 with sigma of 0.04
 C89-B64 \\sim C89A-B64A
 with sigma of 0.04
 C89-B65 \\sim C89A-B65A
 with sigma of 0.04
 B48-B53 \\sim B48A-B53A
 with sigma of 0.04
 B48-B55 \\sim B48A-B55A
 with sigma of 0.04
 B48-B57 \\sim B48A-B57A
 with sigma of 0.04
 B48-B58 \\sim B48A-B58A
 with sigma of 0.04
 B48-B63 \\sim B48A-B63A
 with sigma of 0.04
 B48-B64 \\sim B48A-B64A
 with sigma of 0.04
 B48-B65 \\sim B48A-B65A
 with sigma of 0.04
 B53-B55 \\sim B53A-B55A
 with sigma of 0.04
 B53-B57 \\sim B53A-B57A
 with sigma of 0.04
 B53-B58 \\sim B53A-B58A
 with sigma of 0.04
 B53-B64 \\sim B53A-B64A
 with sigma of 0.04
 B53-B65 \\sim B53A-B65A
 with sigma of 0.04
 B55-B58 \\sim B55A-B58A
 with sigma of 0.04
 B55-B63 \\sim B55A-B63A
 with sigma of 0.04
 B55-B64 \\sim B55A-B64A
 with sigma of 0.04
 B55-B65 \\sim B55A-B65A
 with sigma of 0.04
 B57-B58 \\sim B57A-B58A
 with sigma of 0.04
 B57-B63 \\sim B57A-B63A
 with sigma of 0.04
 B57-B64 \\sim B57A-B64A
 with sigma of 0.04
 B57-B65 \\sim B57A-B65A
 with sigma of 0.04
 B58-B63 \\sim B58A-B63A
 with sigma of 0.04
 B58-B64 \\sim B58A-B64A
 with sigma of 0.04
 B58-B65 \\sim B58A-B65A
 with sigma of 0.04
 B63-B64 \\sim B63A-B64A
 with sigma of 0.04
 B63-B65 \\sim B63A-B65A
 with sigma of 0.04
 B64-B65 \\sim B64A-B65A
 with sigma of 0.04
 Cl23-B50 \\sim Cl37-B50A
 with sigma of 0.02
 Cl22-B45 \\sim Cl1D-B45A
 with sigma of 0.02
 Cl24-B39 \\sim Cl1C-B39A
 with sigma of 0.02
 Cl21-B54 \\sim Cl1G-B54A
 with sigma of 0.02
 Cl20-B49 \\sim Cl1F-B49A
 with sigma of 0.02
 Cl19-B52 \\sim Cl1E-B52A
 with sigma of 0.02
 Cl23-B39 \\sim Cl37-B39A
 with sigma of 0.04
 Cl23-B45 \\sim Cl37-B45A
 with sigma of 0.04
 Cl23-B52 \\sim Cl37-B52A
 with sigma of 0.04
 Cl23-B66 \\sim Cl37-B66A
 with sigma of 0.04
 Cl22-B1 \\sim Cl1D-B1A
 with sigma of 0.04
 Cl22-B39 \\sim Cl1D-B39A
 with sigma of 0.04
 Cl22-B50 \\sim Cl1D-B50A
 with sigma of 0.04
 Cl22-B54 \\sim Cl1D-B54A
 with sigma of 0.04
 Cl22-B62 \\sim Cl1D-B62A
 with sigma of 0.04
 Cl24-B45 \\sim Cl1C-B45A
 with sigma of 0.04
 Cl24-B49 \\sim Cl1C-B49A
 with sigma of 0.04
 Cl24-B50 \\sim Cl1C-B50A
 with sigma of 0.04
 Cl24-B52 \\sim Cl1C-B52A
 with sigma of 0.04
 Cl24-B54 \\sim Cl1C-B54A
 with sigma of 0.04
 Cl21-B39 \\sim Cl1G-B39A
 with sigma of 0.04
 Cl21-B45 \\sim Cl1G-B45A
 with sigma of 0.04
 Cl21-B49 \\sim Cl1G-B49A
 with sigma of 0.04
 Cl21-B61 \\sim Cl1G-B61A
 with sigma of 0.04
 Cl21-B62 \\sim Cl1G-B62A
 with sigma of 0.04
 Cl20-B39 \\sim Cl1F-B39A
 with sigma of 0.04
 Cl20-B52 \\sim Cl1F-B52A
 with sigma of 0.04
 Cl20-B54 \\sim Cl1F-B54A
 with sigma of 0.04
 Cl20-B60 \\sim Cl1F-B60A
 with sigma of 0.04
 Cl20-B61 \\sim Cl1F-B61A
 with sigma of 0.04
 Cl19-B39 \\sim Cl1E-B39A
 with sigma of 0.04
 Cl19-B49 \\sim Cl1E-B49A
 with sigma of 0.04
 Cl19-B50 \\sim Cl1E-B50A
 with sigma of 0.04
 Cl19-B60 \\sim Cl1E-B60A
 with sigma of 0.04
 Cl19-B66 \\sim Cl1E-B66A
 with sigma of 0.04
 B1-B39 \\sim B1A-B39A
 with sigma of 0.04
 B1-C88 \\sim B1A-C88A
 with sigma of 0.04
 B1-B45 \\sim B1A-B45A
 with sigma of 0.04
 B1-B50 \\sim B1A-B50A
 with sigma of 0.04
 B1-B52 \\sim B1A-B52A
 with sigma of 0.04
 B1-B54 \\sim B1A-B54A
 with sigma of 0.04
 B1-B60 \\sim B1A-B60A
 with sigma of 0.04
 B1-B61 \\sim B1A-B61A
 with sigma of 0.04
 B1-B62 \\sim B1A-B62A
 with sigma of 0.04
 B1-B66 \\sim B1A-B66A
 with sigma of 0.04
 B39-B45 \\sim B39A-B45A
 with sigma of 0.04
 B39-B49 \\sim B39A-B49A
 with sigma of 0.04
 B39-B50 \\sim B39A-B50A
 with sigma of 0.04
 B39-B52 \\sim B39A-B52A
 with sigma of 0.04
 B39-B54 \\sim B39A-B54A
 with sigma of 0.04
 B39-B60 \\sim B39A-B60A
 with sigma of 0.04
 B39-B61 \\sim B39A-B61A
 with sigma of 0.04
 B39-B62 \\sim B39A-B62A
 with sigma of 0.04
 B39-B66 \\sim B39A-B66A
 with sigma of 0.04
 C88-B45 \\sim C88A-B45A
 with sigma of 0.04
 C88-B49 \\sim C88A-B49A
 with sigma of 0.04
 C88-B50 \\sim C88A-B50A
 with sigma of 0.04
 C88-B52 \\sim C88A-B52A
 with sigma of 0.04
 C88-B54 \\sim C88A-B54A
 with sigma of 0.04
 C88-B60 \\sim C88A-B60A
 with sigma of 0.04
 C88-B61 \\sim C88A-B61A
 with sigma of 0.04
 C88-B62 \\sim C88A-B62A
 with sigma of 0.04
 C88-B66 \\sim C88A-B66A
 with sigma of 0.04
 B45-B49 \\sim B45A-B49A
 with sigma of 0.04
 B45-B50 \\sim B45A-B50A
 with sigma of 0.04
 B45-B52 \\sim B45A-B52A
 with sigma of 0.04
 B45-B54 \\sim B45A-B54A
 with sigma of 0.04
 B45-B61 \\sim B45A-B61A
 with sigma of 0.04
 B45-B62 \\sim B45A-B62A
 with sigma of 0.04
 B45-B66 \\sim B45A-B66A
 with sigma of 0.04
 B49-B50 \\sim B49A-B50A
 with sigma of 0.04
 B49-B52 \\sim B49A-B52A
 with sigma of 0.04
 B49-B54 \\sim B49A-B54A
 with sigma of 0.04
 B49-B60 \\sim B49A-B60A
 with sigma of 0.04
 B49-B61 \\sim B49A-B61A
 with sigma of 0.04
 B49-B62 \\sim B49A-B62A
 with sigma of 0.04
 B49-B66 \\sim B49A-B66A
 with sigma of 0.04
 B50-B52 \\sim B50A-B52A
 with sigma of 0.04
 B50-B54 \\sim B50A-B54A
 with sigma of 0.04
 B50-B60 \\sim B50A-B60A
 with sigma of 0.04
 B50-B62 \\sim B50A-B62A
 with sigma of 0.04
 B50-B66 \\sim B50A-B66A
 with sigma of 0.04
 B52-B54 \\sim B52A-B54A
 with sigma of 0.04
 B52-B60 \\sim B52A-B60A
 with sigma of 0.04
 B52-B61 \\sim B52A-B61A
 with sigma of 0.04
 B52-B66 \\sim B52A-B66A
 with sigma of 0.04
 B54-B60 \\sim B54A-B60A
 with sigma of 0.04
 B54-B61 \\sim B54A-B61A
 with sigma of 0.04
 B54-B62 \\sim B54A-B62A
 with sigma of 0.04
 B60-B61 \\sim B60A-B61A
 with sigma of 0.04
 B60-B62 \\sim B60A-B62A
 with sigma of 0.04
 B60-B66 \\sim B60A-B66A
 with sigma of 0.04
 B61-B62 \\sim B61A-B62A
 with sigma of 0.04
 B61-B66 \\sim B61A-B66A
 with sigma of 0.04
 B62-B66 \\sim B62A-B66A
 with sigma of 0.04
 Cl13-B4 \\sim Cl1H-B4A
 with sigma of 0.02
 Cl14-B6 \\sim Cl1I-B6A
 with sigma of 0.02
 Cl15-B20 \\sim Cl38-B20A
 with sigma of 0.02
 Cl16-B17 \\sim Cl1L-B17A
 with sigma of 0.02
 Cl17-B16 \\sim Cl1K-B16A
 with sigma of 0.02
 Cl18-B7 \\sim Cl1J-B7A
 with sigma of 0.02
 Cl13-B6 \\sim Cl1H-B6A
 with sigma of 0.04
 Cl13-B7 \\sim Cl1H-B7A
 with sigma of 0.04
 Cl13-B16 \\sim Cl1H-B16A
 with sigma of 0.04
 Cl13-B22 \\sim Cl1H-B22A
 with sigma of 0.04
 Cl13-B35 \\sim Cl1H-B35A
 with sigma of 0.04
 Cl14-B4 \\sim Cl1I-B4A
 with sigma of 0.04
 Cl14-B7 \\sim Cl1I-B7A
 with sigma of 0.04
 Cl14-B20 \\sim Cl1I-B20A
 with sigma of 0.04
 Cl14-B29 \\sim Cl1I-B29A
 with sigma of 0.04
 Cl14-B35 \\sim Cl1I-B35A
 with sigma of 0.04
 Cl15-B6 \\sim Cl38-B6A
 with sigma of 0.04
 Cl15-B7 \\sim Cl38-B7A
 with sigma of 0.04
 Cl15-B17 \\sim Cl38-B17A
 with sigma of 0.04
 Cl15-B23 \\sim Cl38-B23A
 with sigma of 0.04
 Cl15-B29 \\sim Cl38-B29A
 with sigma of 0.04
 Cl16-B7 \\sim Cl1L-B7A
 with sigma of 0.04
 Cl16-B10 \\sim Cl1L-B10A
 with sigma of 0.04
 Cl16-B16 \\sim Cl1L-B16A
 with sigma of 0.04
 Cl16-B20 \\sim Cl1L-B20A
 with sigma of 0.04
 Cl16-B23 \\sim Cl1L-B23A
 with sigma of 0.04
 Cl17-B4 \\sim Cl1K-B4A
 with sigma of 0.04
 Cl17-B7 \\sim Cl1K-B7A
 with sigma of 0.04
 Cl17-B10 \\sim Cl1K-B10A
 with sigma of 0.04
 Cl17-B17 \\sim Cl1K-B17A
 with sigma of 0.04
 Cl17-B22 \\sim Cl1K-B22A
 with sigma of 0.04
 Cl18-B4 \\sim Cl1J-B4A
 with sigma of 0.04
 Cl18-B6 \\sim Cl1J-B6A
 with sigma of 0.04
 Cl18-B16 \\sim Cl1J-B16A
 with sigma of 0.04
 Cl18-B17 \\sim Cl1J-B17A
 with sigma of 0.04
 Cl18-B20 \\sim Cl1J-B20A
 with sigma of 0.04
 C64-B4 \\sim C64A-B4A
 with sigma of 0.04
 C64-B6 \\sim C64A-B6A
 with sigma of 0.04
 C64-B10 \\sim C64A-B10A
 with sigma of 0.04
 C64-B16 \\sim C64A-B16A
 with sigma of 0.04
 C64-B17 \\sim C64A-B17A
 with sigma of 0.04
 C64-B20 \\sim C64A-B20A
 with sigma of 0.04
 C64-B22 \\sim C64A-B22A
 with sigma of 0.04
 C64-B23 \\sim C64A-B23A
 with sigma of 0.04
 C64-B29 \\sim C64A-B29A
 with sigma of 0.04
 C64-B35 \\sim C64A-B35A
 with sigma of 0.04
 B4-B6 \\sim B4A-B6A
 with sigma of 0.04
 B4-B7 \\sim B4A-B7A
 with sigma of 0.04
 B4-B10 \\sim B4A-B10A
 with sigma of 0.04
 B4-B16 \\sim B4A-B16A
 with sigma of 0.04
 B4-B17 \\sim B4A-B17A
 with sigma of 0.04
 B4-B20 \\sim B4A-B20A
 with sigma of 0.04
 B4-B22 \\sim B4A-B22A
 with sigma of 0.04
 B4-B29 \\sim B4A-B29A
 with sigma of 0.04
 B4-B35 \\sim B4A-B35A
 with sigma of 0.04
 B6-B7 \\sim B6A-B7A
 with sigma of 0.04
 B6-B16 \\sim B6A-B16A
 with sigma of 0.04
 B6-B17 \\sim B6A-B17A
 with sigma of 0.04
 B6-B20 \\sim B6A-B20A
 with sigma of 0.04
 B6-B22 \\sim B6A-B22A
 with sigma of 0.04
 B6-B23 \\sim B6A-B23A
 with sigma of 0.04
 B6-B29 \\sim B6A-B29A
 with sigma of 0.04
 B6-B35 \\sim B6A-B35A
 with sigma of 0.04
 B7-B10 \\sim B7A-B10A
 with sigma of 0.04
 B7-B16 \\sim B7A-B16A
 with sigma of 0.04
 B7-B17 \\sim B7A-B17A
 with sigma of 0.04
 B7-B20 \\sim B7A-B20A
 with sigma of 0.04
 B7-B22 \\sim B7A-B22A
 with sigma of 0.04
 B7-B23 \\sim B7A-B23A
 with sigma of 0.04
 B7-B29 \\sim B7A-B29A
 with sigma of 0.04
 B7-B35 \\sim B7A-B35A
 with sigma of 0.04
 B10-B16 \\sim B10A-B16A
 with sigma of 0.04
 B10-B17 \\sim B10A-B17A
 with sigma of 0.04
 B10-B20 \\sim B10A-B20A
 with sigma of 0.04
 B10-B22 \\sim B10A-B22A
 with sigma of 0.04
 B10-B23 \\sim B10A-B23A
 with sigma of 0.04
 B10-B29 \\sim B10A-B29A
 with sigma of 0.04
 B10-B35 \\sim B10A-B35A
 with sigma of 0.04
 B16-B17 \\sim B16A-B17A
 with sigma of 0.04
 B16-B20 \\sim B16A-B20A
 with sigma of 0.04
 B16-B22 \\sim B16A-B22A
 with sigma of 0.04
 B16-B23 \\sim B16A-B23A
 with sigma of 0.04
 B16-B35 \\sim B16A-B35A
 with sigma of 0.04
 B17-B20 \\sim B17A-B20A
 with sigma of 0.04
 B17-B22 \\sim B17A-B22A
 with sigma of 0.04
 B17-B23 \\sim B17A-B23A
 with sigma of 0.04
 B17-B29 \\sim B17A-B29A
 with sigma of 0.04
 B20-B23 \\sim B20A-B23A
 with sigma of 0.04
 B20-B29 \\sim B20A-B29A
 with sigma of 0.04
 B20-B35 \\sim B20A-B35A
 with sigma of 0.04
 B22-B23 \\sim B22A-B23A
 with sigma of 0.04
 B22-B29 \\sim B22A-B29A
 with sigma of 0.04
 B22-B35 \\sim B22A-B35A
 with sigma of 0.04
 B23-B29 \\sim B23A-B29A
 with sigma of 0.04
 B23-B35 \\sim B23A-B35A
 with sigma of 0.04
 B29-B35 \\sim B29A-B35A
 with sigma of 0.04
 I3-N9 \\sim I3A-N9
 with sigma of 0.02
 I3-N11 \\sim I3A-N11
 with sigma of 0.02
 I1-N1 \\sim I1A-N1
 with sigma of 0.02
 I1-N3 \\sim I1A-N3
 with sigma of 0.02
3. Uiso/Uaniso restraints and constraints
Cl7 \\sim Cl8 \\sim Cl9 \\sim Cl10 \\sim Cl11 \\sim Cl12 \\sim C89 \\sim B15
\\sim B28 \\sim B38 \\sim B48 \\sim B53 \\sim B55 \\sim B57 \\sim B58 \\sim B63
\\sim B64 \\sim B65 \\sim Cl \\sim Cl1A \\sim Cl1B \\sim Cl7A \\sim Cl8A \\sim
Cl9A \\sim C89A \\sim B15A \\sim B28A \\sim B38A \\sim B48A \\sim B53A \\sim
B55A \\sim B57A \\sim B58A \\sim B63A \\sim B64A \\sim B65A: within 2A with
sigma of 0.02 and sigma for terminal atoms of 0.04 within 2A
Cl19 \\sim Cl20 \\sim Cl21 \\sim Cl22 \\sim Cl23 \\sim Cl24 \\sim C88 \\sim B1
\\sim B39 \\sim B45 \\sim B49 \\sim B50 \\sim B52 \\sim B54 \\sim B60 \\sim B61
\\sim B62 \\sim B66 \\sim Cl1C \\sim Cl1D \\sim Cl1E \\sim Cl1F \\sim Cl1G
\\sim Cl37 \\sim C88A \\sim B1A \\sim B39A \\sim B45A \\sim B49A \\sim B50A
\\sim B52A \\sim B54A \\sim B60A \\sim B61A \\sim B62A \\sim B66A: within 2A
with sigma of 0.01 and sigma for terminal atoms of 0.02 within 2A
C64 \\sim Cl13 \\sim B4 \\sim B6 \\sim B7 \\sim B16 \\sim B22 \\sim B35 \\sim
Cl14 \\sim B20 \\sim B29 \\sim Cl18 \\sim B17 \\sim Cl17 \\sim B10 \\sim Cl15
\\sim B23 \\sim Cl16 \\sim Cl1H \\sim Cl38 \\sim B20A \\sim B6A \\sim B7A \\sim
B29A \\sim B17A \\sim B23A \\sim B4A \\sim B35A \\sim Cl1I \\sim B16A \\sim
Cl1J \\sim C64A \\sim B10A \\sim Cl1L \\sim B22A \\sim Cl1K: within 2A with
sigma of 0.02 and sigma for terminal atoms of 0.04 within 2A
Uanis(B64A) \\sim Ueq, Uanis(Cl1A) \\sim Ueq, Uanis(Cl7A) \\sim Ueq,
Uanis(Cl8A) \\sim Ueq, Uanis(Cl) \\sim Ueq, Uanis(Cl9A) \\sim Ueq, Uanis(Cl1B)
\\sim Ueq: with sigma of 0.001 and sigma for terminal atoms of 0.002
Uanis(Cl1A) \\sim Ueq: with sigma of 0.001 and sigma for terminal atoms of 0.002
Uanis(Cl11) = Uanis(Cl1A)
Uanis(Cl23) = Uanis(Cl1E)
Uanis(Cl14) = Uanis(Cl38)
Uanis(Cl15) = Uanis(Cl1I)
Uanis(Cl16) = Uanis(Cl1H)
Uanis(Cl17) = Uanis(Cl1K)
Uanis(Cl13) = Uanis(Cl1L)
Uanis(Cl18) = Uanis(Cl1I)
Uanis(Cl16) = Uanis(Cl1J)
Uanis(I3) = Uanis(I3A)
Uanis(I1) = Uanis(I1A)
4. Others
 Sof(Cl)=Sof(Cl1A)=Sof(Cl1B)=Sof(Cl7A)=Sof(Cl8A)=Sof(Cl9A)=Sof(C89A)=Sof(H89A)=
 Sof(B15A)=Sof(B28A)=Sof(B38A)=Sof(B48A)=Sof(B53A)=Sof(B55A)=Sof(B57A)=
 Sof(H57B)=Sof(B58A)=Sof(H58B)=Sof(B63A)=Sof(H63D)=Sof(B64A)=Sof(H64B)=
 Sof(B65A)=Sof(H65D)=1-FVAR(1)
 Sof(Cl7)=Sof(Cl8)=Sof(Cl9)=Sof(Cl10)=Sof(Cl11)=Sof(Cl12)=Sof(C89)=Sof(H89)=
 Sof(B15)=Sof(B28)=Sof(B38)=Sof(B48)=Sof(B53)=Sof(B55)=Sof(B57)=Sof(H57A)=
 Sof(B58)=Sof(H58A)=Sof(B63)=Sof(H63)=Sof(B64)=Sof(H64A)=Sof(B65)=Sof(H65)=
 FVAR(1)
 Sof(Cl1C)=Sof(Cl1D)=Sof(Cl1E)=Sof(Cl1F)=Sof(Cl1G)=Sof(Cl37)=Sof(C88A)=
 Sof(H88A)=Sof(B1A)=Sof(H1A)=Sof(B39A)=Sof(B45A)=Sof(B49A)=Sof(B50A)=Sof(B52A)=
 Sof(B54A)=Sof(B60A)=Sof(H60D)=Sof(B61A)=Sof(H61B)=Sof(B62A)=Sof(H62D)=
 Sof(B66A)=Sof(H66B)=1-FVAR(2)
 Sof(Cl19)=Sof(Cl20)=Sof(Cl21)=Sof(Cl22)=Sof(Cl23)=Sof(Cl24)=Sof(C88)=Sof(H88)=
 Sof(B1)=Sof(H1)=Sof(B39)=Sof(B45)=Sof(B49)=Sof(B50)=Sof(B52)=Sof(B54)=Sof(B60)=
 Sof(H60)=Sof(B61)=Sof(H61A)=Sof(B62)=Sof(H62)=Sof(B66)=Sof(H66A)=FVAR(2)
 Sof(Cl38)=Sof(Cl1H)=Sof(B4A)=Sof(B6A)=Sof(B7A)=Sof(B16A)=Sof(B22A)=Sof(H22B)=
 Sof(B35A)=Sof(H35A)=Sof(Cl1I)=Sof(B20A)=Sof(B29A)=Sof(H29B)=Sof(Cl1J)=
 Sof(B17A)=Sof(Cl1K)=Sof(B10A)=Sof(H10A)=Sof(C64A)=Sof(H64C)=Sof(B23A)=
 Sof(H23B)=Sof(Cl1L)=1-FVAR(3)
 Sof(Cl13)=Sof(Cl14)=Sof(Cl15)=Sof(Cl16)=Sof(Cl17)=Sof(Cl18)=Sof(C64)=Sof(H64)=
 Sof(B4)=Sof(B6)=Sof(B7)=Sof(B10)=Sof(H10)=Sof(B16)=Sof(B17)=Sof(B20)=Sof(B22)=
 Sof(H22A)=Sof(B23)=Sof(H23A)=Sof(B29)=Sof(H29A)=Sof(B35)=Sof(H35)=FVAR(3)
 Sof(I3A)=1-FVAR(4)
 Sof(I3)=FVAR(4)
 Sof(I1A)=1-FVAR(5)
 Sof(I1)=FVAR(5)
5.a Aromatic/amide H refined with riding coordinates:
 C13(H13), C14(H14), C30(H30), C36(H36), C44(H44), C48(H48), C53(H53),
 C57(H57), C5(H5), C7(H7), C19(H19), C21(H21), C22(H22), C26(H26), C29(H29),
 C45(H45), C28(H28), C40(H40), C43(H43), C46(H46), C51(H51), C58(H58), C59(H59),
  C61(H61), C6(H6), C9(H9), C12(H12), C16(H16), C27(H27), C32(H32), C38(H38),
 C52(H52), C23(H23), C34(H34), C37(H37), C39(H39), C42(H42), C47(H47), C49(H49),
  C66(H66), C8(H8), C33(H33), C50(H50), C70(H70), C17(H17), C25(H25), C31(H31A),
  C35(H35B)
5.b Idealised Me refined as rotating group:
 C79(H79A,H79B,H79C), C80(H80A,H80B,H80C), C81(H81A,H81B,H81C), C82(H82A,H82B,
 H82C), C56(H56A,H56B,H56C), C60(H60A,H60B,H60C), C73(H73A,H73B,H73C), C83(H83A,
 H83B,H83C), C67(H67A,H67B,H67C), C68(H68A,H68B,H68C), C75(H75A,H75B,H75C),
 C78(H78A,H78B,H78C), C55(H55A,H55B,H55C), C63(H63A,H63B,H63C), C74(H74A,H74B,
 H74C), C85(H85A,H85B,H85C), C62(H62A,H62B,H62C), C65(H65A,H65B,H65C), C84(H84A,
 H84B,H84C), C90(H90A,H90B,H90C), C86(H86A,H86B,H86C), C87(H87A,H87B,H87C),
 C71(H71A,H71B,H71C), C72(H72A,H72B,H72C)
5.c Boron cage BH refined with riding coordinates:
 C76(H76), B27(H27A), B30(H30A), B42(H42A), B44(H44A), B59(H59A), C64(H64),
 B10(H10), B22(H22A), B23(H23A), B29(H29A), B35(H35), C77(H77), B21(H21A),
 B40(H40A), B47(H47A), B51(H51A), B56(H56), C69(H69), B11(H11), B14(H14A),
 B24(H24), B31(H31), B37(H37A), C89(H89), B57(H57A), B58(H58A), B63(H63),
 B64(H64A), B65(H65), C88(H88), B1(H1), B60(H60), B61(H61A), B62(H62),
 B66(H66A), C89A(H89A), B57A(H57B), B58A(H58B), B63A(H63D), B64A(H64B),
 B65A(H65D), C88A(H88A), B1A(H1A), B60A(H60D), B61A(H61B), B62A(H62D),
 B66A(H66B), B22A(H22B), B35A(H35A), B29A(H29B), B10A(H10A), C64A(H64C),
 B23A(H23B)
;
_olex2_diffrn_ambient_temperature_device 'Oxford Cryostream 800'
_olex2_submission_special_instructions 'No special instructions were received'

loop_
_space_group_symop_operation_xyz
'x, y, z'
'-x, -y, -z'

loop_
_atom_site_label
_atom_site_type_symbol
_atom_site_fract_x
_atom_site_fract_y
_atom_site_fract_z
_atom_site_U_iso_or_equiv
_atom_site_adp_type
_atom_site_occupancy
_atom_site_site_symmetry_order
_atom_site_calc_flag
_atom_site_refinement_flags_posn
_atom_site_refinement_flags_adp
_atom_site_refinement_flags_occupancy
_atom_site_disorder_assembly
_atom_site_disorder_group
I1 I 1.1725(5) 1.3346(3) 0.8354(3) 0.0299(6) Uani 0.65(4) 1 d D . P A 1
N1 N 1.0747(3) 1.3840(3) 0.86099(15) 0.0308(10) Uani 1 1 d D . . . .
N2 N 0.9144(3) 1.4984(3) 0.90521(17) 0.0376(12) Uani 1 1 d . . . . .
N3 N 1.2641(3) 1.2841(3) 0.80469(15) 0.0323(11) Uani 1 1 d D . . . .
N4 N 1.4153(3) 1.1660(3) 0.75639(16) 0.0372(11) Uani 1 1 d . . . . .
C2 C 0.9645(3) 1.4602(3) 0.89100(17) 0.0268(11) Uani 1 1 d . . . . .
C11 C 1.3691(4) 1.2062(3) 0.77197(19) 0.0311(12) Uani 1 1 d . . . . .
C13 C 1.0497(4) 1.4568(3) 0.91577(18) 0.0333(13) Uani 1 1 d . . . . .
H13 H 1.070909 1.480431 0.943714 0.040 Uiso 1 1 calc R U . . .
C14 C 1.2832(4) 1.2123(3) 0.74812(18) 0.0323(12) Uani 1 1 d . . . . .
H14 H 1.260114 1.189657 0.719978 0.039 Uiso 1 1 calc R U . . .
C30 C 1.1017(4) 1.4196(3) 0.89973(19) 0.0356(13) Uani 1 1 d . . . . .
H30 H 1.159217 1.419135 0.916797 0.043 Uiso 1 1 calc R U . . .
C36 C 0.9372(4) 1.4200(3) 0.85118(18) 0.0316(12) Uani 1 1 d . . . . .
H36 H 0.878893 1.417771 0.833680 0.038 Uiso 1 1 calc R U . . .
C44 C 1.2350(4) 1.2499(3) 0.7654(2) 0.0367(14) Uani 1 1 d . . . . .
H44 H 1.177681 1.252287 0.749057 0.044 Uiso 1 1 calc R U . . .
C48 C 1.3472(4) 1.2822(3) 0.8272(2) 0.0361(14) Uani 1 1 d . . . . .
H48 H 1.369544 1.307303 0.854840 0.043 Uiso 1 1 calc R U . . .
C53 C 0.9916(4) 1.3845(3) 0.8371(2) 0.0359(13) Uani 1 1 d . . . . .
H53 H 0.971300 1.358954 0.809596 0.043 Uiso 1 1 calc R U . . .
C57 C 1.3995(4) 1.2461(3) 0.81202(19) 0.0338(13) Uani 1 1 d . . . . .
H57 H 1.458247 1.247520 0.828746 0.041 Uiso 1 1 calc R U . . .
C79 C 1.5086(4) 1.1679(4) 0.7797(3) 0.058(2) Uani 1 1 d . . . . .
H79A H 1.549136 1.218521 0.785648 0.087 Uiso 1 1 calc R U . . .
H79B H 1.535443 1.139455 0.762794 0.087 Uiso 1 1 calc R U . . .
H79C H 1.503350 1.146997 0.806264 0.087 Uiso 1 1 calc R U . . .
C80 C 1.3804(5) 1.1244(4) 0.7157(2) 0.0530(18) Uani 1 1 d . . . . .
H80A H 1.314265 1.097407 0.712601 0.079 Uiso 1 1 calc R U . . .
H80B H 1.415790 1.089993 0.712818 0.079 Uiso 1 1 calc R U . . .
H80C H 1.387424 1.157446 0.693794 0.079 Uiso 1 1 calc R U . . .
C81 C 0.9449(5) 1.5418(4) 0.9455(2) 0.0529(18) Uani 1 1 d . . . . .
H81A H 0.947826 1.509895 0.967922 0.079 Uiso 1 1 calc R U . . .
H81B H 0.900619 1.568667 0.948719 0.079 Uiso 1 1 calc R U . . .
H81C H 1.006908 1.576436 0.947428 0.079 Uiso 1 1 calc R U . . .
C82 C 0.8214(4) 1.4934(4) 0.8799(3) 0.0547(19) Uani 1 1 d . . . . .
H82A H 0.828092 1.514189 0.853490 0.082 Uiso 1 1 calc R U . . .
H82B H 0.790915 1.520488 0.895724 0.082 Uiso 1 1 calc R U . . .
H82C H 0.783240 1.442086 0.873842 0.082 Uiso 1 1 calc R U . . .
I2 I 1.17000(2) 1.08449(2) 0.82944(2) 0.02787(10) Uani 1 1 d . . . . .
N5 N 1.0454(3) 1.1251(2) 0.81026(14) 0.0279(10) Uani 1 1 d . . . . .
N6 N 0.8258(3) 1.2121(3) 0.77816(17) 0.0395(12) Uani 1 1 d . . . . .
N7 N 1.2920(3) 1.0421(2) 0.84836(14) 0.0260(9) Uani 1 1 d . . . . .
N8 N 1.4931(3) 0.9360(2) 0.87818(15) 0.0294(10) Uani 1 1 d . . . . .
C3 C 1.4304(3) 0.9725(3) 0.86955(16) 0.0235(11) Uani 1 1 d . . . . .
C5 C 1.3192(4) 1.0286(3) 0.88827(17) 0.0274(11) Uani 1 1 d . . . . .
H5 H 1.290657 1.043212 0.909211 0.033 Uiso 1 1 calc R U . . .
C7 C 1.0092(4) 1.1286(3) 0.76974(17) 0.0306(12) Uani 1 1 d . . . . .
H7 H 1.035046 1.111383 0.748548 0.037 Uiso 1 1 calc R U . . .
C15 C 0.8955(4) 1.1827(3) 0.78845(18) 0.0302(12) Uani 1 1 d . . . . .
C19 C 1.3861(3) 0.9950(3) 0.89990(17) 0.0272(11) Uani 1 1 d . . . . .
H19 H 1.403010 0.986641 0.928410 0.033 Uiso 1 1 calc R U . . .
C21 C 0.9336(4) 1.1766(3) 0.83048(19) 0.0338(13) Uani 1 1 d . . . . .
H21 H 0.907843 1.191684 0.852378 0.041 Uiso 1 1 calc R U . . .
C22 C 1.0066(4) 1.1496(3) 0.84002(18) 0.0319(12) Uani 1 1 d . . . . .
H22 H 1.031872 1.147642 0.868788 0.038 Uiso 1 1 calc R U . . .
C26 C 1.3337(4) 1.0220(3) 0.81901(18) 0.0339(13) Uani 1 1 d . . . . .
H26 H 1.314646 1.031071 0.790809 0.041 Uiso 1 1 calc R U . . .
C29 C 0.9364(4) 1.1563(3) 0.75804(19) 0.0357(13) Uani 1 1 d . . . . .
H29 H 0.912768 1.157768 0.729029 0.043 Uiso 1 1 calc R U . . .
C45 C 1.4020(4) 0.9894(3) 0.82795(18) 0.0308(12) Uani 1 1 d . . . . .
H45 H 1.430900 0.977838 0.806364 0.037 Uiso 1 1 calc R U . . .
C56 C 1.5367(4) 0.9157(3) 0.8457(2) 0.0385(14) Uani 1 1 d . . . . .
H56A H 1.488419 0.885197 0.822325 0.058 Uiso 1 1 calc R U . . .
H56B H 1.578956 0.888361 0.857327 0.058 Uiso 1 1 calc R U . . .
H56C H 1.572160 0.959793 0.835498 0.058 Uiso 1 1 calc R U . . .
C60 C 1.5304(4) 0.9232(3) 0.92066(19) 0.0363(14) Uani 1 1 d . . . . .
H60A H 1.587215 0.963138 0.933011 0.054 Uiso 1 1 calc R U . . .
H60B H 1.545260 0.876993 0.919778 0.054 Uiso 1 1 calc R U . . .
H60C H 1.483899 0.920815 0.937826 0.054 Uiso 1 1 calc R U . . .
C73 C 0.7767(4) 1.2283(4) 0.8102(2) 0.0470(17) Uani 1 1 d . . . . .
H73A H 0.751746 1.183875 0.822994 0.070 Uiso 1 1 calc R U . . .
H73B H 0.725198 1.246011 0.797030 0.070 Uiso 1 1 calc R U . . .
H73C H 0.820275 1.265795 0.831995 0.070 Uiso 1 1 calc R U . . .
C83 C 0.7876(5) 1.2178(4) 0.7341(2) 0.057(2) Uani 1 1 d . . . . .
H83A H 0.838882 1.238239 0.720039 0.085 Uiso 1 1 calc R U . . .
H83B H 0.747825 1.249854 0.732782 0.085 Uiso 1 1 calc R U . . .
H83C H 0.750458 1.169320 0.719905 0.085 Uiso 1 1 calc R U . . .
I3 I 0.17976(8) 0.83065(3) 0.83959(4) 0.02712(19) Uani 0.851(4) 1 d D . P B 1
N9 N 0.0725(3) 0.8834(3) 0.85271(16) 0.0374(12) Uani 1 1 d D . . . .
N10 N -0.1153(3) 0.9924(3) 0.87459(17) 0.0412(12) Uani 1 1 d . . . . .
N11 N 0.2845(3) 0.7794(3) 0.82442(17) 0.0376(12) Uani 1 1 d D . . . .
N12 N 0.4713(3) 0.6708(3) 0.80175(15) 0.0342(11) Uani 1 1 d . . . . .
C24 C -0.0548(4) 0.9563(3) 0.8683(2) 0.0348(13) Uani 1 1 d . . . . .
C28 C 0.0096(4) 0.8944(3) 0.8213(2) 0.0369(14) Uani 1 1 d . . . . .
H28 H 0.009887 0.877840 0.793354 0.044 Uiso 1 1 calc R U . . .
C40 C 0.3460(4) 0.7211(3) 0.77561(19) 0.0388(14) Uani 1 1 d . . . . .
H40 H 0.343730 0.705808 0.747156 0.047 Uiso 1 1 calc R U . . .
C41 C 0.4113(4) 0.7064(3) 0.80851(18) 0.0298(12) Uani 1 1 d . . . . .
C43 C 0.4094(4) 0.7318(3) 0.85020(18) 0.0349(13) Uani 1 1 d . . . . .
H43 H 0.452272 0.724760 0.873686 0.042 Uiso 1 1 calc R U . . .
C46 C 0.0142(4) 0.9450(4) 0.9008(2) 0.0410(15) Uani 1 1 d . . . . .
H46 H 0.018940 0.962797 0.929146 0.049 Uiso 1 1 calc R U . . .
C51 C -0.0553(4) 0.9281(3) 0.8269(2) 0.0397(15) Uani 1 1 d . . . . .
H51 H -0.100295 0.932679 0.803477 0.048 Uiso 1 1 calc R U . . .
C58 C 0.0736(5) 0.9089(3) 0.8917(2) 0.0423(15) Uani 1 1 d . . . . .
H58 H 0.118240 0.901321 0.914267 0.051 Uiso 1 1 calc R U . . .
C59 C 0.3457(4) 0.7663(3) 0.8560(2) 0.0383(14) Uani 1 1 d . . . . .
H59 H 0.344672 0.781854 0.883953 0.046 Uiso 1 1 calc R U . . .
C61 C 0.2864(4) 0.7575(3) 0.7850(2) 0.0392(14) Uani 1 1 d . . . . .
H61 H 0.244204 0.767717 0.762426 0.047 Uiso 1 1 calc R U . . .
C67 C 0.5438(4) 0.6644(4) 0.8358(2) 0.0421(15) Uani 1 1 d . . . . .
H67A H 0.580348 0.713035 0.849950 0.063 Uiso 1 1 calc R U . . .
H67B H 0.584819 0.641384 0.824468 0.063 Uiso 1 1 calc R U . . .
H67C H 0.515255 0.634459 0.855947 0.063 Uiso 1 1 calc R U . . .
C68 C 0.4692(5) 0.6413(4) 0.7588(2) 0.0426(15) Uani 1 1 d . . . . .
H68A H 0.404384 0.616999 0.744109 0.064 Uiso 1 1 calc R U . . .
H68B H 0.504568 0.606007 0.760256 0.064 Uiso 1 1 calc R U . . .
H68C H 0.497309 0.681203 0.743368 0.064 Uiso 1 1 calc R U . . .
C75 C -0.1151(5) 1.0237(4) 0.9164(2) 0.0444(16) Uani 1 1 d . . . . .
H75A H -0.150669 0.985808 0.930968 0.067 Uiso 1 1 calc R U . . .
H75B H -0.143862 1.063097 0.913691 0.067 Uiso 1 1 calc R U . . .
H75C H -0.050665 1.043227 0.932636 0.067 Uiso 1 1 calc R U . . .
C78 C -0.1901(5) 0.9940(4) 0.8411(2) 0.0529(18) Uani 1 1 d . . . . .
H78A H -0.164529 1.021696 0.819509 0.079 Uiso 1 1 calc R U . . .
H78B H -0.231178 1.017278 0.852153 0.079 Uiso 1 1 calc R U . . .
H78C H -0.225758 0.944001 0.828837 0.079 Uiso 1 1 calc R U . . .
I4 I 0.16411(2) 0.58313(2) 0.83509(2) 0.02933(10) Uani 1 1 d . . . . .
N13 N 0.0427(3) 0.6267(2) 0.81729(14) 0.0277(10) Uani 1 1 d . . . . .
N14 N -0.1563(3) 0.7347(2) 0.79277(14) 0.0277(10) Uani 1 1 d . . . . .
N15 N 0.2881(3) 0.5419(2) 0.85357(15) 0.0295(10) Uani 1 1 d . . . . .
N16 N 0.5112(3) 0.4586(3) 0.88530(18) 0.0423(13) Uani 1 1 d . . . . .
C1 C -0.0941(3) 0.6983(3) 0.80029(16) 0.0232(10) Uani 1 1 d . . . . .
C6 C 0.0155(4) 0.6436(3) 0.77836(17) 0.0304(12) Uani 1 1 d . . . . .
H6 H 0.043577 0.630891 0.756732 0.037 Uiso 1 1 calc R U . . .
C9 C 0.3259(4) 0.5397(3) 0.89419(19) 0.0344(13) Uani 1 1 d . . . . .
H9 H 0.300252 0.556865 0.915476 0.041 Uiso 1 1 calc R U . . .
C12 C 0.0017(4) 0.6445(3) 0.84805(18) 0.0314(12) Uani 1 1 d . . . . .
H12 H 0.020500 0.632545 0.875634 0.038 Uiso 1 1 calc R U . . .
C16 C -0.0506(3) 0.6781(3) 0.76859(16) 0.0270(11) Uani 1 1 d . . . . .
H16 H -0.067868 0.688725 0.740582 0.032 Uiso 1 1 calc R U . . .
C20 C 0.4400(4) 0.4860(3) 0.8752(2) 0.0346(13) Uani 1 1 d . . . . .
C27 C -0.0647(4) 0.6784(3) 0.84082(17) 0.0312(12) Uani 1 1 d . . . . .
H27 H -0.092141 0.689185 0.863159 0.037 Uiso 1 1 calc R U . . .
C32 C 0.3998(4) 0.4904(3) 0.8332(2) 0.0360(13) Uani 1 1 d . . . . .
H32 H 0.424802 0.474747 0.811215 0.043 Uiso 1 1 calc R U . . .
C38 C 0.3261(4) 0.5164(3) 0.82374(19) 0.0339(13) Uani 1 1 d . . . . .
H38 H 0.299471 0.516988 0.794952 0.041 Uiso 1 1 calc R U . . .
C52 C 0.4002(4) 0.5133(3) 0.90578(19) 0.0384(14) Uani 1 1 d . . . . .
H52 H 0.425405 0.513395 0.934793 0.046 Uiso 1 1 calc R U . . .
C55 C -0.1924(4) 0.7502(4) 0.75076(19) 0.0396(14) Uani 1 1 d . . . . .
H55A H -0.141595 0.763516 0.735627 0.059 Uiso 1 1 calc R U . . .
H55B H -0.218608 0.790755 0.752802 0.059 Uiso 1 1 calc R U . . .
H55C H -0.241226 0.706849 0.735526 0.059 Uiso 1 1 calc R U . . .
C63 C -0.2008(4) 0.7530(3) 0.8261(2) 0.0378(14) Uani 1 1 d . . . . .
H63A H -0.236395 0.708032 0.835477 0.057 Uiso 1 1 calc R U . . .
H63B H -0.243102 0.780808 0.815194 0.057 Uiso 1 1 calc R U . . .
H63C H -0.152760 0.782429 0.849888 0.057 Uiso 1 1 calc R U . . .
C74 C 0.5591(4) 0.4414(4) 0.8530(2) 0.0501(18) Uani 1 1 d . . . . .
H74A H 0.514512 0.404341 0.831244 0.075 Uiso 1 1 calc R U . . .
H74B H 0.609850 0.422711 0.865934 0.075 Uiso 1 1 calc R U . . .
H74C H 0.584849 0.485623 0.840216 0.075 Uiso 1 1 calc R U . . .
C85 C 0.5512(5) 0.4548(4) 0.9297(2) 0.062(2) Uani 1 1 d . . . . .
H85A H 0.586196 0.504091 0.943449 0.093 Uiso 1 1 calc R U . . .
H85B H 0.593336 0.424679 0.931262 0.093 Uiso 1 1 calc R U . . .
H85C H 0.500816 0.433196 0.943999 0.093 Uiso 1 1 calc R U . . .
I5 I 0.50393(2) 0.75021(2) 0.49603(2) 0.03220(10) Uani 1 1 d . . . . .
N17 N 0.3814(3) 0.7916(3) 0.47481(15) 0.0331(11) Uani 1 1 d . . . . .
N18 N 0.1640(4) 0.8774(3) 0.4352(2) 0.0574(17) Uani 1 1 d . . . . .
N19 N 0.6247(3) 0.7066(2) 0.51510(15) 0.0310(10) Uani 1 1 d . . . . .
N20 N 0.8264(3) 0.6010(2) 0.54259(14) 0.0285(10) Uani 1 1 d . . . . .
C4 C 0.7633(3) 0.6368(3) 0.53444(17) 0.0259(11) Uani 1 1 d . . . . .
C23 C 0.7217(4) 0.6608(3) 0.56548(17) 0.0298(12) Uani 1 1 d . . . . .
H23 H 0.740858 0.653336 0.593984 0.036 Uiso 1 1 calc R U . . .
C34 C 0.6635(4) 0.6846(3) 0.48483(19) 0.0358(13) Uani 1 1 d . . . . .
H34 H 0.642344 0.692700 0.456636 0.043 Uiso 1 1 calc R U . . .
C37 C 0.3505(4) 0.7960(3) 0.43368(19) 0.0391(14) Uani 1 1 d . . . . .
H37 H 0.379966 0.779320 0.413773 0.047 Uiso 1 1 calc R U . . .
C39 C 0.6547(4) 0.6944(3) 0.55496(18) 0.0329(13) Uani 1 1 d . . . . .
H39 H 0.628223 0.709753 0.576474 0.039 Uiso 1 1 calc R U . . .
C42 C 0.2666(4) 0.8430(3) 0.4907(2) 0.0403(15) Uani 1 1 d . . . . .
H42 H 0.238512 0.858812 0.511499 0.048 Uiso 1 1 calc R U . . .
C47 C 0.7304(4) 0.6518(3) 0.49293(18) 0.0326(13) Uani 1 1 d . . . . .
H47 H 0.756232 0.638435 0.470636 0.039 Uiso 1 1 calc R U . . .
C49 C 0.3385(4) 0.8157(3) 0.5026(2) 0.0371(14) Uani 1 1 d . . . . .
H49 H 0.359802 0.813279 0.531694 0.045 Uiso 1 1 calc R U . . .
C54 C 0.2326(4) 0.8483(3) 0.4480(2) 0.0412(15) Uani 1 1 d . . . . .
C62 C 0.8668(4) 0.5908(4) 0.58515(18) 0.0390(14) Uani 1 1 d . . . . .
H62A H 0.920953 0.633194 0.597121 0.058 Uiso 1 1 calc R U . . .
H62B H 0.886645 0.546768 0.584568 0.058 Uiso 1 1 calc R U . . .
H62C H 0.820146 0.585623 0.602460 0.058 Uiso 1 1 calc R U . . .
C65 C 0.8686(4) 0.5797(3) 0.5096(2) 0.0392(14) Uani 1 1 d . . . . .
H65A H 0.819337 0.551325 0.485895 0.059 Uiso 1 1 calc R U . . .
H65B H 0.908277 0.550072 0.520591 0.059 Uiso 1 1 calc R U . . .
H65C H 0.906502 0.623535 0.500038 0.059 Uiso 1 1 calc R U . . .
C66 C 0.2788(5) 0.8233(4) 0.4195(2) 0.0482(17) Uani 1 1 d . . . . .
H66 H 0.259700 0.825617 0.390209 0.058 Uiso 1 1 calc R U . . .
C84 C 0.1123(5) 0.8963(4) 0.4657(3) 0.074(3) Uani 1 1 d . . . . .
H84A H 0.084296 0.852721 0.478487 0.111 Uiso 1 1 calc R U . . .
H84B H 0.063043 0.915108 0.451182 0.111 Uiso 1 1 calc R U . . .
H84C H 0.155381 0.933722 0.487701 0.111 Uiso 1 1 calc R U . . .
C90 C 0.1294(6) 0.8818(5) 0.3904(3) 0.086(3) Uani 1 1 d . . . . .
H90A H 0.181130 0.909327 0.378447 0.130 Uiso 1 1 calc R U . . .
H90B H 0.081179 0.906535 0.387473 0.130 Uiso 1 1 calc R U . . .
H90C H 0.102775 0.832486 0.375487 0.130 Uiso 1 1 calc R U . . .
I6 I 0.500000 1.000000 0.500000 0.03128(12) Uani 1 2 d S . P . .
N21 N 0.4013(3) 1.0506(3) 0.52404(15) 0.0310(10) Uani 1 1 d . . . . .
N22 N 0.2384(4) 1.1647(3) 0.56598(19) 0.0460(14) Uani 1 1 d . . . . .
C8 C 0.3693(4) 1.1178(3) 0.57941(18) 0.0324(12) Uani 1 1 d . . . . .
H8 H 0.386209 1.137921 0.608072 0.039 Uiso 1 1 calc R U . . .
C10 C 0.2896(4) 1.1261(3) 0.55233(19) 0.0317(12) Uani 1 1 d . . . . .
C33 C 0.4215(4) 1.0806(3) 0.56378(19) 0.0358(13) Uani 1 1 d . . . . .
H33 H 0.475130 1.075792 0.582235 0.043 Uiso 1 1 calc R U . . .
C50 C 0.3237(4) 1.0566(4) 0.4979(2) 0.0419(15) Uani 1 1 d . . . . .
H50 H 0.308258 1.035441 0.469490 0.050 Uiso 1 1 calc R U . . .
C70 C 0.2683(4) 1.0917(3) 0.5112(2) 0.0428(15) Uani 1 1 d . . . . .
H70 H 0.213359 1.093128 0.492305 0.051 Uiso 1 1 calc R U . . .
C86 C 0.1515(5) 1.1670(4) 0.5374(3) 0.066(2) Uani 1 1 d . . . . .
H86A H 0.166729 1.188621 0.512102 0.099 Uiso 1 1 calc R U . . .
H86B H 0.121595 1.196521 0.551781 0.099 Uiso 1 1 calc R U . . .
H86C H 0.108897 1.117312 0.529404 0.099 Uiso 1 1 calc R U . . .
C87 C 0.2628(6) 1.2019(4) 0.6078(3) 0.064(2) Uani 1 1 d . . . . .
H87A H 0.265975 1.166728 0.628298 0.096 Uiso 1 1 calc R U . . .
H87B H 0.215467 1.225207 0.611612 0.096 Uiso 1 1 calc R U . . .
H87C H 0.323772 1.239121 0.611922 0.096 Uiso 1 1 calc R U . . .
I7 I 0.500000 0.500000 0.500000 0.03159(13) Uani 1 2 d S . P . .
N23 N 0.3932(3) 0.5530(3) 0.51257(15) 0.0326(11) Uani 1 1 d . . . . .
N24 N 0.2049(3) 0.6634(3) 0.53205(15) 0.0331(11) Uani 1 1 d . . . . .
C17 C 0.3336(4) 0.6168(3) 0.55950(18) 0.0344(13) Uani 1 1 d . . . . .
H17 H 0.337485 0.635394 0.587548 0.041 Uiso 1 1 calc R U . . .
C18 C 0.2651(4) 0.6274(3) 0.52621(17) 0.0285(12) Uani 1 1 d . . . . .
C25 C 0.2661(4) 0.5981(3) 0.48533(18) 0.0330(13) Uani 1 1 d . . . . .
H25 H 0.222140 0.602739 0.461535 0.040 Uiso 1 1 calc R U . . .
C31 C 0.3305(4) 0.5635(3) 0.48038(18) 0.0328(13) Uani 1 1 d . . . . .
H31A H 0.330857 0.545823 0.452694 0.039 Uiso 1 1 calc R U . . .
C35 C 0.3938(4) 0.5801(3) 0.55149(18) 0.0335(13) Uani 1 1 d . . . . .
H35B H 0.438052 0.573343 0.574481 0.040 Uiso 1 1 calc R U . . .
C71 C 0.1301(4) 0.6651(4) 0.4981(2) 0.0419(15) Uani 1 1 d . . . . .
H71A H 0.156074 0.693375 0.476719 0.063 Uiso 1 1 calc R U . . .
H71B H 0.088341 0.687919 0.508948 0.063 Uiso 1 1 calc R U . . .
H71C H 0.094972 0.615214 0.485484 0.063 Uiso 1 1 calc R U . . .
C72 C 0.2074(4) 0.6948(4) 0.5746(2) 0.0420(15) Uani 1 1 d . . . . .
H72A H 0.182671 0.655436 0.591109 0.063 Uiso 1 1 calc R U . . .
H72B H 0.169119 0.727970 0.572591 0.063 Uiso 1 1 calc R U . . .
H72C H 0.271933 0.721737 0.588474 0.063 Uiso 1 1 calc R U . . .
Cl1 Cl 0.65988(11) 1.29198(9) 0.88187(5) 0.0456(4) Uani 1 1 d . . . . .
Cl2 Cl 0.66416(13) 1.10472(9) 0.88857(5) 0.0478(4) Uani 1 1 d . . . . .
Cl3 Cl 0.80334(14) 1.09734(11) 0.99412(5) 0.0598(5) Uani 1 1 d . . . . .
Cl4 Cl 0.87914(15) 1.27589(13) 1.05085(6) 0.0752(6) Uani 1 1 d . . . . .
Cl5 Cl 0.78775(15) 1.40142(9) 0.98283(6) 0.0670(6) Uani 1 1 d . . . . .
Cl6 Cl 0.87216(10) 1.25804(11) 0.93766(5) 0.0554(5) Uani 1 1 d . . . . .
C76 C 0.5799(5) 1.1973(4) 0.9943(2) 0.0492(17) Uani 1 1 d . . . . .
H76 H 0.514795 1.183828 1.007010 0.059 Uiso 1 1 calc R U . . .
B2 B 0.7299(5) 1.3063(3) 0.9801(2) 0.0359(15) Uani 1 1 d . . . . .
B3 B 0.6688(5) 1.1626(4) 0.9341(2) 0.0359(15) Uani 1 1 d . . . . .
B13 B 0.6645(4) 1.2539(4) 0.9310(2) 0.0360(15) Uani 1 1 d . . . . .
B25 B 0.7682(4) 1.2374(4) 0.9581(2) 0.0330(14) Uani 1 1 d . . . . .
B27 B 0.6100(5) 1.1271(4) 0.9750(2) 0.0430(17) Uani 1 1 d . . . . .
H27A H 0.569751 1.068279 0.974054 0.052 Uiso 1 1 calc R U . . .
B30 B 0.6041(5) 1.2743(4) 0.9687(3) 0.0454(18) Uani 1 1 d . . . . .
H30A H 0.560069 1.311901 0.963520 0.054 Uiso 1 1 calc R U . . .
B42 B 0.6715(6) 1.2700(4) 1.0198(3) 0.0491(19) Uani 1 1 d . . . . .
H42A H 0.671771 1.305221 1.048253 0.059 Uiso 1 1 calc R U . . .
B43 B 0.7704(5) 1.2465(4) 1.0125(2) 0.0423(17) Uani 1 1 d . . . . .
B44 B 0.6733(6) 1.1790(4) 1.0227(2) 0.0441(18) Uani 1 1 d . . . . .
H44A H 0.675104 1.154336 1.053125 0.053 Uiso 1 1 calc R U . . .
B46 B 0.7331(5) 1.1579(4) 0.9841(2) 0.0423(17) Uani 1 1 d . . . . .
B59 B 0.5668(5) 1.1854(4) 0.9405(2) 0.0426(17) Uani 1 1 d . . . . .
H59A H 0.498947 1.164820 0.916923 0.051 Uiso 1 1 calc R U . . .
Cl13 Cl 0.72587(12) 0.64035(8) 0.91256(5) 0.0364(4) Uani 0.9402(15) 1 d D U P C 1
Cl14 Cl 0.72849(16) 0.83260(13) 0.90382(5) 0.0315(4) Uani 0.9402(15) 1 d D U P C 1
Cl15 Cl 0.69812(12) 0.90548(10) 1.00413(5) 0.0444(3) Uani 0.9402(15) 1 d D U P C 1
Cl16 Cl 0.67411(13) 0.76308(12) 1.07309(5) 0.0551(5) Uani 0.9402(15) 1 d D U P C 1
Cl17 Cl 0.69420(13) 0.59896(10) 1.01798(5) 0.0536(5) Uani 0.9402(15) 1 d D U P C 1
Cl18 Cl 0.57141(12) 0.71516(10) 0.96060(5) 0.0444(3) Uani 0.9402(15) 1 d D U P C 1
C64 C 0.9189(4) 0.7990(3) 1.01567(18) 0.0324(13) Uani 0.9402(15) 1 d D U P C 1
H64 H 0.996433 0.817486 1.027839 0.039 Uiso 0.9402(15) 1 calc R U P C 1
B4 B 0.7707(5) 0.7088(4) 0.9569(2) 0.0274(13) Uani 0.9402(15) 1 d D U P C 1
B6 B 0.7725(5) 0.8020(4) 0.9522(2) 0.0268(13) Uani 0.9402(15) 1 d D U P C 1
B7 B 0.6955(4) 0.7450(4) 0.98060(19) 0.0265(12) Uani 0.9402(15) 1 d D U P C 1
B10 B 0.8524(5) 0.7460(4) 1.0453(2) 0.0316(14) Uani 0.9402(15) 1 d D U P C 1
H10 H 0.879999 0.728195 1.076052 0.038 Uiso 0.9402(15) 1 calc R U P C 1
B16 B 0.7559(5) 0.6883(4) 1.0082(2) 0.0332(15) Uani 0.9402(15) 1 d D U P C 1
B17 B 0.7471(5) 0.7678(4) 1.0357(2) 0.0324(14) Uani 0.9402(15) 1 d D U P C 1
B20 B 0.7563(5) 0.8377(4) 1.0013(2) 0.0322(14) Uani 0.9402(15) 1 d D U P C 1
B22 B 0.8681(5) 0.7101(4) 0.9967(2) 0.0351(15) Uani 0.9402(15) 1 d D U P C 1
H22A H 0.906356 0.668710 0.995246 0.042 Uiso 0.9402(15) 1 calc R U P C 1
B23 B 0.8537(5) 0.8371(4) 1.0411(2) 0.0330(14) Uani 0.9402(15) 1 d D U P C 1
H23A H 0.882727 0.879581 1.068974 0.040 Uiso 0.9402(15) 1 calc R U P C 1
B29 B 0.8688(5) 0.8573(4) 0.9900(2) 0.0338(15) Uani 0.9402(15) 1 d D U P C 1
H29A H 0.907728 0.913483 0.984311 0.041 Uiso 0.9402(15) 1 calc R U P C 1
B35 B 0.8790(4) 0.7797(4) 0.9626(2) 0.0296(14) Uani 0.9402(15) 1 d D U P C 1
H35 H 0.924204 0.784327 0.939063 0.036 Uiso 0.9402(15) 1 calc R U P C 1
Cl25 Cl 0.53604(17) 0.27130(10) 0.67910(7) 0.0755(6) Uani 1 1 d . . . . .
Cl26 Cl 0.44937(15) 0.40252(13) 0.61467(6) 0.0781(7) Uani 1 1 d . . . . .
Cl27 Cl 0.53997(14) 0.58171(11) 0.67244(5) 0.0601(5) Uani 1 1 d . . . . .
Cl28 Cl 0.68078(11) 0.56521(8) 0.77674(5) 0.0418(3) Uani 1 1 d . . . . .
Cl29 Cl 0.67302(11) 0.37553(9) 0.77975(5) 0.0459(4) Uani 1 1 d . . . . .
Cl30 Cl 0.46483(10) 0.41900(11) 0.72792(5) 0.0529(4) Uani 1 1 d . . . . .
C77 C 0.7513(5) 0.4709(4) 0.6672(2) 0.0463(16) Uani 1 1 d . . . . .
H77 H 0.815085 0.482108 0.653625 0.056 Uiso 1 1 calc R U . . .
B8 B 0.5988(5) 0.3653(4) 0.6827(2) 0.0385(16) Uani 1 1 d . . . . .
B9 B 0.6699(5) 0.5085(4) 0.7295(2) 0.0336(15) Uani 1 1 d . . . . .
B21 B 0.7279(5) 0.5434(4) 0.6886(2) 0.0408(16) Uani 1 1 d . . . . .
H21A H 0.771599 0.601465 0.689962 0.049 Uiso 1 1 calc R U . . .
B33 B 0.6056(5) 0.5181(4) 0.6804(2) 0.0412(17) Uani 1 1 d . . . . .
B34 B 0.6685(5) 0.4157(4) 0.7307(2) 0.0357(15) Uani 1 1 d . . . . .
B36 B 0.5601(5) 0.4285(4) 0.6511(2) 0.0418(17) Uani 1 1 d . . . . .
B40 B 0.7240(6) 0.3933(4) 0.6918(3) 0.0470(19) Uani 1 1 d . . . . .
H40A H 0.764919 0.353418 0.695275 0.056 Uiso 1 1 calc R U . . .
B41 B 0.5667(4) 0.4370(4) 0.7061(2) 0.0358(15) Uani 1 1 d . . . . .
B47 B 0.6561(6) 0.4019(4) 0.6425(3) 0.050(2) Uani 1 1 d . . . . .
H47A H 0.652227 0.366877 0.613329 0.060 Uiso 1 1 calc R U . . .
B51 B 0.6591(6) 0.4936(4) 0.6407(2) 0.0428(17) Uani 1 1 d . . . . .
H51A H 0.656563 0.518802 0.610441 0.051 Uiso 1 1 calc R U . . .
B56 B 0.7676(5) 0.4822(4) 0.7212(2) 0.0416(17) Uani 1 1 d . . . . .
H56 H 0.836437 0.500405 0.744265 0.050 Uiso 1 1 calc R U . . .
Cl31 Cl 0.05753(12) 0.31035(9) 0.57720(5) 0.0449(4) Uani 1 1 d . . . . .
Cl32 Cl 0.06257(10) 0.50255(8) 0.56743(4) 0.0347(3) Uani 1 1 d . . . . .
Cl33 Cl 0.03687(14) 0.57895(11) 0.66864(5) 0.0575(5) Uani 1 1 d . . . . .
Cl34 Cl 0.01489(14) 0.43670(13) 0.73827(5) 0.0655(5) Uani 1 1 d . . . . .
Cl35 Cl 0.03292(14) 0.27219(10) 0.68368(6) 0.0638(5) Uani 1 1 d . . . . .
Cl36 Cl -0.09199(10) 0.38728(10) 0.62641(5) 0.0497(4) Uani 1 1 d . . . . .
C69 C 0.2562(4) 0.4717(3) 0.67855(19) 0.0376(14) Uani 1 1 d . . . . .
H69 H 0.333811 0.490544 0.690219 0.045 Uiso 1 1 calc R U . . .
B5 B 0.0323(4) 0.4174(4) 0.64547(19) 0.0315(14) Uani 1 1 d . . . . .
B11 B 0.1916(5) 0.4194(4) 0.7087(2) 0.0379(16) Uani 1 1 d . . . . .
H11 H 0.220538 0.402238 0.739425 0.045 Uiso 1 1 calc R U . . .
B12 B 0.0928(5) 0.3604(4) 0.6723(2) 0.0355(15) Uani 1 1 d . . . . .
B14 B 0.2062(5) 0.5299(4) 0.6531(2) 0.0415(17) Uani 1 1 d . . . . .
H14A H 0.245320 0.585746 0.646993 0.050 Uiso 1 1 calc R U . . .
B18 B 0.1069(5) 0.4733(4) 0.6162(2) 0.0336(15) Uani 1 1 d . . . . .
B19 B 0.1058(5) 0.3807(4) 0.6214(2) 0.0339(15) Uani 1 1 d . . . . .
B24 B 0.2137(4) 0.4505(4) 0.6254(2) 0.0361(15) Uani 1 1 d . . . . .
H24 H 0.257002 0.453886 0.601098 0.043 Uiso 1 1 calc R U . . .
B26 B 0.0852(5) 0.4415(4) 0.6999(2) 0.0408(17) Uani 1 1 d . . . . .
B31 B 0.1928(5) 0.5103(4) 0.7040(2) 0.0399(16) Uani 1 1 d . . . . .
H31 H 0.223061 0.553347 0.731575 0.048 Uiso 1 1 calc R U . . .
B32 B 0.0944(5) 0.5110(4) 0.6654(2) 0.0416(17) Uani 1 1 d . . . . .
B37 B 0.2053(5) 0.3820(4) 0.6601(2) 0.0400(17) Uani 1 1 d . . . . .
H37A H 0.243665 0.340688 0.658570 0.048 Uiso 1 1 calc R U . . .
Cl7 Cl 0.9693(3) 0.7795(2) 0.55476(11) 0.0476(9) Uani 0.758(2) 1 d D U P D 1
Cl8 Cl 1.07467(17) 0.97762(12) 0.55290(7) 0.0538(6) Uani 0.758(2) 1 d D U P D 1
Cl9 Cl 1.08116(17) 1.07315(11) 0.65502(7) 0.0449(5) Uani 0.758(2) 1 d D U P D 1
Cl10 Cl 0.96553(14) 0.93706(12) 0.71577(6) 0.0439(5) Uani 0.758(2) 1 d D U P D 1
Cl11 Cl 0.89758(15) 0.75733(12) 0.65635(6) 0.0520(5) Uani 0.758(2) 1 d D U P D 1
Cl12 Cl 0.87878(12) 0.91598(13) 0.60144(6) 0.0465(6) Uani 0.758(2) 1 d D U P D 1
C89 C 1.1895(5) 0.8862(5) 0.6650(3) 0.0431(18) Uani 0.758(2) 1 d D U P D 1
H89 H 1.259020 0.879546 0.678978 0.052 Uiso 0.758(2) 1 calc R U P D 1
B15 B 1.0883(6) 0.9809(5) 0.6496(3) 0.0301(19) Uani 0.758(2) 1 d D U P D 1
B28 B 1.0330(6) 0.9150(5) 0.6803(3) 0.0287(17) Uani 0.758(2) 1 d D U P D 1
B38 B 1.0328(6) 0.8399(5) 0.6010(3) 0.0312(19) Uani 0.758(2) 1 d D U P D 1
B48 B 0.9892(5) 0.9053(5) 0.6244(2) 0.0272(15) Uani 0.758(2) 1 d D U P D 1
B53 B 0.9998(6) 0.8278(5) 0.6509(2) 0.0321(17) Uani 0.758(2) 1 d D U P D 1
B55 B 1.0870(5) 0.9358(5) 0.6011(3) 0.0309(17) Uani 0.758(2) 1 d D U P D 1
B57 B 1.1023(6) 0.8556(5) 0.6911(3) 0.0374(19) Uani 0.758(2) 1 d D U P D 1
H57A H 1.108695 0.829568 0.721074 0.045 Uiso 0.758(2) 1 calc R U P D 1
B58 B 1.1561(6) 0.9503(5) 0.6903(3) 0.0345(18) Uani 0.758(2) 1 d D U P D 1
H58A H 1.197740 0.986246 0.719805 0.041 Uiso 0.758(2) 1 calc R U P D 1
B63 B 1.1899(5) 0.9630(5) 0.6411(3) 0.0365(19) Uani 0.758(2) 1 d D U P D 1
H63 H 1.253912 1.007100 0.638308 0.044 Uiso 0.758(2) 1 calc R U P D 1
B64 B 1.1025(6) 0.8081(5) 0.6420(3) 0.0372(19) Uani 0.758(2) 1 d D U P D 1
H64A H 1.109036 0.751680 0.639743 0.045 Uiso 0.758(2) 1 calc R U P D 1
B65 B 1.1561(6) 0.8764(5) 0.6112(3) 0.0350(18) Uani 0.758(2) 1 d D U P D 1
H65 H 1.197721 0.864109 0.588646 0.042 Uiso 0.758(2) 1 calc R U P D 1
Cl19 Cl 0.42704(17) 0.75624(12) 0.66730(6) 0.0556(6) Uani 0.765(2) 1 d D U P E 1
Cl20 Cl 0.40840(13) 0.90777(12) 0.60645(5) 0.0416(5) Uani 0.765(2) 1 d D U P E 1
Cl21 Cl 0.56010(15) 1.07945(11) 0.66840(6) 0.0419(5) Uani 0.765(2) 1 d D U P E 1
Cl22 Cl 0.66366(15) 1.03565(10) 0.76868(6) 0.0343(4) Uani 0.765(2) 1 d D U P E 1
Cl23 Cl 0.5913(3) 0.8318(3) 0.76885(14) 0.0343(7) Uani 0.765(2) 1 d D U P E 1
Cl24 Cl 0.42789(11) 0.92974(11) 0.72035(5) 0.0366(5) Uani 0.765(2) 1 d D U P E 1
C88 C 0.6965(5) 0.9098(5) 0.6590(2) 0.0403(14) Uani 0.765(2) 1 d D U P E 1
H88 H 0.757106 0.905469 0.645700 0.048 Uiso 0.765(2) 1 calc R U P E 1
B1 B 0.7120(7) 0.9196(6) 0.7126(3) 0.0346(16) Uani 0.765(2) 1 d D U P E 1
H1 H 0.777600 0.922115 0.735707 0.042 Uiso 0.765(2) 1 calc R U P E 1
B39 B 0.5234(5) 0.9229(5) 0.6976(2) 0.0276(13) Uani 0.765(2) 1 d D U P E 1
B45 B 0.6404(5) 0.9731(5) 0.7219(2) 0.0285(14) Uani 0.765(2) 1 d D U P E 1
B49 B 0.5135(6) 0.9113(5) 0.6422(3) 0.0330(14) Uani 0.765(2) 1 d D U P E 1
B50 B 0.6030(6) 0.8761(5) 0.7219(3) 0.0311(14) Uani 0.765(2) 1 d D U P E 1
B52 B 0.5230(6) 0.8379(5) 0.6728(3) 0.0341(14) Uani 0.765(2) 1 d D U P E 1
B54 B 0.5864(6) 0.9944(5) 0.6731(2) 0.0322(14) Uani 0.765(2) 1 d D U P E 1
B60 B 0.5893(6) 0.8584(6) 0.6325(3) 0.0395(15) Uani 0.765(2) 1 d D U P E 1
H60 H 0.574675 0.820828 0.603006 0.047 Uiso 0.765(2) 1 calc R U P E 1
B61 B 0.6274(6) 0.9562(5) 0.6326(3) 0.0379(15) Uani 0.765(2) 1 d D U P E 1
H61A H 0.637135 0.982546 0.603273 0.045 Uiso 0.765(2) 1 calc R U P E 1
B62 B 0.7042(6) 0.9930(5) 0.6819(3) 0.0359(15) Uani 0.765(2) 1 d D U P E 1
H62 H 0.764806 1.043367 0.684577 0.043 Uiso 0.765(2) 1 calc R U P E 1
B66 B 0.6414(6) 0.8376(5) 0.6816(3) 0.0375(15) Uani 0.765(2) 1 d D U P E 1
H66A H 0.660434 0.785717 0.683948 0.045 Uiso 0.765(2) 1 calc R U P E 1
Cl Cl 1.2050(5) 0.9223(4) 0.6040(2) 0.0514(17) Uani 0.242(2) 1 d D U P D 2
Cl1A Cl 0.9930(5) 0.9587(4) 0.5495(2) 0.0520(5) Uani 0.242(2) 1 d D U P D 2
Cl1B Cl 1.1246(7) 1.0669(5) 0.6493(3) 0.064(2) Uani 0.242(2) 1 d D U P D 2
Cl7A Cl 0.9932(8) 0.7753(7) 0.5530(4) 0.037(3) Uani 0.242(2) 1 d D U P D 2
Cl8A Cl 1.1363(5) 0.7613(4) 0.6601(2) 0.0564(19) Uani 0.242(2) 1 d D U P D 2
Cl9A Cl 1.2148(6) 0.9402(5) 0.7174(3) 0.071(2) Uani 0.242(2) 1 d D U P D 2
C89A C 0.9153(12) 0.8653(11) 0.6619(6) 0.042(4) Uani 0.242(2) 1 d D U P D 2
H89A H 0.850918 0.853615 0.675116 0.050 Uiso 0.242(2) 1 calc R U P D 2
B15A B 1.1050(12) 0.9112(11) 0.6798(6) 0.039(4) Uani 0.242(2) 1 d D U P D 2
B28A B 1.0633(14) 0.9712(9) 0.6471(7) 0.031(4) Uani 0.242(2) 1 d D U P D 2
B38A B 1.0023(15) 0.8281(10) 0.6009(6) 0.036(4) Uani 0.242(2) 1 d D U P D 2
B48A B 1.1021(11) 0.9023(10) 0.6242(5) 0.036(3) Uani 0.242(2) 1 d D U P D 2
B53A B 0.9977(13) 0.9206(10) 0.5985(5) 0.038(4) Uani 0.242(2) 1 d D U P D 2
B55A B 1.0661(13) 0.8220(10) 0.6503(6) 0.042(4) Uani 0.242(2) 1 d D U P D 2
B57A B 0.9392(13) 0.9414(11) 0.6368(6) 0.041(4) Uani 0.242(2) 1 d D U P D 2
H57B H 0.896008 0.979637 0.632269 0.049 Uiso 0.242(2) 1 calc R U P D 2
B58A B 1.0081(14) 0.9354(11) 0.6871(6) 0.039(4) Uani 0.242(2) 1 d D U P D 2
H58B H 1.010308 0.970534 0.715911 0.047 Uiso 0.242(2) 1 calc R U P D 2
B63A B 1.0089(14) 0.8435(11) 0.6895(6) 0.040(4) Uani 0.242(2) 1 d D U P D 2
H63D H 1.010917 0.817639 0.719538 0.048 Uiso 0.242(2) 1 calc R U P D 2
B64A B 0.8993(13) 0.8514(11) 0.6080(6) 0.039(4) Uani 0.242(2) 1 d D U P D 2
H64B H 0.830585 0.830647 0.584993 0.047 Uiso 0.242(2) 1 calc R U P D 2
B65A B 0.9449(14) 0.7936(10) 0.6413(6) 0.038(4) Uani 0.242(2) 1 d D U P D 2
H65D H 0.904178 0.734742 0.639820 0.046 Uiso 0.242(2) 1 calc R U P D 2
Cl1C Cl 0.7596(5) 0.9490(4) 0.7063(2) 0.0443(16) Uani 0.235(2) 1 d D U P E 2
Cl1D Cl 0.6554(5) 0.8996(5) 0.5935(2) 0.059(2) Uani 0.235(2) 1 d D U P E 2
Cl1E Cl 0.6084(12) 0.8375(12) 0.7643(5) 0.0343(7) Uani 0.235(2) 1 d D U P E 2
Cl1F Cl 0.6087(5) 1.0250(3) 0.7547(2) 0.0390(15) Uani 0.235(2) 1 d D U P E 2
Cl1G Cl 0.6367(5) 1.0648(4) 0.6483(2) 0.058(2) Uani 0.235(2) 1 d D U P E 2
Cl37 Cl 0.6346(5) 0.7588(4) 0.6637(2) 0.0498(18) Uani 0.235(2) 1 d D U P E 2
C88A C 0.4135(12) 0.8655(11) 0.6533(6) 0.035(2) Uani 0.235(2) 1 d D U P E 2
H88A H 0.335804 0.846740 0.641758 0.042 Uiso 0.235(2) 1 calc R U P E 2
B1A B 0.4769(14) 0.8267(11) 0.6277(6) 0.037(2) Uani 0.235(2) 1 d D U P E 2
H1A H 0.447010 0.783594 0.600124 0.045 Uiso 0.235(2) 1 calc R U P E 2
B39A B 0.6358(10) 0.9200(10) 0.6862(5) 0.0347(18) Uani 0.235(2) 1 d D U P E 2
B45A B 0.5839(13) 0.8966(11) 0.6316(5) 0.037(2) Uani 0.235(2) 1 d D U P E 2
B49A B 0.5628(13) 0.9562(9) 0.7111(5) 0.031(2) Uani 0.235(2) 1 d D U P E 2
B50A B 0.5741(13) 0.8259(10) 0.6665(6) 0.037(2) Uani 0.235(2) 1 d D U P E 2
B52A B 0.5609(14) 0.8637(10) 0.7154(5) 0.032(2) Uani 0.235(2) 1 d D U P E 2
B54A B 0.5767(15) 0.9751(8) 0.6592(6) 0.034(2) Uani 0.235(2) 1 d D U P E 2
B60A B 0.4520(13) 0.8856(11) 0.7057(6) 0.034(3) Uani 0.235(2) 1 d D U P E 2
H60D H 0.406661 0.881320 0.729162 0.041 Uiso 0.235(2) 1 calc R U P E 2
B61A B 0.4630(13) 0.9561(11) 0.6713(6) 0.035(2) Uani 0.235(2) 1 d D U P E 2
H61B H 0.425657 0.998089 0.672612 0.042 Uiso 0.235(2) 1 calc R U P E 2
B62A B 0.4778(13) 0.9173(11) 0.6227(6) 0.035(3) Uani 0.235(2) 1 d D U P E 2
H62D H 0.448682 0.934066 0.591902 0.042 Uiso 0.235(2) 1 calc R U P E 2
B66A B 0.4638(13) 0.8071(10) 0.6780(6) 0.036(3) Uani 0.235(2) 1 d D U P E 2
H66B H 0.425717 0.750674 0.683797 0.043 Uiso 0.235(2) 1 calc R U P E 2
Cl38 Cl 0.739(3) 0.835(2) 0.8951(9) 0.0315(4) Uani 0.0598(15) 1 d D U P C 2
Cl1H Cl 0.9250(16) 0.7634(17) 1.0589(7) 0.0551(5) Uani 0.0598(15) 1 d D U P C 2
B4A B 0.8189(18) 0.7575(15) 1.0228(8) 0.032(4) Uani 0.0598(15) 1 d D U P C 2
B6A B 0.8089(18) 0.8315(13) 0.9921(9) 0.029(4) Uani 0.0598(15) 1 d D U P C 2
B7A B 0.8106(16) 0.7465(13) 0.9676(8) 0.029(4) Uani 0.0598(15) 1 d D U P C 2
B16A B 0.748(2) 0.6752(13) 0.9939(8) 0.032(5) Uani 0.0598(15) 1 d D U P C 2
B22A B 0.708(2) 0.7159(18) 1.0331(9) 0.031(5) Uani 0.0598(15) 1 d D U P C 2
H22B H 0.698623 0.691653 1.063097 0.038 Uiso 0.0598(15) 1 calc R U P C 2
B35A B 0.745(2) 0.8112(17) 1.0323(9) 0.032(5) Uani 0.0598(15) 1 d D U P C 2
H35A H 0.760283 0.849430 1.061612 0.038 Uiso 0.0598(15) 1 calc R U P C 2
Cl1I Cl 0.9042(15) 0.9124(12) 0.9966(7) 0.0444(3) Uani 0.0598(15) 1 d D U P C 2
B20A B 0.731(2) 0.7917(14) 0.9424(8) 0.029(5) Uani 0.0598(15) 1 d D U P C 2
B29A B 0.692(2) 0.8306(16) 0.9831(10) 0.029(5) Uani 0.0598(15) 1 d D U P C 2
H29B H 0.671861 0.882052 0.980225 0.035 Uiso 0.0598(15) 1 calc R U P C 2
Cl1J Cl 0.9066(16) 0.7420(17) 0.9446(7) 0.0551(5) Uani 0.0598(15) 1 d D U P C 2
B17A B 0.6929(19) 0.6952(14) 0.9438(8) 0.032(5) Uani 0.0598(15) 1 d D U P C 2
Cl1K Cl 0.7724(19) 0.5904(11) 0.9978(8) 0.0536(5) Uani 0.0598(15) 1 d D U P C 2
B10A B 0.6296(19) 0.6763(16) 0.9838(10) 0.033(5) Uani 0.0598(15) 1 d D U P C 2
H10A H 0.569321 0.625791 0.981258 0.040 Uiso 0.0598(15) 1 calc R U P C 2
C64A C 0.636(2) 0.759(2) 1.0064(11) 0.031(5) Uani 0.0598(15) 1 d D U P C 2
H64C H 0.575679 0.763742 1.019696 0.038 Uiso 0.0598(15) 1 calc R U P C 2
B23A B 0.6209(19) 0.7472(18) 0.9525(10) 0.036(6) Uani 0.0598(15) 1 d D U P C 2
H23B H 0.555024 0.743463 0.929289 0.043 Uiso 0.0598(15) 1 calc R U P C 2
Cl1L Cl 0.6751(19) 0.6316(12) 0.8988(6) 0.0364(4) Uani 0.0598(15) 1 d D U P C 2
I3A I 0.1580(3) 0.8358(2) 0.82703(19) 0.02712(19) Uani 0.149(4) 1 d D . P B 2
I1A I 1.1650(7) 1.3336(7) 0.8292(3) 0.0299(6) Uani 0.35(4) 1 d D . P A 2

loop_
_atom_site_aniso_label
_atom_site_aniso_U_11
_atom_site_aniso_U_22
_atom_site_aniso_U_33
_atom_site_aniso_U_23
_atom_site_aniso_U_13
_atom_site_aniso_U_12
I1 0.0291(8) 0.0267(3) 0.0387(17) 0.0081(9) 0.0132(10) 0.0111(5)
N1 0.030(2) 0.028(3) 0.041(3) 0.006(2) 0.012(2) 0.0144(19)
N2 0.032(2) 0.033(3) 0.049(3) -0.003(2) 0.012(2) 0.010(2)
N3 0.030(2) 0.030(3) 0.041(3) 0.004(2) 0.014(2) 0.012(2)
N4 0.035(3) 0.035(3) 0.046(3) 0.003(2) 0.015(2) 0.014(2)
C2 0.020(2) 0.022(3) 0.038(3) 0.010(2) 0.007(2) 0.005(2)
C11 0.022(3) 0.027(3) 0.043(3) 0.006(2) 0.009(2) 0.004(2)
C13 0.034(3) 0.036(3) 0.028(3) 0.000(2) 0.004(2) 0.009(2)
C14 0.033(3) 0.034(3) 0.031(3) 0.004(2) 0.009(2) 0.009(2)
C30 0.032(3) 0.037(3) 0.041(3) 0.011(3) 0.006(2) 0.015(3)
C36 0.027(3) 0.029(3) 0.036(3) 0.005(2) 0.004(2) 0.007(2)
C44 0.030(3) 0.037(3) 0.044(4) 0.011(3) 0.008(3) 0.011(2)
C48 0.025(3) 0.038(4) 0.043(3) -0.002(3) 0.008(2) 0.006(2)
C53 0.030(3) 0.033(3) 0.040(3) -0.002(3) 0.004(2) 0.006(2)
C57 0.025(3) 0.035(3) 0.040(3) 0.006(3) 0.003(2) 0.008(2)
C79 0.026(3) 0.059(5) 0.098(6) 0.006(4) 0.018(3) 0.023(3)
C80 0.050(4) 0.044(4) 0.065(5) -0.013(4) 0.023(3) 0.012(3)
C81 0.047(4) 0.050(4) 0.059(4) -0.017(4) 0.020(3) 0.009(3)
C82 0.024(3) 0.059(5) 0.085(5) -0.002(4) 0.010(3) 0.021(3)
I2 0.02244(17) 0.02501(19) 0.0351(2) 0.00609(14) 0.00178(13) 0.00793(13)
N5 0.026(2) 0.026(2) 0.034(2) 0.0059(19) 0.0025(18) 0.0122(18)
N6 0.027(2) 0.040(3) 0.051(3) 0.014(2) 0.000(2) 0.012(2)
N7 0.021(2) 0.028(2) 0.030(2) 0.0017(19) 0.0041(17) 0.0099(18)
N8 0.027(2) 0.030(3) 0.035(3) 0.004(2) 0.0081(19) 0.0129(19)
C3 0.016(2) 0.020(3) 0.031(3) 0.005(2) 0.0047(19) 0.0010(19)
C5 0.026(3) 0.029(3) 0.028(3) -0.003(2) 0.007(2) 0.011(2)
C7 0.033(3) 0.030(3) 0.027(3) 0.004(2) 0.005(2) 0.008(2)
C15 0.025(3) 0.026(3) 0.039(3) 0.010(2) 0.003(2) 0.008(2)
C19 0.023(2) 0.029(3) 0.025(3) 0.002(2) 0.001(2) 0.006(2)
C21 0.030(3) 0.035(3) 0.037(3) 0.006(3) 0.008(2) 0.010(2)
C22 0.030(3) 0.033(3) 0.032(3) 0.008(2) 0.004(2) 0.010(2)
C26 0.032(3) 0.044(4) 0.026(3) 0.013(3) 0.005(2) 0.011(3)
C29 0.032(3) 0.042(4) 0.034(3) 0.012(3) 0.002(2) 0.013(3)
C45 0.034(3) 0.034(3) 0.029(3) 0.006(2) 0.015(2) 0.011(2)
C56 0.037(3) 0.034(3) 0.056(4) 0.012(3) 0.024(3) 0.018(3)
C60 0.039(3) 0.037(3) 0.040(3) 0.012(3) 0.007(3) 0.022(3)
C73 0.027(3) 0.047(4) 0.070(5) 0.007(3) 0.010(3) 0.016(3)
C83 0.054(4) 0.064(5) 0.059(5) 0.020(4) -0.003(3) 0.034(4)
I3 0.0272(3) 0.0242(2) 0.0315(4) 0.0018(2) 0.0109(3) 0.00727(19)
N9 0.040(3) 0.031(3) 0.044(3) -0.001(2) 0.020(2) 0.008(2)
N10 0.039(3) 0.040(3) 0.048(3) -0.003(2) 0.022(2) 0.010(2)
N11 0.039(3) 0.030(3) 0.047(3) -0.005(2) 0.023(2) 0.007(2)
N12 0.037(3) 0.035(3) 0.033(3) -0.001(2) 0.012(2) 0.011(2)
C24 0.041(3) 0.018(3) 0.049(4) 0.002(3) 0.029(3) 0.001(2)
C28 0.042(3) 0.025(3) 0.042(3) -0.007(3) 0.021(3) 0.002(2)
C40 0.052(4) 0.040(4) 0.034(3) 0.008(3) 0.024(3) 0.018(3)
C41 0.032(3) 0.020(3) 0.036(3) -0.001(2) 0.017(2) 0.000(2)
C43 0.036(3) 0.034(3) 0.029(3) -0.002(2) 0.006(2) 0.004(2)
C46 0.043(3) 0.045(4) 0.040(3) 0.003(3) 0.022(3) 0.012(3)
C51 0.034(3) 0.036(4) 0.048(4) -0.004(3) 0.015(3) 0.005(3)
C58 0.052(4) 0.040(4) 0.041(4) 0.005(3) 0.023(3) 0.016(3)
C59 0.039(3) 0.034(3) 0.041(3) -0.006(3) 0.018(3) 0.006(3)
C61 0.051(4) 0.037(4) 0.039(3) 0.009(3) 0.025(3) 0.017(3)
C67 0.033(3) 0.045(4) 0.047(4) -0.004(3) 0.011(3) 0.009(3)
C68 0.051(4) 0.042(4) 0.042(4) -0.004(3) 0.021(3) 0.019(3)
C75 0.046(4) 0.037(4) 0.055(4) -0.004(3) 0.024(3) 0.015(3)
C78 0.043(4) 0.049(4) 0.068(5) -0.003(4) 0.020(3) 0.013(3)
I4 0.02502(18) 0.0247(2) 0.0370(2) 0.00533(15) 0.00250(14) 0.00791(14)
N13 0.025(2) 0.025(2) 0.031(2) -0.0008(19) 0.0017(18) 0.0084(18)
N14 0.029(2) 0.024(2) 0.033(2) 0.0070(19) 0.0127(19) 0.0090(18)
N15 0.027(2) 0.028(3) 0.033(3) 0.006(2) 0.0006(19) 0.0104(19)
N16 0.027(2) 0.044(3) 0.056(3) 0.015(3) 0.002(2) 0.013(2)
C1 0.020(2) 0.020(3) 0.027(3) 0.008(2) 0.0054(19) 0.0024(19)
C6 0.030(3) 0.034(3) 0.028(3) -0.001(2) 0.004(2) 0.012(2)
C9 0.037(3) 0.028(3) 0.036(3) 0.007(2) 0.009(2) 0.006(2)
C12 0.031(3) 0.033(3) 0.029(3) 0.009(2) 0.006(2) 0.007(2)
C16 0.025(3) 0.033(3) 0.023(3) 0.002(2) 0.005(2) 0.010(2)
C20 0.027(3) 0.025(3) 0.049(4) 0.010(3) 0.004(2) 0.005(2)
C27 0.039(3) 0.033(3) 0.026(3) 0.007(2) 0.013(2) 0.013(2)
C32 0.031(3) 0.033(3) 0.043(3) 0.007(3) 0.010(3) 0.008(2)
C38 0.035(3) 0.032(3) 0.034(3) 0.004(3) 0.007(2) 0.010(2)
C52 0.037(3) 0.041(4) 0.034(3) 0.005(3) -0.001(3) 0.012(3)
C55 0.043(3) 0.044(4) 0.040(3) 0.013(3) 0.010(3) 0.024(3)
C63 0.038(3) 0.037(3) 0.053(4) 0.016(3) 0.026(3) 0.020(3)
C74 0.027(3) 0.051(4) 0.075(5) 0.008(4) 0.008(3) 0.018(3)
C85 0.052(4) 0.071(5) 0.066(5) 0.025(4) -0.008(4) 0.034(4)
I5 0.02664(18) 0.0256(2) 0.0412(2) 0.00765(15) 0.00032(14) 0.00708(14)
N17 0.030(2) 0.033(3) 0.036(3) 0.005(2) -0.002(2) 0.015(2)
N18 0.035(3) 0.052(4) 0.084(5) 0.007(3) 0.000(3) 0.019(3)
N19 0.029(2) 0.026(3) 0.035(3) 0.002(2) 0.0003(19) 0.0079(19)
N20 0.028(2) 0.027(2) 0.033(2) 0.0044(19) 0.0099(19) 0.0083(19)
C4 0.019(2) 0.019(3) 0.034(3) 0.006(2) 0.000(2) -0.0009(19)
C23 0.031(3) 0.029(3) 0.027(3) 0.001(2) 0.003(2) 0.009(2)
C34 0.033(3) 0.038(4) 0.034(3) 0.006(3) 0.004(2) 0.008(3)
C37 0.048(4) 0.038(4) 0.033(3) 0.003(3) 0.007(3) 0.016(3)
C39 0.035(3) 0.032(3) 0.032(3) -0.005(2) 0.002(2) 0.016(2)
C42 0.034(3) 0.032(3) 0.055(4) 0.006(3) 0.015(3) 0.006(3)
C47 0.039(3) 0.031(3) 0.029(3) 0.009(2) 0.013(2) 0.008(2)
C49 0.035(3) 0.036(4) 0.039(3) 0.008(3) 0.010(3) 0.008(3)
C54 0.030(3) 0.031(3) 0.059(4) 0.006(3) 0.000(3) 0.010(2)
C62 0.043(3) 0.044(4) 0.035(3) 0.010(3) 0.005(3) 0.022(3)
C65 0.044(3) 0.039(4) 0.045(4) 0.011(3) 0.022(3) 0.021(3)
C66 0.048(4) 0.053(4) 0.042(4) 0.001(3) -0.008(3) 0.026(3)
C84 0.032(4) 0.054(5) 0.139(9) -0.003(5) 0.018(4) 0.019(3)
C90 0.081(6) 0.086(7) 0.087(7) 0.004(5) -0.035(5) 0.052(5)
I6 0.0311(3) 0.0276(3) 0.0400(3) 0.0069(2) 0.0162(2) 0.0104(2)
N21 0.029(2) 0.031(3) 0.037(3) 0.005(2) 0.009(2) 0.012(2)
N22 0.038(3) 0.034(3) 0.073(4) 0.009(3) 0.019(3) 0.017(2)
C8 0.037(3) 0.038(3) 0.028(3) 0.003(2) 0.010(2) 0.018(3)
C10 0.026(3) 0.025(3) 0.046(3) 0.007(3) 0.016(2) 0.006(2)
C33 0.038(3) 0.039(4) 0.035(3) 0.011(3) 0.010(2) 0.015(3)
C50 0.031(3) 0.046(4) 0.043(4) -0.006(3) 0.001(3) 0.011(3)
C70 0.028(3) 0.038(4) 0.058(4) 0.001(3) 0.002(3) 0.009(3)
C86 0.033(4) 0.045(4) 0.121(7) -0.003(4) 0.012(4) 0.019(3)
C87 0.079(6) 0.063(5) 0.070(5) 0.001(4) 0.040(4) 0.037(4)
I7 0.0325(3) 0.0243(3) 0.0401(3) 0.0009(2) 0.0193(2) 0.0048(2)
N23 0.035(3) 0.025(3) 0.040(3) -0.001(2) 0.014(2) 0.008(2)
N24 0.030(2) 0.034(3) 0.037(3) 0.000(2) 0.011(2) 0.009(2)
C17 0.038(3) 0.038(3) 0.032(3) -0.001(3) 0.016(2) 0.013(3)
C18 0.029(3) 0.020(3) 0.035(3) 0.000(2) 0.014(2) 0.000(2)
C25 0.029(3) 0.032(3) 0.035(3) -0.001(2) 0.007(2) 0.006(2)
C31 0.036(3) 0.032(3) 0.031(3) -0.003(2) 0.013(2) 0.008(2)
C35 0.038(3) 0.037(3) 0.030(3) 0.005(3) 0.014(2) 0.015(3)
C71 0.029(3) 0.040(4) 0.053(4) -0.004(3) 0.002(3) 0.011(3)
C72 0.043(3) 0.043(4) 0.047(4) -0.006(3) 0.017(3) 0.020(3)
Cl1 0.0480(8) 0.0475(9) 0.0413(8) 0.0122(7) 0.0009(7) 0.0188(7)
Cl2 0.0716(11) 0.0371(9) 0.0332(8) -0.0038(6) 0.0104(7) 0.0161(8)
Cl3 0.0823(13) 0.0747(13) 0.0432(9) 0.0176(9) 0.0162(9) 0.0526(11)
Cl4 0.0699(12) 0.0821(15) 0.0457(10) 0.0079(10) -0.0170(9) -0.0008(11)
Cl5 0.0852(14) 0.0307(9) 0.0590(11) 0.0027(8) -0.0037(10) -0.0100(9)
Cl6 0.0299(7) 0.0899(14) 0.0497(9) 0.0250(9) 0.0106(7) 0.0192(8)
C76 0.046(4) 0.054(4) 0.054(4) 0.007(3) 0.027(3) 0.014(3)
B2 0.047(4) 0.018(3) 0.036(4) 0.002(3) 0.005(3) 0.002(3)
B3 0.046(4) 0.038(4) 0.030(3) 0.005(3) 0.007(3) 0.022(3)
B13 0.028(3) 0.038(4) 0.043(4) 0.007(3) 0.005(3) 0.013(3)
B25 0.023(3) 0.040(4) 0.033(3) 0.006(3) 0.001(2) 0.007(3)
B27 0.053(4) 0.035(4) 0.044(4) 0.001(3) 0.018(3) 0.014(3)
B30 0.046(4) 0.040(4) 0.055(5) 0.002(4) 0.016(4) 0.017(3)
B42 0.066(5) 0.039(5) 0.040(4) 0.001(3) 0.017(4) 0.009(4)
B43 0.046(4) 0.042(4) 0.033(4) 0.005(3) 0.001(3) 0.008(3)
B44 0.062(5) 0.038(4) 0.038(4) 0.008(3) 0.020(3) 0.016(4)
B46 0.047(4) 0.047(5) 0.032(4) 0.004(3) 0.003(3) 0.017(3)
B59 0.038(4) 0.044(4) 0.046(4) 0.006(3) 0.010(3) 0.010(3)
Cl13 0.0485(9) 0.0339(8) 0.0285(7) -0.0011(6) 0.0024(7) 0.0195(7)
Cl14 0.0433(10) 0.0312(7) 0.0226(9) 0.0051(7) 0.0030(7) 0.0177(7)
Cl15 0.0469(6) 0.0605(8) 0.0314(6) 0.0000(5) 0.0032(5) 0.0292(6)
Cl16 0.0537(10) 0.0877(15) 0.0278(8) 0.0084(8) 0.0168(7) 0.0218(10)
Cl17 0.0631(11) 0.0423(10) 0.0411(9) 0.0184(8) -0.0018(8) 0.0001(8)
Cl18 0.0469(6) 0.0605(8) 0.0314(6) 0.0000(5) 0.0032(5) 0.0292(6)
C64 0.029(3) 0.037(3) 0.027(3) 0.001(2) -0.002(2) 0.009(2)
B4 0.032(3) 0.033(3) 0.022(3) 0.006(2) 0.005(2) 0.017(3)
B6 0.033(3) 0.028(3) 0.022(3) 0.001(2) 0.004(2) 0.015(2)
B7 0.026(3) 0.035(3) 0.020(3) 0.007(2) 0.005(2) 0.012(2)
B10 0.028(3) 0.036(4) 0.028(3) 0.008(3) -0.003(2) 0.012(3)
B16 0.037(3) 0.032(3) 0.028(3) 0.008(3) -0.001(3) 0.010(3)
B17 0.036(3) 0.040(4) 0.023(3) 0.002(3) 0.008(2) 0.013(3)
B20 0.041(3) 0.040(4) 0.023(3) 0.002(3) 0.005(3) 0.025(3)
B22 0.035(3) 0.040(4) 0.032(3) 0.006(3) 0.000(3) 0.020(3)
B23 0.037(3) 0.034(3) 0.025(3) 0.002(3) 0.001(3) 0.011(3)
B29 0.040(3) 0.029(4) 0.029(3) 0.001(3) 0.001(3) 0.009(3)
B35 0.026(3) 0.039(4) 0.029(3) 0.006(3) 0.011(2) 0.014(3)
Cl25 0.1036(16) 0.0344(10) 0.0629(12) -0.0024(9) 0.0120(11) -0.0134(10)
Cl26 0.0706(13) 0.0956(17) 0.0444(10) -0.0010(10) -0.0166(9) 0.0087(11)
Cl27 0.0834(13) 0.0772(13) 0.0433(9) 0.0145(9) 0.0148(9) 0.0586(11)
Cl28 0.0530(9) 0.0372(8) 0.0316(7) -0.0048(6) 0.0073(6) 0.0106(7)
Cl29 0.0530(9) 0.0474(9) 0.0424(8) 0.0155(7) 0.0089(7) 0.0225(7)
Cl30 0.0293(7) 0.0844(13) 0.0457(9) 0.0142(9) 0.0088(6) 0.0169(8)
C77 0.050(4) 0.047(4) 0.055(4) 0.015(3) 0.033(3) 0.018(3)
B8 0.047(4) 0.024(4) 0.038(4) -0.004(3) 0.006(3) 0.004(3)
B9 0.041(4) 0.037(4) 0.028(3) -0.001(3) 0.004(3) 0.022(3)
B21 0.049(4) 0.034(4) 0.043(4) 0.001(3) 0.013(3) 0.017(3)
B33 0.050(4) 0.043(4) 0.033(4) 0.002(3) 0.005(3) 0.020(3)
B34 0.030(3) 0.039(4) 0.041(4) 0.005(3) 0.007(3) 0.015(3)
B36 0.045(4) 0.045(4) 0.030(4) 0.002(3) 0.005(3) 0.009(3)
B40 0.053(4) 0.039(4) 0.061(5) 0.006(4) 0.029(4) 0.022(4)
B41 0.024(3) 0.045(4) 0.037(4) 0.005(3) 0.005(3) 0.009(3)
B47 0.078(6) 0.034(4) 0.043(4) 0.009(3) 0.022(4) 0.016(4)
B51 0.059(5) 0.041(4) 0.035(4) 0.008(3) 0.019(3) 0.019(4)
B56 0.032(3) 0.046(4) 0.052(4) 0.007(4) 0.015(3) 0.015(3)
Cl31 0.0597(9) 0.0392(9) 0.0389(8) -0.0028(7) 0.0047(7) 0.0249(7)
Cl32 0.0481(8) 0.0349(8) 0.0230(6) 0.0043(5) 0.0014(5) 0.0199(6)
Cl33 0.0781(12) 0.0696(12) 0.0375(8) -0.0069(8) -0.0007(8) 0.0529(10)
Cl34 0.0635(11) 0.1001(16) 0.0343(9) 0.0076(9) 0.0176(8) 0.0225(11)
Cl35 0.0661(11) 0.0502(11) 0.0569(11) 0.0224(9) -0.0046(9) -0.0017(9)
Cl36 0.0330(7) 0.0759(12) 0.0400(8) -0.0002(8) 0.0044(6) 0.0199(8)
C69 0.028(3) 0.044(4) 0.039(3) 0.005(3) 0.002(2) 0.013(3)
B5 0.028(3) 0.044(4) 0.024(3) 0.003(3) 0.004(2) 0.015(3)
B11 0.035(4) 0.036(4) 0.037(4) 0.008(3) 0.001(3) 0.008(3)
B12 0.034(3) 0.034(4) 0.033(3) 0.008(3) 0.002(3) 0.005(3)
B14 0.047(4) 0.043(4) 0.037(4) 0.009(3) 0.005(3) 0.019(3)
B18 0.047(4) 0.039(4) 0.023(3) 0.004(3) 0.006(3) 0.027(3)
B19 0.034(3) 0.037(4) 0.037(4) 0.004(3) 0.010(3) 0.019(3)
B24 0.025(3) 0.047(4) 0.038(4) 0.006(3) 0.011(3) 0.011(3)
B26 0.039(4) 0.059(5) 0.025(3) 0.002(3) 0.007(3) 0.015(3)
B31 0.045(4) 0.045(4) 0.029(3) 0.000(3) 0.001(3) 0.019(3)
B32 0.049(4) 0.056(5) 0.029(3) 0.002(3) 0.004(3) 0.033(4)
B37 0.040(4) 0.039(4) 0.041(4) 0.007(3) -0.002(3) 0.020(3)
Cl7 0.0464(19) 0.0512(18) 0.0294(12) -0.0087(10) 0.0158(13) -0.0125(15)
Cl8 0.0761(16) 0.0472(13) 0.0417(12) 0.0197(10) 0.0331(11) 0.0083(11)
Cl9 0.0552(13) 0.0299(11) 0.0525(13) 0.0027(9) 0.0163(11) 0.0146(10)
Cl10 0.0463(11) 0.0606(14) 0.0267(9) 0.0023(9) 0.0173(8) 0.0135(9)
Cl11 0.0557(10) 0.0501(11) 0.0362(9) 0.0023(8) 0.0177(8) -0.0106(8)
Cl12 0.0272(9) 0.0875(17) 0.0292(9) 0.0110(10) 0.0040(7) 0.0248(10)
C89 0.029(3) 0.050(4) 0.047(4) -0.004(3) -0.003(3) 0.016(3)
B15 0.029(4) 0.026(4) 0.029(4) 0.001(3) 0.007(3) -0.001(3)
B28 0.026(3) 0.035(4) 0.027(4) 0.003(3) 0.008(3) 0.011(3)
B38 0.028(4) 0.034(4) 0.029(4) 0.004(3) 0.012(3) 0.000(3)
B48 0.022(3) 0.038(4) 0.024(3) 0.002(3) 0.008(3) 0.011(3)
B53 0.031(4) 0.036(4) 0.022(3) 0.004(3) 0.005(3) -0.002(3)
B55 0.028(3) 0.038(4) 0.030(4) 0.007(3) 0.017(3) 0.006(3)
B57 0.040(4) 0.043(4) 0.028(4) 0.000(3) -0.001(3) 0.015(3)
B58 0.026(4) 0.042(4) 0.033(4) 0.003(3) 0.000(3) 0.012(3)
B63 0.020(3) 0.039(4) 0.043(4) -0.002(4) 0.004(3) 0.001(3)
B64 0.037(4) 0.045(4) 0.033(4) 0.008(4) 0.008(3) 0.018(3)
B65 0.031(4) 0.037(4) 0.036(4) -0.003(4) 0.011(3) 0.008(3)
Cl19 0.0704(15) 0.0424(13) 0.0348(11) -0.0015(9) -0.0063(10) 0.0002(11)
Cl20 0.0407(10) 0.0581(13) 0.0234(9) 0.0030(8) -0.0053(7) 0.0190(9)
Cl21 0.0550(12) 0.0413(11) 0.0303(9) 0.0111(8) 0.0021(8) 0.0194(9)
Cl22 0.0352(10) 0.0373(11) 0.0247(9) 0.0016(7) -0.0017(8) 0.0077(8)
Cl23 0.0392(19) 0.0341(13) 0.0296(13) 0.0081(9) 0.0060(10) 0.0111(15)
Cl24 0.0218(8) 0.0638(13) 0.0264(8) 0.0022(8) 0.0070(6) 0.0157(8)
C88 0.035(3) 0.062(3) 0.032(3) 0.003(3) 0.011(2) 0.024(3)
B1 0.028(3) 0.053(4) 0.029(3) 0.007(3) 0.009(3) 0.020(3)
B39 0.027(2) 0.042(3) 0.019(2) 0.005(2) 0.007(2) 0.018(2)
B45 0.028(3) 0.039(3) 0.023(3) 0.005(3) 0.005(2) 0.015(2)
B49 0.036(3) 0.045(3) 0.022(3) 0.001(2) 0.005(2) 0.019(2)
B50 0.034(3) 0.041(3) 0.023(3) 0.005(2) 0.005(2) 0.019(3)
B52 0.035(3) 0.044(3) 0.027(3) 0.001(2) 0.005(2) 0.019(2)
B54 0.032(3) 0.046(3) 0.023(3) 0.006(3) 0.006(2) 0.019(2)
B60 0.042(3) 0.054(3) 0.027(3) -0.002(3) 0.006(2) 0.022(3)
B61 0.037(3) 0.057(3) 0.026(3) 0.005(3) 0.013(2) 0.020(3)
B62 0.030(3) 0.054(3) 0.028(3) 0.009(3) 0.011(2) 0.015(3)
B66 0.041(3) 0.050(3) 0.030(3) 0.001(3) 0.006(3) 0.027(3)
Cl 0.045(2) 0.055(2) 0.055(2) 0.0060(17) 0.0084(17) 0.0169(17)
Cl1A 0.0557(10) 0.0501(11) 0.0362(9) 0.0023(8) 0.0177(8) -0.0106(8)
Cl1B 0.066(3) 0.060(3) 0.064(3) 0.0013(18) 0.0124(19) 0.0151(19)
Cl7A 0.038(3) 0.035(3) 0.036(3) -0.0013(18) 0.0092(18) 0.010(2)
Cl8A 0.057(2) 0.059(2) 0.058(2) 0.0050(18) 0.0103(17) 0.0258(18)
Cl9A 0.070(3) 0.071(3) 0.068(3) 0.0062(19) 0.0086(18) 0.0185(19)
C89A 0.040(7) 0.041(7) 0.043(7) 0.001(6) 0.013(6) 0.007(6)
B15A 0.037(6) 0.040(6) 0.034(6) -0.002(6) 0.002(6) 0.006(6)
B28A 0.031(6) 0.032(6) 0.033(6) 0.000(6) 0.010(6) 0.014(6)
B38A 0.032(7) 0.037(7) 0.037(6) 0.003(6) 0.006(6) 0.009(6)
B48A 0.030(5) 0.039(6) 0.037(5) 0.003(5) 0.004(5) 0.009(5)
B53A 0.033(6) 0.040(7) 0.040(7) -0.001(6) 0.012(6) 0.008(6)
B55A 0.042(6) 0.041(6) 0.038(6) 0.001(6) 0.003(6) 0.008(6)
B57A 0.037(7) 0.037(8) 0.047(8) -0.005(7) 0.010(7) 0.011(7)
B58A 0.040(7) 0.033(7) 0.039(7) -0.003(7) 0.008(7) 0.004(7)
B63A 0.043(7) 0.037(7) 0.038(7) -0.003(7) 0.005(6) 0.013(6)
B64A 0.039(4) 0.039(4) 0.039(4) 0.0043(11) 0.0087(13) 0.0118(15)
B65A 0.037(7) 0.038(8) 0.040(7) 0.003(7) 0.020(7) 0.005(7)
Cl1C 0.037(3) 0.052(4) 0.042(3) -0.007(3) -0.002(3) 0.021(3)
Cl1D 0.054(4) 0.082(5) 0.038(4) -0.005(3) 0.008(3) 0.020(4)
Cl1E 0.0392(19) 0.0341(13) 0.0296(13) 0.0081(9) 0.0060(10) 0.0111(15)
Cl1F 0.050(4) 0.026(3) 0.043(4) -0.006(3) 0.003(3) 0.021(3)
Cl1G 0.062(4) 0.043(4) 0.052(4) 0.010(3) -0.008(3) 0.001(3)
Cl37 0.055(4) 0.059(4) 0.045(4) -0.015(3) 0.001(3) 0.042(3)
C88A 0.034(4) 0.045(4) 0.026(4) 0.000(4) 0.003(4) 0.017(4)
B1A 0.038(4) 0.047(4) 0.028(4) -0.001(4) 0.003(4) 0.019(4)
B39A 0.034(3) 0.048(3) 0.027(3) 0.003(3) 0.007(3) 0.021(3)
B45A 0.037(3) 0.050(4) 0.026(3) 0.001(3) 0.006(3) 0.020(3)
B49A 0.032(4) 0.042(4) 0.024(4) 0.003(3) 0.005(3) 0.021(3)
B50A 0.039(4) 0.047(4) 0.028(4) -0.001(4) 0.005(3) 0.021(4)
B52A 0.034(4) 0.042(4) 0.026(4) 0.003(3) 0.006(3) 0.022(3)
B54A 0.035(3) 0.047(4) 0.025(4) 0.004(3) 0.006(3) 0.019(3)
B60A 0.033(4) 0.044(4) 0.027(4) 0.002(4) 0.002(4) 0.018(4)
B61A 0.034(4) 0.046(4) 0.026(4) 0.004(4) 0.002(4) 0.018(4)
B62A 0.036(4) 0.045(4) 0.026(4) 0.003(4) 0.002(4) 0.019(4)
B66A 0.038(4) 0.044(4) 0.027(4) -0.001(4) 0.003(4) 0.018(4)
Cl38 0.0433(10) 0.0312(7) 0.0226(9) 0.0051(7) 0.0030(7) 0.0177(7)
Cl1H 0.0537(10) 0.0877(15) 0.0278(8) 0.0084(8) 0.0168(7) 0.0218(10)
B4A 0.033(6) 0.037(6) 0.026(6) 0.004(6) 0.002(6) 0.014(6)
B6A 0.031(6) 0.034(6) 0.025(6) 0.004(6) 0.004(6) 0.017(6)
B7A 0.031(6) 0.035(6) 0.025(6) 0.003(6) 0.007(6) 0.016(6)
B16A 0.035(7) 0.035(7) 0.028(7) 0.005(7) 0.002(7) 0.015(7)
B22A 0.034(8) 0.038(8) 0.024(8) 0.006(8) 0.003(7) 0.016(7)
B35A 0.035(7) 0.038(7) 0.023(7) 0.004(7) 0.003(7) 0.014(7)
Cl1I 0.0469(6) 0.0605(8) 0.0314(6) 0.0000(5) 0.0032(5) 0.0292(6)
B20A 0.034(7) 0.034(7) 0.022(7) 0.005(7) 0.005(7) 0.016(7)
B29A 0.034(8) 0.036(8) 0.023(8) 0.005(8) 0.006(7) 0.019(7)
Cl1J 0.0537(10) 0.0877(15) 0.0278(8) 0.0084(8) 0.0168(7) 0.0218(10)
B17A 0.035(8) 0.035(8) 0.027(8) 0.004(8) 0.004(8) 0.014(8)
Cl1K 0.0631(11) 0.0423(10) 0.0411(9) 0.0184(8) -0.0018(8) 0.0001(8)
B10A 0.034(8) 0.037(8) 0.028(8) 0.005(8) 0.001(8) 0.014(8)
C64A 0.035(8) 0.037(8) 0.025(8) 0.004(8) 0.006(8) 0.016(8)
B23A 0.040(9) 0.038(9) 0.028(9) 0.010(9) 0.006(9) 0.008(9)
Cl1L 0.0485(9) 0.0339(8) 0.0285(7) -0.0011(6) 0.0024(7) 0.0195(7)
I3A 0.0272(3) 0.0242(2) 0.0315(4) 0.0018(2) 0.0109(3) 0.00727(19)
I1A 0.0291(8) 0.0267(3) 0.0387(17) 0.0081(9) 0.0132(10) 0.0111(5)

loop_
_atom_type_symbol
_atom_type_description
_atom_type_scat_dispersion_real
_atom_type_scat_dispersion_imag
_atom_type_scat_source
C C 0.0137 0.0067 'International Tables Vol C Tables 4.2.6.8 and 6.1.1.4'
H H 0.0000 0.0000 'International Tables Vol C Tables 4.2.6.8 and 6.1.1.4'
B B 0.0070 0.0029 'International Tables Vol C Tables 4.2.6.8 and 6.1.1.4'
Cl Cl 0.3281 0.5435 'International Tables Vol C Tables 4.2.6.8 and 6.1.1.4'
I I 0.0030 5.4350 'International Tables Vol C Tables 4.2.6.8 and 6.1.1.4'
N N 0.0241 0.0134 'International Tables Vol C Tables 4.2.6.8 and 6.1.1.4'

loop_
_geom_angle_atom_site_label_1
_geom_angle_atom_site_label_2
_geom_angle_atom_site_label_3
_geom_angle
_geom_angle_site_symmetry_1
_geom_angle_site_symmetry_3
_geom_angle_publ_flag
N1 I1 N3 175.6(6) . . ?
C30 N1 I1 119.5(5) . . ?
C30 N1 C53 118.0(5) . . ?
C30 N1 I1A 124.6(4) . . ?
C53 N1 I1 122.2(5) . . ?
C53 N1 I1A 117.0(5) . . ?
C2 N2 C81 122.8(5) . . ?
C2 N2 C82 119.2(5) . . ?
C81 N2 C82 118.0(5) . . ?
C44 N3 I1 121.9(5) . . ?
C44 N3 C48 117.8(5) . . ?
C44 N3 I1A 116.8(5) . . ?
C48 N3 I1 120.0(5) . . ?
C48 N3 I1A 125.3(5) . . ?
C11 N4 C79 119.8(5) . . ?
C11 N4 C80 122.1(5) . . ?
C80 N4 C79 117.9(5) . . ?
N2 C2 C13 121.7(5) . . ?
N2 C2 C36 123.2(5) . . ?
C36 C2 C13 115.1(5) . . ?
N4 C11 C14 121.4(5) . . ?
N4 C11 C57 123.9(5) . . ?
C57 C11 C14 114.7(5) . . ?
C2 C13 H13 119.8 . . ?
C30 C13 C2 120.4(5) . . ?
C30 C13 H13 119.8 . . ?
C11 C14 H14 119.9 . . ?
C44 C14 C11 120.2(5) . . ?
C44 C14 H14 119.9 . . ?
N1 C30 C13 122.6(5) . . ?
N1 C30 H30 118.7 . . ?
C13 C30 H30 118.7 . . ?
C2 C36 H36 119.2 . . ?
C53 C36 C2 121.6(5) . . ?
C53 C36 H36 119.2 . . ?
N3 C44 C14 123.2(5) . . ?
N3 C44 H44 118.4 . . ?
C14 C44 H44 118.4 . . ?
N3 C48 H48 118.8 . . ?
C57 C48 N3 122.4(6) . . ?
C57 C48 H48 118.8 . . ?
N1 C53 H53 118.9 . . ?
C36 C53 N1 122.1(6) . . ?
C36 C53 H53 118.9 . . ?
C11 C57 H57 119.3 . . ?
C48 C57 C11 121.5(5) . . ?
C48 C57 H57 119.3 . . ?
N4 C79 H79A 109.5 . . ?
N4 C79 H79B 109.5 . . ?
N4 C79 H79C 109.5 . . ?
H79A C79 H79B 109.5 . . ?
H79A C79 H79C 109.5 . . ?
H79B C79 H79C 109.5 . . ?
N4 C80 H80A 109.5 . . ?
N4 C80 H80B 109.5 . . ?
N4 C80 H80C 109.5 . . ?
H80A C80 H80B 109.5 . . ?
H80A C80 H80C 109.5 . . ?
H80B C80 H80C 109.5 . . ?
N2 C81 H81A 109.5 . . ?
N2 C81 H81B 109.5 . . ?
N2 C81 H81C 109.5 . . ?
H81A C81 H81B 109.5 . . ?
H81A C81 H81C 109.5 . . ?
H81B C81 H81C 109.5 . . ?
N2 C82 H82A 109.5 . . ?
N2 C82 H82B 109.5 . . ?
N2 C82 H82C 109.5 . . ?
H82A C82 H82B 109.5 . . ?
H82A C82 H82C 109.5 . . ?
H82B C82 H82C 109.5 . . ?
N7 I2 N5 178.94(16) . . ?
C7 N5 I2 121.8(4) . . ?
C7 N5 C22 117.8(5) . . ?
C22 N5 I2 120.3(3) . . ?
C15 N6 C73 120.1(5) . . ?
C15 N6 C83 120.8(6) . . ?
C83 N6 C73 118.4(5) . . ?
C5 N7 I2 121.3(3) . . ?
C26 N7 I2 120.2(3) . . ?
C26 N7 C5 118.1(4) . . ?
C3 N8 C56 120.6(5) . . ?
C3 N8 C60 122.9(5) . . ?
C56 N8 C60 116.0(4) . . ?
N8 C3 C19 123.6(5) . . ?
N8 C3 C45 120.9(5) . . ?
C19 C3 C45 115.5(5) . . ?
N7 C5 H5 118.6 . . ?
N7 C5 C19 122.8(5) . . ?
C19 C5 H5 118.6 . . ?
N5 C7 H7 119.0 . . ?
N5 C7 C29 122.1(5) . . ?
C29 C7 H7 119.0 . . ?
N6 C15 C21 122.0(6) . . ?
N6 C15 C29 122.7(5) . . ?
C21 C15 C29 115.4(5) . . ?
C3 C19 H19 119.9 . . ?
C5 C19 C3 120.2(5) . . ?
C5 C19 H19 119.9 . . ?
C15 C21 H21 119.7 . . ?
C22 C21 C15 120.6(6) . . ?
C22 C21 H21 119.7 . . ?
N5 C22 H22 118.5 . . ?
C21 C22 N5 123.0(5) . . ?
C21 C22 H22 118.5 . . ?
N7 C26 H26 118.5 . . ?
N7 C26 C45 122.9(5) . . ?
C45 C26 H26 118.5 . . ?
C7 C29 C15 121.1(5) . . ?
C7 C29 H29 119.5 . . ?
C15 C29 H29 119.5 . . ?
C3 C45 H45 119.8 . . ?
C26 C45 C3 120.3(5) . . ?
C26 C45 H45 119.8 . . ?
N8 C56 H56A 109.5 . . ?
N8 C56 H56B 109.5 . . ?
N8 C56 H56C 109.5 . . ?
H56A C56 H56B 109.5 . . ?
H56A C56 H56C 109.5 . . ?
H56B C56 H56C 109.5 . . ?
N8 C60 H60A 109.5 . . ?
N8 C60 H60B 109.5 . . ?
N8 C60 H60C 109.5 . . ?
H60A C60 H60B 109.5 . . ?
H60A C60 H60C 109.5 . . ?
H60B C60 H60C 109.5 . . ?
N6 C73 H73A 109.5 . . ?
N6 C73 H73B 109.5 . . ?
N6 C73 H73C 109.5 . . ?
H73A C73 H73B 109.5 . . ?
H73A C73 H73C 109.5 . . ?
H73B C73 H73C 109.5 . . ?
N6 C83 H83A 109.5 . . ?
N6 C83 H83B 109.5 . . ?
N6 C83 H83C 109.5 . . ?
H83A C83 H83B 109.5 . . ?
H83A C83 H83C 109.5 . . ?
H83B C83 H83C 109.5 . . ?
N11 I3 N9 178.1(2) . . ?
C28 N9 I3 120.7(4) . . ?
C28 N9 C58 117.8(5) . . ?
C28 N9 I3A 108.2(4) . . ?
C58 N9 I3 121.3(4) . . ?
C58 N9 I3A 133.7(5) . . ?
C24 N10 C75 122.1(6) . . ?
C24 N10 C78 120.8(5) . . ?
C78 N10 C75 116.8(5) . . ?
C59 N11 I3 118.9(4) . . ?
C59 N11 C61 117.9(5) . . ?
C59 N11 I3A 129.5(4) . . ?
C61 N11 I3 123.1(4) . . ?
C61 N11 I3A 112.5(4) . . ?
C41 N12 C67 121.0(5) . . ?
C41 N12 C68 120.6(5) . . ?
C67 N12 C68 118.3(5) . . ?
N10 C24 C46 124.1(6) . . ?
N10 C24 C51 120.5(6) . . ?
C46 C24 C51 115.4(5) . . ?
N9 C28 H28 118.1 . . ?
N9 C28 C51 123.7(6) . . ?
C51 C28 H28 118.1 . . ?
C41 C40 H40 120.2 . . ?
C61 C40 H40 120.2 . . ?
C61 C40 C41 119.7(6) . . ?
N12 C41 C40 123.0(5) . . ?
N12 C41 C43 121.1(5) . . ?
C40 C41 C43 115.9(5) . . ?
C41 C43 H43 120.3 . . ?
C59 C43 C41 119.5(6) . . ?
C59 C43 H43 120.3 . . ?
C24 C46 H46 119.8 . . ?
C58 C46 C24 120.3(6) . . ?
C58 C46 H46 119.8 . . ?
C24 C51 H51 120.4 . . ?
C28 C51 C24 119.3(6) . . ?
C28 C51 H51 120.4 . . ?
N9 C58 C46 123.4(6) . . ?
N9 C58 H58 118.3 . . ?
C46 C58 H58 118.3 . . ?
N11 C59 C43 123.6(6) . . ?
N11 C59 H59 118.2 . . ?
C43 C59 H59 118.2 . . ?
N11 C61 C40 123.4(6) . . ?
N11 C61 H61 118.3 . . ?
C40 C61 H61 118.3 . . ?
N12 C67 H67A 109.5 . . ?
N12 C67 H67B 109.5 . . ?
N12 C67 H67C 109.5 . . ?
H67A C67 H67B 109.5 . . ?
H67A C67 H67C 109.5 . . ?
H67B C67 H67C 109.5 . . ?
N12 C68 H68A 109.5 . . ?
N12 C68 H68B 109.5 . . ?
N12 C68 H68C 109.5 . . ?
H68A C68 H68B 109.5 . . ?
H68A C68 H68C 109.5 . . ?
H68B C68 H68C 109.5 . . ?
N10 C75 H75A 109.5 . . ?
N10 C75 H75B 109.5 . . ?
N10 C75 H75C 109.5 . . ?
H75A C75 H75B 109.5 . . ?
H75A C75 H75C 109.5 . . ?
H75B C75 H75C 109.5 . . ?
N10 C78 H78A 109.5 . . ?
N10 C78 H78B 109.5 . . ?
N10 C78 H78C 109.5 . . ?
H78A C78 H78B 109.5 . . ?
H78A C78 H78C 109.5 . . ?
H78B C78 H78C 109.5 . . ?
N13 I4 N15 178.71(16) . . ?
C6 N13 I4 122.5(4) . . ?
C6 N13 C12 118.3(5) . . ?
C12 N13 I4 118.7(4) . . ?
C1 N14 C55 122.4(5) . . ?
C1 N14 C63 120.7(5) . . ?
C55 N14 C63 116.4(4) . . ?
C9 N15 I4 121.6(4) . . ?
C9 N15 C38 117.6(5) . . ?
C38 N15 I4 120.8(4) . . ?
C20 N16 C74 120.5(5) . . ?
C20 N16 C85 120.3(6) . . ?
C74 N16 C85 118.7(5) . . ?
N14 C1 C16 122.6(5) . . ?
N14 C1 C27 122.1(5) . . ?
C27 C1 C16 115.3(5) . . ?
N13 C6 H6 118.6 . . ?
N13 C6 C16 122.8(5) . . ?
C16 C6 H6 118.6 . . ?
N15 C9 H9 119.0 . . ?
N15 C9 C52 122.1(6) . . ?
C52 C9 H9 119.0 . . ?
N13 C12 H12 118.8 . . ?
C27 C12 N13 122.4(5) . . ?
C27 C12 H12 118.8 . . ?
C1 C16 H16 119.9 . . ?
C6 C16 C1 120.2(5) . . ?
C6 C16 H16 119.9 . . ?
N16 C20 C32 122.0(6) . . ?
N16 C20 C52 122.8(6) . . ?
C32 C20 C52 115.2(5) . . ?
C1 C27 H27 119.6 . . ?
C12 C27 C1 120.9(5) . . ?
C12 C27 H27 119.6 . . ?
C20 C32 H32 119.5 . . ?
C38 C32 C20 120.9(6) . . ?
C38 C32 H32 119.5 . . ?
N15 C38 H38 118.5 . . ?
C32 C38 N15 123.0(6) . . ?
C32 C38 H38 118.5 . . ?
C9 C52 C20 121.1(6) . . ?
C9 C52 H52 119.4 . . ?
C20 C52 H52 119.4 . . ?
N14 C55 H55A 109.5 . . ?
N14 C55 H55B 109.5 . . ?
N14 C55 H55C 109.5 . . ?
H55A C55 H55B 109.5 . . ?
H55A C55 H55C 109.5 . . ?
H55B C55 H55C 109.5 . . ?
N14 C63 H63A 109.5 . . ?
N14 C63 H63B 109.5 . . ?
N14 C63 H63C 109.5 . . ?
H63A C63 H63B 109.5 . . ?
H63A C63 H63C 109.5 . . ?
H63B C63 H63C 109.5 . . ?
N16 C74 H74A 109.5 . . ?
N16 C74 H74B 109.5 . . ?
N16 C74 H74C 109.5 . . ?
H74A C74 H74B 109.5 . . ?
H74A C74 H74C 109.5 . . ?
H74B C74 H74C 109.5 . . ?
N16 C85 H85A 109.5 . . ?
N16 C85 H85B 109.5 . . ?
N16 C85 H85C 109.5 . . ?
H85A C85 H85B 109.5 . . ?
H85A C85 H85C 109.5 . . ?
H85B C85 H85C 109.5 . . ?
N19 I5 N17 178.06(17) . . ?
C37 N17 I5 120.6(4) . . ?
C37 N17 C49 117.6(5) . . ?
C49 N17 I5 121.7(4) . . ?
C54 N18 C84 119.7(7) . . ?
C54 N18 C90 121.6(7) . . ?
C90 N18 C84 118.2(6) . . ?
C34 N19 I5 118.8(4) . . ?
C39 N19 I5 122.8(4) . . ?
C39 N19 C34 118.1(5) . . ?
C4 N20 C62 122.3(5) . . ?
C4 N20 C65 120.9(5) . . ?
C62 N20 C65 116.1(5) . . ?
N20 C4 C23 123.5(5) . . ?
N20 C4 C47 121.6(5) . . ?
C23 C4 C47 114.8(5) . . ?
C4 C23 H23 119.6 . . ?
C39 C23 C4 120.9(5) . . ?
C39 C23 H23 119.6 . . ?
N19 C34 H34 118.6 . . ?
C47 C34 N19 122.9(5) . . ?
C47 C34 H34 118.6 . . ?
N17 C37 H37 118.7 . . ?
N17 C37 C66 122.7(6) . . ?
C66 C37 H37 118.7 . . ?
N19 C39 C23 122.3(5) . . ?
N19 C39 H39 118.8 . . ?
C23 C39 H39 118.8 . . ?
C49 C42 H42 119.6 . . ?
C49 C42 C54 120.9(6) . . ?
C54 C42 H42 119.6 . . ?
C4 C47 H47 119.5 . . ?
C34 C47 C4 121.0(6) . . ?
C34 C47 H47 119.5 . . ?
N17 C49 H49 118.6 . . ?
C42 C49 N17 122.9(6) . . ?
C42 C49 H49 118.6 . . ?
N18 C54 C42 122.6(7) . . ?
N18 C54 C66 122.0(6) . . ?
C42 C54 C66 115.3(5) . . ?
N20 C62 H62A 109.5 . . ?
N20 C62 H62B 109.5 . . ?
N20 C62 H62C 109.5 . . ?
H62A C62 H62B 109.5 . . ?
H62A C62 H62C 109.5 . . ?
H62B C62 H62C 109.5 . . ?
N20 C65 H65A 109.5 . . ?
N20 C65 H65B 109.5 . . ?
N20 C65 H65C 109.5 . . ?
H65A C65 H65B 109.5 . . ?
H65A C65 H65C 109.5 . . ?
H65B C65 H65C 109.5 . . ?
C37 C66 C54 120.6(6) . . ?
C37 C66 H66 119.7 . . ?
C54 C66 H66 119.7 . . ?
N18 C84 H84A 109.5 . . ?
N18 C84 H84B 109.5 . . ?
N18 C84 H84C 109.5 . . ?
H84A C84 H84B 109.5 . . ?
H84A C84 H84C 109.5 . . ?
H84B C84 H84C 109.5 . . ?
N18 C90 H90A 109.5 . . ?
N18 C90 H90B 109.5 . . ?
N18 C90 H90C 109.5 . . ?
H90A C90 H90B 109.5 . . ?
H90A C90 H90C 109.5 . . ?
H90B C90 H90C 109.5 . . ?
N21 I6 N21 180.0 2_676 . ?
C33 N21 I6 120.5(4) . . ?
C33 N21 C50 118.0(5) . . ?
C50 N21 I6 121.3(4) . . ?
C10 N22 C86 118.9(6) . . ?
C10 N22 C87 122.5(6) . . ?
C87 N22 C86 118.6(6) . . ?
C10 C8 H8 120.5 . . ?
C33 C8 H8 120.5 . . ?
C33 C8 C10 119.1(5) . . ?
N22 C10 C8 121.0(6) . . ?
N22 C10 C70 123.0(6) . . ?
C70 C10 C8 116.0(5) . . ?
N21 C33 C8 123.5(5) . . ?
N21 C33 H33 118.2 . . ?
C8 C33 H33 118.2 . . ?
N21 C50 H50 119.1 . . ?
C70 C50 N21 121.8(6) . . ?
C70 C50 H50 119.1 . . ?
C10 C70 H70 119.3 . . ?
C50 C70 C10 121.5(6) . . ?
C50 C70 H70 119.3 . . ?
N22 C86 H86A 109.5 . . ?
N22 C86 H86B 109.5 . . ?
N22 C86 H86C 109.5 . . ?
H86A C86 H86B 109.5 . . ?
H86A C86 H86C 109.5 . . ?
H86B C86 H86C 109.5 . . ?
N22 C87 H87A 109.5 . . ?
N22 C87 H87B 109.5 . . ?
N22 C87 H87C 109.5 . . ?
H87A C87 H87B 109.5 . . ?
H87A C87 H87C 109.5 . . ?
H87B C87 H87C 109.5 . . ?
N23 I7 N23 180.0(2) 2_666 . ?
C31 N23 I7 120.1(4) . . ?
C31 N23 C35 117.6(5) . . ?
C35 N23 I7 122.1(4) . . ?
C18 N24 C71 120.8(5) . . ?
C18 N24 C72 120.2(5) . . ?
C71 N24 C72 118.5(5) . . ?
C18 C17 H17 119.7 . . ?
C35 C17 H17 119.7 . . ?
C35 C17 C18 120.6(5) . . ?
N24 C18 C17 123.3(5) . . ?
N24 C18 C25 121.5(5) . . ?
C17 C18 C25 115.2(5) . . ?
C18 C25 H25 120.0 . . ?
C31 C25 C18 120.0(5) . . ?
C31 C25 H25 120.0 . . ?
N23 C31 C25 123.6(5) . . ?
N23 C31 H31A 118.2 . . ?
C25 C31 H31A 118.2 . . ?
N23 C35 C17 123.1(5) . . ?
N23 C35 H35B 118.5 . . ?
C17 C35 H35B 118.5 . . ?
N24 C71 H71A 109.5 . . ?
N24 C71 H71B 109.5 . . ?
N24 C71 H71C 109.5 . . ?
H71A C71 H71B 109.5 . . ?
H71A C71 H71C 109.5 . . ?
H71B C71 H71C 109.5 . . ?
N24 C72 H72A 109.5 . . ?
N24 C72 H72B 109.5 . . ?
N24 C72 H72C 109.5 . . ?
H72A C72 H72B 109.5 . . ?
H72A C72 H72C 109.5 . . ?
H72B C72 H72C 109.5 . . ?
B27 C76 H76 117.2 . . ?
B27 C76 B30 115.6(5) . . ?
B27 C76 B42 115.0(6) . . ?
B27 C76 B44 62.7(4) . . ?
B27 C76 B59 63.7(4) . . ?
B30 C76 H76 117.2 . . ?
B30 C76 B59 62.3(4) . . ?
B42 C76 H76 117.5 . . ?
B42 C76 B30 63.4(5) . . ?
B42 C76 B59 115.0(5) . . ?
B44 C76 H76 117.3 . . ?
B44 C76 B30 115.7(5) . . ?
B44 C76 B42 62.8(5) . . ?
B44 C76 B59 115.6(5) . . ?
B59 C76 H76 117.3 . . ?
Cl5 B2 B13 121.1(5) . . ?
Cl5 B2 B30 119.2(5) . . ?
B13 B2 B30 58.8(4) . . ?
B25 B2 Cl5 124.0(5) . . ?
B25 B2 B13 60.0(4) . . ?
B25 B2 B30 107.2(5) . . ?
B25 B2 B42 107.7(5) . . ?
B42 B2 Cl5 121.2(5) . . ?
B42 B2 B13 107.3(5) . . ?
B42 B2 B30 60.6(4) . . ?
B43 B2 Cl5 124.6(5) . . ?
B43 B2 B13 107.4(5) . . ?
B43 B2 B25 60.0(4) . . ?
B43 B2 B30 107.6(5) . . ?
B43 B2 B42 59.5(4) . . ?
Cl2 B3 B27 121.2(5) . . ?
B13 B3 Cl2 122.0(4) . . ?
B13 B3 B27 107.2(5) . . ?
B25 B3 Cl2 123.6(5) . . ?
B25 B3 B13 60.0(4) . . ?
B25 B3 B27 107.4(5) . . ?
B25 B3 B59 108.0(5) . . ?
B46 B3 Cl2 122.4(5) . . ?
B46 B3 B13 108.4(5) . . ?
B46 B3 B25 60.6(4) . . ?
B46 B3 B27 59.4(4) . . ?
B46 B3 B59 108.3(5) . . ?
B59 B3 Cl2 119.8(5) . . ?
B59 B3 B13 59.7(4) . . ?
B59 B3 B27 60.0(4) . . ?
Cl1 B13 B2 122.6(5) . . ?
B3 B13 Cl1 120.5(5) . . ?
B3 B13 B2 107.6(5) . . ?
B25 B13 Cl1 121.2(4) . . ?
B25 B13 B2 59.4(4) . . ?
B25 B13 B3 59.9(4) . . ?
B30 B13 Cl1 122.4(5) . . ?
B30 B13 B2 60.8(4) . . ?
B30 B13 B3 108.4(5) . . ?
B30 B13 B25 108.3(5) . . ?
B30 B13 B59 60.4(4) . . ?
B59 B13 Cl1 121.1(4) . . ?
B59 B13 B2 108.8(5) . . ?
B59 B13 B3 60.1(4) . . ?
B59 B13 B25 108.3(5) . . ?
B2 B25 Cl6 122.2(5) . . ?
B2 B25 B3 108.8(5) . . ?
B2 B25 B13 60.7(4) . . ?
B2 B25 B46 108.4(5) . . ?
B3 B25 Cl6 120.7(5) . . ?
B3 B25 B13 60.1(4) . . ?
B3 B25 B46 59.0(4) . . ?
B13 B25 Cl6 121.7(4) . . ?
B13 B25 B46 107.3(5) . . ?
B43 B25 Cl6 122.7(4) . . ?
B43 B25 B2 59.8(4) . . ?
B43 B25 B3 107.5(5) . . ?
B43 B25 B13 107.7(5) . . ?
B43 B25 B46 60.3(4) . . ?
B46 B25 Cl6 121.4(5) . . ?
C76 B27 B3 104.4(5) . . ?
C76 B27 H27A 124.5 . . ?
C76 B27 B44 58.7(4) . . ?
C76 B27 B46 105.2(5) . . ?
C76 B27 B59 59.3(4) . . ?
B3 B27 H27A 123.2 . . ?
B44 B27 B3 108.0(5) . . ?
B44 B27 H27A 120.7 . . ?
B44 B27 B46 61.1(4) . . ?
B44 B27 B59 108.8(5) . . ?
B46 B27 B3 58.9(4) . . ?
B46 B27 H27A 122.4 . . ?
B46 B27 B59 107.4(5) . . ?
B59 B27 B3 59.5(4) . . ?
B59 B27 H27A 121.4 . . ?
C76 B30 B2 103.3(5) . . ?
C76 B30 B13 104.2(5) . . ?
C76 B30 H30A 125.5 . . ?
C76 B30 B42 58.0(4) . . ?
C76 B30 B59 58.9(4) . . ?
B2 B30 H30A 122.8 . . ?
B2 B30 B42 58.9(4) . . ?
B13 B30 B2 60.4(4) . . ?
B13 B30 H30A 122.4 . . ?
B13 B30 B42 107.3(5) . . ?
B13 B30 B59 60.1(4) . . ?
B42 B30 H30A 122.3 . . ?
B59 B30 B2 108.2(5) . . ?
B59 B30 H30A 121.1 . . ?
B59 B30 B42 107.7(5) . . ?
C76 B42 B2 105.0(5) . . ?
C76 B42 B30 58.6(4) . . ?
C76 B42 H42A 125.3 . . ?
C76 B42 B43 104.0(5) . . ?
C76 B42 B44 57.9(4) . . ?
B2 B42 B30 60.5(4) . . ?
B2 B42 H42A 121.7 . . ?
B30 B42 H42A 121.4 . . ?
B43 B42 B2 60.0(4) . . ?
B43 B42 B30 107.9(5) . . ?
B43 B42 H42A 122.6 . . ?
B43 B42 B44 60.4(5) . . ?
B44 B42 B2 108.7(6) . . ?
B44 B42 B30 107.7(6) . . ?
B44 B42 H42A 121.4 . . ?
B2 B43 Cl4 122.5(5) . . ?
B2 B43 B25 60.2(4) . . ?
B2 B43 B44 109.0(5) . . ?
B2 B43 B46 108.8(5) . . ?
B25 B43 Cl4 121.1(5) . . ?
B25 B43 B44 108.9(5) . . ?
B25 B43 B46 60.3(4) . . ?
B42 B43 Cl4 122.3(5) . . ?
B42 B43 B2 60.5(4) . . ?
B42 B43 B25 108.7(5) . . ?
B42 B43 B44 60.2(4) . . ?
B42 B43 B46 108.6(5) . . ?
B44 B43 Cl4 120.4(5) . . ?
B44 B43 B46 60.4(4) . . ?
B46 B43 Cl4 119.9(5) . . ?
C76 B44 B27 58.6(4) . . ?
C76 B44 B42 59.3(4) . . ?
C76 B44 B43 104.3(5) . . ?
C76 B44 H44A 125.0 . . ?
C76 B44 B46 104.1(5) . . ?
B27 B44 B42 108.7(6) . . ?
B27 B44 B43 108.2(5) . . ?
B27 B44 H44A 121.2 . . ?
B27 B44 B46 59.9(4) . . ?
B42 B44 B43 59.4(5) . . ?
B42 B44 H44A 121.2 . . ?
B42 B44 B46 107.8(5) . . ?
B43 B44 H44A 122.6 . . ?
B43 B44 B46 60.1(4) . . ?
B46 B44 H44A 122.7 . . ?
B3 B46 Cl3 123.6(5) . . ?
B3 B46 B25 60.4(4) . . ?
B3 B46 B27 61.6(4) . . ?
B3 B46 B43 107.8(5) . . ?
B3 B46 B44 108.5(5) . . ?
B25 B46 Cl3 122.2(5) . . ?
B25 B46 B44 107.4(5) . . ?
B27 B46 Cl3 122.5(5) . . ?
B27 B46 B25 109.0(5) . . ?
B27 B46 B43 107.0(5) . . ?
B27 B46 B44 59.0(4) . . ?
B43 B46 Cl3 120.1(5) . . ?
B43 B46 B25 59.4(4) . . ?
B43 B46 B44 59.5(4) . . ?
B44 B46 Cl3 120.1(5) . . ?
C76 B59 B3 103.5(5) . . ?
C76 B59 B13 103.7(5) . . ?
C76 B59 B27 57.0(4) . . ?
C76 B59 B30 58.8(4) . . ?
C76 B59 H59A 125.9 . . ?
B3 B59 B27 60.5(4) . . ?
B3 B59 H59A 122.4 . . ?
B13 B59 B3 60.1(4) . . ?
B13 B59 B27 108.0(5) . . ?
B13 B59 B30 59.5(4) . . ?
B13 B59 H59A 122.6 . . ?
B27 B59 H59A 121.9 . . ?
B30 B59 B3 107.7(5) . . ?
B30 B59 B27 107.1(5) . . ?
B30 B59 H59A 121.7 . . ?
B10 C64 H64 117.5 . . ?
B10 C64 B23 62.3(4) . . ?
B10 C64 B35 115.7(5) . . ?
B22 C64 H64 117.3 . . ?
B22 C64 B10 63.4(4) . . ?
B22 C64 B23 115.1(5) . . ?
B22 C64 B29 114.4(4) . . ?
B22 C64 B35 63.0(4) . . ?
B23 C64 H64 117.6 . . ?
B29 C64 H64 118.3 . . ?
B29 C64 B10 114.2(5) . . ?
B29 C64 B23 62.8(4) . . ?
B29 C64 B35 62.4(4) . . ?
B35 C64 H64 117.2 . . ?
B35 C64 B23 115.1(4) . . ?
Cl13 B4 B6 121.6(4) . . ?
Cl13 B4 B35 122.2(4) . . ?
B7 B4 Cl13 121.5(4) . . ?
B7 B4 B6 60.3(4) . . ?
B7 B4 B35 107.5(5) . . ?
B16 B4 Cl13 121.6(5) . . ?
B16 B4 B6 108.5(5) . . ?
B16 B4 B7 60.6(4) . . ?
B16 B4 B35 107.7(5) . . ?
B22 B4 Cl13 122.1(4) . . ?
B22 B4 B6 107.5(5) . . ?
B22 B4 B7 108.0(5) . . ?
B22 B4 B16 59.8(4) . . ?
B22 B4 B35 59.8(4) . . ?
B35 B4 B6 59.3(4) . . ?
Cl14 B6 B4 123.0(4) . . ?
Cl14 B6 B7 121.5(4) . . ?
Cl14 B6 B20 120.6(4) . . ?
B7 B6 B4 59.1(4) . . ?
B7 B6 B20 59.6(4) . . ?
B20 B6 B4 107.1(5) . . ?
B29 B6 Cl14 122.6(5) . . ?
B29 B6 B4 107.1(4) . . ?
B29 B6 B7 106.7(5) . . ?
B29 B6 B20 59.7(4) . . ?
B29 B6 B35 59.8(4) . . ?
B35 B6 Cl14 123.3(4) . . ?
B35 B6 B4 60.0(4) . . ?
B35 B6 B7 107.2(4) . . ?
B35 B6 B20 107.8(4) . . ?
Cl18 B7 B6 120.9(4) . . ?
B4 B7 Cl18 121.3(4) . . ?
B4 B7 B6 60.6(4) . . ?
B4 B7 B16 59.7(4) . . ?
B4 B7 B17 107.8(4) . . ?
B4 B7 B20 108.7(5) . . ?
B16 B7 Cl18 122.4(4) . . ?
B16 B7 B6 108.1(5) . . ?
B16 B7 B17 59.8(4) . . ?
B17 B7 Cl18 122.5(4) . . ?
B17 B7 B6 107.9(5) . . ?
B20 B7 Cl18 121.2(4) . . ?
B20 B7 B6 60.3(4) . . ?
B20 B7 B16 108.0(4) . . ?
B20 B7 B17 59.9(4) . . ?
C64 B10 H10 125.2 . . ?
C64 B10 B16 104.3(5) . . ?
C64 B10 B17 104.9(5) . . ?
C64 B10 B22 58.0(4) . . ?
C64 B10 B23 58.9(4) . . ?
B16 B10 H10 122.0 . . ?
B16 B10 B22 59.7(4) . . ?
B17 B10 H10 121.8 . . ?
B17 B10 B16 61.1(4) . . ?
B17 B10 B22 108.4(4) . . ?
B17 B10 B23 60.0(4) . . ?
B22 B10 H10 121.8 . . ?
B23 B10 H10 121.2 . . ?
B23 B10 B16 108.8(5) . . ?
B23 B10 B22 107.8(5) . . ?
Cl17 B16 B7 121.1(5) . . ?
Cl17 B16 B17 121.0(5) . . ?
B4 B16 Cl17 121.9(5) . . ?
B4 B16 B7 59.7(3) . . ?
B4 B16 B17 108.0(5) . . ?
B10 B16 Cl17 122.1(4) . . ?
B10 B16 B4 108.5(5) . . ?
B10 B16 B7 107.5(5) . . ?
B10 B16 B17 59.2(4) . . ?
B10 B16 B22 60.7(4) . . ?
B17 B16 B7 60.1(4) . . ?
B22 B16 Cl17 123.0(5) . . ?
B22 B16 B4 59.9(4) . . ?
B22 B16 B7 107.5(5) . . ?
B22 B16 B17 107.8(5) . . ?
B7 B17 Cl16 120.1(4) . . ?
B10 B17 Cl16 124.0(5) . . ?
B10 B17 B7 107.8(5) . . ?
B10 B17 B16 59.7(4) . . ?
B10 B17 B20 108.6(5) . . ?
B10 B17 B23 60.1(4) . . ?
B16 B17 Cl16 122.6(5) . . ?
B16 B17 B7 60.0(4) . . ?
B20 B17 Cl16 119.3(5) . . ?
B20 B17 B7 59.9(4) . . ?
B20 B17 B16 108.2(5) . . ?
B23 B17 Cl16 122.4(5) . . ?
B23 B17 B7 107.8(5) . . ?
B23 B17 B16 107.8(5) . . ?
B23 B17 B20 60.3(4) . . ?
Cl15 B20 B6 122.1(4) . . ?
Cl15 B20 B7 122.6(5) . . ?
Cl15 B20 B17 122.0(5) . . ?
B7 B20 B6 60.1(4) . . ?
B17 B20 B6 108.1(5) . . ?
B17 B20 B7 60.3(4) . . ?
B23 B20 Cl15 121.8(5) . . ?
B23 B20 B6 107.4(5) . . ?
B23 B20 B7 107.1(5) . . ?
B23 B20 B17 59.1(4) . . ?
B29 B20 Cl15 122.5(5) . . ?
B29 B20 B6 59.0(4) . . ?
B29 B20 B7 106.6(5) . . ?
B29 B20 B17 106.7(5) . . ?
B29 B20 B23 59.9(4) . . ?
C64 B22 B4 105.2(5) . . ?
C64 B22 B10 58.5(4) . . ?
C64 B22 B16 104.6(5) . . ?
C64 B22 H22A 124.8 . . ?
C64 B22 B35 58.8(4) . . ?
B4 B22 B10 108.0(5) . . ?
B4 B22 H22A 121.9 . . ?
B4 B22 B35 60.7(4) . . ?
B10 B22 H22A 121.8 . . ?
B16 B22 B4 60.3(4) . . ?
B16 B22 B10 59.6(4) . . ?
B16 B22 H22A 122.2 . . ?
B16 B22 B35 108.9(5) . . ?
B35 B22 B10 108.1(5) . . ?
B35 B22 H22A 120.9 . . ?
C64 B23 B10 58.8(4) . . ?
C64 B23 B17 104.6(5) . . ?
C64 B23 B20 104.9(5) . . ?
C64 B23 H23A 124.8 . . ?
C64 B23 B29 58.5(4) . . ?
B10 B23 B20 108.6(5) . . ?
B10 B23 H23A 121.4 . . ?
B10 B23 B29 107.9(5) . . ?
B17 B23 B10 59.8(4) . . ?
B17 B23 B20 60.6(4) . . ?
B17 B23 H23A 122.3 . . ?
B17 B23 B29 107.9(5) . . ?
B20 B23 H23A 121.9 . . ?
B29 B23 B20 59.8(4) . . ?
B29 B23 H23A 121.8 . . ?
C64 B29 B6 105.8(5) . . ?
C64 B29 B20 105.5(5) . . ?
C64 B29 B23 58.7(4) . . ?
C64 B29 H29A 124.7 . . ?
C64 B29 B35 58.9(4) . . ?
B6 B29 B20 61.3(4) . . ?
B6 B29 B23 109.6(5) . . ?
B6 B29 H29A 121.1 . . ?
B6 B29 B35 60.7(4) . . ?
B20 B29 B23 60.4(4) . . ?
B20 B29 H29A 121.3 . . ?
B23 B29 H29A 121.0 . . ?
B35 B29 B20 109.8(5) . . ?
B35 B29 B23 108.8(5) . . ?
B35 B29 H29A 120.7 . . ?
C64 B35 B4 103.8(5) . . ?
C64 B35 B6 104.7(4) . . ?
C64 B35 B22 58.2(4) . . ?
C64 B35 B29 58.8(4) . . ?
C64 B35 H35 125.1 . . ?
B4 B35 H35 122.8 . . ?
B6 B35 B4 60.7(4) . . ?
B6 B35 H35 121.9 . . ?
B22 B35 B4 59.5(4) . . ?
B22 B35 B6 108.3(5) . . ?
B22 B35 H35 121.7 . . ?
B29 B35 B4 107.4(5) . . ?
B29 B35 B6 59.5(4) . . ?
B29 B35 B22 107.4(5) . . ?
B29 B35 H35 121.9 . . ?
B21 C77 H77 117.2 . . ?
B21 C77 B40 115.8(5) . . ?
B21 C77 B47 114.9(5) . . ?
B21 C77 B51 62.9(4) . . ?
B21 C77 B56 63.1(4) . . ?
B40 C77 H77 117.0 . . ?
B40 C77 B56 63.0(4) . . ?
B47 C77 H77 117.8 . . ?
B47 C77 B40 63.0(5) . . ?
B47 C77 B56 114.9(5) . . ?
B51 C77 H77 117.6 . . ?
B51 C77 B40 115.4(5) . . ?
B51 C77 B47 62.6(5) . . ?
B51 C77 B56 115.0(5) . . ?
B56 C77 H77 117.5 . . ?
Cl25 B8 B36 124.0(5) . . ?
Cl25 B8 B40 119.7(5) . . ?
Cl25 B8 B41 124.5(5) . . ?
Cl25 B8 B47 121.5(5) . . ?
B34 B8 Cl25 122.4(5) . . ?
B34 B8 B36 107.0(5) . . ?
B34 B8 B40 59.0(4) . . ?
B34 B8 B41 60.1(4) . . ?
B34 B8 B47 106.1(5) . . ?
B36 B8 B40 106.9(5) . . ?
B41 B8 B36 59.7(4) . . ?
B41 B8 B40 107.3(5) . . ?
B41 B8 B47 106.4(5) . . ?
B47 B8 B36 58.9(4) . . ?
B47 B8 B40 59.7(5) . . ?
Cl28 B9 B21 121.5(5) . . ?
B33 B9 Cl28 122.9(4) . . ?
B33 B9 B21 59.2(4) . . ?
B33 B9 B34 109.0(5) . . ?
B33 B9 B41 61.7(4) . . ?
B33 B9 B56 108.3(5) . . ?
B34 B9 Cl28 121.3(4) . . ?
B34 B9 B21 107.1(5) . . ?
B41 B9 Cl28 123.1(5) . . ?
B41 B9 B21 108.2(5) . . ?
B41 B9 B34 59.9(4) . . ?
B56 B9 Cl28 119.1(4) . . ?
B56 B9 B21 59.9(4) . . ?
B56 B9 B34 59.8(4) . . ?
B56 B9 B41 108.5(5) . . ?
C77 B21 B9 104.1(5) . . ?
C77 B21 H21A 124.6 . . ?
C77 B21 B33 105.1(5) . . ?
C77 B21 B51 58.6(4) . . ?
C77 B21 B56 59.4(4) . . ?
B9 B21 H21A 123.4 . . ?
B33 B21 B9 59.3(4) . . ?
B33 B21 H21A 122.2 . . ?
B33 B21 B51 60.5(4) . . ?
B33 B21 B56 108.0(5) . . ?
B51 B21 B9 107.2(5) . . ?
B51 B21 H21A 121.4 . . ?
B51 B21 B56 108.6(5) . . ?
B56 B21 B9 59.4(4) . . ?
B56 B21 H21A 121.1 . . ?
Cl27 B33 B36 119.7(5) . . ?
Cl27 B33 B41 121.7(5) . . ?
B9 B33 Cl27 124.1(5) . . ?
B9 B33 B36 106.8(5) . . ?
B9 B33 B41 59.6(4) . . ?
B9 B33 B51 108.4(5) . . ?
B21 B33 Cl27 123.4(5) . . ?
B21 B33 B9 61.5(4) . . ?
B21 B33 B36 107.4(5) . . ?
B21 B33 B41 108.4(5) . . ?
B21 B33 B51 59.9(4) . . ?
B36 B33 B41 58.7(4) . . ?
B51 B33 Cl27 120.8(5) . . ?
B51 B33 B36 59.3(4) . . ?
B51 B33 B41 106.5(5) . . ?
B8 B34 Cl29 121.5(5) . . ?
B8 B34 B9 108.6(5) . . ?
B8 B34 B41 60.1(4) . . ?
B8 B34 B56 110.2(5) . . ?
B9 B34 Cl29 120.3(5) . . ?
B40 B34 Cl29 122.3(5) . . ?
B40 B34 B8 61.2(4) . . ?
B40 B34 B9 108.8(5) . . ?
B40 B34 B41 109.0(5) . . ?
B40 B34 B56 61.1(4) . . ?
B41 B34 Cl29 120.5(4) . . ?
B41 B34 B9 59.9(4) . . ?
B56 B34 Cl29 121.0(4) . . ?
B56 B34 B9 59.9(4) . . ?
B56 B34 B41 108.5(5) . . ?
Cl26 B36 B33 120.5(5) . . ?
B8 B36 Cl26 122.1(5) . . ?
B8 B36 B33 108.6(5) . . ?
B41 B36 Cl26 120.7(5) . . ?
B41 B36 B8 59.9(4) . . ?
B41 B36 B33 60.8(4) . . ?
B47 B36 Cl26 123.5(5) . . ?
B47 B36 B8 60.3(4) . . ?
B47 B36 B33 107.2(5) . . ?
B47 B36 B41 107.7(5) . . ?
B47 B36 B51 59.8(4) . . ?
B51 B36 Cl26 121.6(5) . . ?
B51 B36 B8 108.6(5) . . ?
B51 B36 B33 59.3(4) . . ?
B51 B36 B41 108.3(5) . . ?
C77 B40 B8 104.3(5) . . ?
C77 B40 B34 103.9(5) . . ?
C77 B40 H40A 125.2 . . ?
C77 B40 B47 57.9(4) . . ?
C77 B40 B56 58.7(4) . . ?
B8 B40 H40A 122.3 . . ?
B34 B40 B8 59.8(4) . . ?
B34 B40 H40A 123.0 . . ?
B34 B40 B47 106.7(5) . . ?
B34 B40 B56 59.8(4) . . ?
B47 B40 B8 59.7(5) . . ?
B47 B40 H40A 122.3 . . ?
B47 B40 B56 107.2(5) . . ?
B56 B40 B8 108.0(5) . . ?
B56 B40 H40A 121.5 . . ?
Cl30 B41 B33 121.9(5) . . ?
B8 B41 Cl30 121.5(5) . . ?
B8 B41 B33 108.8(5) . . ?
B8 B41 B34 59.8(4) . . ?
B9 B41 Cl30 121.2(5) . . ?
B9 B41 B8 108.6(5) . . ?
B9 B41 B33 58.6(4) . . ?
B9 B41 B34 60.2(4) . . ?
B34 B41 Cl30 122.2(5) . . ?
B34 B41 B33 106.7(5) . . ?
B36 B41 Cl30 122.3(4) . . ?
B36 B41 B8 60.5(4) . . ?
B36 B41 B9 107.5(5) . . ?
B36 B41 B33 60.5(4) . . ?
B36 B41 B34 107.4(5) . . ?
C77 B47 B8 105.8(5) . . ?
C77 B47 B36 105.2(5) . . ?
C77 B47 B40 59.1(4) . . ?
C77 B47 H47A 124.6 . . ?
C77 B47 B51 58.6(4) . . ?
B8 B47 H47A 121.3 . . ?
B36 B47 B8 60.8(4) . . ?
B36 B47 B40 109.1(5) . . ?
B36 B47 H47A 121.7 . . ?
B36 B47 B51 60.6(4) . . ?
B40 B47 B8 60.6(4) . . ?
B40 B47 H47A 120.9 . . ?
B51 B47 B8 109.6(6) . . ?
B51 B47 B40 108.8(6) . . ?
B51 B47 H47A 120.9 . . ?
C77 B51 B21 58.5(4) . . ?
C77 B51 B33 104.4(5) . . ?
C77 B51 B36 104.7(5) . . ?
C77 B51 B47 58.8(4) . . ?
C77 B51 H51A 125.1 . . ?
B21 B51 B33 59.6(4) . . ?
B21 B51 B36 108.8(5) . . ?
B21 B51 H51A 121.4 . . ?
B33 B51 H51A 122.0 . . ?
B36 B51 B33 61.3(4) . . ?
B36 B51 H51A 121.8 . . ?
B47 B51 B21 108.2(5) . . ?
B47 B51 B33 108.7(5) . . ?
B47 B51 B36 59.7(5) . . ?
B47 B51 H51A 121.3 . . ?
C77 B56 B9 103.6(5) . . ?
C77 B56 B21 57.5(4) . . ?
C77 B56 B34 103.0(5) . . ?
C77 B56 B40 58.2(4) . . ?
C77 B56 H56 126.2 . . ?
B9 B56 B21 60.7(4) . . ?
B9 B56 B40 107.5(5) . . ?
B9 B56 H56 122.2 . . ?
B21 B56 B40 107.2(5) . . ?
B21 B56 H56 121.5 . . ?
B34 B56 B9 60.3(4) . . ?
B34 B56 B21 108.2(5) . . ?
B34 B56 B40 59.0(4) . . ?
B34 B56 H56 122.8 . . ?
B40 B56 H56 122.1 . . ?
B11 C69 H69 117.4 . . ?
B11 C69 B14 114.8(5) . . ?
B11 C69 B24 115.1(5) . . ?
B11 C69 B37 63.4(4) . . ?
B14 C69 H69 117.7 . . ?
B14 C69 B24 63.0(4) . . ?
B14 C69 B37 115.1(5) . . ?
B24 C69 H69 117.6 . . ?
B31 C69 H69 117.4 . . ?
B31 C69 B11 62.8(4) . . ?
B31 C69 B14 62.6(4) . . ?
B31 C69 B24 115.1(4) . . ?
B31 C69 B37 115.6(5) . . ?
B37 C69 H69 117.2 . . ?
B37 C69 B24 62.6(4) . . ?
Cl36 B5 B32 121.5(4) . . ?
B12 B5 Cl36 121.8(5) . . ?
B12 B5 B32 108.7(4) . . ?
B18 B5 Cl36 120.7(4) . . ?
B18 B5 B12 108.4(4) . . ?
B18 B5 B32 60.1(4) . . ?
B19 B5 Cl36 121.2(4) . . ?
B19 B5 B12 59.4(4) . . ?
B19 B5 B18 60.6(4) . . ?
B19 B5 B26 108.2(4) . . ?
B19 B5 B32 108.5(5) . . ?
B26 B5 Cl36 122.3(4) . . ?
B26 B5 B12 60.9(4) . . ?
B26 B5 B18 108.1(5) . . ?
B26 B5 B32 59.8(4) . . ?
C69 B11 H11 125.0 . . ?
C69 B11 B12 104.8(5) . . ?
C69 B11 B26 104.9(5) . . ?
C69 B11 B31 58.5(4) . . ?
C69 B11 B37 58.6(4) . . ?
B12 B11 H11 121.7 . . ?
B12 B11 B37 60.0(4) . . ?
B26 B11 H11 121.7 . . ?
B26 B11 B12 61.2(4) . . ?
B26 B11 B37 108.9(5) . . ?
B31 B11 H11 121.4 . . ?
B31 B11 B12 108.9(5) . . ?
B31 B11 B26 60.1(4) . . ?
B31 B11 B37 108.0(5) . . ?
B37 B11 H11 121.4 . . ?
Cl35 B12 B5 122.0(4) . . ?
Cl35 B12 B11 121.6(4) . . ?
Cl35 B12 B26 120.7(5) . . ?
Cl35 B12 B37 122.9(5) . . ?
B5 B12 B26 59.4(4) . . ?
B11 B12 B5 106.7(5) . . ?
B11 B12 B26 59.2(4) . . ?
B11 B12 B37 60.1(4) . . ?
B19 B12 Cl35 123.3(5) . . ?
B19 B12 B5 59.7(4) . . ?
B19 B12 B11 107.6(5) . . ?
B19 B12 B26 107.2(5) . . ?
B19 B12 B37 60.1(4) . . ?
B37 B12 B5 107.6(5) . . ?
B37 B12 B26 107.5(5) . . ?
C69 B14 H14A 124.7 . . ?
C69 B14 B18 105.2(5) . . ?
C69 B14 B24 59.0(4) . . ?
C69 B14 B31 58.6(4) . . ?
C69 B14 B32 105.2(5) . . ?
B18 B14 H14A 121.9 . . ?
B18 B14 B24 60.3(4) . . ?
B24 B14 H14A 120.9 . . ?
B31 B14 H14A 121.4 . . ?
B31 B14 B18 108.6(5) . . ?
B31 B14 B24 108.4(5) . . ?
B31 B14 B32 60.2(4) . . ?
B32 B14 H14A 121.7 . . ?
B32 B14 B18 60.7(4) . . ?
B32 B14 B24 109.1(5) . . ?
Cl32 B18 B19 122.8(4) . . ?
Cl32 B18 B32 121.4(4) . . ?
B5 B18 Cl32 122.4(4) . . ?
B5 B18 B19 59.1(4) . . ?
B5 B18 B32 60.3(4) . . ?
B14 B18 Cl32 122.1(5) . . ?
B14 B18 B5 107.1(5) . . ?
B14 B18 B19 107.0(4) . . ?
B14 B18 B24 59.9(4) . . ?
B14 B18 B32 59.5(4) . . ?
B19 B18 B32 107.4(5) . . ?
B24 B18 Cl32 121.9(4) . . ?
B24 B18 B5 107.3(4) . . ?
B24 B18 B19 59.7(4) . . ?
B24 B18 B32 107.9(4) . . ?
B5 B19 Cl31 120.9(4) . . ?
B5 B19 B18 60.2(4) . . ?
B5 B19 B24 108.3(5) . . ?
B5 B19 B37 108.8(5) . . ?
B12 B19 Cl31 120.3(5) . . ?
B12 B19 B5 60.9(4) . . ?
B12 B19 B18 109.3(5) . . ?
B12 B19 B24 108.7(5) . . ?
B12 B19 B37 60.5(4) . . ?
B18 B19 Cl31 121.6(4) . . ?
B24 B19 Cl31 122.2(4) . . ?
B24 B19 B18 59.9(4) . . ?
B37 B19 Cl31 121.7(4) . . ?
B37 B19 B18 108.1(5) . . ?
B37 B19 B24 59.8(4) . . ?
C69 B24 B14 57.9(4) . . ?
C69 B24 B18 104.0(5) . . ?
C69 B24 B19 103.6(5) . . ?
C69 B24 H24 125.7 . . ?
C69 B24 B37 58.4(4) . . ?
B14 B24 B18 59.8(4) . . ?
B14 B24 B19 107.3(5) . . ?
B14 B24 H24 122.0 . . ?
B18 B24 H24 122.1 . . ?
B19 B24 B18 60.3(4) . . ?
B19 B24 H24 122.8 . . ?
B37 B24 B14 107.5(5) . . ?
B37 B24 B18 108.5(5) . . ?
B37 B24 B19 59.9(4) . . ?
B37 B24 H24 121.4 . . ?
Cl34 B26 B12 121.9(5) . . ?
B5 B26 Cl34 120.6(4) . . ?
B5 B26 B12 59.7(4) . . ?
B5 B26 B32 60.6(4) . . ?
B11 B26 Cl34 123.5(5) . . ?
B11 B26 B5 107.3(5) . . ?
B11 B26 B12 59.6(4) . . ?
B11 B26 B32 107.8(5) . . ?
B31 B26 Cl34 123.1(5) . . ?
B31 B26 B5 107.5(5) . . ?
B31 B26 B11 59.6(4) . . ?
B31 B26 B12 107.2(5) . . ?
B31 B26 B32 59.7(4) . . ?
B32 B26 Cl34 120.6(5) . . ?
B32 B26 B12 108.4(5) . . ?
C69 B31 B11 58.7(4) . . ?
C69 B31 B14 58.9(4) . . ?
C69 B31 B26 105.2(5) . . ?
C69 B31 H31 124.5 . . ?
C69 B31 B32 105.6(5) . . ?
B11 B31 B26 60.3(4) . . ?
B11 B31 H31 121.2 . . ?
B11 B31 B32 109.0(5) . . ?
B14 B31 B11 108.3(5) . . ?
B14 B31 B26 108.6(5) . . ?
B14 B31 H31 121.2 . . ?
B14 B31 B32 60.4(4) . . ?
B26 B31 H31 121.9 . . ?
B32 B31 B26 60.5(4) . . ?
B32 B31 H31 121.6 . . ?
Cl33 B32 B5 122.6(5) . . ?
Cl33 B32 B18 122.3(4) . . ?
B14 B32 Cl33 122.6(5) . . ?
B14 B32 B5 106.8(5) . . ?
B14 B32 B18 59.8(4) . . ?
B14 B32 B26 107.3(5) . . ?
B18 B32 B5 59.6(4) . . ?
B26 B32 Cl33 121.5(5) . . ?
B26 B32 B5 59.6(4) . . ?
B26 B32 B18 107.6(5) . . ?
B31 B32 Cl33 122.1(5) . . ?
B31 B32 B5 106.8(5) . . ?
B31 B32 B14 59.4(4) . . ?
B31 B32 B18 107.2(5) . . ?
B31 B32 B26 59.8(4) . . ?
C69 B37 B11 58.0(4) . . ?
C69 B37 B12 104.4(5) . . ?
C69 B37 B19 104.4(5) . . ?
C69 B37 B24 59.0(4) . . ?
C69 B37 H37A 125.0 . . ?
B11 B37 H37A 122.1 . . ?
B12 B37 B11 60.0(4) . . ?
B12 B37 H37A 122.4 . . ?
B19 B37 B11 106.9(5) . . ?
B19 B37 B12 59.4(4) . . ?
B19 B37 H37A 122.9 . . ?
B24 B37 B11 107.7(5) . . ?
B24 B37 B12 108.3(5) . . ?
B24 B37 B19 60.3(4) . . ?
B24 B37 H37A 121.0 . . ?
B57 C89 H89 116.9 . . ?
B57 C89 B63 115.8(6) . . ?
B57 C89 B64 63.7(5) . . ?
B57 C89 B65 115.8(6) . . ?
B58 C89 H89 117.2 . . ?
B58 C89 B57 62.9(5) . . ?
B58 C89 B63 63.2(5) . . ?
B58 C89 B64 116.3(6) . . ?
B58 C89 B65 115.2(6) . . ?
B63 C89 H89 117.2 . . ?
B63 C89 B64 116.1(6) . . ?
B63 C89 B65 62.6(5) . . ?
B64 C89 H89 116.4 . . ?
B65 C89 H89 117.5 . . ?
B65 C89 B64 63.3(5) . . ?
B28 B15 Cl9 120.2(7) . . ?
B28 B15 B48 60.2(5) . . ?
B48 B15 Cl9 121.8(6) . . ?
B55 B15 Cl9 122.8(6) . . ?
B55 B15 B28 108.4(6) . . ?
B55 B15 B48 59.8(5) . . ?
B58 B15 Cl9 120.0(6) . . ?
B58 B15 B28 60.0(5) . . ?
B58 B15 B48 108.5(6) . . ?
B58 B15 B55 109.2(7) . . ?
B63 B15 Cl9 121.6(6) . . ?
B63 B15 B28 109.0(7) . . ?
B63 B15 B48 108.5(6) . . ?
B63 B15 B55 60.4(5) . . ?
B63 B15 B58 61.1(5) . . ?
B15 B28 Cl10 121.1(6) . . ?
B15 B28 B48 60.3(5) . . ?
B48 B28 Cl10 120.2(5) . . ?
B53 B28 Cl10 121.8(6) . . ?
B53 B28 B15 108.1(6) . . ?
B53 B28 B48 60.3(5) . . ?
B57 B28 Cl10 123.1(6) . . ?
B57 B28 B15 107.5(6) . . ?
B57 B28 B48 108.1(6) . . ?
B57 B28 B53 59.7(5) . . ?
B58 B28 Cl10 122.4(6) . . ?
B58 B28 B15 59.3(5) . . ?
B58 B28 B48 108.1(6) . . ?
B58 B28 B53 107.9(6) . . ?
B58 B28 B57 60.2(5) . . ?
Cl7 B38 B48 123.3(6) . . ?
Cl7 B38 B53 121.7(6) . . ?
Cl7 B38 B55 123.9(6) . . ?
Cl7 B38 B64 119.2(7) . . ?
B48 B38 B53 60.0(5) . . ?
B48 B38 B55 59.4(5) . . ?
B48 B38 B64 108.4(6) . . ?
B55 B38 B53 106.8(6) . . ?
B64 B38 B53 59.8(5) . . ?
B64 B38 B55 108.1(6) . . ?
B65 B38 Cl7 121.3(6) . . ?
B65 B38 B48 107.5(6) . . ?
B65 B38 B53 107.6(6) . . ?
B65 B38 B55 59.5(5) . . ?
B65 B38 B64 60.7(5) . . ?
Cl12 B48 B15 122.7(6) . . ?
Cl12 B48 B28 122.7(5) . . ?
Cl12 B48 B38 121.3(5) . . ?
Cl12 B48 B53 122.5(5) . . ?
B28 B48 B15 59.4(5) . . ?
B38 B48 B15 107.2(6) . . ?
B38 B48 B28 107.8(6) . . ?
B38 B48 B53 60.4(5) . . ?
B53 B48 B15 106.6(6) . . ?
B53 B48 B28 59.3(5) . . ?
B55 B48 Cl12 121.4(5) . . ?
B55 B48 B15 59.1(5) . . ?
B55 B48 B28 107.1(5) . . ?
B55 B48 B38 60.5(5) . . ?
B55 B48 B53 108.0(5) . . ?
Cl11 B53 B38 122.0(5) . . ?
B28 B53 Cl11 120.7(6) . . ?
B28 B53 B38 108.0(6) . . ?
B28 B53 B48 60.4(5) . . ?
B28 B53 B64 109.0(6) . . ?
B48 B53 Cl11 120.7(5) . . ?
B48 B53 B38 59.6(5) . . ?
B57 B53 Cl11 121.8(6) . . ?
B57 B53 B28 60.1(5) . . ?
B57 B53 B38 108.4(6) . . ?
B57 B53 B48 108.5(6) . . ?
B57 B53 B64 61.0(5) . . ?
B64 B53 Cl11 122.2(6) . . ?
B64 B53 B38 59.8(5) . . ?
B64 B53 B48 108.1(6) . . ?
B15 B55 Cl8 121.9(6) . . ?
B15 B55 B38 108.7(6) . . ?
B15 B55 B48 61.1(5) . . ?
B15 B55 B63 59.7(5) . . ?
B15 B55 B65 108.0(6) . . ?
B38 B55 Cl8 120.3(6) . . ?
B48 B55 Cl8 119.5(5) . . ?
B48 B55 B38 60.2(5) . . ?
B63 B55 Cl8 123.2(6) . . ?
B63 B55 B38 108.2(6) . . ?
B63 B55 B48 109.0(6) . . ?
B63 B55 B65 60.2(5) . . ?
B65 B55 Cl8 122.5(5) . . ?
B65 B55 B38 59.7(5) . . ?
B65 B55 B48 108.3(6) . . ?
C89 B57 B28 103.9(6) . . ?
C89 B57 B53 104.0(6) . . ?
C89 B57 H57A 125.5 . . ?
C89 B57 B58 58.5(5) . . ?
C89 B57 B64 58.5(5) . . ?
B28 B57 H57A 122.5 . . ?
B28 B57 B58 59.7(5) . . ?
B28 B57 B64 108.5(6) . . ?
B53 B57 B28 60.2(5) . . ?
B53 B57 H57A 122.4 . . ?
B53 B57 B58 108.0(6) . . ?
B53 B57 B64 60.2(5) . . ?
B58 B57 H57A 121.4 . . ?
B58 B57 B64 108.3(7) . . ?
B64 B57 H57A 121.1 . . ?
C89 B58 B15 103.7(6) . . ?
C89 B58 B28 104.2(6) . . ?
C89 B58 B57 58.6(5) . . ?
C89 B58 H58A 125.5 . . ?
C89 B58 B63 58.5(5) . . ?
B15 B58 B28 60.7(5) . . ?
B15 B58 B57 108.5(6) . . ?
B15 B58 H58A 122.5 . . ?
B15 B58 B63 59.4(5) . . ?
B28 B58 B57 60.1(5) . . ?
B28 B58 H58A 122.1 . . ?
B28 B58 B63 108.2(6) . . ?
B57 B58 H58A 121.1 . . ?
B57 B58 B63 108.3(6) . . ?
B63 B58 H58A 121.5 . . ?
C89 B63 B15 103.7(6) . . ?
C89 B63 B55 104.2(6) . . ?
C89 B63 B58 58.3(5) . . ?
C89 B63 H63 125.3 . . ?
C89 B63 B65 59.0(5) . . ?
B15 B63 B55 59.9(5) . . ?
B15 B63 B58 59.5(5) . . ?
B15 B63 H63 122.8 . . ?
B15 B63 B65 107.9(6) . . ?
B55 B63 B58 107.6(6) . . ?
B55 B63 H63 122.6 . . ?
B55 B63 B65 59.9(5) . . ?
B58 B63 H63 121.7 . . ?
B65 B63 B58 108.2(6) . . ?
B65 B63 H63 121.2 . . ?
C89 B64 B38 103.1(6) . . ?
C89 B64 B53 102.4(6) . . ?
C89 B64 B57 57.8(5) . . ?
C89 B64 H64A 126.1 . . ?
C89 B64 B65 58.2(5) . . ?
B38 B64 B53 60.4(5) . . ?
B38 B64 B57 107.2(6) . . ?
B38 B64 H64A 122.7 . . ?
B38 B64 B65 59.1(5) . . ?
B53 B64 B57 58.8(5) . . ?
B53 B64 H64A 123.3 . . ?
B53 B64 B65 106.8(6) . . ?
B57 B64 H64A 122.3 . . ?
B65 B64 B57 106.7(7) . . ?
B65 B64 H64A 122.2 . . ?
C89 B65 B38 104.1(6) . . ?
C89 B65 B55 103.7(6) . . ?
C89 B65 B63 58.4(5) . . ?
C89 B65 B64 58.5(5) . . ?
C89 B65 H65 125.7 . . ?
B38 B65 B63 108.8(6) . . ?
B38 B65 B64 60.1(5) . . ?
B38 B65 H65 122.0 . . ?
B55 B65 B38 60.8(5) . . ?
B55 B65 B63 59.8(5) . . ?
B55 B65 B64 108.7(6) . . ?
B55 B65 H65 122.3 . . ?
B63 B65 B64 108.5(6) . . ?
B63 B65 H65 121.1 . . ?
B64 B65 H65 121.1 . . ?
B1 C88 H88 117.4 . . ?
B1 C88 B61 115.6(6) . . ?
B60 C88 H88 116.6 . . ?
B60 C88 B1 115.5(6) . . ?
B60 C88 B61 64.1(5) . . ?
B60 C88 B62 116.4(6) . . ?
B60 C88 B66 62.9(5) . . ?
B61 C88 H88 116.8 . . ?
B62 C88 H88 116.9 . . ?
B62 C88 B1 63.4(5) . . ?
B62 C88 B61 62.7(5) . . ?
B66 C88 H88 117.3 . . ?
B66 C88 B1 62.7(5) . . ?
B66 C88 B61 116.1(6) . . ?
B66 C88 B62 115.8(6) . . ?
C88 B1 H1 125.8 . . ?
C88 B1 B45 103.8(6) . . ?
C88 B1 B50 104.5(6) . . ?
C88 B1 B62 57.9(5) . . ?
C88 B1 B66 58.1(5) . . ?
B45 B1 H1 121.9 . . ?
B45 B1 B62 59.8(5) . . ?
B45 B1 B66 108.7(6) . . ?
B50 B1 H1 121.3 . . ?
B50 B1 B45 61.6(5) . . ?
B50 B1 B62 109.2(6) . . ?
B50 B1 B66 60.1(5) . . ?
B62 B1 H1 121.6 . . ?
B66 B1 H1 121.6 . . ?
B66 B1 B62 107.4(6) . . ?
Cl24 B39 B50 120.8(5) . . ?
B45 B39 Cl24 121.0(5) . . ?
B45 B39 B49 108.8(6) . . ?
B45 B39 B50 60.0(5) . . ?
B45 B39 B52 108.5(5) . . ?
B49 B39 Cl24 122.2(5) . . ?
B49 B39 B50 108.1(5) . . ?
B49 B39 B52 60.4(5) . . ?
B52 B39 Cl24 121.0(6) . . ?
B52 B39 B50 59.9(4) . . ?
B54 B39 Cl24 122.3(6) . . ?
B54 B39 B45 60.0(5) . . ?
B54 B39 B49 60.7(5) . . ?
B54 B39 B50 107.9(6) . . ?
B54 B39 B52 108.9(6) . . ?
B1 B45 Cl22 124.3(5) . . ?
B1 B45 B39 107.6(6) . . ?
B1 B45 B50 58.4(5) . . ?
B1 B45 B54 108.8(6) . . ?
B1 B45 B62 60.9(5) . . ?
B39 B45 Cl22 119.7(5) . . ?
B39 B45 B50 60.8(5) . . ?
B50 B45 Cl22 122.9(5) . . ?
B54 B45 Cl22 119.3(5) . . ?
B54 B45 B39 59.6(5) . . ?
B54 B45 B50 108.2(6) . . ?
B54 B45 B62 60.4(5) . . ?
B62 B45 Cl22 122.3(6) . . ?
B62 B45 B39 108.0(5) . . ?
B62 B45 B50 107.5(6) . . ?
Cl20 B49 B39 121.3(5) . . ?
Cl20 B49 B52 121.9(6) . . ?
Cl20 B49 B54 121.4(6) . . ?
Cl20 B49 B60 123.5(5) . . ?
Cl20 B49 B61 122.4(6) . . ?
B39 B49 B52 60.0(5) . . ?
B39 B49 B54 59.2(5) . . ?
B39 B49 B60 107.3(6) . . ?
B39 B49 B61 106.9(6) . . ?
B52 B49 B60 60.1(5) . . ?
B52 B49 B61 108.1(6) . . ?
B54 B49 B52 107.4(6) . . ?
B54 B49 B60 106.9(6) . . ?
B54 B49 B61 59.4(5) . . ?
B61 B49 B60 59.9(5) . . ?
Cl23 B50 B39 123.3(6) . . ?
B1 B50 Cl23 121.0(6) . . ?
B1 B50 B39 107.6(6) . . ?
B1 B50 B45 60.0(5) . . ?
B1 B50 B52 109.4(6) . . ?
B1 B50 B66 61.0(5) . . ?
B45 B50 Cl23 123.3(6) . . ?
B45 B50 B39 59.2(4) . . ?
B45 B50 B52 107.7(6) . . ?
B52 B50 Cl23 120.6(6) . . ?
B52 B50 B39 59.6(5) . . ?
B66 B50 Cl23 120.3(6) . . ?
B66 B50 B39 107.4(5) . . ?
B66 B50 B45 108.1(6) . . ?
B66 B50 B52 60.3(5) . . ?
Cl19 B52 B49 121.0(5) . . ?
Cl19 B52 B50 123.1(6) . . ?
Cl19 B52 B60 121.5(6) . . ?
B39 B52 Cl19 122.7(6) . . ?
B39 B52 B49 59.6(5) . . ?
B39 B52 B50 60.5(5) . . ?
B39 B52 B60 107.2(6) . . ?
B49 B52 B60 60.4(5) . . ?
B50 B52 B49 108.0(6) . . ?
B50 B52 B60 106.3(6) . . ?
B66 B52 Cl19 122.7(6) . . ?
B66 B52 B39 106.9(6) . . ?
B66 B52 B49 107.4(6) . . ?
B66 B52 B50 58.8(5) . . ?
B66 B52 B60 58.9(5) . . ?
B39 B54 Cl21 123.1(6) . . ?
B39 B54 B45 60.4(4) . . ?
B39 B54 B49 60.1(5) . . ?
B39 B54 B61 108.8(6) . . ?
B39 B54 B62 108.1(6) . . ?
B45 B54 Cl21 121.6(5) . . ?
B45 B54 B49 108.6(6) . . ?
B45 B54 B61 108.2(6) . . ?
B45 B54 B62 59.8(4) . . ?
B49 B54 Cl21 122.2(5) . . ?
B61 B54 Cl21 120.2(5) . . ?
B61 B54 B49 60.8(5) . . ?
B62 B54 Cl21 120.2(6) . . ?
B62 B54 B49 108.4(6) . . ?
B62 B54 B61 59.7(5) . . ?
C88 B60 B49 104.0(6) . . ?
C88 B60 B52 104.1(6) . . ?
C88 B60 H60 125.2 . . ?
C88 B60 B61 58.5(5) . . ?
C88 B60 B66 58.6(5) . . ?
B49 B60 H60 122.8 . . ?
B52 B60 B49 59.5(5) . . ?
B52 B60 H60 122.7 . . ?
B52 B60 B61 107.7(6) . . ?
B61 B60 B49 60.0(5) . . ?
B61 B60 H60 121.4 . . ?
B66 B60 B49 107.5(6) . . ?
B66 B60 B52 59.9(5) . . ?
B66 B60 H60 121.5 . . ?
B66 B60 B61 108.0(6) . . ?
C88 B61 B49 103.3(6) . . ?
C88 B61 B54 103.4(6) . . ?
C88 B61 B60 57.4(5) . . ?
C88 B61 H61A 126.1 . . ?
C88 B61 B62 58.2(5) . . ?
B49 B61 H61A 122.5 . . ?
B54 B61 B49 59.8(5) . . ?
B54 B61 B60 107.5(6) . . ?
B54 B61 H61A 122.7 . . ?
B60 B61 B49 60.1(5) . . ?
B60 B61 H61A 122.0 . . ?
B62 B61 B49 107.9(6) . . ?
B62 B61 B54 60.1(5) . . ?
B62 B61 B60 107.0(6) . . ?
B62 B61 H61A 121.6 . . ?
C88 B62 B1 58.7(5) . . ?
C88 B62 B45 104.1(6) . . ?
C88 B62 B54 104.1(6) . . ?
C88 B62 B61 59.1(5) . . ?
C88 B62 H62 125.1 . . ?
B1 B62 H62 121.7 . . ?
B45 B62 B1 59.3(5) . . ?
B45 B62 B54 59.8(4) . . ?
B45 B62 B61 108.5(6) . . ?
B45 B62 H62 122.6 . . ?
B54 B62 B1 107.1(6) . . ?
B54 B62 H62 122.9 . . ?
B61 B62 B1 108.6(7) . . ?
B61 B62 B54 60.2(5) . . ?
B61 B62 H62 120.7 . . ?
C88 B66 B1 59.2(5) . . ?
C88 B66 B50 104.4(6) . . ?
C88 B66 B52 105.0(6) . . ?
C88 B66 B60 58.5(5) . . ?
C88 B66 H66A 125.0 . . ?
B1 B66 B52 108.2(6) . . ?
B1 B66 H66A 121.5 . . ?
B50 B66 B1 58.9(5) . . ?
B50 B66 B52 60.9(5) . . ?
B50 B66 B60 109.7(6) . . ?
B50 B66 H66A 122.2 . . ?
B52 B66 H66A 121.7 . . ?
B60 B66 B1 108.9(7) . . ?
B60 B66 B52 61.1(5) . . ?
B60 B66 H66A 120.3 . . ?
B57A C89A H89A 116.0 . . ?
B57A C89A B63A 116.7(13) . . ?
B57A C89A B64A 63.8(11) . . ?
B57A C89A B65A 115.2(13) . . ?
B58A C89A H89A 117.0 . . ?
B58A C89A B57A 64.1(11) . . ?
B58A C89A B63A 63.1(11) . . ?
B58A C89A B64A 116.4(13) . . ?
B58A C89A B65A 113.8(13) . . ?
B63A C89A H89A 117.6 . . ?
B63A C89A B64A 114.8(13) . . ?
B63A C89A B65A 61.5(11) . . ?
B64A C89A H89A 117.0 . . ?
B65A C89A H89A 119.0 . . ?
B65A C89A B64A 62.4(11) . . ?
Cl9A B15A B48A 120.4(12) . . ?
Cl9A B15A B55A 120.1(12) . . ?
B28A B15A Cl9A 122.9(13) . . ?
B28A B15A B48A 59.9(10) . . ?
B28A B15A B55A 107.7(12) . . ?
B48A B15A B55A 59.9(9) . . ?
B58A B15A Cl9A 122.9(13) . . ?
B58A B15A B28A 59.8(11) . . ?
B58A B15A B48A 108.4(11) . . ?
B58A B15A B55A 108.7(12) . . ?
B58A B15A B63A 61.3(10) . . ?
B63A B15A Cl9A 121.1(12) . . ?
B63A B15A B28A 108.8(12) . . ?
B63A B15A B48A 108.4(11) . . ?
B63A B15A B55A 59.8(10) . . ?
B15A B28A Cl1B 123.6(13) . . ?
B15A B28A B48A 60.7(10) . . ?
B48A B28A Cl1B 121.8(13) . . ?
B53A B28A Cl1B 120.3(13) . . ?
B53A B28A B15A 108.4(12) . . ?
B53A B28A B48A 60.5(10) . . ?
B53A B28A B57A 59.6(10) . . ?
B57A B28A Cl1B 119.7(13) . . ?
B57A B28A B15A 108.3(12) . . ?
B57A B28A B48A 108.8(12) . . ?
B58A B28A Cl1B 122.1(14) . . ?
B58A B28A B15A 58.7(10) . . ?
B58A B28A B48A 108.1(11) . . ?
B58A B28A B53A 108.3(12) . . ?
B58A B28A B57A 61.3(11) . . ?
Cl7A B38A B53A 118.1(13) . . ?
Cl7A B38A B64A 117.0(13) . . ?
B48A B38A Cl7A 122.9(12) . . ?
B48A B38A B53A 60.2(9) . . ?
B48A B38A B64A 108.4(11) . . ?
B53A B38A B64A 59.3(10) . . ?
B55A B38A Cl7A 126.4(14) . . ?
B55A B38A B48A 61.6(10) . . ?
B55A B38A B53A 108.8(11) . . ?
B55A B38A B64A 108.2(11) . . ?
B55A B38A B65A 59.2(10) . . ?
B65A B38A Cl7A 123.8(13) . . ?
B65A B38A B48A 108.0(11) . . ?
B65A B38A B53A 106.4(11) . . ?
B65A B38A B64A 59.6(10) . . ?
Cl B48A B15A 122.5(11) . . ?
Cl B48A B28A 123.0(11) . . ?
Cl B48A B38A 121.4(11) . . ?
Cl B48A B53A 123.0(11) . . ?
Cl B48A B55A 121.4(11) . . ?
B28A B48A B15A 59.4(9) . . ?
B28A B48A B53A 59.3(9) . . ?
B28A B48A B55A 107.4(11) . . ?
B38A B48A B15A 106.7(11) . . ?
B38A B48A B28A 108.0(11) . . ?
B38A B48A B53A 60.9(10) . . ?
B38A B48A B55A 58.4(10) . . ?
B53A B48A B15A 106.4(10) . . ?
B53A B48A B55A 106.8(10) . . ?
B55A B48A B15A 60.1(9) . . ?
Cl1A B53A B38A 119.9(11) . . ?
Cl1A B53A B48A 120.1(11) . . ?
Cl1A B53A B64A 121.1(12) . . ?
B28A B53A Cl1A 123.1(12) . . ?
B28A B53A B38A 107.2(11) . . ?
B28A B53A B48A 60.2(10) . . ?
B28A B53A B64A 108.7(11) . . ?
B48A B53A B38A 59.0(10) . . ?
B57A B53A Cl1A 122.9(12) . . ?
B57A B53A B28A 60.4(10) . . ?
B57A B53A B38A 109.0(11) . . ?
B57A B53A B48A 109.1(11) . . ?
B57A B53A B64A 61.0(10) . . ?
B64A B53A B38A 60.4(10) . . ?
B64A B53A B48A 108.3(11) . . ?
Cl8A B55A B15A 119.4(12) . . ?
B38A B55A Cl8A 124.2(12) . . ?
B38A B55A B15A 107.9(11) . . ?
B38A B55A B48A 60.0(10) . . ?
B38A B55A B63A 109.1(12) . . ?
B48A B55A Cl8A 121.7(12) . . ?
B48A B55A B15A 60.0(9) . . ?
B63A B55A Cl8A 119.6(12) . . ?
B63A B55A B15A 58.8(10) . . ?
B63A B55A B48A 107.6(11) . . ?
B65A B55A Cl8A 123.7(13) . . ?
B65A B55A B15A 106.5(12) . . ?
B65A B55A B38A 61.2(10) . . ?
B65A B55A B48A 108.3(11) . . ?
B65A B55A B63A 59.8(10) . . ?
C89A B57A B28A 103.0(12) . . ?
C89A B57A B53A 104.2(12) . . ?
C89A B57A H57B 125.5 . . ?
C89A B57A B58A 57.7(10) . . ?
C89A B57A B64A 58.8(10) . . ?
B28A B57A H57B 123.1 . . ?
B28A B57A B58A 58.7(10) . . ?
B28A B57A B64A 107.9(12) . . ?
B53A B57A B28A 60.1(10) . . ?
B53A B57A H57B 122.5 . . ?
B53A B57A B58A 106.7(12) . . ?
B53A B57A B64A 60.3(10) . . ?
B58A B57A H57B 122.7 . . ?
B58A B57A B64A 107.1(12) . . ?
B64A B57A H57B 121.3 . . ?
C89A B58A B15A 105.2(13) . . ?
C89A B58A B28A 104.4(13) . . ?
C89A B58A B57A 58.2(10) . . ?
C89A B58A H58B 125.2 . . ?
C89A B58A B63A 59.0(10) . . ?
B15A B58A B28A 61.4(11) . . ?
B15A B58A B57A 109.4(12) . . ?
B15A B58A H58B 121.4 . . ?
B15A B58A B63A 60.0(10) . . ?
B28A B58A B57A 60.1(10) . . ?
B28A B58A H58B 121.8 . . ?
B28A B58A B63A 109.0(13) . . ?
B57A B58A H58B 121.2 . . ?
B63A B58A B57A 108.4(12) . . ?
B63A B58A H58B 121.1 . . ?
C89A B63A B15A 103.2(12) . . ?
C89A B63A B55A 104.3(12) . . ?
C89A B63A B58A 57.9(10) . . ?
C89A B63A H63D 125.4 . . ?
C89A B63A B65A 59.5(10) . . ?
B15A B63A B55A 61.4(10) . . ?
B15A B63A B58A 58.6(10) . . ?
B15A B63A H63D 122.7 . . ?
B55A B63A B58A 107.8(12) . . ?
B55A B63A H63D 122.2 . . ?
B58A B63A H63D 122.2 . . ?
B65A B63A B15A 108.0(12) . . ?
B65A B63A B55A 59.0(10) . . ?
B65A B63A B58A 107.8(12) . . ?
B65A B63A H63D 121.4 . . ?
C89A B64A B38A 103.2(12) . . ?
C89A B64A B53A 102.0(12) . . ?
C89A B64A B57A 57.5(10) . . ?
C89A B64A H64B 126.1 . . ?
C89A B64A B65A 58.7(10) . . ?
B38A B64A H64B 122.8 . . ?
B53A B64A B38A 60.2(10) . . ?
B53A B64A B57A 58.7(10) . . ?
B53A B64A H64B 123.6 . . ?
B57A B64A B38A 107.0(12) . . ?
B57A B64A H64B 122.4 . . ?
B65A B64A B38A 59.1(10) . . ?
B65A B64A B53A 106.7(12) . . ?
B65A B64A B57A 106.9(12) . . ?
B65A B64A H64B 122.0 . . ?
C89A B65A B38A 105.1(12) . . ?
C89A B65A B55A 105.7(12) . . ?
C89A B65A B63A 59.1(10) . . ?
C89A B65A B64A 58.9(10) . . ?
C89A B65A H65D 124.7 . . ?
B38A B65A B64A 61.3(11) . . ?
B38A B65A H65D 122.2 . . ?
B55A B65A B38A 59.6(10) . . ?
B55A B65A B63A 61.2(10) . . ?
B55A B65A B64A 109.8(12) . . ?
B55A B65A H65D 121.6 . . ?
B63A B65A B38A 108.9(12) . . ?
B63A B65A B64A 109.8(13) . . ?
B63A B65A H65D 120.4 . . ?
B64A B65A H65D 120.1 . . ?
B1A C88A H88A 117.6 . . ?
B1A C88A B61A 116.2(13) . . ?
B1A C88A B62A 62.5(11) . . ?
B60A C88A H88A 115.6 . . ?
B60A C88A B1A 116.4(13) . . ?
B60A C88A B61A 63.8(11) . . ?
B60A C88A B62A 116.9(13) . . ?
B60A C88A B66A 64.2(11) . . ?
B61A C88A H88A 116.2 . . ?
B62A C88A H88A 117.4 . . ?
B62A C88A B61A 63.8(11) . . ?
B66A C88A H88A 117.8 . . ?
B66A C88A B1A 61.8(11) . . ?
B66A C88A B61A 116.4(13) . . ?
B66A C88A B62A 114.2(13) . . ?
C88A B1A H1A 124.9 . . ?
C88A B1A B45A 104.5(12) . . ?
C88A B1A B50A 105.0(12) . . ?
C88A B1A B62A 58.8(10) . . ?
C88A B1A B66A 59.1(10) . . ?
B45A B1A H1A 122.0 . . ?
B50A B1A H1A 121.6 . . ?
B50A B1A B45A 61.6(10) . . ?
B62A B1A H1A 121.1 . . ?
B62A B1A B45A 59.6(10) . . ?
B62A B1A B50A 109.3(12) . . ?
B66A B1A H1A 121.1 . . ?
B66A B1A B45A 108.9(12) . . ?
B66A B1A B50A 59.6(10) . . ?
B66A B1A B62A 108.8(12) . . ?
Cl1C B39A B50A 120.8(11) . . ?
Cl1C B39A B52A 119.5(11) . . ?
B45A B39A Cl1C 122.9(11) . . ?
B45A B39A B50A 60.7(9) . . ?
B45A B39A B52A 108.5(11) . . ?
B49A B39A Cl1C 120.4(11) . . ?
B49A B39A B45A 109.1(11) . . ?
B49A B39A B50A 108.5(11) . . ?
B49A B39A B52A 60.2(9) . . ?
B52A B39A B50A 59.7(9) . . ?
B54A B39A Cl1C 123.0(12) . . ?
B54A B39A B45A 59.8(9) . . ?
B54A B39A B49A 61.0(9) . . ?
B54A B39A B50A 108.5(11) . . ?
B54A B39A B52A 108.8(11) . . ?
Cl1D B45A B50A 119.2(12) . . ?
B1A B45A Cl1D 122.4(12) . . ?
B1A B45A B39A 106.7(11) . . ?
B1A B45A B50A 58.8(10) . . ?
B39A B45A Cl1D 120.6(11) . . ?
B39A B45A B50A 60.3(9) . . ?
B54A B45A Cl1D 123.5(12) . . ?
B54A B45A B1A 107.7(11) . . ?
B54A B45A B39A 59.2(9) . . ?
B54A B45A B50A 107.7(11) . . ?
B62A B45A Cl1D 124.7(12) . . ?
B62A B45A B1A 59.7(10) . . ?
B62A B45A B39A 107.4(11) . . ?
B62A B45A B50A 107.2(11) . . ?
B62A B45A B54A 60.6(10) . . ?
Cl1F B49A B52A 122.3(11) . . ?
Cl1F B49A B54A 121.8(12) . . ?
Cl1F B49A B60A 122.3(12) . . ?
Cl1F B49A B61A 121.1(11) . . ?
B39A B49A Cl1F 122.0(12) . . ?
B39A B49A B52A 60.5(9) . . ?
B39A B49A B54A 58.9(9) . . ?
B39A B49A B60A 108.1(11) . . ?
B39A B49A B61A 107.7(11) . . ?
B52A B49A B54A 107.3(11) . . ?
B52A B49A B60A 60.2(10) . . ?
B52A B49A B61A 108.1(11) . . ?
B54A B49A B60A 107.2(11) . . ?
B54A B49A B61A 60.2(10) . . ?
B61A B49A B60A 59.5(10) . . ?
Cl37 B50A B39A 121.6(12) . . ?
Cl37 B50A B45A 121.0(12) . . ?
B1A B50A Cl37 122.7(12) . . ?
B1A B50A B39A 106.3(11) . . ?
B1A B50A B45A 59.6(10) . . ?
B1A B50A B52A 107.4(11) . . ?
B39A B50A B45A 59.1(9) . . ?
B52A B50A Cl37 122.4(12) . . ?
B52A B50A B39A 59.8(10) . . ?
B52A B50A B45A 107.3(11) . . ?
B66A B50A Cl37 123.6(13) . . ?
B66A B50A B1A 59.5(10) . . ?
B66A B50A B39A 107.0(11) . . ?
B66A B50A B45A 107.1(11) . . ?
B66A B50A B52A 60.1(10) . . ?
Cl1E B52A B39A 120.6(13) . . ?
Cl1E B52A B49A 120.4(13) . . ?
Cl1E B52A B50A 121.5(13) . . ?
Cl1E B52A B60A 122.9(13) . . ?
B39A B52A B60A 107.5(11) . . ?
B49A B52A B39A 59.3(9) . . ?
B49A B52A B50A 108.4(11) . . ?
B49A B52A B60A 60.7(10) . . ?
B50A B52A B39A 60.5(10) . . ?
B50A B52A B60A 107.8(12) . . ?
B66A B52A Cl1E 124.4(14) . . ?
B66A B52A B39A 106.4(11) . . ?
B66A B52A B49A 108.0(11) . . ?
B66A B52A B50A 58.6(10) . . ?
B66A B52A B60A 60.2(10) . . ?
Cl1G B54A B61A 120.5(12) . . ?
B39A B54A Cl1G 122.1(13) . . ?
B39A B54A B45A 61.0(9) . . ?
B39A B54A B49A 60.1(9) . . ?
B39A B54A B61A 108.7(11) . . ?
B39A B54A B62A 108.0(11) . . ?
B45A B54A Cl1G 121.0(12) . . ?
B45A B54A B49A 109.3(11) . . ?
B45A B54A B61A 109.1(12) . . ?
B45A B54A B62A 59.6(10) . . ?
B49A B54A Cl1G 121.6(12) . . ?
B49A B54A B61A 60.3(9) . . ?
B62A B54A Cl1G 121.4(12) . . ?
B62A B54A B49A 108.2(12) . . ?
B62A B54A B61A 60.5(10) . . ?
C88A B60A B49A 103.4(12) . . ?
C88A B60A B52A 103.2(12) . . ?
C88A B60A H60D 125.4 . . ?
C88A B60A B61A 58.9(10) . . ?
C88A B60A B66A 58.1(10) . . ?
B49A B60A H60D 123.6 . . ?
B52A B60A B49A 59.1(9) . . ?
B52A B60A H60D 123.3 . . ?
B61A B60A B49A 59.9(10) . . ?
B61A B60A B52A 107.4(12) . . ?
B61A B60A H60D 121.2 . . ?
B66A B60A B49A 105.7(12) . . ?
B66A B60A B52A 58.8(10) . . ?
B66A B60A H60D 122.6 . . ?
B66A B60A B61A 107.4(12) . . ?
C88A B61A B49A 102.8(12) . . ?
C88A B61A B54A 102.3(11) . . ?
C88A B61A B60A 57.3(10) . . ?
C88A B61A H61B 126.6 . . ?
C88A B61A B62A 57.6(10) . . ?
B49A B61A H61B 122.8 . . ?
B54A B61A B49A 59.5(9) . . ?
B54A B61A H61B 123.2 . . ?
B54A B61A B62A 59.0(10) . . ?
B60A B61A B49A 60.6(10) . . ?
B60A B61A B54A 107.6(11) . . ?
B60A B61A H61B 121.7 . . ?
B60A B61A B62A 106.4(12) . . ?
B62A B61A B49A 106.5(12) . . ?
B62A B61A H61B 122.6 . . ?
C88A B62A B1A 58.7(10) . . ?
C88A B62A B45A 105.3(12) . . ?
C88A B62A B54A 104.1(12) . . ?
C88A B62A B61A 58.6(10) . . ?
C88A B62A H62D 125.1 . . ?
B1A B62A B54A 107.9(12) . . ?
B1A B62A B61A 108.6(12) . . ?
B1A B62A H62D 121.2 . . ?
B45A B62A B1A 60.7(10) . . ?
B45A B62A B54A 59.9(10) . . ?
B45A B62A B61A 109.3(12) . . ?
B45A B62A H62D 121.6 . . ?
B54A B62A B61A 60.5(10) . . ?
B54A B62A H62D 122.8 . . ?
B61A B62A H62D 120.7 . . ?
C88A B66A B1A 59.1(10) . . ?
C88A B66A B50A 106.0(13) . . ?
C88A B66A B52A 104.6(12) . . ?
C88A B66A B60A 57.7(10) . . ?
C88A B66A H66B 125.3 . . ?
B1A B66A B50A 60.9(10) . . ?
B1A B66A B52A 109.5(13) . . ?
B1A B66A B60A 108.7(13) . . ?
B1A B66A H66B 120.8 . . ?
B50A B66A B52A 61.4(10) . . ?
B50A B66A B60A 110.7(13) . . ?
B50A B66A H66B 120.5 . . ?
B52A B66A B60A 61.0(10) . . ?
B52A B66A H66B 121.6 . . ?
B60A B66A H66B 120.7 . . ?
Cl1H B4A B6A 120.8(16) . . ?
Cl1H B4A B35A 122.3(17) . . ?
B7A B4A Cl1H 120.9(16) . . ?
B7A B4A B6A 60.1(11) . . ?
B7A B4A B35A 107.3(13) . . ?
B16A B4A Cl1H 121.9(16) . . ?
B16A B4A B6A 108.8(13) . . ?
B16A B4A B7A 61.2(11) . . ?
B16A B4A B22A 60.1(12) . . ?
B16A B4A B35A 107.6(13) . . ?
B22A B4A Cl1H 122.9(17) . . ?
B22A B4A B6A 107.1(13) . . ?
B22A B4A B7A 108.6(13) . . ?
B22A B4A B35A 59.2(12) . . ?
B35A B4A B6A 59.1(11) . . ?
B7A B6A B4A 59.2(11) . . ?
B7A B6A B20A 59.8(11) . . ?
B35A B6A B4A 60.2(11) . . ?
B35A B6A B7A 107.4(13) . . ?
B35A B6A B20A 107.9(13) . . ?
Cl1I B6A B4A 121.4(16) . . ?
Cl1I B6A B7A 121.3(16) . . ?
Cl1I B6A B35A 122.3(17) . . ?
Cl1I B6A B20A 122.0(16) . . ?
B20A B6A B4A 107.2(12) . . ?
B29A B6A B4A 107.2(13) . . ?
B29A B6A B7A 107.1(13) . . ?
B29A B6A B35A 59.7(12) . . ?
B29A B6A Cl1I 123.4(17) . . ?
B29A B6A B20A 59.8(12) . . ?
B4A B7A B6A 60.8(11) . . ?
B4A B7A B16A 58.6(11) . . ?
B4A B7A B20A 108.9(12) . . ?
B4A B7A Cl1J 123.1(15) . . ?
B4A B7A B17A 107.4(12) . . ?
B6A B7A B16A 107.3(12) . . ?
B6A B7A Cl1J 120.5(16) . . ?
B16A B7A Cl1J 124.3(16) . . ?
B20A B7A B6A 60.3(11) . . ?
B20A B7A B16A 108.2(12) . . ?
B20A B7A Cl1J 119.1(15) . . ?
B17A B7A B6A 107.8(12) . . ?
B17A B7A B16A 60.2(11) . . ?
B17A B7A B20A 59.9(11) . . ?
B17A B7A Cl1J 121.8(15) . . ?
B4A B16A B7A 60.2(11) . . ?
B4A B16A B22A 60.5(12) . . ?
B4A B16A B17A 108.1(13) . . ?
B4A B16A Cl1K 123.9(16) . . ?
B4A B16A B10A 108.9(13) . . ?
B7A B16A B17A 59.6(11) . . ?
B22A B16A B7A 108.0(13) . . ?
B22A B16A B17A 107.8(13) . . ?
B22A B16A Cl1K 122.7(17) . . ?
B22A B16A B10A 60.7(12) . . ?
Cl1K B16A B7A 122.5(17) . . ?
Cl1K B16A B17A 119.6(15) . . ?
B10A B16A B7A 107.2(13) . . ?
B10A B16A B17A 59.1(11) . . ?
B10A B16A Cl1K 119.7(17) . . ?
B4A B22A H22B 122.1 . . ?
B4A B22A B10A 107.6(14) . . ?
B16A B22A B4A 59.4(12) . . ?
B16A B22A H22B 122.4 . . ?
B16A B22A B10A 60.1(12) . . ?
B35A B22A B4A 61.3(12) . . ?
B35A B22A B16A 108.6(14) . . ?
B35A B22A H22B 120.8 . . ?
B35A B22A B10A 107.8(14) . . ?
B10A B22A H22B 122.0 . . ?
C64A B22A B4A 105.3(14) . . ?
C64A B22A B16A 104.6(14) . . ?
C64A B22A H22B 124.8 . . ?
C64A B22A B35A 58.8(13) . . ?
C64A B22A B10A 58.1(12) . . ?
B4A B35A H35A 122.7 . . ?
B6A B35A B4A 60.7(11) . . ?
B6A B35A H35A 122.0 . . ?
B22A B35A B4A 59.6(12) . . ?
B22A B35A B6A 108.6(14) . . ?
B22A B35A H35A 121.3 . . ?
B29A B35A B4A 107.5(14) . . ?
B29A B35A B6A 59.6(12) . . ?
B29A B35A B22A 107.9(14) . . ?
B29A B35A H35A 121.9 . . ?
C64A B35A B4A 103.9(14) . . ?
C64A B35A B6A 104.6(14) . . ?
C64A B35A B22A 58.7(13) . . ?
C64A B35A H35A 125.1 . . ?
C64A B35A B29A 58.5(12) . . ?
Cl38 B20A B6A 122.1(18) . . ?
B7A B20A Cl38 125.0(19) . . ?
B7A B20A B6A 59.9(11) . . ?
B29A B20A Cl38 120.1(18) . . ?
B29A B20A B6A 58.9(11) . . ?
B29A B20A B7A 106.4(13) . . ?
B29A B20A B17A 106.5(13) . . ?
B17A B20A Cl38 124.0(18) . . ?
B17A B20A B6A 107.4(12) . . ?
B17A B20A B7A 59.8(11) . . ?
B23A B20A Cl38 120.2(19) . . ?
B23A B20A B6A 107.7(13) . . ?
B23A B20A B7A 107.0(13) . . ?
B23A B20A B29A 60.5(12) . . ?
B23A B20A B17A 58.8(12) . . ?
B6A B29A B35A 60.7(12) . . ?
B6A B29A B20A 61.3(12) . . ?
B6A B29A H29B 121.5 . . ?
B6A B29A B23A 108.7(14) . . ?
B35A B29A B20A 109.9(14) . . ?
B35A B29A H29B 120.5 . . ?
B35A B29A B23A 109.0(14) . . ?
B20A B29A H29B 121.6 . . ?
B20A B29A B23A 59.3(12) . . ?
C64A B29A B6A 105.7(14) . . ?
C64A B29A B35A 58.9(13) . . ?
C64A B29A B20A 105.5(15) . . ?
C64A B29A H29B 124.3 . . ?
C64A B29A B23A 59.4(13) . . ?
B23A B29A H29B 121.4 . . ?
B7A B17A B16A 60.2(11) . . ?
B7A B17A B20A 60.2(11) . . ?
B7A B17A Cl1L 117.2(16) . . ?
B20A B17A B16A 108.4(13) . . ?
B20A B17A Cl1L 122.6(16) . . ?
B10A B17A B7A 108.3(13) . . ?
B10A B17A B16A 59.9(12) . . ?
B10A B17A B20A 108.4(13) . . ?
B10A B17A Cl1L 123.2(17) . . ?
B23A B17A B7A 108.1(13) . . ?
B23A B17A B16A 108.2(13) . . ?
B23A B17A B20A 59.8(12) . . ?
B23A B17A B10A 60.5(12) . . ?
B23A B17A Cl1L 126.7(17) . . ?
Cl1L B17A B16A 117.7(16) . . ?
B16A B10A B22A 59.2(12) . . ?
B16A B10A H10A 122.5 . . ?
B22A B10A H10A 121.8 . . ?
B17A B10A B16A 61.0(12) . . ?
B17A B10A B22A 108.1(14) . . ?
B17A B10A H10A 122.2 . . ?
B17A B10A B23A 59.1(12) . . ?
C64A B10A B16A 103.9(14) . . ?
C64A B10A B22A 58.2(12) . . ?
C64A B10A B17A 104.8(14) . . ?
C64A B10A H10A 124.9 . . ?
C64A B10A B23A 59.7(13) . . ?
B23A B10A B16A 108.0(14) . . ?
B23A B10A B22A 108.3(14) . . ?
B23A B10A H10A 121.2 . . ?
B22A C64A B35A 62.5(14) . . ?
B22A C64A H64C 117.5 . . ?
B22A C64A B23A 114.8(16) . . ?
B35A C64A H64C 117.5 . . ?
B35A C64A B23A 114.8(16) . . ?
B29A C64A B22A 114.4(16) . . ?
B29A C64A B35A 62.6(13) . . ?
B29A C64A B10A 114.6(16) . . ?
B29A C64A H64C 118.0 . . ?
B29A C64A B23A 62.8(13) . . ?
B10A C64A B22A 63.7(14) . . ?
B10A C64A B35A 115.5(16) . . ?
B10A C64A H64C 117.3 . . ?
B10A C64A B23A 62.2(13) . . ?
B23A C64A H64C 117.9 . . ?
B20A B23A B29A 60.2(12) . . ?
B20A B23A B10A 109.6(14) . . ?
B20A B23A H23B 121.1 . . ?
B29A B23A H23B 122.1 . . ?
B17A B23A B20A 61.4(12) . . ?
B17A B23A B29A 108.4(14) . . ?
B17A B23A B10A 60.4(12) . . ?
B17A B23A H23B 121.7 . . ?
B10A B23A B29A 107.0(14) . . ?
B10A B23A H23B 121.4 . . ?
C64A B23A B20A 104.9(14) . . ?
C64A B23A B29A 57.8(12) . . ?
C64A B23A B17A 104.5(14) . . ?
C64A B23A B10A 58.1(12) . . ?
C64A B23A H23B 125.5 . . ?
N9 I3A N11 158.7(4) . . ?
N3 I1A N1 173.7(5) . . ?

loop_
_geom_bond_atom_site_label_1
_geom_bond_atom_site_label_2
_geom_bond_distance
_geom_bond_site_symmetry_2
_geom_bond_publ_flag
I1 N1 2.251(6) . ?
I1 N3 2.268(6) . ?
N1 C30 1.336(8) . ?
N1 C53 1.360(7) . ?
N1 I1A 2.271(9) . ?
N2 C2 1.331(7) . ?
N2 C81 1.441(8) . ?
N2 C82 1.476(8) . ?
N3 C44 1.341(8) . ?
N3 C48 1.354(7) . ?
N3 I1A 2.251(9) . ?
N4 C11 1.332(7) . ?
N4 C79 1.472(8) . ?
N4 C80 1.437(8) . ?
C2 C13 1.417(7) . ?
C2 C36 1.401(8) . ?
C11 C14 1.431(7) . ?
C11 C57 1.404(8) . ?
C13 H13 0.9500 . ?
C13 C30 1.366(8) . ?
C14 H14 0.9500 . ?
C14 C44 1.348(8) . ?
C30 H30 0.9500 . ?
C36 H36 0.9500 . ?
C36 C53 1.349(8) . ?
C44 H44 0.9500 . ?
C48 H48 0.9500 . ?
C48 C57 1.345(8) . ?
C53 H53 0.9500 . ?
C57 H57 0.9500 . ?
C79 H79A 0.9800 . ?
C79 H79B 0.9800 . ?
C79 H79C 0.9800 . ?
C80 H80A 0.9800 . ?
C80 H80B 0.9800 . ?
C80 H80C 0.9800 . ?
C81 H81A 0.9800 . ?
C81 H81B 0.9800 . ?
C81 H81C 0.9800 . ?
C82 H82A 0.9800 . ?
C82 H82B 0.9800 . ?
C82 H82C 0.9800 . ?
I2 N5 2.255(4) . ?
I2 N7 2.240(4) . ?
N5 C7 1.343(7) . ?
N5 C22 1.363(7) . ?
N6 C15 1.341(7) . ?
N6 C73 1.471(8) . ?
N6 C83 1.466(8) . ?
N7 C5 1.349(7) . ?
N7 C26 1.347(7) . ?
N8 C3 1.341(6) . ?
N8 C56 1.450(7) . ?
N8 C60 1.454(7) . ?
C3 C19 1.418(7) . ?
C3 C45 1.425(7) . ?
C5 H5 0.9500 . ?
C5 C19 1.367(7) . ?
C7 H7 0.9500 . ?
C7 C29 1.368(8) . ?
C15 C21 1.406(8) . ?
C15 C29 1.416(8) . ?
C19 H19 0.9500 . ?
C21 H21 0.9500 . ?
C21 C22 1.354(8) . ?
C22 H22 0.9500 . ?
C26 H26 0.9500 . ?
C26 C45 1.360(8) . ?
C29 H29 0.9500 . ?
C45 H45 0.9500 . ?
C56 H56A 0.9800 . ?
C56 H56B 0.9800 . ?
C56 H56C 0.9800 . ?
C60 H60A 0.9800 . ?
C60 H60B 0.9800 . ?
C60 H60C 0.9800 . ?
C73 H73A 0.9800 . ?
C73 H73B 0.9800 . ?
C73 H73C 0.9800 . ?
C83 H83A 0.9800 . ?
C83 H83B 0.9800 . ?
C83 H83C 0.9800 . ?
I3 N9 2.259(5) . ?
I3 N11 2.227(5) . ?
N9 C28 1.334(8) . ?
N9 C58 1.335(8) . ?
N9 I3A 2.072(6) . ?
N10 C24 1.346(7) . ?
N10 C75 1.463(8) . ?
N10 C78 1.428(9) . ?
N11 C59 1.338(8) . ?
N11 C61 1.341(8) . ?
N11 I3A 2.491(7) . ?
N12 C41 1.338(7) . ?
N12 C67 1.446(8) . ?
N12 C68 1.477(7) . ?
C24 C46 1.417(9) . ?
C24 C51 1.429(8) . ?
C28 H28 0.9500 . ?
C28 C51 1.368(8) . ?
C40 H40 0.9500 . ?
C40 C41 1.417(8) . ?
C40 C61 1.368(8) . ?
C41 C43 1.430(8) . ?
C43 H43 0.9500 . ?
C43 C59 1.364(8) . ?
C46 H46 0.9500 . ?
C46 C58 1.360(8) . ?
C51 H51 0.9500 . ?
C58 H58 0.9500 . ?
C59 H59 0.9500 . ?
C61 H61 0.9500 . ?
C67 H67A 0.9800 . ?
C67 H67B 0.9800 . ?
C67 H67C 0.9800 . ?
C68 H68A 0.9800 . ?
C68 H68B 0.9800 . ?
C68 H68C 0.9800 . ?
C75 H75A 0.9800 . ?
C75 H75B 0.9800 . ?
C75 H75C 0.9800 . ?
C78 H78A 0.9800 . ?
C78 H78B 0.9800 . ?
C78 H78C 0.9800 . ?
I4 N13 2.241(4) . ?
I4 N15 2.251(4) . ?
N13 C6 1.344(7) . ?
N13 C12 1.360(7) . ?
N14 C1 1.330(6) . ?
N14 C55 1.453(7) . ?
N14 C63 1.469(7) . ?
N15 C9 1.347(7) . ?
N15 C38 1.364(7) . ?
N16 C20 1.336(7) . ?
N16 C74 1.470(9) . ?
N16 C85 1.473(8) . ?
C1 C16 1.428(7) . ?
C1 C27 1.420(7) . ?
C6 H6 0.9500 . ?
C6 C16 1.360(7) . ?
C9 H9 0.9500 . ?
C9 C52 1.370(8) . ?
C12 H12 0.9500 . ?
C12 C27 1.350(8) . ?
C16 H16 0.9500 . ?
C20 C32 1.405(8) . ?
C20 C52 1.418(9) . ?
C27 H27 0.9500 . ?
C32 H32 0.9500 . ?
C32 C38 1.353(8) . ?
C38 H38 0.9500 . ?
C52 H52 0.9500 . ?
C55 H55A 0.9800 . ?
C55 H55B 0.9800 . ?
C55 H55C 0.9800 . ?
C63 H63A 0.9800 . ?
C63 H63B 0.9800 . ?
C63 H63C 0.9800 . ?
C74 H74A 0.9800 . ?
C74 H74B 0.9800 . ?
C74 H74C 0.9800 . ?
C85 H85A 0.9800 . ?
C85 H85B 0.9800 . ?
C85 H85C 0.9800 . ?
I5 N17 2.246(4) . ?
I5 N19 2.239(4) . ?
N17 C37 1.348(7) . ?
N17 C49 1.353(8) . ?
N18 C54 1.335(8) . ?
N18 C84 1.478(10) . ?
N18 C90 1.469(10) . ?
N19 C34 1.355(8) . ?
N19 C39 1.348(7) . ?
N20 C4 1.336(7) . ?
N20 C62 1.453(7) . ?
N20 C65 1.456(7) . ?
C4 C23 1.419(8) . ?
C4 C47 1.424(7) . ?
C23 H23 0.9500 . ?
C23 C39 1.362(7) . ?
C34 H34 0.9500 . ?
C34 C47 1.342(8) . ?
C37 H37 0.9500 . ?
C37 C66 1.363(8) . ?
C39 H39 0.9500 . ?
C42 H42 0.9500 . ?
C42 C49 1.352(8) . ?
C42 C54 1.411(9) . ?
C47 H47 0.9500 . ?
C49 H49 0.9500 . ?
C54 C66 1.414(9) . ?
C62 H62A 0.9800 . ?
C62 H62B 0.9800 . ?
C62 H62C 0.9800 . ?
C65 H65A 0.9800 . ?
C65 H65B 0.9800 . ?
C65 H65C 0.9800 . ?
C66 H66 0.9500 . ?
C84 H84A 0.9800 . ?
C84 H84B 0.9800 . ?
C84 H84C 0.9800 . ?
C90 H90A 0.9800 . ?
C90 H90B 0.9800 . ?
C90 H90C 0.9800 . ?
I6 N21 2.252(4) . ?
I6 N21 2.252(4) 2_676 ?
N21 C33 1.333(7) . ?
N21 C50 1.360(7) . ?
N22 C10 1.342(7) . ?
N22 C86 1.483(9) . ?
N22 C87 1.436(9) . ?
C8 H8 0.9500 . ?
C8 C10 1.415(8) . ?
C8 C33 1.366(8) . ?
C10 C70 1.400(9) . ?
C33 H33 0.9500 . ?
C50 H50 0.9500 . ?
C50 C70 1.345(9) . ?
C70 H70 0.9500 . ?
C86 H86A 0.9800 . ?
C86 H86B 0.9800 . ?
C86 H86C 0.9800 . ?
C87 H87A 0.9800 . ?
C87 H87B 0.9800 . ?
C87 H87C 0.9800 . ?
I7 N23 2.249(5) . ?
I7 N23 2.249(5) 2_666 ?
N23 C31 1.345(7) . ?
N23 C35 1.345(7) . ?
N24 C18 1.339(7) . ?
N24 C71 1.440(7) . ?
N24 C72 1.475(7) . ?
C17 H17 0.9500 . ?
C17 C18 1.422(8) . ?
C17 C35 1.366(8) . ?
C18 C25 1.425(8) . ?
C25 H25 0.9500 . ?
C25 C31 1.368(8) . ?
C31 H31A 0.9500 . ?
C35 H35B 0.9500 . ?
C71 H71A 0.9800 . ?
C71 H71B 0.9800 . ?
C71 H71C 0.9800 . ?
C72 H72A 0.9800 . ?
C72 H72B 0.9800 . ?
C72 H72C 0.9800 . ?
Cl1 B13 1.793(7) . ?
Cl2 B3 1.788(7) . ?
Cl3 B46 1.801(8) . ?
Cl4 B43 1.799(7) . ?
Cl5 B2 1.780(7) . ?
Cl6 B25 1.793(7) . ?
C76 H76 1.1200 . ?
C76 B27 1.681(10) . ?
C76 B30 1.722(11) . ?
C76 B42 1.709(11) . ?
C76 B44 1.684(10) . ?
C76 B59 1.723(10) . ?
B2 B13 1.794(10) . ?
B2 B25 1.771(10) . ?
B2 B30 1.802(10) . ?
B2 B42 1.773(11) . ?
B2 B43 1.763(10) . ?
B3 B13 1.785(10) . ?
B3 B25 1.781(10) . ?
B3 B27 1.805(10) . ?
B3 B46 1.757(9) . ?
B3 B59 1.785(10) . ?
B13 B25 1.782(9) . ?
B13 B30 1.766(10) . ?
B13 B59 1.778(10) . ?
B25 B43 1.767(10) . ?
B25 B46 1.784(10) . ?
B27 H27A 1.1200 . ?
B27 B44 1.751(11) . ?
B27 B46 1.766(11) . ?
B27 B59 1.795(11) . ?
B30 H30A 1.1200 . ?
B30 B42 1.803(11) . ?
B30 B59 1.783(11) . ?
B42 H42A 1.1200 . ?
B42 B43 1.754(12) . ?
B42 B44 1.768(11) . ?
B43 B44 1.771(11) . ?
B43 B46 1.783(11) . ?
B44 H44A 1.1200 . ?
B44 B46 1.788(11) . ?
B59 H59A 1.1200 . ?
Cl13 B4 1.791(7) . ?
Cl14 B6 1.790(6) . ?
Cl15 B20 1.786(7) . ?
Cl16 B17 1.794(7) . ?
Cl17 B16 1.787(7) . ?
Cl18 B7 1.796(6) . ?
C64 H64 1.1200 . ?
C64 B10 1.701(9) . ?
C64 B22 1.692(10) . ?
C64 B23 1.704(9) . ?
C64 B29 1.700(9) . ?
C64 B35 1.702(9) . ?
B4 B6 1.803(9) . ?
B4 B7 1.777(9) . ?
B4 B16 1.777(9) . ?
B4 B22 1.770(9) . ?
B4 B35 1.792(10) . ?
B6 B7 1.797(9) . ?
B6 B20 1.800(9) . ?
B6 B29 1.757(9) . ?
B6 B35 1.779(9) . ?
B7 B16 1.792(9) . ?
B7 B17 1.794(9) . ?
B7 B20 1.788(10) . ?
B10 H10 1.1200 . ?
B10 B16 1.765(10) . ?
B10 B17 1.756(9) . ?
B10 B22 1.784(10) . ?
B10 B23 1.761(10) . ?
B16 B17 1.789(10) . ?
B16 B22 1.767(10) . ?
B17 B20 1.787(10) . ?
B17 B23 1.759(10) . ?
B20 B23 1.781(9) . ?
B20 B29 1.771(10) . ?
B22 H22A 1.1200 . ?
B22 B35 1.775(10) . ?
B23 H23A 1.1200 . ?
B23 B29 1.773(10) . ?
B29 H29A 1.1200 . ?
B29 B35 1.762(10) . ?
B35 H35 1.1200 . ?
Cl25 B8 1.775(7) . ?
Cl26 B36 1.792(7) . ?
Cl27 B33 1.794(7) . ?
Cl28 B9 1.795(7) . ?
Cl29 B34 1.809(7) . ?
Cl30 B41 1.789(7) . ?
C77 H77 1.1200 . ?
C77 B21 1.687(10) . ?
C77 B40 1.713(10) . ?
C77 B47 1.693(11) . ?
C77 B51 1.689(10) . ?
C77 B56 1.722(10) . ?
B8 B34 1.772(10) . ?
B8 B36 1.788(10) . ?
B8 B40 1.796(11) . ?
B8 B41 1.777(10) . ?
B8 B47 1.781(11) . ?
B9 B21 1.797(10) . ?
B9 B33 1.758(9) . ?
B9 B34 1.783(10) . ?
B9 B41 1.777(10) . ?
B9 B56 1.775(9) . ?
B21 H21A 1.1200 . ?
B21 B33 1.757(11) . ?
B21 B51 1.761(11) . ?
B21 B56 1.783(10) . ?
B33 B36 1.807(11) . ?
B33 B41 1.813(10) . ?
B33 B51 1.771(10) . ?
B34 B40 1.759(10) . ?
B34 B41 1.778(9) . ?
B34 B56 1.773(10) . ?
B36 B41 1.774(10) . ?
B36 B47 1.755(12) . ?
B36 B51 1.770(11) . ?
B40 H40A 1.1200 . ?
B40 B47 1.780(12) . ?
B40 B56 1.796(11) . ?
B47 H47A 1.1200 . ?
B47 B51 1.757(11) . ?
B51 H51A 1.1200 . ?
B56 H56 1.1200 . ?
Cl31 B19 1.810(7) . ?
Cl32 B18 1.788(6) . ?
Cl33 B32 1.785(7) . ?
Cl34 B26 1.790(7) . ?
Cl35 B12 1.779(7) . ?
Cl36 B5 1.795(6) . ?
C69 H69 1.1200 . ?
C69 B11 1.692(9) . ?
C69 B14 1.693(9) . ?
C69 B24 1.713(9) . ?
C69 B31 1.687(9) . ?
C69 B37 1.702(10) . ?
B5 B12 1.788(9) . ?
B5 B18 1.787(10) . ?
B5 B19 1.767(9) . ?
B5 B26 1.781(9) . ?
B5 B32 1.799(11) . ?
B11 H11 1.1200 . ?
B11 B12 1.781(9) . ?
B11 B26 1.774(10) . ?
B11 B31 1.761(10) . ?
B11 B37 1.783(11) . ?
B12 B19 1.761(10) . ?
B12 B26 1.809(11) . ?
B12 B37 1.781(10) . ?
B14 H14A 1.1200 . ?
B14 B18 1.778(10) . ?
B14 B24 1.780(10) . ?
B14 B31 1.756(10) . ?
B14 B32 1.773(11) . ?
B18 B19 1.794(9) . ?
B18 B24 1.786(9) . ?
B18 B32 1.795(9) . ?
B19 B24 1.783(10) . ?
B19 B37 1.774(9) . ?
B24 H24 1.1200 . ?
B24 B37 1.773(10) . ?
B26 B31 1.770(11) . ?
B26 B32 1.783(11) . ?
B31 H31 1.1200 . ?
B31 B32 1.769(9) . ?
B37 H37A 1.1200 . ?
Cl7 B38 1.783(8) . ?
Cl8 B55 1.804(9) . ?
Cl9 B15 1.813(10) . ?
Cl10 B28 1.805(9) . ?
Cl11 B53 1.798(9) . ?
Cl12 B48 1.785(7) . ?
C89 H89 1.1200 . ?
C89 B57 1.703(13) . ?
C89 B58 1.700(12) . ?
C89 B63 1.704(12) . ?
C89 B64 1.718(12) . ?
C89 B65 1.713(12) . ?
B15 B28 1.780(12) . ?
B15 B48 1.797(12) . ?
B15 B55 1.759(13) . ?
B15 B58 1.757(12) . ?
B15 B63 1.754(13) . ?
B28 B48 1.795(11) . ?
B28 B53 1.776(12) . ?
B28 B57 1.774(12) . ?
B28 B58 1.768(11) . ?
B38 B48 1.788(12) . ?
B38 B53 1.803(12) . ?
B38 B55 1.793(13) . ?
B38 B64 1.791(13) . ?
B38 B65 1.772(12) . ?
B48 B53 1.794(12) . ?
B48 B55 1.773(11) . ?
B53 B57 1.766(11) . ?
B53 B64 1.792(13) . ?
B55 B63 1.767(11) . ?
B55 B65 1.769(12) . ?
B57 H57A 1.1200 . ?
B57 B58 1.776(13) . ?
B57 B64 1.806(13) . ?
B58 H58A 1.1200 . ?
B58 B63 1.784(13) . ?
B63 H63 1.1200 . ?
B63 B65 1.775(12) . ?
B64 H64A 1.1200 . ?
B64 B65 1.801(13) . ?
B65 H65 1.1200 . ?
Cl19 B52 1.791(10) . ?
Cl20 B49 1.778(8) . ?
Cl21 B54 1.803(9) . ?
Cl22 B45 1.806(8) . ?
Cl23 B50 1.803(9) . ?
Cl24 B39 1.796(8) . ?
C88 H88 1.1200 . ?
C88 B1 1.709(11) . ?
C88 B60 1.689(12) . ?
C88 B61 1.711(11) . ?
C88 B62 1.695(12) . ?
C88 B66 1.690(13) . ?
B1 H1 1.1200 . ?
B1 B45 1.762(12) . ?
B1 B50 1.732(13) . ?
B1 B62 1.789(13) . ?
B1 B66 1.768(14) . ?
B39 B45 1.775(11) . ?
B39 B49 1.780(11) . ?
B39 B50 1.803(11) . ?
B39 B52 1.788(12) . ?
B39 B54 1.762(12) . ?
B45 B50 1.790(12) . ?
B45 B54 1.769(10) . ?
B45 B62 1.769(11) . ?
B49 B52 1.793(12) . ?
B49 B54 1.789(12) . ?
B49 B60 1.809(12) . ?
B49 B61 1.806(12) . ?
B50 B52 1.791(11) . ?
B50 B66 1.754(12) . ?
B52 B60 1.803(13) . ?
B52 B66 1.782(12) . ?
B54 B61 1.781(12) . ?
B54 B62 1.779(12) . ?
B60 H60 1.1200 . ?
B60 B61 1.805(14) . ?
B60 B66 1.763(12) . ?
B61 H61A 1.1200 . ?
B61 B62 1.773(12) . ?
B62 H62 1.1200 . ?
B66 H66A 1.1200 . ?
Cl B48A 1.773(15) . ?
Cl1A B53A 1.789(15) . ?
Cl1B B28A 1.804(17) . ?
Cl7A B38A 1.781(15) . ?
Cl8A B55A 1.802(16) . ?
Cl9A B15A 1.799(16) . ?
C89A H89A 1.1200 . ?
C89A B57A 1.70(2) . ?
C89A B58A 1.69(2) . ?
C89A B63A 1.71(2) . ?
C89A B64A 1.72(2) . ?
C89A B65A 1.72(2) . ?
B15A B28A 1.78(2) . ?
B15A B48A 1.80(2) . ?
B15A B55A 1.81(2) . ?
B15A B58A 1.73(2) . ?
B15A B63A 1.76(2) . ?
B28A B48A 1.79(2) . ?
B28A B53A 1.77(2) . ?
B28A B57A 1.78(2) . ?
B28A B58A 1.75(3) . ?
B38A B48A 1.77(2) . ?
B38A B53A 1.81(2) . ?
B38A B55A 1.74(2) . ?
B38A B64A 1.81(3) . ?
B38A B65A 1.77(2) . ?
B48A B53A 1.80(2) . ?
B48A B55A 1.80(2) . ?
B53A B57A 1.76(2) . ?
B53A B64A 1.79(2) . ?
B55A B63A 1.78(2) . ?
B55A B65A 1.74(2) . ?
B57A H57B 1.1200 . ?
B57A B58A 1.80(3) . ?
B57A B64A 1.81(3) . ?
B58A H58B 1.1200 . ?
B58A B63A 1.78(3) . ?
B63A H63D 1.1200 . ?
B63A B65A 1.75(2) . ?
B64A H64B 1.1200 . ?
B64A B65A 1.78(3) . ?
B65A H65D 1.1200 . ?
Cl1C B39A 1.791(15) . ?
Cl1D B45A 1.800(15) . ?
Cl1E B52A 1.778(17) . ?
Cl1F B49A 1.780(15) . ?
Cl1G B54A 1.797(16) . ?
Cl37 B50A 1.802(15) . ?
C88A H88A 1.1200 . ?
C88A B1A 1.69(2) . ?
C88A B60A 1.68(2) . ?
C88A B61A 1.71(2) . ?
C88A B62A 1.69(2) . ?
C88A B66A 1.69(2) . ?
B1A H1A 1.1200 . ?
B1A B45A 1.78(2) . ?
B1A B50A 1.76(2) . ?
B1A B62A 1.76(3) . ?
B1A B66A 1.74(2) . ?
B39A B45A 1.78(2) . ?
B39A B49A 1.77(2) . ?
B39A B50A 1.80(2) . ?
B39A B52A 1.79(2) . ?
B39A B54A 1.75(2) . ?
B45A B50A 1.81(2) . ?
B45A B54A 1.76(2) . ?
B45A B62A 1.76(2) . ?
B49A B52A 1.79(2) . ?
B49A B54A 1.79(2) . ?
B49A B60A 1.82(2) . ?
B49A B61A 1.80(2) . ?
B50A B52A 1.79(2) . ?
B50A B66A 1.74(2) . ?
B52A B60A 1.81(2) . ?
B52A B66A 1.77(2) . ?
B54A B61A 1.80(2) . ?
B54A B62A 1.77(2) . ?
B60A H60D 1.1200 . ?
B60A B61A 1.79(2) . ?
B60A B66A 1.79(2) . ?
B61A H61B 1.1200 . ?
B61A B62A 1.80(2) . ?
B62A H62D 1.1200 . ?
B66A H66B 1.1200 . ?
Cl38 B20A 1.795(18) . ?
Cl1H B4A 1.782(18) . ?
B4A B6A 1.81(3) . ?
B4A B7A 1.78(3) . ?
B4A B16A 1.75(3) . ?
B4A B22A 1.77(3) . ?
B4A B35A 1.80(3) . ?
B6A B7A 1.79(3) . ?
B6A B35A 1.78(3) . ?
B6A Cl1I 1.779(18) . ?
B6A B20A 1.80(3) . ?
B6A B29A 1.76(3) . ?
B7A B16A 1.80(3) . ?
B7A B20A 1.79(3) . ?
B7A Cl1J 1.796(17) . ?
B7A B17A 1.79(3) . ?
B16A B22A 1.76(3) . ?
B16A B17A 1.80(3) . ?
B16A Cl1K 1.786(18) . ?
B16A B10A 1.78(3) . ?
B22A H22B 1.1200 . ?
B22A B35A 1.76(3) . ?
B22A B10A 1.79(3) . ?
B22A C64A 1.70(3) . ?
B35A H35A 1.1200 . ?
B35A B29A 1.76(3) . ?
B35A C64A 1.70(3) . ?
B20A B29A 1.77(3) . ?
B20A B17A 1.79(3) . ?
B20A B23A 1.76(3) . ?
B29A H29B 1.1200 . ?
B29A C64A 1.69(3) . ?
B29A B23A 1.78(3) . ?
B17A B10A 1.76(3) . ?
B17A B23A 1.74(3) . ?
B17A Cl1L 1.790(18) . ?
B10A H10A 1.1200 . ?
B10A C64A 1.69(3) . ?
B10A B23A 1.76(3) . ?
C64A H64C 1.1200 . ?
C64A B23A 1.72(3) . ?
B23A H23B 1.1200 . ?

loop_
_geom_torsion_atom_site_label_1
_geom_torsion_atom_site_label_2
_geom_torsion_atom_site_label_3
_geom_torsion_atom_site_label_4
_geom_torsion
_geom_torsion_site_symmetry_1
_geom_torsion_site_symmetry_2
_geom_torsion_site_symmetry_3
_geom_torsion_site_symmetry_4
_geom_torsion_publ_flag
I1 N1 C30 C13 173.7(5) . . . . ?
I1 N1 C53 C36 -173.7(5) . . . . ?
I1 N3 C44 C14 -172.1(5) . . . . ?
I1 N3 C48 C57 172.6(5) . . . . ?
N2 C2 C13 C30 -177.2(5) . . . . ?
N2 C2 C36 C53 177.0(6) . . . . ?
N3 C48 C57 C11 -1.9(10) . . . . ?
N4 C11 C14 C44 176.2(6) . . . . ?
N4 C11 C57 C48 -175.9(6) . . . . ?
C2 C13 C30 N1 -1.4(9) . . . . ?
C2 C36 C53 N1 1.7(9) . . . . ?
C11 C14 C44 N3 1.1(9) . . . . ?
C13 C2 C36 C53 -3.6(8) . . . . ?
C14 C11 C57 C48 4.7(8) . . . . ?
C30 N1 C53 C36 0.6(9) . . . . ?
C36 C2 C13 C30 3.5(8) . . . . ?
C44 N3 C48 C57 -1.6(9) . . . . ?
C48 N3 C44 C14 2.0(9) . . . . ?
C53 N1 C30 C13 -0.8(9) . . . . ?
C57 C11 C14 C44 -4.3(8) . . . . ?
C79 N4 C11 C14 172.9(6) . . . . ?
C79 N4 C11 C57 -6.6(9) . . . . ?
C80 N4 C11 C14 -2.3(9) . . . . ?
C80 N4 C11 C57 178.2(6) . . . . ?
C81 N2 C2 C13 3.2(9) . . . . ?
C81 N2 C2 C36 -177.5(6) . . . . ?
C82 N2 C2 C13 -173.3(6) . . . . ?
C82 N2 C2 C36 6.0(9) . . . . ?
I2 N5 C7 C29 -177.0(4) . . . . ?
I2 N5 C22 C21 178.0(4) . . . . ?
I2 N7 C5 C19 172.2(4) . . . . ?
I2 N7 C26 C45 -173.5(5) . . . . ?
N5 C7 C29 C15 0.0(9) . . . . ?
N6 C15 C21 C22 -177.1(6) . . . . ?
N6 C15 C29 C7 178.0(6) . . . . ?
N7 C5 C19 C3 0.1(8) . . . . ?
N7 C26 C45 C3 2.2(9) . . . . ?
N8 C3 C19 C5 -176.5(5) . . . . ?
N8 C3 C45 C26 175.5(5) . . . . ?
C5 N7 C26 C45 -0.3(9) . . . . ?
C7 N5 C22 C21 0.4(8) . . . . ?
C15 C21 C22 N5 -1.9(9) . . . . ?
C19 C3 C45 C26 -2.8(8) . . . . ?
C21 C15 C29 C7 -1.4(8) . . . . ?
C22 N5 C7 C29 0.5(8) . . . . ?
C26 N7 C5 C19 -0.8(8) . . . . ?
C29 C15 C21 C22 2.3(8) . . . . ?
C45 C3 C19 C5 1.7(7) . . . . ?
C56 N8 C3 C19 -179.0(5) . . . . ?
C56 N8 C3 C45 2.8(8) . . . . ?
C60 N8 C3 C19 -7.5(8) . . . . ?
C60 N8 C3 C45 174.3(5) . . . . ?
C73 N6 C15 C21 -9.9(9) . . . . ?
C73 N6 C15 C29 170.7(6) . . . . ?
C83 N6 C15 C21 179.8(6) . . . . ?
C83 N6 C15 C29 0.5(9) . . . . ?
I3 N9 C28 C51 -177.8(5) . . . . ?
I3 N9 C58 C46 175.8(5) . . . . ?
I3 N11 C59 C43 176.5(5) . . . . ?
I3 N11 C61 C40 -175.0(5) . . . . ?
N9 C28 C51 C24 2.7(9) . . . . ?
N10 C24 C46 C58 -179.0(6) . . . . ?
N10 C24 C51 C28 177.3(5) . . . . ?
N12 C41 C43 C59 -178.4(5) . . . . ?
C24 C46 C58 N9 1.2(10) . . . . ?
C28 N9 C58 C46 0.1(9) . . . . ?
C40 C41 C43 C59 1.5(8) . . . . ?
C41 C40 C61 N11 -1.4(10) . . . . ?
C41 C43 C59 N11 -1.3(9) . . . . ?
C46 C24 C51 C28 -1.2(8) . . . . ?
C51 C24 C46 C58 -0.6(9) . . . . ?
C58 N9 C28 C51 -2.1(9) . . . . ?
C59 N11 C61 C40 1.6(9) . . . . ?
C61 N11 C59 C43 -0.2(9) . . . . ?
C61 C40 C41 N12 179.6(6) . . . . ?
C61 C40 C41 C43 -0.2(8) . . . . ?
C67 N12 C41 C40 172.7(5) . . . . ?
C67 N12 C41 C43 -7.5(8) . . . . ?
C68 N12 C41 C40 -3.1(8) . . . . ?
C68 N12 C41 C43 176.7(5) . . . . ?
C75 N10 C24 C46 0.0(9) . . . . ?
C75 N10 C24 C51 -178.3(5) . . . . ?
C78 N10 C24 C46 -172.4(6) . . . . ?
C78 N10 C24 C51 9.3(9) . . . . ?
I4 N13 C6 C16 -171.9(4) . . . . ?
I4 N13 C12 C27 172.5(4) . . . . ?
I4 N15 C9 C52 178.7(4) . . . . ?
I4 N15 C38 C32 -179.2(5) . . . . ?
N13 C6 C16 C1 0.3(8) . . . . ?
N13 C12 C27 C1 -1.0(9) . . . . ?
N14 C1 C16 C6 177.2(5) . . . . ?
N14 C1 C27 C12 -176.9(5) . . . . ?
N15 C9 C52 C20 -1.0(9) . . . . ?
N16 C20 C32 C38 178.1(6) . . . . ?
N16 C20 C52 C9 -178.6(6) . . . . ?
C6 N13 C12 C27 -0.2(8) . . . . ?
C9 N15 C38 C32 -1.0(9) . . . . ?
C12 N13 C6 C16 0.5(8) . . . . ?
C16 C1 C27 C12 1.7(8) . . . . ?
C20 C32 C38 N15 2.1(9) . . . . ?
C27 C1 C16 C6 -1.3(8) . . . . ?
C32 C20 C52 C9 1.9(9) . . . . ?
C38 N15 C9 C52 0.4(8) . . . . ?
C52 C20 C32 C38 -2.4(9) . . . . ?
C55 N14 C1 C16 6.5(8) . . . . ?
C55 N14 C1 C27 -175.0(5) . . . . ?
C63 N14 C1 C16 178.6(5) . . . . ?
C63 N14 C1 C27 -2.9(8) . . . . ?
C74 N16 C20 C32 8.7(9) . . . . ?
C74 N16 C20 C52 -170.7(6) . . . . ?
C85 N16 C20 C32 -179.8(6) . . . . ?
C85 N16 C20 C52 0.8(9) . . . . ?
I5 N17 C37 C66 -177.4(5) . . . . ?
I5 N17 C49 C42 177.8(5) . . . . ?
I5 N19 C34 C47 -173.9(5) . . . . ?
I5 N19 C39 C23 173.0(4) . . . . ?
N17 C37 C66 C54 -0.4(11) . . . . ?
N18 C54 C66 C37 178.0(6) . . . . ?
N19 C34 C47 C4 1.4(9) . . . . ?
N20 C4 C23 C39 -177.1(5) . . . . ?
N20 C4 C47 C34 176.5(5) . . . . ?
C4 C23 C39 N19 0.0(9) . . . . ?
C23 C4 C47 C34 -1.6(8) . . . . ?
C34 N19 C39 C23 -0.3(8) . . . . ?
C37 N17 C49 C42 0.5(9) . . . . ?
C39 N19 C34 C47 -0.4(9) . . . . ?
C42 C54 C66 C37 0.3(10) . . . . ?
C47 C4 C23 C39 0.9(8) . . . . ?
C49 N17 C37 C66 0.0(9) . . . . ?
C49 C42 C54 N18 -177.5(6) . . . . ?
C49 C42 C54 C66 0.1(9) . . . . ?
C54 C42 C49 N17 -0.5(10) . . . . ?
C62 N20 C4 C23 -7.6(8) . . . . ?
C62 N20 C4 C47 174.5(5) . . . . ?
C65 N20 C4 C23 -178.2(5) . . . . ?
C65 N20 C4 C47 3.9(8) . . . . ?
C84 N18 C54 C42 -8.2(10) . . . . ?
C84 N18 C54 C66 174.4(6) . . . . ?
C90 N18 C54 C42 -179.5(7) . . . . ?
C90 N18 C54 C66 3.1(11) . . . . ?
I6 N21 C33 C8 173.9(5) . . . . ?
I6 N21 C50 C70 -174.8(5) . . . . ?
N21 C50 C70 C10 2.4(10) . . . . ?
N22 C10 C70 C50 176.5(6) . . . . ?
C8 C10 C70 C50 -3.8(9) . . . . ?
C10 C8 C33 N21 -0.6(9) . . . . ?
C33 N21 C50 C70 0.1(9) . . . . ?
C33 C8 C10 N22 -177.4(6) . . . . ?
C33 C8 C10 C70 2.9(8) . . . . ?
C50 N21 C33 C8 -1.0(9) . . . . ?
C86 N22 C10 C8 -175.3(6) . . . . ?
C86 N22 C10 C70 4.4(9) . . . . ?
C87 N22 C10 C8 2.5(9) . . . . ?
C87 N22 C10 C70 -177.8(6) . . . . ?
I7 N23 C31 C25 -177.0(4) . . . . ?
I7 N23 C35 C17 175.5(4) . . . . ?
N24 C18 C25 C31 178.1(5) . . . . ?
C17 C18 C25 C31 -0.5(8) . . . . ?
C18 C17 C35 N23 0.9(9) . . . . ?
C18 C25 C31 N23 1.9(9) . . . . ?
C31 N23 C35 C17 0.4(9) . . . . ?
C35 N23 C31 C25 -1.9(9) . . . . ?
C35 C17 C18 N24 -179.3(5) . . . . ?
C35 C17 C18 C25 -0.8(8) . . . . ?
C71 N24 C18 C17 -172.6(5) . . . . ?
C71 N24 C18 C25 9.0(8) . . . . ?
C72 N24 C18 C17 0.1(8) . . . . ?
C72 N24 C18 C25 -178.3(5) . . . . ?
Cl1 B13 B25 Cl6 0.2(8) . . . . ?
Cl1 B13 B25 B2 111.9(6) . . . . ?
Cl1 B13 B25 B3 -109.5(6) . . . . ?
Cl1 B13 B25 B43 150.1(5) . . . . ?
Cl1 B13 B25 B46 -146.4(5) . . . . ?
Cl1 B13 B30 C76 150.5(5) . . . . ?
Cl1 B13 B30 B2 -112.1(6) . . . . ?
Cl1 B13 B30 B42 -149.1(5) . . . . ?
Cl1 B13 B30 B59 110.0(6) . . . . ?
Cl1 B13 B59 C76 -152.5(5) . . . . ?
Cl1 B13 B59 B3 109.7(6) . . . . ?
Cl1 B13 B59 B27 148.2(5) . . . . ?
Cl1 B13 B59 B30 -112.1(6) . . . . ?
Cl2 B3 B13 Cl1 -2.4(8) . . . . ?
Cl2 B3 B13 B2 -149.8(5) . . . . ?
Cl2 B3 B13 B25 -113.1(6) . . . . ?
Cl2 B3 B13 B30 145.9(5) . . . . ?
Cl2 B3 B13 B59 108.2(6) . . . . ?
Cl2 B3 B25 Cl6 -0.9(7) . . . . ?
Cl2 B3 B25 B2 148.1(5) . . . . ?
Cl2 B3 B25 B13 110.5(6) . . . . ?
Cl2 B3 B25 B43 -148.7(5) . . . . ?
Cl2 B3 B25 B46 -111.4(6) . . . . ?
Cl2 B3 B27 C76 -149.0(5) . . . . ?
Cl2 B3 B27 B44 149.7(5) . . . . ?
Cl2 B3 B27 B46 111.8(6) . . . . ?
Cl2 B3 B27 B59 -108.7(6) . . . . ?
Cl2 B3 B46 Cl3 2.3(9) . . . . ?
Cl2 B3 B46 B25 113.2(6) . . . . ?
Cl2 B3 B46 B27 -109.7(6) . . . . ?
Cl2 B3 B46 B43 150.3(5) . . . . ?
Cl2 B3 B46 B44 -146.8(5) . . . . ?
Cl2 B3 B59 C76 149.9(5) . . . . ?
Cl2 B3 B59 B13 -111.9(5) . . . . ?
Cl2 B3 B59 B27 111.0(6) . . . . ?
Cl2 B3 B59 B30 -148.9(5) . . . . ?
Cl4 B43 B44 C76 152.5(5) . . . . ?
Cl4 B43 B44 B27 -146.4(5) . . . . ?
Cl4 B43 B44 B42 112.2(6) . . . . ?
Cl4 B43 B44 B46 -109.3(6) . . . . ?
Cl4 B43 B46 Cl3 0.8(8) . . . . ?
Cl4 B43 B46 B3 -148.5(5) . . . . ?
Cl4 B43 B46 B25 -111.0(6) . . . . ?
Cl4 B43 B46 B27 146.6(5) . . . . ?
Cl4 B43 B46 B44 110.2(6) . . . . ?
Cl5 B2 B13 Cl1 4.2(8) . . . . ?
Cl5 B2 B13 B3 150.8(5) . . . . ?
Cl5 B2 B13 B25 113.9(6) . . . . ?
Cl5 B2 B13 B30 -107.5(6) . . . . ?
Cl5 B2 B13 B59 -145.6(5) . . . . ?
Cl5 B2 B25 Cl6 1.8(8) . . . . ?
Cl5 B2 B25 B3 -146.6(5) . . . . ?
Cl5 B2 B25 B13 -109.3(6) . . . . ?
Cl5 B2 B25 B43 113.7(6) . . . . ?
Cl5 B2 B25 B46 150.7(5) . . . . ?
Cl5 B2 B30 C76 -150.3(5) . . . . ?
Cl5 B2 B30 B13 110.7(5) . . . . ?
Cl5 B2 B30 B42 -111.4(6) . . . . ?
Cl5 B2 B30 B59 148.5(5) . . . . ?
Cl5 B2 B42 C76 147.9(5) . . . . ?
Cl5 B2 B42 B30 108.3(6) . . . . ?
Cl5 B2 B42 B43 -114.4(6) . . . . ?
Cl5 B2 B42 B44 -151.5(5) . . . . ?
Cl5 B2 B43 Cl4 -2.7(9) . . . . ?
Cl5 B2 B43 B25 -112.7(6) . . . . ?
Cl5 B2 B43 B42 108.9(6) . . . . ?
Cl5 B2 B43 B44 145.9(5) . . . . ?
Cl5 B2 B43 B46 -149.9(5) . . . . ?
Cl6 B25 B43 Cl4 -1.2(8) . . . . ?
Cl6 B25 B43 B2 111.0(6) . . . . ?
Cl6 B25 B43 B42 148.5(5) . . . . ?
Cl6 B25 B43 B44 -147.5(5) . . . . ?
Cl6 B25 B43 B46 -110.2(6) . . . . ?
Cl6 B25 B46 Cl3 4.0(8) . . . . ?
Cl6 B25 B46 B3 -109.3(5) . . . . ?
Cl6 B25 B46 B27 -148.7(5) . . . . ?
Cl6 B25 B46 B43 112.4(5) . . . . ?
Cl6 B25 B46 B44 148.9(5) . . . . ?
C76 B27 B44 B42 -33.0(5) . . . . ?
C76 B27 B44 B43 -96.0(6) . . . . ?
C76 B27 B44 B46 -133.2(6) . . . . ?
C76 B27 B46 Cl3 148.4(5) . . . . ?
C76 B27 B46 B3 -97.9(6) . . . . ?
C76 B27 B46 B25 -59.1(6) . . . . ?
C76 B27 B46 B43 3.6(7) . . . . ?
C76 B27 B46 B44 40.2(5) . . . . ?
C76 B27 B59 B3 133.3(6) . . . . ?
C76 B27 B59 B13 94.9(6) . . . . ?
C76 B27 B59 B30 32.2(5) . . . . ?
C76 B30 B42 B2 133.9(5) . . . . ?
C76 B30 B42 B43 95.8(6) . . . . ?
C76 B30 B42 B44 32.0(5) . . . . ?
C76 B30 B59 B3 -95.3(5) . . . . ?
C76 B30 B59 B13 -132.7(5) . . . . ?
C76 B30 B59 B27 -31.6(5) . . . . ?
C76 B42 B43 Cl4 -148.6(5) . . . . ?
C76 B42 B43 B2 99.5(5) . . . . ?
C76 B42 B43 B25 62.1(6) . . . . ?
C76 B42 B43 B44 -39.5(5) . . . . ?
C76 B42 B43 B46 -2.0(7) . . . . ?
C76 B42 B44 B27 32.7(5) . . . . ?
C76 B42 B44 B43 133.2(5) . . . . ?
C76 B42 B44 B46 96.1(6) . . . . ?
C76 B44 B46 Cl3 -152.0(5) . . . . ?
C76 B44 B46 B3 -1.6(7) . . . . ?
C76 B44 B46 B25 62.2(6) . . . . ?
C76 B44 B46 B27 -39.9(5) . . . . ?
C76 B44 B46 B43 98.6(5) . . . . ?
B2 B13 B25 Cl6 -111.7(6) . . . . ?
B2 B13 B25 B3 138.6(5) . . . . ?
B2 B13 B25 B43 38.2(5) . . . . ?
B2 B13 B25 B46 101.7(5) . . . . ?
B2 B13 B30 C76 -97.4(5) . . . . ?
B2 B13 B30 B42 -37.0(5) . . . . ?
B2 B13 B30 B59 -137.9(5) . . . . ?
B2 B13 B59 C76 -2.1(6) . . . . ?
B2 B13 B59 B3 -100.0(5) . . . . ?
B2 B13 B59 B27 -61.5(6) . . . . ?
B2 B13 B59 B30 38.2(5) . . . . ?
B2 B25 B43 Cl4 -112.2(6) . . . . ?
B2 B25 B43 B42 37.6(5) . . . . ?
B2 B25 B43 B44 101.5(6) . . . . ?
B2 B25 B43 B46 138.8(5) . . . . ?
B2 B25 B46 Cl3 -145.3(5) . . . . ?
B2 B25 B46 B3 101.4(5) . . . . ?
B2 B25 B46 B27 62.1(6) . . . . ?
B2 B25 B46 B43 -36.8(5) . . . . ?
B2 B25 B46 B44 -0.4(6) . . . . ?
B2 B30 B42 C76 -133.9(5) . . . . ?
B2 B30 B42 B43 -38.1(5) . . . . ?
B2 B30 B42 B44 -101.9(6) . . . . ?
B2 B30 B59 C76 94.8(6) . . . . ?
B2 B30 B59 B3 -0.5(7) . . . . ?
B2 B30 B59 B13 -37.9(5) . . . . ?
B2 B30 B59 B27 63.2(6) . . . . ?
B2 B42 B43 Cl4 111.9(6) . . . . ?
B2 B42 B43 B25 -37.4(5) . . . . ?
B2 B42 B43 B44 -139.0(5) . . . . ?
B2 B42 B43 B46 -101.5(5) . . . . ?
B2 B42 B44 C76 -96.4(6) . . . . ?
B2 B42 B44 B27 -63.6(7) . . . . ?
B2 B42 B44 B43 36.9(5) . . . . ?
B2 B42 B44 B46 -0.3(7) . . . . ?
B2 B43 B44 C76 3.1(7) . . . . ?
B2 B43 B44 B27 64.3(7) . . . . ?
B2 B43 B44 B42 -37.2(5) . . . . ?
B2 B43 B44 B46 101.3(5) . . . . ?
B2 B43 B46 Cl3 149.0(5) . . . . ?
B2 B43 B46 B3 -0.3(7) . . . . ?
B2 B43 B46 B25 37.1(5) . . . . ?
B2 B43 B46 B27 -65.3(7) . . . . ?
B2 B43 B46 B44 -101.7(6) . . . . ?
B3 B13 B25 Cl6 109.7(6) . . . . ?
B3 B13 B25 B2 -138.6(5) . . . . ?
B3 B13 B25 B43 -100.4(5) . . . . ?
B3 B13 B25 B46 -36.8(5) . . . . ?
B3 B13 B30 C76 2.9(7) . . . . ?
B3 B13 B30 B2 100.3(5) . . . . ?
B3 B13 B30 B42 63.3(6) . . . . ?
B3 B13 B30 B59 -37.5(5) . . . . ?
B3 B13 B59 C76 97.9(5) . . . . ?
B3 B13 B59 B27 38.5(5) . . . . ?
B3 B13 B59 B30 138.2(5) . . . . ?
B3 B25 B43 Cl4 145.8(5) . . . . ?
B3 B25 B43 B2 -102.0(5) . . . . ?
B3 B25 B43 B42 -64.5(6) . . . . ?
B3 B25 B43 B44 -0.5(7) . . . . ?
B3 B25 B43 B46 36.8(5) . . . . ?
B3 B25 B46 Cl3 113.3(6) . . . . ?
B3 B25 B46 B27 -39.3(5) . . . . ?
B3 B25 B46 B43 -138.2(5) . . . . ?
B3 B25 B46 B44 -101.8(6) . . . . ?
B3 B27 B44 C76 96.2(6) . . . . ?
B3 B27 B44 B42 63.2(7) . . . . ?
B3 B27 B44 B43 0.2(7) . . . . ?
B3 B27 B44 B46 -37.0(5) . . . . ?
B3 B27 B46 Cl3 -113.7(6) . . . . ?
B3 B27 B46 B25 38.8(5) . . . . ?
B3 B27 B46 B43 101.5(5) . . . . ?
B3 B27 B46 B44 138.1(5) . . . . ?
B3 B27 B59 C76 -133.3(5) . . . . ?
B3 B27 B59 B13 -38.3(5) . . . . ?
B3 B27 B59 B30 -101.0(5) . . . . ?
B13 B2 B25 Cl6 111.1(5) . . . . ?
B13 B2 B25 B3 -37.3(4) . . . . ?
B13 B2 B25 B43 -137.0(5) . . . . ?
B13 B2 B25 B46 -100.0(5) . . . . ?
B13 B2 B30 C76 99.0(5) . . . . ?
B13 B2 B30 B42 137.8(5) . . . . ?
B13 B2 B30 B59 37.8(5) . . . . ?
B13 B2 B42 C76 2.6(7) . . . . ?
B13 B2 B42 B30 -37.0(5) . . . . ?
B13 B2 B42 B43 100.3(5) . . . . ?
B13 B2 B42 B44 63.3(7) . . . . ?
B13 B2 B43 Cl4 148.2(5) . . . . ?
B13 B2 B43 B25 38.2(5) . . . . ?
B13 B2 B43 B42 -100.3(6) . . . . ?
B13 B2 B43 B44 -63.2(7) . . . . ?
B13 B2 B43 B46 1.0(7) . . . . ?
B13 B3 B25 Cl6 -111.4(5) . . . . ?
B13 B3 B25 B2 37.6(5) . . . . ?
B13 B3 B25 B43 100.8(5) . . . . ?
B13 B3 B25 B46 138.1(5) . . . . ?
B13 B3 B27 C76 -2.3(7) . . . . ?
B13 B3 B27 B44 -63.6(6) . . . . ?
B13 B3 B27 B46 -101.6(5) . . . . ?
B13 B3 B27 B59 38.0(5) . . . . ?
B13 B3 B46 Cl3 -148.4(5) . . . . ?
B13 B3 B46 B25 -37.5(5) . . . . ?
B13 B3 B46 B27 99.6(5) . . . . ?
B13 B3 B46 B43 -0.5(7) . . . . ?
B13 B3 B46 B44 62.4(7) . . . . ?
B13 B3 B59 C76 -98.2(5) . . . . ?
B13 B3 B59 B27 -137.1(5) . . . . ?
B13 B3 B59 B30 -37.1(5) . . . . ?
B13 B25 B43 Cl4 -150.8(5) . . . . ?
B13 B25 B43 B2 -38.6(5) . . . . ?
B13 B25 B43 B42 -1.0(7) . . . . ?
B13 B25 B43 B44 62.9(6) . . . . ?
B13 B25 B43 B46 100.2(5) . . . . ?
B13 B25 B46 Cl3 150.6(5) . . . . ?
B13 B25 B46 B3 37.3(5) . . . . ?
B13 B25 B46 B27 -2.0(7) . . . . ?
B13 B25 B46 B43 -100.9(5) . . . . ?
B13 B25 B46 B44 -64.4(6) . . . . ?
B13 B30 B42 C76 -96.2(6) . . . . ?
B13 B30 B42 B2 37.7(5) . . . . ?
B13 B30 B42 B43 -0.5(7) . . . . ?
B13 B30 B42 B44 -64.2(7) . . . . ?
B13 B30 B59 C76 132.7(5) . . . . ?
B13 B30 B59 B3 37.4(5) . . . . ?
B13 B30 B59 B27 101.1(5) . . . . ?
B25 B2 B13 Cl1 -109.7(5) . . . . ?
B25 B2 B13 B3 36.9(5) . . . . ?
B25 B2 B13 B30 138.6(5) . . . . ?
B25 B2 B13 B59 100.6(5) . . . . ?
B25 B2 B30 C76 62.1(6) . . . . ?
B25 B2 B30 B13 -36.8(5) . . . . ?
B25 B2 B30 B42 101.0(5) . . . . ?
B25 B2 B30 B59 0.9(7) . . . . ?
B25 B2 B42 C76 -60.6(6) . . . . ?
B25 B2 B42 B30 -100.2(5) . . . . ?
B25 B2 B42 B43 37.1(5) . . . . ?
B25 B2 B42 B44 0.0(7) . . . . ?
B25 B2 B43 Cl4 110.0(6) . . . . ?
B25 B2 B43 B42 -138.5(5) . . . . ?
B25 B2 B43 B44 -101.4(5) . . . . ?
B25 B2 B43 B46 -37.2(5) . . . . ?
B25 B3 B13 Cl1 110.7(5) . . . . ?
B25 B3 B13 B2 -36.7(5) . . . . ?
B25 B3 B13 B30 -101.0(5) . . . . ?
B25 B3 B13 B59 -138.6(5) . . . . ?
B25 B3 B27 C76 60.8(6) . . . . ?
B25 B3 B27 B44 -0.5(7) . . . . ?
B25 B3 B27 B46 -38.4(5) . . . . ?
B25 B3 B27 B59 101.1(5) . . . . ?
B25 B3 B46 Cl3 -110.9(6) . . . . ?
B25 B3 B46 B27 137.1(5) . . . . ?
B25 B3 B46 B43 37.0(5) . . . . ?
B25 B3 B46 B44 99.9(6) . . . . ?
B25 B3 B59 C76 -61.2(6) . . . . ?
B25 B3 B59 B13 37.0(5) . . . . ?
B25 B3 B59 B27 -100.1(5) . . . . ?
B25 B3 B59 B30 -0.1(7) . . . . ?
B25 B13 B30 C76 -60.5(6) . . . . ?
B25 B13 B30 B2 36.8(5) . . . . ?
B25 B13 B30 B42 -0.2(7) . . . . ?
B25 B13 B30 B59 -101.0(5) . . . . ?
B25 B13 B59 C76 60.9(6) . . . . ?
B25 B13 B59 B3 -37.0(5) . . . . ?
B25 B13 B59 B27 1.5(7) . . . . ?
B25 B13 B59 B30 101.2(6) . . . . ?
B25 B43 B44 C76 -61.0(6) . . . . ?
B25 B43 B44 B27 0.2(7) . . . . ?
B25 B43 B44 B42 -101.2(6) . . . . ?
B25 B43 B44 B46 37.2(5) . . . . ?
B25 B43 B46 Cl3 111.8(6) . . . . ?
B25 B43 B46 B3 -37.5(5) . . . . ?
B25 B43 B46 B27 -102.4(5) . . . . ?
B25 B43 B46 B44 -138.8(5) . . . . ?
B27 C76 B30 B2 -67.2(7) . . . . ?
B27 C76 B30 B13 -4.8(7) . . . . ?
B27 C76 B30 B42 -106.5(6) . . . . ?
B27 C76 B30 B59 36.3(6) . . . . ?
B27 C76 B42 B2 66.9(7) . . . . ?
B27 C76 B42 B30 107.4(6) . . . . ?
B27 C76 B42 B43 4.7(7) . . . . ?
B27 C76 B42 B44 -36.0(6) . . . . ?
B27 C76 B44 B42 143.1(6) . . . . ?
B27 C76 B44 B43 102.8(6) . . . . ?
B27 C76 B44 B46 40.5(5) . . . . ?
B27 C76 B59 B3 -40.7(5) . . . . ?
B27 C76 B59 B13 -102.7(5) . . . . ?
B27 C76 B59 B30 -143.4(6) . . . . ?
B27 B3 B13 Cl1 -148.7(5) . . . . ?
B27 B3 B13 B2 63.8(6) . . . . ?
B27 B3 B13 B25 100.5(5) . . . . ?
B27 B3 B13 B30 -0.4(7) . . . . ?
B27 B3 B13 B59 -38.1(5) . . . . ?
B27 B3 B25 Cl6 148.4(5) . . . . ?
B27 B3 B25 B2 -62.7(6) . . . . ?
B27 B3 B25 B13 -100.2(5) . . . . ?
B27 B3 B25 B43 0.6(6) . . . . ?
B27 B3 B25 B46 37.9(5) . . . . ?
B27 B3 B46 Cl3 112.0(7) . . . . ?
B27 B3 B46 B25 -137.1(5) . . . . ?
B27 B3 B46 B43 -100.1(6) . . . . ?
B27 B3 B46 B44 -37.1(5) . . . . ?
B27 B3 B59 C76 38.9(5) . . . . ?
B27 B3 B59 B13 137.1(5) . . . . ?
B27 B3 B59 B30 100.1(6) . . . . ?
B27 B44 B46 Cl3 -112.1(6) . . . . ?
B27 B44 B46 B3 38.3(5) . . . . ?
B27 B44 B46 B25 102.1(5) . . . . ?
B27 B44 B46 B43 138.5(6) . . . . ?
B30 C76 B27 B3 4.5(7) . . . . ?
B30 C76 B27 B44 107.1(6) . . . . ?
B30 C76 B27 B46 65.7(7) . . . . ?
B30 C76 B27 B59 -35.8(6) . . . . ?
B30 C76 B42 B2 -40.5(5) . . . . ?
B30 C76 B42 B43 -102.7(6) . . . . ?
B30 C76 B42 B44 -143.4(5) . . . . ?
B30 C76 B44 B27 -106.9(6) . . . . ?
B30 C76 B44 B42 36.3(6) . . . . ?
B30 C76 B44 B43 -4.1(7) . . . . ?
B30 C76 B44 B46 -66.3(7) . . . . ?
B30 C76 B59 B3 102.7(5) . . . . ?
B30 C76 B59 B13 40.7(5) . . . . ?
B30 C76 B59 B27 143.4(6) . . . . ?
B30 B2 B13 Cl1 111.7(6) . . . . ?
B30 B2 B13 B3 -101.7(6) . . . . ?
B30 B2 B13 B25 -138.6(5) . . . . ?
B30 B2 B13 B59 -38.0(5) . . . . ?
B30 B2 B25 Cl6 147.4(5) . . . . ?
B30 B2 B25 B3 -1.0(6) . . . . ?
B30 B2 B25 B13 36.3(5) . . . . ?
B30 B2 B25 B43 -100.7(5) . . . . ?
B30 B2 B25 B46 -63.6(6) . . . . ?
B30 B2 B42 C76 39.6(5) . . . . ?
B30 B2 B42 B43 137.3(5) . . . . ?
B30 B2 B42 B44 100.2(6) . . . . ?
B30 B2 B43 Cl4 -149.9(5) . . . . ?
B30 B2 B43 B25 100.2(5) . . . . ?
B30 B2 B43 B42 -38.3(5) . . . . ?
B30 B2 B43 B44 -1.3(7) . . . . ?
B30 B2 B43 B46 63.0(7) . . . . ?
B30 B13 B25 Cl6 -149.2(5) . . . . ?
B30 B13 B25 B2 -37.5(5) . . . . ?
B30 B13 B25 B3 101.1(5) . . . . ?
B30 B13 B25 B43 0.7(7) . . . . ?
B30 B13 B25 B46 64.3(6) . . . . ?
B30 B13 B59 C76 -40.3(5) . . . . ?
B30 B13 B59 B3 -138.2(5) . . . . ?
B30 B13 B59 B27 -99.7(6) . . . . ?
B30 B42 B43 Cl4 150.2(5) . . . . ?
B30 B42 B43 B2 38.4(5) . . . . ?
B30 B42 B43 B25 0.9(7) . . . . ?
B30 B42 B43 B44 -100.6(6) . . . . ?
B30 B42 B43 B46 -63.1(7) . . . . ?
B30 B42 B44 C76 -32.3(5) . . . . ?
B30 B42 B44 B27 0.4(7) . . . . ?
B30 B42 B44 B43 100.9(6) . . . . ?
B30 B42 B44 B46 63.8(7) . . . . ?
B42 C76 B27 B3 -66.5(7) . . . . ?
B42 C76 B27 B44 36.1(6) . . . . ?
B42 C76 B27 B46 -5.3(7) . . . . ?
B42 C76 B27 B59 -106.9(6) . . . . ?
B42 C76 B30 B2 39.3(5) . . . . ?
B42 C76 B30 B13 101.7(6) . . . . ?
B42 C76 B30 B59 142.8(6) . . . . ?
B42 C76 B44 B27 -143.1(6) . . . . ?
B42 C76 B44 B43 -40.3(5) . . . . ?
B42 C76 B44 B46 -102.6(6) . . . . ?
B42 C76 B59 B3 66.1(7) . . . . ?
B42 C76 B59 B13 4.1(7) . . . . ?
B42 C76 B59 B27 106.8(6) . . . . ?
B42 C76 B59 B30 -36.6(6) . . . . ?
B42 B2 B13 Cl1 149.5(5) . . . . ?
B42 B2 B13 B3 -63.9(6) . . . . ?
B42 B2 B13 B25 -100.8(5) . . . . ?
B42 B2 B13 B30 37.8(5) . . . . ?
B42 B2 B13 B59 -0.3(7) . . . . ?
B42 B2 B25 Cl6 -148.8(5) . . . . ?
B42 B2 B25 B3 62.8(6) . . . . ?
B42 B2 B25 B13 100.2(5) . . . . ?
B42 B2 B25 B43 -36.9(5) . . . . ?
B42 B2 B25 B46 0.2(6) . . . . ?
B42 B2 B30 C76 -38.9(5) . . . . ?
B42 B2 B30 B13 -137.8(5) . . . . ?
B42 B2 B30 B59 -100.1(6) . . . . ?
B42 B2 B43 Cl4 -111.6(6) . . . . ?
B42 B2 B43 B25 138.5(5) . . . . ?
B42 B2 B43 B44 37.0(5) . . . . ?
B42 B2 B43 B46 101.3(6) . . . . ?
B42 B30 B59 C76 32.5(5) . . . . ?
B42 B30 B59 B3 -62.8(7) . . . . ?
B42 B30 B59 B13 -100.2(6) . . . . ?
B42 B30 B59 B27 1.0(7) . . . . ?
B42 B43 B44 C76 40.3(5) . . . . ?
B42 B43 B44 B27 101.4(6) . . . . ?
B42 B43 B44 B46 138.5(5) . . . . ?
B42 B43 B46 Cl3 -146.8(5) . . . . ?
B42 B43 B46 B3 64.0(7) . . . . ?
B42 B43 B46 B25 101.4(5) . . . . ?
B42 B43 B46 B27 -1.0(7) . . . . ?
B42 B43 B46 B44 -37.4(5) . . . . ?
B42 B44 B46 Cl3 146.2(5) . . . . ?
B42 B44 B46 B3 -63.4(7) . . . . ?
B42 B44 B46 B25 0.4(7) . . . . ?
B42 B44 B46 B27 -101.7(6) . . . . ?
B42 B44 B46 B43 36.8(5) . . . . ?
B43 B2 B13 Cl1 -147.9(5) . . . . ?
B43 B2 B13 B3 -1.3(7) . . . . ?
B43 B2 B13 B25 -38.2(5) . . . . ?
B43 B2 B13 B30 100.4(6) . . . . ?
B43 B2 B13 B59 62.3(6) . . . . ?
B43 B2 B25 Cl6 -111.9(5) . . . . ?
B43 B2 B25 B3 99.7(5) . . . . ?
B43 B2 B25 B13 137.0(5) . . . . ?
B43 B2 B25 B46 37.1(5) . . . . ?
B43 B2 B30 C76 -1.1(7) . . . . ?
B43 B2 B30 B13 -100.0(5) . . . . ?
B43 B2 B30 B42 37.8(5) . . . . ?
B43 B2 B30 B59 -62.3(7) . . . . ?
B43 B2 B42 C76 -97.7(6) . . . . ?
B43 B2 B42 B30 -137.3(5) . . . . ?
B43 B2 B42 B44 -37.0(5) . . . . ?
B43 B25 B46 Cl3 -108.5(6) . . . . ?
B43 B25 B46 B3 138.2(5) . . . . ?
B43 B25 B46 B27 98.9(6) . . . . ?
B43 B25 B46 B44 36.5(5) . . . . ?
B43 B42 B44 C76 -133.2(5) . . . . ?
B43 B42 B44 B27 -100.5(6) . . . . ?
B43 B42 B44 B46 -37.1(5) . . . . ?
B43 B44 B46 Cl3 109.3(6) . . . . ?
B43 B44 B46 B3 -100.3(6) . . . . ?
B43 B44 B46 B25 -36.4(5) . . . . ?
B43 B44 B46 B27 -138.5(6) . . . . ?
B44 C76 B27 B3 -102.6(6) . . . . ?
B44 C76 B27 B46 -41.4(5) . . . . ?
B44 C76 B27 B59 -142.9(6) . . . . ?
B44 C76 B30 B2 3.3(7) . . . . ?
B44 C76 B30 B13 65.7(7) . . . . ?
B44 C76 B30 B42 -36.0(6) . . . . ?
B44 C76 B30 B59 106.8(6) . . . . ?
B44 C76 B42 B2 102.9(6) . . . . ?
B44 C76 B42 B30 143.4(5) . . . . ?
B44 C76 B42 B43 40.7(5) . . . . ?
B44 C76 B59 B3 -4.3(7) . . . . ?
B44 C76 B59 B13 -66.3(7) . . . . ?
B44 C76 B59 B27 36.4(6) . . . . ?
B44 C76 B59 B30 -107.0(6) . . . . ?
B44 B27 B46 Cl3 108.2(6) . . . . ?
B44 B27 B46 B3 -138.1(5) . . . . ?
B44 B27 B46 B25 -99.3(6) . . . . ?
B44 B27 B46 B43 -36.6(5) . . . . ?
B44 B27 B59 C76 -33.0(5) . . . . ?
B44 B27 B59 B3 100.3(6) . . . . ?
B44 B27 B59 B13 61.9(7) . . . . ?
B44 B27 B59 B30 -0.7(7) . . . . ?
B44 B42 B43 Cl4 -109.1(6) . . . . ?
B44 B42 B43 B2 139.0(5) . . . . ?
B44 B42 B43 B25 101.6(6) . . . . ?
B44 B42 B43 B46 37.5(5) . . . . ?
B44 B43 B46 Cl3 -109.4(6) . . . . ?
B44 B43 B46 B3 101.3(6) . . . . ?
B44 B43 B46 B25 138.8(5) . . . . ?
B44 B43 B46 B27 36.4(5) . . . . ?
B46 B3 B13 Cl1 148.5(5) . . . . ?
B46 B3 B13 B2 1.1(7) . . . . ?
B46 B3 B13 B25 37.8(5) . . . . ?
B46 B3 B13 B30 -63.2(6) . . . . ?
B46 B3 B13 B59 -100.8(6) . . . . ?
B46 B3 B25 Cl6 110.5(5) . . . . ?
B46 B3 B25 B2 -100.6(5) . . . . ?
B46 B3 B25 B13 -138.1(5) . . . . ?
B46 B3 B25 B43 -37.3(5) . . . . ?
B46 B3 B27 C76 99.3(6) . . . . ?
B46 B3 B27 B44 37.9(5) . . . . ?
B46 B3 B27 B59 139.5(6) . . . . ?
B46 B3 B59 C76 2.9(7) . . . . ?
B46 B3 B59 B13 101.1(6) . . . . ?
B46 B3 B59 B27 -36.0(5) . . . . ?
B46 B3 B59 B30 64.0(7) . . . . ?
B46 B25 B43 Cl4 109.0(6) . . . . ?
B46 B25 B43 B2 -138.8(5) . . . . ?
B46 B25 B43 B42 -101.2(6) . . . . ?
B46 B25 B43 B44 -37.3(5) . . . . ?
B46 B27 B44 C76 133.2(6) . . . . ?
B46 B27 B44 B42 100.2(6) . . . . ?
B46 B27 B44 B43 37.2(5) . . . . ?
B46 B27 B59 C76 -97.6(6) . . . . ?
B46 B27 B59 B3 35.6(5) . . . . ?
B46 B27 B59 B13 -2.7(7) . . . . ?
B46 B27 B59 B30 -65.4(6) . . . . ?
B46 B43 B44 C76 -98.2(5) . . . . ?
B46 B43 B44 B27 -37.1(5) . . . . ?
B46 B43 B44 B42 -138.5(5) . . . . ?
B59 C76 B27 B3 40.4(5) . . . . ?
B59 C76 B27 B44 142.9(6) . . . . ?
B59 C76 B27 B46 101.5(6) . . . . ?
B59 C76 B30 B2 -103.5(5) . . . . ?
B59 C76 B30 B13 -41.1(5) . . . . ?
B59 C76 B30 B42 -142.8(6) . . . . ?
B59 C76 B42 B2 -4.3(8) . . . . ?
B59 C76 B42 B30 36.2(6) . . . . ?
B59 C76 B42 B43 -66.5(7) . . . . ?
B59 C76 B42 B44 -107.2(6) . . . . ?
B59 C76 B44 B27 -36.8(6) . . . . ?
B59 C76 B44 B42 106.3(6) . . . . ?
B59 C76 B44 B43 66.0(7) . . . . ?
B59 C76 B44 B46 3.8(7) . . . . ?
B59 B3 B13 Cl1 -110.6(5) . . . . ?
B59 B3 B13 B2 102.0(5) . . . . ?
B59 B3 B13 B25 138.6(5) . . . . ?
B59 B3 B13 B30 37.7(5) . . . . ?
B59 B3 B25 Cl6 -148.3(5) . . . . ?
B59 B3 B25 B2 0.7(6) . . . . ?
B59 B3 B25 B13 -36.9(5) . . . . ?
B59 B3 B25 B43 63.9(6) . . . . ?
B59 B3 B25 B46 101.2(5) . . . . ?
B59 B3 B27 C76 -40.3(5) . . . . ?
B59 B3 B27 B44 -101.6(6) . . . . ?
B59 B3 B27 B46 -139.5(6) . . . . ?
B59 B3 B46 Cl3 148.3(5) . . . . ?
B59 B3 B46 B25 -100.8(5) . . . . ?
B59 B3 B46 B27 36.3(5) . . . . ?
B59 B3 B46 B43 -63.8(7) . . . . ?
B59 B3 B46 B44 -0.9(7) . . . . ?
B59 B13 B25 Cl6 146.8(5) . . . . ?
B59 B13 B25 B2 -101.5(6) . . . . ?
B59 B13 B25 B3 37.1(5) . . . . ?
B59 B13 B25 B43 -63.3(6) . . . . ?
B59 B13 B25 B46 0.3(7) . . . . ?
B59 B13 B30 C76 40.5(5) . . . . ?
B59 B13 B30 B2 137.9(5) . . . . ?
B59 B13 B30 B42 100.9(6) . . . . ?
B59 B27 B44 C76 33.2(5) . . . . ?
B59 B27 B44 B42 0.2(7) . . . . ?
B59 B27 B44 B43 -62.8(7) . . . . ?
B59 B27 B44 B46 -100.0(6) . . . . ?
B59 B27 B46 Cl3 -149.6(5) . . . . ?
B59 B27 B46 B3 -35.8(5) . . . . ?
B59 B27 B46 B25 2.9(7) . . . . ?
B59 B27 B46 B43 65.6(6) . . . . ?
B59 B27 B46 B44 102.2(6) . . . . ?
B59 B30 B42 C76 -32.9(5) . . . . ?
B59 B30 B42 B2 101.0(5) . . . . ?
B59 B30 B42 B43 62.9(7) . . . . ?
B59 B30 B42 B44 -0.9(7) . . . . ?
Cl13 B4 B6 Cl14 1.1(7) . . . . ?
Cl13 B4 B6 B7 110.8(5) . . . . ?
Cl13 B4 B6 B20 147.7(5) . . . . ?
Cl13 B4 B6 B29 -149.6(5) . . . . ?
Cl13 B4 B6 B35 -111.3(5) . . . . ?
Cl13 B4 B7 Cl18 -0.7(7) . . . . ?
Cl13 B4 B7 B6 -111.0(5) . . . . ?
Cl13 B4 B7 B16 111.1(5) . . . . ?
Cl13 B4 B7 B17 148.1(5) . . . . ?
Cl13 B4 B7 B20 -148.6(4) . . . . ?
Cl13 B4 B16 Cl17 -1.0(7) . . . . ?
Cl13 B4 B16 B7 -110.9(5) . . . . ?
Cl13 B4 B16 B10 149.2(4) . . . . ?
Cl13 B4 B16 B17 -148.1(4) . . . . ?
Cl13 B4 B16 B22 111.4(5) . . . . ?
Cl13 B4 B22 C64 151.1(5) . . . . ?
Cl13 B4 B22 B10 -147.6(5) . . . . ?
Cl13 B4 B22 B16 -110.4(6) . . . . ?
Cl13 B4 B22 B35 111.3(5) . . . . ?
Cl13 B4 B35 C64 -150.4(4) . . . . ?
Cl13 B4 B35 B6 110.3(5) . . . . ?
Cl13 B4 B35 B22 -111.1(5) . . . . ?
Cl13 B4 B35 B29 148.5(4) . . . . ?
Cl14 B6 B7 Cl18 1.3(7) . . . . ?
Cl14 B6 B7 B4 112.3(5) . . . . ?
Cl14 B6 B7 B16 149.7(4) . . . . ?
Cl14 B6 B7 B17 -147.0(4) . . . . ?
Cl14 B6 B7 B20 -109.4(5) . . . . ?
Cl14 B6 B20 Cl15 -1.1(8) . . . . ?
Cl14 B6 B20 B7 110.9(5) . . . . ?
Cl14 B6 B20 B17 148.7(5) . . . . ?
Cl14 B6 B20 B23 -149.0(5) . . . . ?
Cl14 B6 B20 B29 -112.3(6) . . . . ?
Cl14 B6 B29 C64 -151.7(5) . . . . ?
Cl14 B6 B29 B20 109.0(5) . . . . ?
Cl14 B6 B29 B23 146.5(5) . . . . ?
Cl14 B6 B29 B35 -112.4(5) . . . . ?
Cl14 B6 B35 C64 150.3(5) . . . . ?
Cl14 B6 B35 B4 -112.0(5) . . . . ?
Cl14 B6 B35 B22 -148.8(5) . . . . ?
Cl14 B6 B35 B29 111.3(6) . . . . ?
Cl15 B20 B23 C64 -150.5(5) . . . . ?
Cl15 B20 B23 B10 148.0(5) . . . . ?
Cl15 B20 B23 B17 110.9(6) . . . . ?
Cl15 B20 B23 B29 -111.7(6) . . . . ?
Cl15 B20 B29 C64 149.6(4) . . . . ?
Cl15 B20 B29 B6 -110.6(5) . . . . ?
Cl15 B20 B29 B23 110.7(6) . . . . ?
Cl15 B20 B29 B35 -148.4(5) . . . . ?
Cl16 B17 B20 Cl15 2.2(8) . . . . ?
Cl16 B17 B20 B6 -147.5(5) . . . . ?
Cl16 B17 B20 B7 -109.8(5) . . . . ?
Cl16 B17 B20 B23 112.7(6) . . . . ?
Cl16 B17 B20 B29 150.4(5) . . . . ?
Cl16 B17 B23 C64 153.1(5) . . . . ?
Cl16 B17 B23 B10 113.6(6) . . . . ?
Cl16 B17 B23 B20 -107.8(6) . . . . ?
Cl16 B17 B23 B29 -145.8(5) . . . . ?
Cl17 B16 B17 Cl16 -2.0(7) . . . . ?
Cl17 B16 B17 B7 -110.5(5) . . . . ?
Cl17 B16 B17 B10 111.3(5) . . . . ?
Cl17 B16 B17 B20 -147.4(5) . . . . ?
Cl17 B16 B17 B23 148.8(4) . . . . ?
Cl17 B16 B22 C64 -150.1(5) . . . . ?
Cl17 B16 B22 B4 110.6(6) . . . . ?
Cl17 B16 B22 B10 -111.2(5) . . . . ?
Cl17 B16 B22 B35 148.4(5) . . . . ?
Cl18 B7 B16 Cl17 -1.2(8) . . . . ?
Cl18 B7 B16 B4 110.0(5) . . . . ?
Cl18 B7 B16 B10 -148.4(5) . . . . ?
Cl18 B7 B16 B17 -111.5(5) . . . . ?
Cl18 B7 B16 B22 147.7(5) . . . . ?
Cl18 B7 B17 Cl16 -1.3(8) . . . . ?
Cl18 B7 B17 B10 148.5(5) . . . . ?
Cl18 B7 B17 B16 111.4(6) . . . . ?
Cl18 B7 B17 B20 -109.9(5) . . . . ?
Cl18 B7 B17 B23 -148.0(5) . . . . ?
Cl18 B7 B20 Cl15 0.9(7) . . . . ?
Cl18 B7 B20 B6 -110.2(5) . . . . ?
Cl18 B7 B20 B17 111.9(5) . . . . ?
Cl18 B7 B20 B23 149.3(4) . . . . ?
Cl18 B7 B20 B29 -147.9(4) . . . . ?
C64 B10 B16 Cl17 151.2(5) . . . . ?
C64 B10 B16 B4 1.1(6) . . . . ?
C64 B10 B16 B7 -62.0(6) . . . . ?
C64 B10 B16 B17 -99.3(5) . . . . ?
C64 B10 B16 B22 38.5(4) . . . . ?
C64 B10 B17 Cl16 -150.6(5) . . . . ?
C64 B10 B17 B7 61.1(6) . . . . ?
C64 B10 B17 B16 98.4(5) . . . . ?
C64 B10 B17 B20 -2.3(6) . . . . ?
C64 B10 B17 B23 -39.6(4) . . . . ?
C64 B10 B22 B4 -97.1(5) . . . . ?
C64 B10 B22 B16 -134.6(5) . . . . ?
C64 B10 B22 B35 -32.9(4) . . . . ?
C64 B10 B23 B17 133.9(5) . . . . ?
C64 B10 B23 B20 96.5(5) . . . . ?
C64 B10 B23 B29 33.2(4) . . . . ?
C64 B22 B35 B4 -133.7(5) . . . . ?
C64 B22 B35 B6 -96.3(5) . . . . ?
C64 B22 B35 B29 -33.4(4) . . . . ?
C64 B23 B29 B6 96.9(5) . . . . ?
C64 B23 B29 B20 134.8(5) . . . . ?
C64 B23 B29 B35 32.2(4) . . . . ?
C64 B29 B35 B4 95.9(5) . . . . ?
C64 B29 B35 B6 134.6(5) . . . . ?
C64 B29 B35 B22 33.2(4) . . . . ?
B4 B6 B7 Cl18 -111.0(5) . . . . ?
B4 B6 B7 B16 37.5(4) . . . . ?
B4 B6 B7 B17 100.7(5) . . . . ?
B4 B6 B7 B20 138.3(4) . . . . ?
B4 B6 B20 Cl15 -148.6(5) . . . . ?
B4 B6 B20 B7 -36.7(4) . . . . ?
B4 B6 B20 B17 1.1(6) . . . . ?
B4 B6 B20 B23 63.5(6) . . . . ?
B4 B6 B20 B29 100.2(5) . . . . ?
B4 B6 B29 C64 -0.9(6) . . . . ?
B4 B6 B29 B20 -100.1(5) . . . . ?
B4 B6 B29 B23 -62.7(6) . . . . ?
B4 B6 B29 B35 38.4(4) . . . . ?
B4 B6 B35 C64 -97.7(5) . . . . ?
B4 B6 B35 B22 -36.9(4) . . . . ?
B4 B6 B35 B29 -136.7(5) . . . . ?
B4 B7 B16 Cl17 -111.2(6) . . . . ?
B4 B7 B16 B10 101.6(5) . . . . ?
B4 B7 B16 B17 138.5(5) . . . . ?
B4 B7 B16 B22 37.6(5) . . . . ?
B4 B7 B17 Cl16 -149.6(5) . . . . ?
B4 B7 B17 B10 0.2(7) . . . . ?
B4 B7 B17 B16 -37.0(5) . . . . ?
B4 B7 B17 B20 101.8(5) . . . . ?
B4 B7 B17 B23 63.7(6) . . . . ?
B4 B7 B20 Cl15 148.8(4) . . . . ?
B4 B7 B20 B6 37.7(4) . . . . ?
B4 B7 B20 B17 -100.1(5) . . . . ?
B4 B7 B20 B23 -62.8(6) . . . . ?
B4 B7 B20 B29 0.0(6) . . . . ?
B4 B16 B17 Cl16 145.5(5) . . . . ?
B4 B16 B17 B7 37.0(4) . . . . ?
B4 B16 B17 B10 -101.2(5) . . . . ?
B4 B16 B17 B20 0.1(6) . . . . ?
B4 B16 B17 B23 -63.7(6) . . . . ?
B4 B16 B22 C64 99.4(5) . . . . ?
B4 B16 B22 B10 138.2(5) . . . . ?
B4 B16 B22 B35 37.9(5) . . . . ?
B4 B22 B35 C64 133.7(5) . . . . ?
B4 B22 B35 B6 37.4(4) . . . . ?
B4 B22 B35 B29 100.3(5) . . . . ?
B6 B4 B7 Cl18 110.3(5) . . . . ?
B6 B4 B7 B16 -138.0(5) . . . . ?
B6 B4 B7 B17 -101.0(5) . . . . ?
B6 B4 B7 B20 -37.6(4) . . . . ?
B6 B4 B16 Cl17 147.8(5) . . . . ?
B6 B4 B16 B7 37.8(4) . . . . ?
B6 B4 B16 B10 -62.1(6) . . . . ?
B6 B4 B16 B17 0.6(6) . . . . ?
B6 B4 B16 B22 -99.9(5) . . . . ?
B6 B4 B22 C64 3.2(6) . . . . ?
B6 B4 B22 B10 64.5(6) . . . . ?
B6 B4 B22 B16 101.7(5) . . . . ?
B6 B4 B22 B35 -36.6(4) . . . . ?
B6 B4 B35 C64 99.4(5) . . . . ?
B6 B4 B35 B22 138.6(5) . . . . ?
B6 B4 B35 B29 38.2(4) . . . . ?
B6 B7 B16 Cl17 -149.1(5) . . . . ?
B6 B7 B16 B4 -37.9(4) . . . . ?
B6 B7 B16 B10 63.7(6) . . . . ?
B6 B7 B16 B17 100.6(5) . . . . ?
B6 B7 B16 B22 -0.2(6) . . . . ?
B6 B7 B17 Cl16 146.4(5) . . . . ?
B6 B7 B17 B10 -63.8(6) . . . . ?
B6 B7 B17 B16 -101.0(5) . . . . ?
B6 B7 B17 B20 37.8(4) . . . . ?
B6 B7 B17 B23 -0.3(6) . . . . ?
B6 B7 B20 Cl15 111.1(5) . . . . ?
B6 B7 B20 B17 -137.9(5) . . . . ?
B6 B7 B20 B23 -100.5(5) . . . . ?
B6 B7 B20 B29 -37.7(4) . . . . ?
B6 B20 B23 C64 -2.5(6) . . . . ?
B6 B20 B23 B10 -64.0(6) . . . . ?
B6 B20 B23 B17 -101.1(5) . . . . ?
B6 B20 B23 B29 36.3(5) . . . . ?
B6 B20 B29 C64 -99.8(5) . . . . ?
B6 B20 B29 B23 -138.8(5) . . . . ?
B6 B20 B29 B35 -37.8(4) . . . . ?
B6 B29 B35 C64 -134.6(5) . . . . ?
B6 B29 B35 B4 -38.8(4) . . . . ?
B6 B29 B35 B22 -101.4(5) . . . . ?
B7 B4 B6 Cl14 -109.7(5) . . . . ?
B7 B4 B6 B20 36.9(4) . . . . ?
B7 B4 B6 B29 99.6(5) . . . . ?
B7 B4 B6 B35 137.9(5) . . . . ?
B7 B4 B16 Cl17 109.9(6) . . . . ?
B7 B4 B16 B10 -99.9(5) . . . . ?
B7 B4 B16 B17 -37.2(5) . . . . ?
B7 B4 B16 B22 -137.7(5) . . . . ?
B7 B4 B22 C64 -60.4(6) . . . . ?
B7 B4 B22 B10 0.9(7) . . . . ?
B7 B4 B22 B16 38.1(5) . . . . ?
B7 B4 B22 B35 -100.2(5) . . . . ?
B7 B4 B35 C64 61.8(5) . . . . ?
B7 B4 B35 B6 -37.6(4) . . . . ?
B7 B4 B35 B22 101.0(5) . . . . ?
B7 B4 B35 B29 0.6(6) . . . . ?
B7 B6 B20 Cl15 -111.9(6) . . . . ?
B7 B6 B20 B17 37.8(4) . . . . ?
B7 B6 B20 B23 100.1(5) . . . . ?
B7 B6 B20 B29 136.8(5) . . . . ?
B7 B6 B29 C64 61.2(6) . . . . ?
B7 B6 B29 B20 -38.0(4) . . . . ?
B7 B6 B29 B23 -0.6(6) . . . . ?
B7 B6 B29 B35 100.5(5) . . . . ?
B7 B6 B35 C64 -60.7(6) . . . . ?
B7 B6 B35 B4 37.0(4) . . . . ?
B7 B6 B35 B22 0.1(6) . . . . ?
B7 B6 B35 B29 -99.7(5) . . . . ?
B7 B16 B17 Cl16 108.5(5) . . . . ?
B7 B16 B17 B10 -138.2(5) . . . . ?
B7 B16 B17 B20 -36.9(5) . . . . ?
B7 B16 B17 B23 -100.7(5) . . . . ?
B7 B16 B22 C64 61.8(6) . . . . ?
B7 B16 B22 B4 -37.5(5) . . . . ?
B7 B16 B22 B10 100.7(5) . . . . ?
B7 B16 B22 B35 0.3(7) . . . . ?
B7 B17 B20 Cl15 112.0(6) . . . . ?
B7 B17 B20 B6 -37.7(4) . . . . ?
B7 B17 B20 B23 -137.5(5) . . . . ?
B7 B17 B20 B29 -99.8(5) . . . . ?
B7 B17 B23 C64 -61.2(6) . . . . ?
B7 B17 B23 B10 -100.7(5) . . . . ?
B7 B17 B23 B20 37.8(4) . . . . ?
B7 B17 B23 B29 -0.1(6) . . . . ?
B7 B20 B23 C64 60.8(6) . . . . ?
B7 B20 B23 B10 -0.7(6) . . . . ?
B7 B20 B23 B17 -37.8(5) . . . . ?
B7 B20 B23 B29 99.6(5) . . . . ?
B7 B20 B29 C64 -61.5(5) . . . . ?
B7 B20 B29 B6 38.2(4) . . . . ?
B7 B20 B29 B23 -100.5(5) . . . . ?
B7 B20 B29 B35 0.4(6) . . . . ?
B10 C64 B22 B4 102.0(5) . . . . ?
B10 C64 B22 B16 39.4(4) . . . . ?
B10 C64 B22 B35 142.8(5) . . . . ?
B10 C64 B23 B17 -40.0(4) . . . . ?
B10 C64 B23 B20 -103.0(5) . . . . ?
B10 C64 B23 B29 -142.3(5) . . . . ?
B10 C64 B29 B6 -67.3(6) . . . . ?
B10 C64 B29 B20 -3.4(6) . . . . ?
B10 C64 B29 B23 36.4(5) . . . . ?
B10 C64 B29 B35 -107.5(5) . . . . ?
B10 C64 B35 B4 3.1(6) . . . . ?
B10 C64 B35 B6 65.9(6) . . . . ?
B10 C64 B35 B22 -36.8(5) . . . . ?
B10 C64 B35 B29 105.2(6) . . . . ?
B10 B16 B17 Cl16 -113.3(6) . . . . ?
B10 B16 B17 B7 138.2(5) . . . . ?
B10 B16 B17 B20 101.3(5) . . . . ?
B10 B16 B17 B23 37.5(4) . . . . ?
B10 B16 B22 C64 -38.9(4) . . . . ?
B10 B16 B22 B4 -138.2(5) . . . . ?
B10 B16 B22 B35 -100.4(5) . . . . ?
B10 B17 B20 Cl15 -147.7(5) . . . . ?
B10 B17 B20 B6 62.5(6) . . . . ?
B10 B17 B20 B7 100.3(5) . . . . ?
B10 B17 B20 B23 -37.2(5) . . . . ?
B10 B17 B20 B29 0.4(6) . . . . ?
B10 B17 B23 C64 39.5(4) . . . . ?
B10 B17 B23 B20 138.6(5) . . . . ?
B10 B17 B23 B29 100.7(5) . . . . ?
B10 B22 B35 C64 32.8(4) . . . . ?
B10 B22 B35 B4 -100.9(5) . . . . ?
B10 B22 B35 B6 -63.5(6) . . . . ?
B10 B22 B35 B29 -0.6(6) . . . . ?
B10 B23 B29 C64 -33.3(4) . . . . ?
B10 B23 B29 B6 63.6(6) . . . . ?
B10 B23 B29 B20 101.5(5) . . . . ?
B10 B23 B29 B35 -1.1(6) . . . . ?
B16 B4 B6 Cl14 -147.6(5) . . . . ?
B16 B4 B6 B7 -38.0(4) . . . . ?
B16 B4 B6 B20 -1.1(6) . . . . ?
B16 B4 B6 B29 61.7(6) . . . . ?
B16 B4 B6 B35 100.0(5) . . . . ?
B16 B4 B7 Cl18 -111.8(5) . . . . ?
B16 B4 B7 B6 138.0(5) . . . . ?
B16 B4 B7 B17 37.0(5) . . . . ?
B16 B4 B7 B20 100.4(5) . . . . ?
B16 B4 B22 C64 -98.4(5) . . . . ?
B16 B4 B22 B10 -37.2(5) . . . . ?
B16 B4 B22 B35 -138.3(5) . . . . ?
B16 B4 B35 C64 -2.1(6) . . . . ?
B16 B4 B35 B6 -101.5(5) . . . . ?
B16 B4 B35 B22 37.1(5) . . . . ?
B16 B4 B35 B29 -63.3(6) . . . . ?
B16 B7 B17 Cl16 -112.7(6) . . . . ?
B16 B7 B17 B10 37.2(5) . . . . ?
B16 B7 B17 B20 138.7(5) . . . . ?
B16 B7 B17 B23 100.7(5) . . . . ?
B16 B7 B20 Cl15 -147.9(5) . . . . ?
B16 B7 B20 B6 101.0(5) . . . . ?
B16 B7 B20 B17 -36.9(5) . . . . ?
B16 B7 B20 B23 0.4(6) . . . . ?
B16 B7 B20 B29 63.3(6) . . . . ?
B16 B10 B17 Cl16 111.1(6) . . . . ?
B16 B10 B17 B7 -37.3(5) . . . . ?
B16 B10 B17 B20 -100.7(5) . . . . ?
B16 B10 B17 B23 -138.0(5) . . . . ?
B16 B10 B22 C64 134.6(5) . . . . ?
B16 B10 B22 B4 37.5(5) . . . . ?
B16 B10 B22 B35 101.7(5) . . . . ?
B16 B10 B23 C64 -95.7(5) . . . . ?
B16 B10 B23 B17 38.2(5) . . . . ?
B16 B10 B23 B20 0.7(7) . . . . ?
B16 B10 B23 B29 -62.5(6) . . . . ?
B16 B17 B20 Cl15 149.0(5) . . . . ?
B16 B17 B20 B6 -0.8(6) . . . . ?
B16 B17 B20 B7 37.0(4) . . . . ?
B16 B17 B20 B23 -100.5(5) . . . . ?
B16 B17 B20 B29 -62.8(6) . . . . ?
B16 B17 B23 C64 2.2(6) . . . . ?
B16 B17 B23 B10 -37.4(4) . . . . ?
B16 B17 B23 B20 101.2(5) . . . . ?
B16 B17 B23 B29 63.3(6) . . . . ?
B16 B22 B35 C64 96.0(5) . . . . ?
B16 B22 B35 B4 -37.7(5) . . . . ?
B16 B22 B35 B6 -0.3(7) . . . . ?
B16 B22 B35 B29 62.6(6) . . . . ?
B17 B7 B16 Cl17 110.3(6) . . . . ?
B17 B7 B16 B4 -138.5(5) . . . . ?
B17 B7 B16 B10 -36.9(5) . . . . ?
B17 B7 B16 B22 -100.8(5) . . . . ?
B17 B7 B20 Cl15 -111.1(6) . . . . ?
B17 B7 B20 B6 137.9(5) . . . . ?
B17 B7 B20 B23 37.3(4) . . . . ?
B17 B7 B20 B29 100.2(5) . . . . ?
B17 B10 B16 Cl17 -109.5(6) . . . . ?
B17 B10 B16 B4 100.4(5) . . . . ?
B17 B10 B16 B7 37.3(5) . . . . ?
B17 B10 B16 B22 137.9(5) . . . . ?
B17 B10 B22 C64 96.4(5) . . . . ?
B17 B10 B22 B4 -0.8(7) . . . . ?
B17 B10 B22 B16 -38.2(5) . . . . ?
B17 B10 B22 B35 63.5(6) . . . . ?
B17 B10 B23 C64 -133.9(5) . . . . ?
B17 B10 B23 B20 -37.5(5) . . . . ?
B17 B10 B23 B29 -100.7(5) . . . . ?
B17 B16 B22 C64 -1.6(6) . . . . ?
B17 B16 B22 B4 -101.0(5) . . . . ?
B17 B16 B22 B10 37.3(4) . . . . ?
B17 B16 B22 B35 -63.1(6) . . . . ?
B17 B20 B23 C64 98.7(5) . . . . ?
B17 B20 B23 B10 37.1(5) . . . . ?
B17 B20 B23 B29 137.4(5) . . . . ?
B17 B20 B29 C64 1.6(6) . . . . ?
B17 B20 B29 B6 101.4(5) . . . . ?
B17 B20 B29 B23 -37.3(5) . . . . ?
B17 B20 B29 B35 63.6(6) . . . . ?
B17 B23 B29 C64 -96.5(5) . . . . ?
B17 B23 B29 B6 0.4(7) . . . . ?
B17 B23 B29 B20 38.3(5) . . . . ?
B17 B23 B29 B35 -64.3(6) . . . . ?
B20 B6 B7 Cl18 110.7(5) . . . . ?
B20 B6 B7 B4 -138.3(4) . . . . ?
B20 B6 B7 B16 -100.8(5) . . . . ?
B20 B6 B7 B17 -37.6(4) . . . . ?
B20 B6 B29 C64 99.3(5) . . . . ?
B20 B6 B29 B23 37.5(5) . . . . ?
B20 B6 B29 B35 138.6(5) . . . . ?
B20 B6 B35 C64 2.1(6) . . . . ?
B20 B6 B35 B4 99.8(5) . . . . ?
B20 B6 B35 B22 63.0(6) . . . . ?
B20 B6 B35 B29 -36.9(5) . . . . ?
B20 B7 B16 Cl17 147.2(5) . . . . ?
B20 B7 B16 B4 -101.6(5) . . . . ?
B20 B7 B16 B10 0.0(6) . . . . ?
B20 B7 B16 B17 36.9(5) . . . . ?
B20 B7 B16 B22 -64.0(6) . . . . ?
B20 B7 B17 Cl16 108.6(6) . . . . ?
B20 B7 B17 B10 -101.5(5) . . . . ?
B20 B7 B17 B16 -138.7(5) . . . . ?
B20 B7 B17 B23 -38.0(5) . . . . ?
B20 B17 B23 C64 -99.1(5) . . . . ?
B20 B17 B23 B10 -138.6(5) . . . . ?
B20 B17 B23 B29 -37.9(5) . . . . ?
B20 B23 B29 C64 -134.8(5) . . . . ?
B20 B23 B29 B6 -37.9(5) . . . . ?
B20 B23 B29 B35 -102.6(5) . . . . ?
B20 B29 B35 C64 -96.5(5) . . . . ?
B20 B29 B35 B4 -0.6(6) . . . . ?
B20 B29 B35 B6 38.1(4) . . . . ?
B20 B29 B35 B22 -63.3(6) . . . . ?
B22 C64 B10 B16 -39.4(4) . . . . ?
B22 C64 B10 B17 -102.7(5) . . . . ?
B22 C64 B10 B23 -142.9(5) . . . . ?
B22 C64 B23 B10 36.6(5) . . . . ?
B22 C64 B23 B17 -3.5(6) . . . . ?
B22 C64 B23 B20 -66.4(6) . . . . ?
B22 C64 B23 B29 -105.7(5) . . . . ?
B22 C64 B29 B6 3.2(7) . . . . ?
B22 C64 B29 B20 67.1(6) . . . . ?
B22 C64 B29 B23 106.9(6) . . . . ?
B22 C64 B29 B35 -37.0(5) . . . . ?
B22 C64 B35 B4 39.9(4) . . . . ?
B22 C64 B35 B6 102.7(5) . . . . ?
B22 C64 B35 B29 142.1(5) . . . . ?
B22 B4 B6 Cl14 149.2(5) . . . . ?
B22 B4 B6 B7 -101.1(5) . . . . ?
B22 B4 B6 B20 -64.3(6) . . . . ?
B22 B4 B6 B29 -1.5(6) . . . . ?
B22 B4 B6 B35 36.8(5) . . . . ?
B22 B4 B7 Cl18 -149.4(5) . . . . ?
B22 B4 B7 B6 100.3(5) . . . . ?
B22 B4 B7 B16 -37.7(5) . . . . ?
B22 B4 B7 B17 -0.7(6) . . . . ?
B22 B4 B7 B20 62.7(6) . . . . ?
B22 B4 B16 Cl17 -112.4(6) . . . . ?
B22 B4 B16 B7 137.7(5) . . . . ?
B22 B4 B16 B10 37.8(5) . . . . ?
B22 B4 B16 B17 100.5(5) . . . . ?
B22 B4 B35 C64 -39.2(4) . . . . ?
B22 B4 B35 B6 -138.6(5) . . . . ?
B22 B4 B35 B29 -100.4(5) . . . . ?
B22 B10 B16 Cl17 112.6(6) . . . . ?
B22 B10 B16 B4 -37.4(5) . . . . ?
B22 B10 B16 B7 -100.6(5) . . . . ?
B22 B10 B16 B17 -137.9(5) . . . . ?
B22 B10 B17 Cl16 148.7(5) . . . . ?
B22 B10 B17 B7 0.3(7) . . . . ?
B22 B10 B17 B16 37.6(5) . . . . ?
B22 B10 B17 B20 -63.1(6) . . . . ?
B22 B10 B17 B23 -100.4(5) . . . . ?
B22 B10 B23 C64 -32.5(4) . . . . ?
B22 B10 B23 B17 101.4(5) . . . . ?
B22 B10 B23 B20 64.0(6) . . . . ?
B22 B10 B23 B29 0.7(6) . . . . ?
B22 B16 B17 Cl16 -151.2(4) . . . . ?
B22 B16 B17 B7 100.3(5) . . . . ?
B22 B16 B17 B10 -37.9(5) . . . . ?
B22 B16 B17 B20 63.4(6) . . . . ?
B22 B16 B17 B23 -0.4(6) . . . . ?
B23 C64 B10 B16 103.5(5) . . . . ?
B23 C64 B10 B17 40.2(4) . . . . ?
B23 C64 B10 B22 142.9(5) . . . . ?
B23 C64 B22 B4 65.9(6) . . . . ?
B23 C64 B22 B10 -36.2(4) . . . . ?
B23 C64 B22 B16 3.2(6) . . . . ?
B23 C64 B22 B35 106.7(5) . . . . ?
B23 C64 B29 B6 -103.7(5) . . . . ?
B23 C64 B29 B20 -39.8(5) . . . . ?
B23 C64 B29 B35 -143.9(5) . . . . ?
B23 C64 B35 B4 -66.8(6) . . . . ?
B23 C64 B35 B6 -4.0(7) . . . . ?
B23 C64 B35 B22 -106.7(6) . . . . ?
B23 C64 B35 B29 35.4(5) . . . . ?
B23 B10 B16 Cl17 -147.2(5) . . . . ?
B23 B10 B16 B4 62.7(6) . . . . ?
B23 B10 B16 B7 -0.5(7) . . . . ?
B23 B10 B16 B17 -37.7(5) . . . . ?
B23 B10 B16 B22 100.1(5) . . . . ?
B23 B10 B17 Cl16 -110.9(6) . . . . ?
B23 B10 B17 B7 100.7(5) . . . . ?
B23 B10 B17 B16 138.0(5) . . . . ?
B23 B10 B17 B20 37.3(5) . . . . ?
B23 B10 B22 C64 32.9(4) . . . . ?
B23 B10 B22 B4 -64.3(6) . . . . ?
B23 B10 B22 B16 -101.7(5) . . . . ?
B23 B10 B22 B35 0.0(6) . . . . ?
B23 B17 B20 Cl15 -110.5(6) . . . . ?
B23 B17 B20 B6 99.8(5) . . . . ?
B23 B17 B20 B7 137.5(5) . . . . ?
B23 B17 B20 B29 37.7(5) . . . . ?
B23 B20 B29 C64 39.0(4) . . . . ?
B23 B20 B29 B6 138.8(5) . . . . ?
B23 B20 B29 B35 100.9(5) . . . . ?
B23 B29 B35 C64 -32.2(4) . . . . ?
B23 B29 B35 B4 63.7(6) . . . . ?
B23 B29 B35 B6 102.5(5) . . . . ?
B23 B29 B35 B22 1.1(6) . . . . ?
B29 C64 B10 B16 66.9(6) . . . . ?
B29 C64 B10 B17 3.6(6) . . . . ?
B29 C64 B10 B22 106.3(5) . . . . ?
B29 C64 B10 B23 -36.6(5) . . . . ?
B29 C64 B22 B4 -4.1(7) . . . . ?
B29 C64 B22 B10 -106.1(5) . . . . ?
B29 C64 B22 B16 -66.7(6) . . . . ?
B29 C64 B22 B35 36.7(5) . . . . ?
B29 C64 B23 B10 142.3(5) . . . . ?
B29 C64 B23 B17 102.3(5) . . . . ?
B29 C64 B23 B20 39.4(5) . . . . ?
B29 C64 B35 B4 -102.2(5) . . . . ?
B29 C64 B35 B6 -39.4(5) . . . . ?
B29 C64 B35 B22 -142.1(5) . . . . ?
B29 B6 B7 Cl18 148.8(5) . . . . ?
B29 B6 B7 B4 -100.2(5) . . . . ?
B29 B6 B7 B16 -62.7(6) . . . . ?
B29 B6 B7 B17 0.5(6) . . . . ?
B29 B6 B7 B20 38.1(4) . . . . ?
B29 B6 B20 Cl15 111.2(6) . . . . ?
B29 B6 B20 B7 -136.8(5) . . . . ?
B29 B6 B20 B17 -99.0(5) . . . . ?
B29 B6 B20 B23 -36.7(5) . . . . ?
B29 B6 B35 C64 39.0(5) . . . . ?
B29 B6 B35 B4 136.7(5) . . . . ?
B29 B6 B35 B22 99.8(5) . . . . ?
B29 B20 B23 C64 -38.8(5) . . . . ?
B29 B20 B23 B10 -100.3(6) . . . . ?
B29 B20 B23 B17 -137.4(5) . . . . ?
B35 C64 B10 B16 -2.7(6) . . . . ?
B35 C64 B10 B17 -66.0(6) . . . . ?
B35 C64 B10 B22 36.7(5) . . . . ?
B35 C64 B10 B23 -106.2(5) . . . . ?
B35 C64 B22 B4 -40.8(4) . . . . ?
B35 C64 B22 B10 -142.8(5) . . . . ?
B35 C64 B22 B16 -103.5(5) . . . . ?
B35 C64 B23 B10 107.1(5) . . . . ?
B35 C64 B23 B17 67.1(6) . . . . ?
B35 C64 B23 B20 4.1(7) . . . . ?
B35 C64 B23 B29 -35.2(5) . . . . ?
B35 C64 B29 B6 40.2(4) . . . . ?
B35 C64 B29 B20 104.1(5) . . . . ?
B35 C64 B29 B23 143.9(5) . . . . ?
B35 B4 B6 Cl14 112.4(5) . . . . ?
B35 B4 B6 B7 -137.9(5) . . . . ?
B35 B4 B6 B20 -101.0(5) . . . . ?
B35 B4 B6 B29 -38.3(5) . . . . ?
B35 B4 B7 Cl18 147.5(4) . . . . ?
B35 B4 B7 B6 37.2(4) . . . . ?
B35 B4 B7 B16 -100.8(5) . . . . ?
B35 B4 B7 B17 -63.8(6) . . . . ?
B35 B4 B7 B20 -0.4(6) . . . . ?
B35 B4 B16 Cl17 -149.5(5) . . . . ?
B35 B4 B16 B7 100.6(5) . . . . ?
B35 B4 B16 B10 0.7(6) . . . . ?
B35 B4 B16 B17 63.4(6) . . . . ?
B35 B4 B16 B22 -37.1(5) . . . . ?
B35 B4 B22 C64 39.8(4) . . . . ?
B35 B4 B22 B10 101.1(5) . . . . ?
B35 B4 B22 B16 138.3(5) . . . . ?
B35 B6 B7 Cl18 -148.4(4) . . . . ?
B35 B6 B7 B4 -37.4(4) . . . . ?
B35 B6 B7 B16 0.1(6) . . . . ?
B35 B6 B7 B17 63.3(6) . . . . ?
B35 B6 B7 B20 100.9(5) . . . . ?
B35 B6 B20 Cl15 148.2(5) . . . . ?
B35 B6 B20 B7 -99.9(5) . . . . ?
B35 B6 B20 B17 -62.1(6) . . . . ?
B35 B6 B20 B23 0.2(7) . . . . ?
B35 B6 B20 B29 36.9(5) . . . . ?
B35 B6 B29 C64 -39.3(4) . . . . ?
B35 B6 B29 B20 -138.6(5) . . . . ?
B35 B6 B29 B23 -101.1(5) . . . . ?
Cl25 B8 B34 Cl29 -4.5(8) . . . . ?
Cl25 B8 B34 B9 -150.5(5) . . . . ?
Cl25 B8 B34 B40 107.7(6) . . . . ?
Cl25 B8 B34 B41 -114.1(6) . . . . ?
Cl25 B8 B34 B56 145.6(5) . . . . ?
Cl25 B8 B36 Cl26 3.8(9) . . . . ?
Cl25 B8 B36 B33 151.2(5) . . . . ?
Cl25 B8 B36 B41 113.3(6) . . . . ?
Cl25 B8 B36 B47 -109.3(6) . . . . ?
Cl25 B8 B36 B51 -145.9(5) . . . . ?
Cl25 B8 B40 C77 149.8(5) . . . . ?
Cl25 B8 B40 B34 -112.1(6) . . . . ?
Cl25 B8 B40 B47 111.3(6) . . . . ?
Cl25 B8 B40 B56 -148.9(5) . . . . ?
Cl25 B8 B41 Cl30 -0.6(8) . . . . ?
Cl25 B8 B41 B9 147.4(5) . . . . ?
Cl25 B8 B41 B33 -150.3(5) . . . . ?
Cl25 B8 B41 B34 110.8(6) . . . . ?
Cl25 B8 B41 B36 -112.6(6) . . . . ?
Cl25 B8 B47 C77 -147.8(5) . . . . ?
Cl25 B8 B47 B36 113.3(6) . . . . ?
Cl25 B8 B47 B40 -108.4(6) . . . . ?
Cl25 B8 B47 B51 150.5(5) . . . . ?
Cl26 B36 B41 Cl30 1.0(9) . . . . ?
Cl26 B36 B41 B8 111.6(6) . . . . ?
Cl26 B36 B41 B9 -146.4(5) . . . . ?
Cl26 B36 B41 B33 -110.1(6) . . . . ?
Cl26 B36 B41 B34 150.1(5) . . . . ?
Cl26 B36 B47 C77 149.3(5) . . . . ?
Cl26 B36 B47 B8 -110.8(6) . . . . ?
Cl26 B36 B47 B40 -148.7(5) . . . . ?
Cl26 B36 B47 B51 110.0(6) . . . . ?
Cl26 B36 B51 C77 -152.3(5) . . . . ?
Cl26 B36 B51 B21 146.4(5) . . . . ?
Cl26 B36 B51 B33 109.1(6) . . . . ?
Cl26 B36 B51 B47 -113.0(6) . . . . ?
Cl27 B33 B36 Cl26 -0.7(8) . . . . ?
Cl27 B33 B36 B8 -148.6(5) . . . . ?
Cl27 B33 B36 B41 -111.2(6) . . . . ?
Cl27 B33 B36 B47 147.7(5) . . . . ?
Cl27 B33 B36 B51 110.3(6) . . . . ?
Cl27 B33 B41 Cl30 -4.1(8) . . . . ?
Cl27 B33 B41 B8 145.5(5) . . . . ?
Cl27 B33 B41 B9 -113.7(6) . . . . ?
Cl27 B33 B41 B34 -151.4(5) . . . . ?
Cl27 B33 B41 B36 107.7(6) . . . . ?
Cl27 B33 B51 C77 152.5(5) . . . . ?
Cl27 B33 B51 B21 113.3(6) . . . . ?
Cl27 B33 B51 B36 -108.4(6) . . . . ?
Cl27 B33 B51 B47 -146.0(6) . . . . ?
Cl28 B9 B21 C77 148.5(5) . . . . ?
Cl28 B9 B21 B33 -112.1(5) . . . . ?
Cl28 B9 B21 B51 -150.5(4) . . . . ?
Cl28 B9 B21 B56 107.7(5) . . . . ?
Cl28 B9 B33 Cl27 -3.1(9) . . . . ?
Cl28 B9 B33 B21 109.8(6) . . . . ?
Cl28 B9 B33 B36 -149.2(5) . . . . ?
Cl28 B9 B33 B41 -113.0(6) . . . . ?
Cl28 B9 B33 B51 148.3(5) . . . . ?
Cl28 B9 B34 Cl29 2.8(7) . . . . ?
Cl28 B9 B34 B8 149.2(5) . . . . ?
Cl28 B9 B34 B40 -145.8(5) . . . . ?
Cl28 B9 B34 B41 112.7(6) . . . . ?
Cl28 B9 B34 B56 -107.7(6) . . . . ?
Cl28 B9 B41 Cl30 1.9(8) . . . . ?
Cl28 B9 B41 B8 -146.3(5) . . . . ?
Cl28 B9 B41 B33 112.6(5) . . . . ?
Cl28 B9 B41 B34 -109.8(5) . . . . ?
Cl28 B9 B41 B36 149.8(5) . . . . ?
Cl28 B9 B56 C77 -151.3(5) . . . . ?
Cl28 B9 B56 B21 -111.6(6) . . . . ?
Cl28 B9 B56 B34 111.3(5) . . . . ?
Cl28 B9 B56 B40 148.1(5) . . . . ?
Cl29 B34 B40 C77 -150.5(5) . . . . ?
Cl29 B34 B40 B8 110.9(6) . . . . ?
Cl29 B34 B40 B47 149.2(5) . . . . ?
Cl29 B34 B40 B56 -110.3(6) . . . . ?
Cl29 B34 B41 Cl30 -0.7(8) . . . . ?
Cl29 B34 B41 B8 -111.1(6) . . . . ?
Cl29 B34 B41 B9 109.5(6) . . . . ?
Cl29 B34 B41 B33 146.5(5) . . . . ?
Cl29 B34 B41 B36 -149.9(5) . . . . ?
Cl29 B34 B56 C77 152.2(5) . . . . ?
Cl29 B34 B56 B9 -109.4(5) . . . . ?
Cl29 B34 B56 B21 -148.0(5) . . . . ?
Cl29 B34 B56 B40 112.4(6) . . . . ?
C77 B21 B33 Cl27 -148.4(5) . . . . ?
C77 B21 B33 B9 97.6(5) . . . . ?
C77 B21 B33 B36 -2.5(7) . . . . ?
C77 B21 B33 B41 59.5(6) . . . . ?
C77 B21 B33 B51 -39.4(5) . . . . ?
C77 B21 B51 B33 134.2(5) . . . . ?
C77 B21 B51 B36 96.1(6) . . . . ?
C77 B21 B51 B47 32.8(5) . . . . ?
C77 B21 B56 B9 -132.6(5) . . . . ?
C77 B21 B56 B34 -94.1(6) . . . . ?
C77 B21 B56 B40 -31.8(5) . . . . ?
C77 B40 B47 B8 -134.6(5) . . . . ?
C77 B40 B47 B36 -96.7(6) . . . . ?
C77 B40 B47 B51 -32.2(5) . . . . ?
C77 B40 B56 B9 95.4(5) . . . . ?
C77 B40 B56 B21 31.5(5) . . . . ?
C77 B40 B56 B34 132.8(5) . . . . ?
C77 B47 B51 B21 -32.7(5) . . . . ?
C77 B47 B51 B33 -95.9(6) . . . . ?
C77 B47 B51 B36 -134.3(5) . . . . ?
B8 B34 B40 C77 98.6(6) . . . . ?
B8 B34 B40 B47 38.3(5) . . . . ?
B8 B34 B40 B56 138.8(5) . . . . ?
B8 B34 B41 Cl30 110.4(6) . . . . ?
B8 B34 B41 B9 -139.4(5) . . . . ?
B8 B34 B41 B33 -102.4(5) . . . . ?
B8 B34 B41 B36 -38.8(5) . . . . ?
B8 B34 B56 C77 1.9(6) . . . . ?
B8 B34 B56 B9 100.3(5) . . . . ?
B8 B34 B56 B21 61.6(6) . . . . ?
B8 B34 B56 B40 -37.9(5) . . . . ?
B8 B36 B41 Cl30 -110.6(6) . . . . ?
B8 B36 B41 B9 101.9(5) . . . . ?
B8 B36 B41 B33 138.3(5) . . . . ?
B8 B36 B41 B34 38.5(5) . . . . ?
B8 B36 B47 C77 -99.8(6) . . . . ?
B8 B36 B47 B40 -37.9(5) . . . . ?
B8 B36 B47 B51 -139.1(5) . . . . ?
B8 B36 B51 C77 -2.5(7) . . . . ?
B8 B36 B51 B21 -63.7(6) . . . . ?
B8 B36 B51 B33 -101.1(5) . . . . ?
B8 B36 B51 B47 36.8(5) . . . . ?
B8 B40 B47 C77 134.6(5) . . . . ?
B8 B40 B47 B36 37.9(5) . . . . ?
B8 B40 B47 B51 102.4(6) . . . . ?
B8 B40 B56 C77 -96.0(6) . . . . ?
B8 B40 B56 B9 -0.7(7) . . . . ?
B8 B40 B56 B21 -64.6(6) . . . . ?
B8 B40 B56 B34 36.7(5) . . . . ?
B8 B47 B51 C77 97.0(6) . . . . ?
B8 B47 B51 B21 64.3(7) . . . . ?
B8 B47 B51 B33 1.1(8) . . . . ?
B8 B47 B51 B36 -37.3(5) . . . . ?
B9 B21 B33 Cl27 114.0(6) . . . . ?
B9 B21 B33 B36 -100.1(5) . . . . ?
B9 B21 B33 B41 -38.1(5) . . . . ?
B9 B21 B33 B51 -137.0(5) . . . . ?
B9 B21 B51 C77 -96.3(5) . . . . ?
B9 B21 B51 B33 37.9(5) . . . . ?
B9 B21 B51 B36 -0.2(7) . . . . ?
B9 B21 B51 B47 -63.5(6) . . . . ?
B9 B21 B56 C77 132.6(5) . . . . ?
B9 B21 B56 B34 38.5(5) . . . . ?
B9 B21 B56 B40 100.8(5) . . . . ?
B9 B33 B36 Cl26 147.2(5) . . . . ?
B9 B33 B36 B8 -0.8(7) . . . . ?
B9 B33 B36 B41 36.6(5) . . . . ?
B9 B33 B36 B47 -64.5(6) . . . . ?
B9 B33 B36 B51 -101.8(6) . . . . ?
B9 B33 B41 Cl30 109.6(6) . . . . ?
B9 B33 B41 B8 -100.8(5) . . . . ?
B9 B33 B41 B34 -37.7(5) . . . . ?
B9 B33 B41 B36 -138.6(5) . . . . ?
B9 B33 B51 C77 -0.1(7) . . . . ?
B9 B33 B51 B21 -39.2(5) . . . . ?
B9 B33 B51 B36 99.1(6) . . . . ?
B9 B33 B51 B47 61.4(7) . . . . ?
B9 B34 B40 C77 -2.7(7) . . . . ?
B9 B34 B40 B8 -101.3(5) . . . . ?
B9 B34 B40 B47 -63.0(6) . . . . ?
B9 B34 B40 B56 37.5(5) . . . . ?
B9 B34 B41 Cl30 -110.2(6) . . . . ?
B9 B34 B41 B8 139.4(5) . . . . ?
B9 B34 B41 B33 37.0(5) . . . . ?
B9 B34 B41 B36 100.6(5) . . . . ?
B9 B34 B56 C77 -98.4(5) . . . . ?
B9 B34 B56 B21 -38.7(5) . . . . ?
B9 B34 B56 B40 -138.2(5) . . . . ?
B21 C77 B40 B8 66.8(7) . . . . ?
B21 C77 B40 B34 5.0(8) . . . . ?
B21 C77 B40 B47 106.2(6) . . . . ?
B21 C77 B40 B56 -35.9(5) . . . . ?
B21 C77 B47 B8 -67.4(7) . . . . ?
B21 C77 B47 B36 -4.1(7) . . . . ?
B21 C77 B47 B40 -107.6(6) . . . . ?
B21 C77 B47 B51 36.2(5) . . . . ?
B21 C77 B51 B33 -39.7(5) . . . . ?
B21 C77 B51 B36 -103.3(5) . . . . ?
B21 C77 B51 B47 -143.0(6) . . . . ?
B21 C77 B56 B9 41.3(5) . . . . ?
B21 C77 B56 B34 103.5(5) . . . . ?
B21 C77 B56 B40 143.7(5) . . . . ?
B21 B9 B33 Cl27 -112.9(7) . . . . ?
B21 B9 B33 B36 101.0(6) . . . . ?
B21 B9 B33 B41 137.2(5) . . . . ?
B21 B9 B33 B51 38.5(5) . . . . ?
B21 B9 B34 Cl29 148.6(4) . . . . ?
B21 B9 B34 B8 -65.0(6) . . . . ?
B21 B9 B34 B40 0.0(6) . . . . ?
B21 B9 B34 B41 -101.5(5) . . . . ?
B21 B9 B34 B56 38.1(5) . . . . ?
B21 B9 B41 Cl30 -148.6(5) . . . . ?
B21 B9 B41 B8 63.2(6) . . . . ?
B21 B9 B41 B33 -37.9(5) . . . . ?
B21 B9 B41 B34 99.7(5) . . . . ?
B21 B9 B41 B36 -0.7(6) . . . . ?
B21 B9 B56 C77 -39.7(5) . . . . ?
B21 B9 B56 B34 -137.1(5) . . . . ?
B21 B9 B56 B40 -100.3(6) . . . . ?
B21 B33 B36 Cl26 -148.2(5) . . . . ?
B21 B33 B36 B8 63.9(7) . . . . ?
B21 B33 B36 B41 101.3(5) . . . . ?
B21 B33 B36 B47 0.2(7) . . . . ?
B21 B33 B36 B51 -37.1(5) . . . . ?
B21 B33 B41 Cl30 148.6(5) . . . . ?
B21 B33 B41 B8 -61.9(6) . . . . ?
B21 B33 B41 B9 39.0(5) . . . . ?
B21 B33 B41 B34 1.2(7) . . . . ?
B21 B33 B41 B36 -99.6(6) . . . . ?
B21 B33 B51 C77 39.2(5) . . . . ?
B21 B33 B51 B36 138.3(5) . . . . ?
B21 B33 B51 B47 100.6(6) . . . . ?
B33 B9 B21 C77 -99.4(6) . . . . ?
B33 B9 B21 B51 -38.4(5) . . . . ?
B33 B9 B21 B56 -140.2(5) . . . . ?
B33 B9 B34 Cl29 -148.9(5) . . . . ?
B33 B9 B34 B8 -2.4(7) . . . . ?
B33 B9 B34 B40 62.6(6) . . . . ?
B33 B9 B34 B41 -38.9(5) . . . . ?
B33 B9 B34 B56 100.6(6) . . . . ?
B33 B9 B41 Cl30 -110.7(6) . . . . ?
B33 B9 B41 B8 101.1(5) . . . . ?
B33 B9 B41 B34 137.5(5) . . . . ?
B33 B9 B41 B36 37.1(5) . . . . ?
B33 B9 B56 C77 -4.4(7) . . . . ?
B33 B9 B56 B21 35.4(5) . . . . ?
B33 B9 B56 B34 -101.7(5) . . . . ?
B33 B9 B56 B40 -64.9(7) . . . . ?
B33 B21 B51 C77 -134.2(5) . . . . ?
B33 B21 B51 B36 -38.1(5) . . . . ?
B33 B21 B51 B47 -101.4(6) . . . . ?
B33 B21 B56 C77 97.3(6) . . . . ?
B33 B21 B56 B9 -35.3(5) . . . . ?
B33 B21 B56 B34 3.2(7) . . . . ?
B33 B21 B56 B40 65.5(6) . . . . ?
B33 B36 B41 Cl30 111.1(6) . . . . ?
B33 B36 B41 B8 -138.3(5) . . . . ?
B33 B36 B41 B9 -36.3(5) . . . . ?
B33 B36 B41 B34 -99.8(5) . . . . ?
B33 B36 B47 C77 2.2(7) . . . . ?
B33 B36 B47 B8 102.0(5) . . . . ?
B33 B36 B47 B40 64.2(7) . . . . ?
B33 B36 B47 B51 -37.1(5) . . . . ?
B33 B36 B51 C77 98.6(5) . . . . ?
B33 B36 B51 B21 37.4(5) . . . . ?
B33 B36 B51 B47 137.9(5) . . . . ?
B34 B8 B36 Cl26 -148.0(5) . . . . ?
B34 B8 B36 B33 -0.7(7) . . . . ?
B34 B8 B36 B41 -38.5(5) . . . . ?
B34 B8 B36 B47 98.9(6) . . . . ?
B34 B8 B36 B51 62.3(6) . . . . ?
B34 B8 B40 C77 -98.0(5) . . . . ?
B34 B8 B40 B47 -136.5(5) . . . . ?
B34 B8 B40 B56 -36.7(5) . . . . ?
B34 B8 B41 Cl30 -111.4(6) . . . . ?
B34 B8 B41 B9 36.6(5) . . . . ?
B34 B8 B41 B33 98.9(5) . . . . ?
B34 B8 B41 B36 136.6(5) . . . . ?
B34 B8 B47 C77 -1.5(7) . . . . ?
B34 B8 B47 B36 -100.4(5) . . . . ?
B34 B8 B47 B40 37.9(5) . . . . ?
B34 B8 B47 B51 -63.2(7) . . . . ?
B34 B9 B21 C77 2.8(6) . . . . ?
B34 B9 B21 B33 102.2(5) . . . . ?
B34 B9 B21 B51 63.8(6) . . . . ?
B34 B9 B21 B56 -38.0(5) . . . . ?
B34 B9 B33 Cl27 148.0(5) . . . . ?
B34 B9 B33 B21 -99.1(5) . . . . ?
B34 B9 B33 B36 1.9(7) . . . . ?
B34 B9 B33 B41 38.1(5) . . . . ?
B34 B9 B33 B51 -60.6(7) . . . . ?
B34 B9 B41 Cl30 111.7(6) . . . . ?
B34 B9 B41 B8 -36.4(5) . . . . ?
B34 B9 B41 B33 -137.5(5) . . . . ?
B34 B9 B41 B36 -100.4(5) . . . . ?
B34 B9 B56 C77 97.4(5) . . . . ?
B34 B9 B56 B21 137.1(5) . . . . ?
B34 B9 B56 B40 36.8(5) . . . . ?
B34 B40 B47 C77 96.2(6) . . . . ?
B34 B40 B47 B8 -38.4(5) . . . . ?
B34 B40 B47 B36 -0.5(7) . . . . ?
B34 B40 B47 B51 64.0(7) . . . . ?
B34 B40 B56 C77 -132.8(5) . . . . ?
B34 B40 B56 B9 -37.4(5) . . . . ?
B34 B40 B56 B21 -101.3(5) . . . . ?
B36 B8 B34 Cl29 147.9(5) . . . . ?
B36 B8 B34 B9 1.9(7) . . . . ?
B36 B8 B34 B40 -99.9(6) . . . . ?
B36 B8 B34 B41 38.3(5) . . . . ?
B36 B8 B34 B56 -62.0(6) . . . . ?
B36 B8 B40 C77 2.0(7) . . . . ?
B36 B8 B40 B34 100.0(5) . . . . ?
B36 B8 B40 B47 -36.5(5) . . . . ?
B36 B8 B40 B56 63.2(6) . . . . ?
B36 B8 B41 Cl30 112.0(5) . . . . ?
B36 B8 B41 B9 -100.0(5) . . . . ?
B36 B8 B41 B33 -37.7(5) . . . . ?
B36 B8 B41 B34 -136.6(5) . . . . ?
B36 B8 B47 C77 98.9(6) . . . . ?
B36 B8 B47 B40 138.3(5) . . . . ?
B36 B8 B47 B51 37.2(5) . . . . ?
B36 B33 B41 Cl30 -111.8(6) . . . . ?
B36 B33 B41 B8 37.7(5) . . . . ?
B36 B33 B41 B9 138.6(5) . . . . ?
B36 B33 B41 B34 100.8(5) . . . . ?
B36 B33 B51 C77 -99.1(5) . . . . ?
B36 B33 B51 B21 -138.3(5) . . . . ?
B36 B33 B51 B47 -37.6(5) . . . . ?
B36 B47 B51 C77 134.3(5) . . . . ?
B36 B47 B51 B21 101.6(6) . . . . ?
B36 B47 B51 B33 38.4(5) . . . . ?
B40 C77 B21 B9 -5.0(7) . . . . ?
B40 C77 B21 B33 -66.4(7) . . . . ?
B40 C77 B21 B51 -106.7(6) . . . . ?
B40 C77 B21 B56 35.8(6) . . . . ?
B40 C77 B47 B8 40.1(5) . . . . ?
B40 C77 B47 B36 103.5(6) . . . . ?
B40 C77 B47 B51 143.7(5) . . . . ?
B40 C77 B51 B21 107.4(6) . . . . ?
B40 C77 B51 B33 67.6(7) . . . . ?
B40 C77 B51 B36 4.0(7) . . . . ?
B40 C77 B51 B47 -35.7(6) . . . . ?
B40 C77 B56 B9 -102.4(5) . . . . ?
B40 C77 B56 B21 -143.7(5) . . . . ?
B40 C77 B56 B34 -40.2(5) . . . . ?
B40 B8 B34 Cl29 -112.3(6) . . . . ?
B40 B8 B34 B9 101.8(6) . . . . ?
B40 B8 B34 B41 138.2(5) . . . . ?
B40 B8 B34 B56 37.9(5) . . . . ?
B40 B8 B36 Cl26 150.0(5) . . . . ?
B40 B8 B36 B33 -62.7(6) . . . . ?
B40 B8 B36 B41 -100.5(5) . . . . ?
B40 B8 B36 B47 36.9(5) . . . . ?
B40 B8 B36 B51 0.3(7) . . . . ?
B40 B8 B41 Cl30 -148.2(5) . . . . ?
B40 B8 B41 B9 -0.2(7) . . . . ?
B40 B8 B41 B33 62.1(6) . . . . ?
B40 B8 B41 B34 -36.8(5) . . . . ?
B40 B8 B41 B36 99.8(6) . . . . ?
B40 B8 B47 C77 -39.4(5) . . . . ?
B40 B8 B47 B36 -138.3(5) . . . . ?
B40 B8 B47 B51 -101.1(6) . . . . ?
B40 B34 B41 Cl30 148.5(5) . . . . ?
B40 B34 B41 B8 38.1(5) . . . . ?
B40 B34 B41 B9 -101.2(6) . . . . ?
B40 B34 B41 B33 -64.2(6) . . . . ?
B40 B34 B41 B36 -0.7(7) . . . . ?
B40 B34 B56 C77 39.8(5) . . . . ?
B40 B34 B56 B9 138.2(5) . . . . ?
B40 B34 B56 B21 99.5(6) . . . . ?
B40 B47 B51 C77 32.4(5) . . . . ?
B40 B47 B51 B21 -0.3(7) . . . . ?
B40 B47 B51 B33 -63.5(7) . . . . ?
B40 B47 B51 B36 -101.9(6) . . . . ?
B41 B8 B34 Cl29 109.5(5) . . . . ?
B41 B8 B34 B9 -36.4(5) . . . . ?
B41 B8 B34 B40 -138.2(5) . . . . ?
B41 B8 B34 B56 -100.3(5) . . . . ?
B41 B8 B36 Cl26 -109.5(6) . . . . ?
B41 B8 B36 B33 37.8(5) . . . . ?
B41 B8 B36 B47 137.4(5) . . . . ?
B41 B8 B36 B51 100.8(5) . . . . ?
B41 B8 B40 C77 -60.8(6) . . . . ?
B41 B8 B40 B34 37.3(5) . . . . ?
B41 B8 B40 B47 -99.3(6) . . . . ?
B41 B8 B40 B56 0.5(7) . . . . ?
B41 B8 B47 C77 61.4(6) . . . . ?
B41 B8 B47 B36 -37.5(5) . . . . ?
B41 B8 B47 B40 100.8(5) . . . . ?
B41 B8 B47 B51 -0.3(7) . . . . ?
B41 B9 B21 C77 -60.4(6) . . . . ?
B41 B9 B21 B33 39.0(5) . . . . ?
B41 B9 B21 B51 0.6(6) . . . . ?
B41 B9 B21 B56 -101.2(5) . . . . ?
B41 B9 B33 Cl27 109.8(6) . . . . ?
B41 B9 B33 B21 -137.2(5) . . . . ?
B41 B9 B33 B36 -36.2(5) . . . . ?
B41 B9 B33 B51 -98.8(6) . . . . ?
B41 B9 B34 Cl29 -109.9(5) . . . . ?
B41 B9 B34 B8 36.5(5) . . . . ?
B41 B9 B34 B40 101.5(6) . . . . ?
B41 B9 B34 B56 139.6(5) . . . . ?
B41 B9 B56 C77 61.1(6) . . . . ?
B41 B9 B56 B21 100.8(5) . . . . ?
B41 B9 B56 B34 -36.3(5) . . . . ?
B41 B9 B56 B40 0.5(7) . . . . ?
B41 B33 B36 Cl26 110.5(6) . . . . ?
B41 B33 B36 B8 -37.4(5) . . . . ?
B41 B33 B36 B47 -101.1(5) . . . . ?
B41 B33 B36 B51 -138.4(5) . . . . ?
B41 B33 B51 C77 -62.9(6) . . . . ?
B41 B33 B51 B21 -102.0(5) . . . . ?
B41 B33 B51 B36 36.2(5) . . . . ?
B41 B33 B51 B47 -1.4(7) . . . . ?
B41 B34 B40 C77 60.9(7) . . . . ?
B41 B34 B40 B8 -37.7(5) . . . . ?
B41 B34 B40 B47 0.7(7) . . . . ?
B41 B34 B40 B56 101.2(6) . . . . ?
B41 B34 B56 C77 -62.1(6) . . . . ?
B41 B34 B56 B9 36.2(5) . . . . ?
B41 B34 B56 B21 -2.4(7) . . . . ?
B41 B34 B56 B40 -102.0(6) . . . . ?
B41 B36 B47 C77 -61.9(6) . . . . ?
B41 B36 B47 B8 37.9(5) . . . . ?
B41 B36 B47 B40 0.1(7) . . . . ?
B41 B36 B47 B51 -101.2(6) . . . . ?
B41 B36 B51 C77 61.0(6) . . . . ?
B41 B36 B51 B21 -0.2(7) . . . . ?
B41 B36 B51 B33 -37.6(5) . . . . ?
B41 B36 B51 B47 100.3(6) . . . . ?
B47 C77 B21 B9 65.7(6) . . . . ?
B47 C77 B21 B33 4.2(7) . . . . ?
B47 C77 B21 B51 -36.0(5) . . . . ?
B47 C77 B21 B56 106.5(6) . . . . ?
B47 C77 B40 B8 -39.4(5) . . . . ?
B47 C77 B40 B34 -101.2(6) . . . . ?
B47 C77 B40 B56 -142.0(5) . . . . ?
B47 C77 B51 B21 143.0(6) . . . . ?
B47 C77 B51 B33 103.3(6) . . . . ?
B47 C77 B51 B36 39.7(5) . . . . ?
B47 C77 B56 B9 -65.2(7) . . . . ?
B47 C77 B56 B21 -106.6(6) . . . . ?
B47 C77 B56 B34 -3.1(7) . . . . ?
B47 C77 B56 B40 37.2(5) . . . . ?
B47 B8 B34 Cl29 -150.4(5) . . . . ?
B47 B8 B34 B9 63.6(6) . . . . ?
B47 B8 B34 B40 -38.2(5) . . . . ?
B47 B8 B34 B41 100.0(5) . . . . ?
B47 B8 B34 B56 -0.3(7) . . . . ?
B47 B8 B36 Cl26 113.1(6) . . . . ?
B47 B8 B36 B33 -99.6(6) . . . . ?
B47 B8 B36 B41 -137.4(5) . . . . ?
B47 B8 B36 B51 -36.6(5) . . . . ?
B47 B8 B40 C77 38.5(5) . . . . ?
B47 B8 B40 B34 136.5(5) . . . . ?
B47 B8 B40 B56 99.8(6) . . . . ?
B47 B8 B41 Cl30 149.1(5) . . . . ?
B47 B8 B41 B9 -62.8(6) . . . . ?
B47 B8 B41 B33 -0.6(6) . . . . ?
B47 B8 B41 B34 -99.4(6) . . . . ?
B47 B8 B41 B36 37.2(5) . . . . ?
B47 B36 B41 Cl30 -148.7(5) . . . . ?
B47 B36 B41 B8 -38.1(5) . . . . ?
B47 B36 B41 B9 63.8(6) . . . . ?
B47 B36 B41 B33 100.1(6) . . . . ?
B47 B36 B41 B34 0.4(7) . . . . ?
B47 B36 B51 C77 -39.3(5) . . . . ?
B47 B36 B51 B21 -100.5(6) . . . . ?
B47 B36 B51 B33 -137.9(5) . . . . ?
B47 B40 B56 C77 -33.1(5) . . . . ?
B47 B40 B56 B9 62.3(7) . . . . ?
B47 B40 B56 B21 -1.6(7) . . . . ?
B47 B40 B56 B34 99.7(6) . . . . ?
B51 C77 B21 B9 101.7(5) . . . . ?
B51 C77 B21 B33 40.3(5) . . . . ?
B51 C77 B21 B56 142.5(5) . . . . ?
B51 C77 B40 B8 -3.8(7) . . . . ?
B51 C77 B40 B34 -65.7(7) . . . . ?
B51 C77 B40 B47 35.5(6) . . . . ?
B51 C77 B40 B56 -106.5(6) . . . . ?
B51 C77 B47 B8 -103.6(6) . . . . ?
B51 C77 B47 B36 -40.3(5) . . . . ?
B51 C77 B47 B40 -143.7(5) . . . . ?
B51 C77 B56 B9 4.6(7) . . . . ?
B51 C77 B56 B21 -36.7(5) . . . . ?
B51 C77 B56 B34 66.8(6) . . . . ?
B51 C77 B56 B40 107.0(6) . . . . ?
B51 B21 B33 Cl27 -109.1(6) . . . . ?
B51 B21 B33 B9 137.0(5) . . . . ?
B51 B21 B33 B36 36.9(5) . . . . ?
B51 B21 B33 B41 98.8(6) . . . . ?
B51 B21 B56 C77 33.2(5) . . . . ?
B51 B21 B56 B9 -99.4(6) . . . . ?
B51 B21 B56 B34 -60.8(6) . . . . ?
B51 B21 B56 B40 1.4(7) . . . . ?
B51 B33 B36 Cl26 -111.0(6) . . . . ?
B51 B33 B36 B8 101.0(6) . . . . ?
B51 B33 B36 B41 138.4(5) . . . . ?
B51 B33 B36 B47 37.3(5) . . . . ?
B51 B33 B41 Cl30 -148.3(5) . . . . ?
B51 B33 B41 B8 1.2(6) . . . . ?
B51 B33 B41 B9 102.0(5) . . . . ?
B51 B33 B41 B34 64.3(6) . . . . ?
B51 B33 B41 B36 -36.5(5) . . . . ?
B51 B36 B41 Cl30 148.1(5) . . . . ?
B51 B36 B41 B8 -101.3(6) . . . . ?
B51 B36 B41 B9 0.6(7) . . . . ?
B51 B36 B41 B33 36.9(5) . . . . ?
B51 B36 B41 B34 -62.8(6) . . . . ?
B51 B36 B47 C77 39.3(5) . . . . ?
B51 B36 B47 B8 139.1(5) . . . . ?
B51 B36 B47 B40 101.3(6) . . . . ?
B56 C77 B21 B9 -40.8(5) . . . . ?
B56 C77 B21 B33 -102.3(6) . . . . ?
B56 C77 B21 B51 -142.5(5) . . . . ?
B56 C77 B40 B8 102.7(5) . . . . ?
B56 C77 B40 B34 40.8(5) . . . . ?
B56 C77 B40 B47 142.0(5) . . . . ?
B56 C77 B47 B8 3.0(7) . . . . ?
B56 C77 B47 B36 66.3(7) . . . . ?
B56 C77 B47 B40 -37.2(5) . . . . ?
B56 C77 B47 B51 106.6(6) . . . . ?
B56 C77 B51 B21 36.8(5) . . . . ?
B56 C77 B51 B33 -3.0(7) . . . . ?
B56 C77 B51 B36 -66.6(7) . . . . ?
B56 C77 B51 B47 -106.3(6) . . . . ?
B56 B9 B21 C77 40.8(5) . . . . ?
B56 B9 B21 B33 140.2(5) . . . . ?
B56 B9 B21 B51 101.8(6) . . . . ?
B56 B9 B33 Cl27 -148.6(5) . . . . ?
B56 B9 B33 B21 -35.7(5) . . . . ?
B56 B9 B33 B36 65.4(6) . . . . ?
B56 B9 B33 B41 101.6(5) . . . . ?
B56 B9 B33 B51 2.8(7) . . . . ?
B56 B9 B34 Cl29 110.5(5) . . . . ?
B56 B9 B34 B8 -103.1(6) . . . . ?
B56 B9 B34 B40 -38.1(5) . . . . ?
B56 B9 B34 B41 -139.6(5) . . . . ?
B56 B9 B41 Cl30 147.9(5) . . . . ?
B56 B9 B41 B8 -0.2(7) . . . . ?
B56 B9 B41 B33 -101.3(5) . . . . ?
B56 B9 B41 B34 36.2(5) . . . . ?
B56 B9 B41 B36 -64.2(6) . . . . ?
B56 B21 B33 Cl27 149.4(5) . . . . ?
B56 B21 B33 B9 35.4(5) . . . . ?
B56 B21 B33 B36 -64.7(6) . . . . ?
B56 B21 B33 B41 -2.7(7) . . . . ?
B56 B21 B33 B51 -101.6(6) . . . . ?
B56 B21 B51 C77 -33.5(5) . . . . ?
B56 B21 B51 B33 100.6(6) . . . . ?
B56 B21 B51 B36 62.5(6) . . . . ?
B56 B21 B51 B47 -0.7(7) . . . . ?
B56 B34 B40 C77 -40.3(5) . . . . ?
B56 B34 B40 B8 -138.8(5) . . . . ?
B56 B34 B40 B47 -100.5(6) . . . . ?
B56 B34 B41 Cl30 -146.5(5) . . . . ?
B56 B34 B41 B8 103.1(6) . . . . ?
B56 B34 B41 B9 -36.3(5) . . . . ?
B56 B34 B41 B33 0.7(7) . . . . ?
B56 B34 B41 B36 64.3(6) . . . . ?
B56 B40 B47 C77 33.4(5) . . . . ?
B56 B40 B47 B8 -101.2(5) . . . . ?
B56 B40 B47 B36 -63.3(7) . . . . ?
B56 B40 B47 B51 1.1(7) . . . . ?
Cl31 B19 B24 C69 -150.9(4) . . . . ?
Cl31 B19 B24 B14 148.9(4) . . . . ?
Cl31 B19 B24 B18 110.6(5) . . . . ?
Cl31 B19 B24 B37 -110.6(5) . . . . ?
Cl31 B19 B37 C69 152.2(5) . . . . ?
Cl31 B19 B37 B11 -147.4(5) . . . . ?
Cl31 B19 B37 B12 -109.4(6) . . . . ?
Cl31 B19 B37 B24 111.5(6) . . . . ?
Cl32 B18 B19 Cl31 -0.9(8) . . . . ?
Cl32 B18 B19 B5 -110.9(6) . . . . ?
Cl32 B18 B19 B12 -148.4(5) . . . . ?
Cl32 B18 B19 B24 110.6(6) . . . . ?
Cl32 B18 B19 B37 147.4(5) . . . . ?
Cl32 B18 B24 C69 150.1(5) . . . . ?
Cl32 B18 B24 B14 111.2(6) . . . . ?
Cl32 B18 B24 B19 -112.0(6) . . . . ?
Cl32 B18 B24 B37 -148.9(5) . . . . ?
Cl32 B18 B32 Cl33 0.4(9) . . . . ?
Cl32 B18 B32 B5 111.9(6) . . . . ?
Cl32 B18 B32 B14 -111.2(6) . . . . ?
Cl32 B18 B32 B26 148.7(5) . . . . ?
Cl32 B18 B32 B31 -148.3(5) . . . . ?
Cl34 B26 B31 C69 151.6(5) . . . . ?
Cl34 B26 B31 B11 112.4(6) . . . . ?
Cl34 B26 B31 B14 -146.7(5) . . . . ?
Cl34 B26 B31 B32 -108.8(6) . . . . ?
Cl34 B26 B32 Cl33 1.6(8) . . . . ?
Cl34 B26 B32 B5 -110.3(5) . . . . ?
Cl34 B26 B32 B14 150.0(5) . . . . ?
Cl34 B26 B32 B18 -147.0(5) . . . . ?
Cl34 B26 B32 B31 112.9(6) . . . . ?
Cl35 B12 B19 Cl31 -0.3(7) . . . . ?
Cl35 B12 B19 B5 110.5(6) . . . . ?
Cl35 B12 B19 B18 147.7(5) . . . . ?
Cl35 B12 B19 B24 -148.5(5) . . . . ?
Cl35 B12 B19 B37 -111.9(6) . . . . ?
Cl35 B12 B26 Cl34 -2.0(7) . . . . ?
Cl35 B12 B26 B5 -111.4(5) . . . . ?
Cl35 B12 B26 B11 110.9(5) . . . . ?
Cl35 B12 B26 B31 148.0(4) . . . . ?
Cl35 B12 B26 B32 -148.9(5) . . . . ?
Cl35 B12 B37 C69 -149.1(5) . . . . ?
Cl35 B12 B37 B11 -110.4(5) . . . . ?
Cl35 B12 B37 B19 112.5(6) . . . . ?
Cl35 B12 B37 B24 149.3(5) . . . . ?
Cl36 B5 B12 Cl35 -2.7(8) . . . . ?
Cl36 B5 B12 B11 -149.1(5) . . . . ?
Cl36 B5 B12 B19 109.9(5) . . . . ?
Cl36 B5 B12 B26 -112.0(5) . . . . ?
Cl36 B5 B12 B37 147.7(5) . . . . ?
Cl36 B5 B18 Cl32 0.7(7) . . . . ?
Cl36 B5 B18 B14 149.2(4) . . . . ?
Cl36 B5 B18 B19 -110.9(5) . . . . ?
Cl36 B5 B18 B24 -147.8(5) . . . . ?
Cl36 B5 B18 B32 111.1(5) . . . . ?
Cl36 B5 B19 Cl31 -1.1(7) . . . . ?
Cl36 B5 B19 B12 -111.0(5) . . . . ?
Cl36 B5 B19 B18 110.1(5) . . . . ?
Cl36 B5 B19 B24 147.3(5) . . . . ?
Cl36 B5 B19 B37 -149.3(5) . . . . ?
Cl36 B5 B26 Cl34 -0.2(8) . . . . ?
Cl36 B5 B26 B11 148.6(5) . . . . ?
Cl36 B5 B26 B12 111.2(6) . . . . ?
Cl36 B5 B26 B31 -148.6(5) . . . . ?
Cl36 B5 B26 B32 -110.3(6) . . . . ?
Cl36 B5 B32 Cl33 1.4(8) . . . . ?
Cl36 B5 B32 B14 -147.9(4) . . . . ?
Cl36 B5 B32 B18 -109.7(5) . . . . ?
Cl36 B5 B32 B26 111.6(5) . . . . ?
Cl36 B5 B32 B31 149.8(5) . . . . ?
C69 B11 B12 Cl35 151.6(5) . . . . ?
C69 B11 B12 B5 -61.9(6) . . . . ?
C69 B11 B12 B19 0.9(6) . . . . ?
C69 B11 B12 B26 -99.1(5) . . . . ?
C69 B11 B12 B37 39.1(4) . . . . ?
C69 B11 B26 Cl34 -150.8(5) . . . . ?
C69 B11 B26 B5 61.5(6) . . . . ?
C69 B11 B26 B12 99.0(5) . . . . ?
C69 B11 B26 B31 -39.0(4) . . . . ?
C69 B11 B26 B32 -2.4(6) . . . . ?
C69 B11 B31 B14 33.0(5) . . . . ?
C69 B11 B31 B26 134.5(5) . . . . ?
C69 B11 B31 B32 97.1(5) . . . . ?
C69 B11 B37 B12 -134.4(5) . . . . ?
C69 B11 B37 B19 -96.7(5) . . . . ?
C69 B11 B37 B24 -33.1(4) . . . . ?
C69 B14 B18 Cl32 -150.7(4) . . . . ?
C69 B14 B18 B5 60.7(6) . . . . ?
C69 B14 B18 B19 -1.4(6) . . . . ?
C69 B14 B18 B24 -39.7(5) . . . . ?
C69 B14 B18 B32 99.2(5) . . . . ?
C69 B14 B24 B18 134.0(5) . . . . ?
C69 B14 B24 B19 95.4(5) . . . . ?
C69 B14 B24 B37 32.4(4) . . . . ?
C69 B14 B31 B11 -32.9(5) . . . . ?
C69 B14 B31 B26 -96.9(5) . . . . ?
C69 B14 B31 B32 -134.8(5) . . . . ?
C69 B14 B32 Cl33 149.6(5) . . . . ?
C69 B14 B32 B5 -61.1(6) . . . . ?
C69 B14 B32 B18 -99.2(5) . . . . ?
C69 B14 B32 B26 1.6(7) . . . . ?
C69 B14 B32 B31 38.8(5) . . . . ?
C69 B24 B37 B11 32.7(4) . . . . ?
C69 B24 B37 B12 96.1(5) . . . . ?
C69 B24 B37 B19 132.5(5) . . . . ?
C69 B31 B32 Cl33 -150.6(5) . . . . ?
C69 B31 B32 B5 60.8(6) . . . . ?
C69 B31 B32 B14 -39.1(5) . . . . ?
C69 B31 B32 B18 -1.8(7) . . . . ?
C69 B31 B32 B26 98.9(5) . . . . ?
B5 B12 B19 Cl31 -110.8(5) . . . . ?
B5 B12 B19 B18 37.2(4) . . . . ?
B5 B12 B19 B24 101.0(5) . . . . ?
B5 B12 B19 B37 137.6(5) . . . . ?
B5 B12 B26 Cl34 109.4(5) . . . . ?
B5 B12 B26 B11 -137.8(5) . . . . ?
B5 B12 B26 B31 -100.6(5) . . . . ?
B5 B12 B26 B32 -37.5(5) . . . . ?
B5 B12 B37 C69 60.7(6) . . . . ?
B5 B12 B37 B11 99.5(5) . . . . ?
B5 B12 B37 B19 -37.7(4) . . . . ?
B5 B12 B37 B24 -0.9(7) . . . . ?
B5 B18 B19 Cl31 110.0(5) . . . . ?
B5 B18 B19 B12 -37.5(4) . . . . ?
B5 B18 B19 B24 -138.5(5) . . . . ?
B5 B18 B19 B37 -101.7(5) . . . . ?
B5 B18 B24 C69 -61.2(6) . . . . ?
B5 B18 B24 B14 -100.1(5) . . . . ?
B5 B18 B24 B19 36.6(4) . . . . ?
B5 B18 B24 B37 -0.3(6) . . . . ?
B5 B18 B32 Cl33 -111.6(6) . . . . ?
B5 B18 B32 B14 136.8(5) . . . . ?
B5 B18 B32 B26 36.7(4) . . . . ?
B5 B18 B32 B31 99.7(5) . . . . ?
B5 B19 B24 C69 61.3(5) . . . . ?
B5 B19 B24 B14 1.1(6) . . . . ?
B5 B19 B24 B18 -37.3(4) . . . . ?
B5 B19 B24 B37 101.5(5) . . . . ?
B5 B19 B37 C69 -59.9(6) . . . . ?
B5 B19 B37 B11 0.5(7) . . . . ?
B5 B19 B37 B12 38.5(5) . . . . ?
B5 B19 B37 B24 -100.7(5) . . . . ?
B5 B26 B31 C69 -60.9(6) . . . . ?
B5 B26 B31 B11 -100.1(5) . . . . ?
B5 B26 B31 B14 0.8(7) . . . . ?
B5 B26 B31 B32 38.7(5) . . . . ?
B5 B26 B32 Cl33 111.9(6) . . . . ?
B5 B26 B32 B14 -99.7(5) . . . . ?
B5 B26 B32 B18 -36.7(4) . . . . ?
B5 B26 B32 B31 -136.8(5) . . . . ?
B11 C69 B14 B18 -66.5(6) . . . . ?
B11 C69 B14 B24 -106.8(5) . . . . ?
B11 C69 B14 B31 36.3(5) . . . . ?
B11 C69 B14 B32 -3.3(7) . . . . ?
B11 C69 B24 B14 106.3(6) . . . . ?
B11 C69 B24 B18 66.5(6) . . . . ?
B11 C69 B24 B19 4.2(6) . . . . ?
B11 C69 B24 B37 -36.8(5) . . . . ?
B11 C69 B31 B14 -142.8(5) . . . . ?
B11 C69 B31 B26 -40.0(4) . . . . ?
B11 C69 B31 B32 -103.0(6) . . . . ?
B11 C69 B37 B12 39.7(4) . . . . ?
B11 C69 B37 B19 101.2(5) . . . . ?
B11 C69 B37 B24 142.6(5) . . . . ?
B11 B12 B19 Cl31 149.8(4) . . . . ?
B11 B12 B19 B5 -99.4(5) . . . . ?
B11 B12 B19 B18 -62.2(6) . . . . ?
B11 B12 B19 B24 1.6(6) . . . . ?
B11 B12 B19 B37 38.2(5) . . . . ?
B11 B12 B26 Cl34 -112.9(6) . . . . ?
B11 B12 B26 B5 137.8(5) . . . . ?
B11 B12 B26 B31 37.2(5) . . . . ?
B11 B12 B26 B32 100.2(5) . . . . ?
B11 B12 B37 C69 -38.7(4) . . . . ?
B11 B12 B37 B19 -137.1(5) . . . . ?
B11 B12 B37 B24 -100.4(5) . . . . ?
B11 B26 B31 C69 39.2(4) . . . . ?
B11 B26 B31 B14 100.9(5) . . . . ?
B11 B26 B31 B32 138.8(5) . . . . ?
B11 B26 B32 Cl33 -147.9(5) . . . . ?
B11 B26 B32 B5 100.2(5) . . . . ?
B11 B26 B32 B14 0.5(7) . . . . ?
B11 B26 B32 B18 63.5(6) . . . . ?
B11 B26 B32 B31 -36.6(5) . . . . ?
B11 B31 B32 Cl33 147.7(5) . . . . ?
B11 B31 B32 B5 -0.9(7) . . . . ?
B11 B31 B32 B14 -100.8(6) . . . . ?
B11 B31 B32 B18 -63.5(7) . . . . ?
B11 B31 B32 B26 37.2(5) . . . . ?
B12 B5 B18 Cl32 148.2(4) . . . . ?
B12 B5 B18 B14 -63.3(6) . . . . ?
B12 B5 B18 B19 36.6(4) . . . . ?
B12 B5 B18 B24 -0.3(6) . . . . ?
B12 B5 B18 B32 -101.4(5) . . . . ?
B12 B5 B19 Cl31 109.9(5) . . . . ?
B12 B5 B19 B18 -138.9(5) . . . . ?
B12 B5 B19 B24 -101.7(5) . . . . ?
B12 B5 B19 B37 -38.3(5) . . . . ?
B12 B5 B26 Cl34 -111.4(6) . . . . ?
B12 B5 B26 B11 37.4(5) . . . . ?
B12 B5 B26 B31 100.1(5) . . . . ?
B12 B5 B26 B32 138.4(5) . . . . ?
B12 B5 B32 Cl33 -147.9(5) . . . . ?
B12 B5 B32 B14 62.8(6) . . . . ?
B12 B5 B32 B18 100.9(5) . . . . ?
B12 B5 B32 B26 -37.7(5) . . . . ?
B12 B5 B32 B31 0.4(6) . . . . ?
B12 B11 B26 Cl34 110.2(6) . . . . ?
B12 B11 B26 B5 -37.4(5) . . . . ?
B12 B11 B26 B31 -138.0(5) . . . . ?
B12 B11 B26 B32 -101.3(5) . . . . ?
B12 B11 B31 C69 -96.2(5) . . . . ?
B12 B11 B31 B14 -63.2(6) . . . . ?
B12 B11 B31 B26 38.3(5) . . . . ?
B12 B11 B31 B32 1.0(7) . . . . ?
B12 B11 B37 C69 134.4(5) . . . . ?
B12 B11 B37 B19 37.7(5) . . . . ?
B12 B11 B37 B24 101.3(5) . . . . ?
B12 B19 B24 C69 -3.3(6) . . . . ?
B12 B19 B24 B14 -63.5(6) . . . . ?
B12 B19 B24 B18 -101.9(5) . . . . ?
B12 B19 B24 B37 36.9(5) . . . . ?
B12 B19 B37 C69 -98.4(5) . . . . ?
B12 B19 B37 B11 -38.0(5) . . . . ?
B12 B19 B37 B24 -139.2(5) . . . . ?
B12 B26 B31 C69 2.0(6) . . . . ?
B12 B26 B31 B11 -37.2(5) . . . . ?
B12 B26 B31 B14 63.8(6) . . . . ?
B12 B26 B31 B32 101.6(5) . . . . ?
B12 B26 B32 Cl33 149.0(5) . . . . ?
B12 B26 B32 B5 37.2(4) . . . . ?
B12 B26 B32 B14 -62.5(6) . . . . ?
B12 B26 B32 B18 0.4(7) . . . . ?
B12 B26 B32 B31 -99.6(5) . . . . ?
B14 C69 B11 B12 67.1(6) . . . . ?
B14 C69 B11 B26 3.6(7) . . . . ?
B14 C69 B11 B31 -36.2(5) . . . . ?
B14 C69 B11 B37 106.9(5) . . . . ?
B14 C69 B24 B18 -39.8(5) . . . . ?
B14 C69 B24 B19 -102.1(5) . . . . ?
B14 C69 B24 B37 -143.1(5) . . . . ?
B14 C69 B31 B11 142.8(5) . . . . ?
B14 C69 B31 B26 102.9(5) . . . . ?
B14 C69 B31 B32 39.8(5) . . . . ?
B14 C69 B37 B11 -106.4(6) . . . . ?
B14 C69 B37 B12 -66.7(6) . . . . ?
B14 C69 B37 B19 -5.3(7) . . . . ?
B14 C69 B37 B24 36.2(5) . . . . ?
B14 B18 B19 Cl31 -149.9(5) . . . . ?
B14 B18 B19 B5 100.1(5) . . . . ?
B14 B18 B19 B12 62.7(6) . . . . ?
B14 B18 B19 B24 -38.3(5) . . . . ?
B14 B18 B19 B37 -1.6(6) . . . . ?
B14 B18 B24 C69 38.9(5) . . . . ?
B14 B18 B24 B19 136.7(5) . . . . ?
B14 B18 B24 B37 99.9(6) . . . . ?
B14 B18 B32 Cl33 111.6(7) . . . . ?
B14 B18 B32 B5 -136.8(5) . . . . ?
B14 B18 B32 B26 -100.1(5) . . . . ?
B14 B18 B32 B31 -37.1(5) . . . . ?
B14 B24 B37 C69 -32.2(4) . . . . ?
B14 B24 B37 B11 0.5(6) . . . . ?
B14 B24 B37 B12 63.9(6) . . . . ?
B14 B24 B37 B19 100.3(5) . . . . ?
B14 B31 B32 Cl33 -111.6(7) . . . . ?
B14 B31 B32 B5 99.9(5) . . . . ?
B14 B31 B32 B18 37.3(5) . . . . ?
B14 B31 B32 B26 138.0(5) . . . . ?
B18 B5 B12 Cl35 -149.8(5) . . . . ?
B18 B5 B12 B11 63.9(6) . . . . ?
B18 B5 B12 B19 -37.1(4) . . . . ?
B18 B5 B12 B26 101.0(5) . . . . ?
B18 B5 B12 B37 0.7(6) . . . . ?
B18 B5 B19 Cl31 -111.2(5) . . . . ?
B18 B5 B19 B12 138.9(5) . . . . ?
B18 B5 B19 B24 37.2(4) . . . . ?
B18 B5 B19 B37 100.6(5) . . . . ?
B18 B5 B26 Cl34 147.2(5) . . . . ?
B18 B5 B26 B11 -64.0(6) . . . . ?
B18 B5 B26 B12 -101.4(5) . . . . ?
B18 B5 B26 B31 -1.3(6) . . . . ?
B18 B5 B26 B32 37.0(5) . . . . ?
B18 B5 B32 Cl33 111.2(5) . . . . ?
B18 B5 B32 B14 -38.1(4) . . . . ?
B18 B5 B32 B26 -138.7(5) . . . . ?
B18 B5 B32 B31 -100.5(5) . . . . ?
B18 B14 B24 C69 -134.0(5) . . . . ?
B18 B14 B24 B19 -38.6(4) . . . . ?
B18 B14 B24 B37 -101.7(5) . . . . ?
B18 B14 B31 C69 96.8(5) . . . . ?
B18 B14 B31 B11 63.9(6) . . . . ?
B18 B14 B31 B26 -0.1(7) . . . . ?
B18 B14 B31 B32 -38.0(5) . . . . ?
B18 B14 B32 Cl33 -111.2(5) . . . . ?
B18 B14 B32 B5 38.1(4) . . . . ?
B18 B14 B32 B26 100.7(5) . . . . ?
B18 B14 B32 B31 138.0(5) . . . . ?
B18 B19 B24 C69 98.6(5) . . . . ?
B18 B19 B24 B14 38.4(4) . . . . ?
B18 B19 B24 B37 138.9(5) . . . . ?
B18 B19 B37 C69 3.9(6) . . . . ?
B18 B19 B37 B11 64.4(6) . . . . ?
B18 B19 B37 B12 102.4(5) . . . . ?
B18 B19 B37 B24 -36.8(5) . . . . ?
B18 B24 B37 C69 -95.4(5) . . . . ?
B18 B24 B37 B11 -62.7(6) . . . . ?
B18 B24 B37 B12 0.7(7) . . . . ?
B18 B24 B37 B19 37.1(5) . . . . ?
B19 B5 B12 Cl35 -112.7(6) . . . . ?
B19 B5 B12 B11 101.0(5) . . . . ?
B19 B5 B12 B26 138.1(5) . . . . ?
B19 B5 B12 B37 37.8(5) . . . . ?
B19 B5 B18 Cl32 111.6(5) . . . . ?
B19 B5 B18 B14 -99.9(5) . . . . ?
B19 B5 B18 B24 -36.8(4) . . . . ?
B19 B5 B18 B32 -138.0(5) . . . . ?
B19 B5 B26 Cl34 -148.6(5) . . . . ?
B19 B5 B26 B11 0.2(7) . . . . ?
B19 B5 B26 B12 -37.2(5) . . . . ?
B19 B5 B26 B31 62.9(6) . . . . ?
B19 B5 B26 B32 101.2(5) . . . . ?
B19 B5 B32 Cl33 149.1(5) . . . . ?
B19 B5 B32 B14 -0.2(6) . . . . ?
B19 B5 B32 B18 37.9(4) . . . . ?
B19 B5 B32 B26 -100.7(5) . . . . ?
B19 B5 B32 B31 -62.6(6) . . . . ?
B19 B12 B26 Cl34 146.5(5) . . . . ?
B19 B12 B26 B5 37.2(4) . . . . ?
B19 B12 B26 B11 -100.6(5) . . . . ?
B19 B12 B26 B31 -63.4(6) . . . . ?
B19 B12 B26 B32 -0.4(6) . . . . ?
B19 B12 B37 C69 98.4(5) . . . . ?
B19 B12 B37 B11 137.1(5) . . . . ?
B19 B12 B37 B24 36.8(5) . . . . ?
B19 B18 B24 C69 -97.8(5) . . . . ?
B19 B18 B24 B14 -136.7(5) . . . . ?
B19 B18 B24 B37 -36.9(5) . . . . ?
B19 B18 B32 Cl33 -148.6(5) . . . . ?
B19 B18 B32 B5 -37.0(4) . . . . ?
B19 B18 B32 B14 99.8(5) . . . . ?
B19 B18 B32 B26 -0.3(6) . . . . ?
B19 B18 B32 B31 62.7(7) . . . . ?
B19 B24 B37 C69 -132.5(5) . . . . ?
B19 B24 B37 B11 -99.7(5) . . . . ?
B19 B24 B37 B12 -36.3(5) . . . . ?
B24 C69 B11 B12 -3.3(7) . . . . ?
B24 C69 B11 B26 -66.8(6) . . . . ?
B24 C69 B11 B31 -106.6(5) . . . . ?
B24 C69 B11 B37 36.5(5) . . . . ?
B24 C69 B14 B18 40.3(4) . . . . ?
B24 C69 B14 B31 143.1(5) . . . . ?
B24 C69 B14 B32 103.5(5) . . . . ?
B24 C69 B31 B11 106.6(5) . . . . ?
B24 C69 B31 B14 -36.2(5) . . . . ?
B24 C69 B31 B26 66.6(6) . . . . ?
B24 C69 B31 B32 3.6(7) . . . . ?
B24 C69 B37 B11 -142.6(5) . . . . ?
B24 C69 B37 B12 -102.9(5) . . . . ?
B24 C69 B37 B19 -41.4(4) . . . . ?
B24 B14 B18 Cl32 -111.0(5) . . . . ?
B24 B14 B18 B5 100.4(5) . . . . ?
B24 B14 B18 B19 38.3(5) . . . . ?
B24 B14 B18 B32 138.8(5) . . . . ?
B24 B14 B31 C69 32.9(4) . . . . ?
B24 B14 B31 B11 -0.1(7) . . . . ?
B24 B14 B31 B26 -64.0(6) . . . . ?
B24 B14 B31 B32 -102.0(6) . . . . ?
B24 B14 B32 Cl33 -148.4(5) . . . . ?
B24 B14 B32 B5 0.9(6) . . . . ?
B24 B14 B32 B18 -37.2(4) . . . . ?
B24 B14 B32 B26 63.5(6) . . . . ?
B24 B14 B32 B31 100.8(5) . . . . ?
B24 B18 B19 Cl31 -111.5(5) . . . . ?
B24 B18 B19 B5 138.5(5) . . . . ?
B24 B18 B19 B12 101.0(5) . . . . ?
B24 B18 B19 B37 36.7(5) . . . . ?
B24 B18 B32 Cl33 148.4(5) . . . . ?
B24 B18 B32 B5 -100.1(5) . . . . ?
B24 B18 B32 B14 36.8(5) . . . . ?
B24 B18 B32 B26 -63.3(6) . . . . ?
B24 B18 B32 B31 -0.3(7) . . . . ?
B24 B19 B37 C69 40.7(4) . . . . ?
B24 B19 B37 B11 101.2(5) . . . . ?
B24 B19 B37 B12 139.2(5) . . . . ?
B26 B5 B12 Cl35 109.3(6) . . . . ?
B26 B5 B12 B11 -37.1(5) . . . . ?
B26 B5 B12 B19 -138.1(5) . . . . ?
B26 B5 B12 B37 -100.3(5) . . . . ?
B26 B5 B18 Cl32 -147.3(5) . . . . ?
B26 B5 B18 B14 1.2(6) . . . . ?
B26 B5 B18 B19 101.1(5) . . . . ?
B26 B5 B18 B24 64.2(6) . . . . ?
B26 B5 B18 B32 -36.9(4) . . . . ?
B26 B5 B19 Cl31 147.8(5) . . . . ?
B26 B5 B19 B12 37.9(5) . . . . ?
B26 B5 B19 B18 -101.0(5) . . . . ?
B26 B5 B19 B24 -63.8(6) . . . . ?
B26 B5 B19 B37 -0.4(7) . . . . ?
B26 B5 B32 Cl33 -110.2(6) . . . . ?
B26 B5 B32 B14 100.5(5) . . . . ?
B26 B5 B32 B18 138.7(5) . . . . ?
B26 B5 B32 B31 38.2(5) . . . . ?
B26 B11 B12 Cl35 -109.4(6) . . . . ?
B26 B11 B12 B5 37.1(5) . . . . ?
B26 B11 B12 B19 99.9(5) . . . . ?
B26 B11 B12 B37 138.2(5) . . . . ?
B26 B11 B31 C69 -134.5(5) . . . . ?
B26 B11 B31 B14 -101.5(5) . . . . ?
B26 B11 B31 B32 -37.3(5) . . . . ?
B26 B11 B37 C69 96.3(5) . . . . ?
B26 B11 B37 B12 -38.1(5) . . . . ?
B26 B11 B37 B19 -0.4(7) . . . . ?
B26 B11 B37 B24 63.1(6) . . . . ?
B26 B12 B19 Cl31 -147.8(4) . . . . ?
B26 B12 B19 B5 -37.0(4) . . . . ?
B26 B12 B19 B18 0.2(6) . . . . ?
B26 B12 B19 B24 64.0(6) . . . . ?
B26 B12 B19 B37 100.6(5) . . . . ?
B26 B12 B37 C69 -1.8(6) . . . . ?
B26 B12 B37 B11 36.9(4) . . . . ?
B26 B12 B37 B19 -100.2(5) . . . . ?
B26 B12 B37 B24 -63.4(6) . . . . ?
B26 B31 B32 Cl33 110.4(6) . . . . ?
B26 B31 B32 B5 -38.1(5) . . . . ?
B26 B31 B32 B14 -138.0(5) . . . . ?
B26 B31 B32 B18 -100.8(6) . . . . ?
B31 C69 B11 B12 103.3(5) . . . . ?
B31 C69 B11 B26 39.8(5) . . . . ?
B31 C69 B11 B37 143.1(5) . . . . ?
B31 C69 B14 B18 -102.8(6) . . . . ?
B31 C69 B14 B24 -143.1(5) . . . . ?
B31 C69 B14 B32 -39.6(5) . . . . ?
B31 C69 B24 B14 36.0(5) . . . . ?
B31 C69 B24 B18 -3.8(7) . . . . ?
B31 C69 B24 B19 -66.1(6) . . . . ?
B31 C69 B24 B37 -107.1(6) . . . . ?
B31 C69 B37 B11 -36.3(5) . . . . ?
B31 C69 B37 B12 3.4(6) . . . . ?
B31 C69 B37 B19 64.9(6) . . . . ?
B31 C69 B37 B24 106.3(5) . . . . ?
B31 B11 B12 Cl35 -147.2(5) . . . . ?
B31 B11 B12 B5 -0.7(7) . . . . ?
B31 B11 B12 B19 62.1(6) . . . . ?
B31 B11 B12 B26 -37.8(5) . . . . ?
B31 B11 B12 B37 100.4(5) . . . . ?
B31 B11 B26 Cl34 -111.8(6) . . . . ?
B31 B11 B26 B5 100.6(5) . . . . ?
B31 B11 B26 B12 138.0(5) . . . . ?
B31 B11 B26 B32 36.7(5) . . . . ?
B31 B11 B37 C69 32.5(4) . . . . ?
B31 B11 B37 B12 -101.8(5) . . . . ?
B31 B11 B37 B19 -64.1(6) . . . . ?
B31 B11 B37 B24 -0.6(6) . . . . ?
B31 B14 B18 Cl32 148.0(5) . . . . ?
B31 B14 B18 B5 -0.7(6) . . . . ?
B31 B14 B18 B19 -62.8(6) . . . . ?
B31 B14 B18 B24 -101.1(5) . . . . ?
B31 B14 B18 B32 37.8(5) . . . . ?
B31 B14 B24 C69 -32.7(4) . . . . ?
B31 B14 B24 B18 101.4(6) . . . . ?
B31 B14 B24 B19 62.7(6) . . . . ?
B31 B14 B24 B37 -0.3(6) . . . . ?
B31 B14 B32 Cl33 110.8(6) . . . . ?
B31 B14 B32 B5 -99.9(5) . . . . ?
B31 B14 B32 B18 -138.0(5) . . . . ?
B31 B14 B32 B26 -37.3(5) . . . . ?
B31 B26 B32 Cl33 -111.3(6) . . . . ?
B31 B26 B32 B5 136.8(5) . . . . ?
B31 B26 B32 B14 37.1(5) . . . . ?
B31 B26 B32 B18 100.1(5) . . . . ?
B32 B5 B12 Cl35 146.5(5) . . . . ?
B32 B5 B12 B11 0.2(6) . . . . ?
B32 B5 B12 B19 -100.9(5) . . . . ?
B32 B5 B12 B26 37.2(5) . . . . ?
B32 B5 B12 B37 -63.0(6) . . . . ?
B32 B5 B18 Cl32 -110.4(5) . . . . ?
B32 B5 B18 B14 38.1(4) . . . . ?
B32 B5 B18 B19 138.0(5) . . . . ?
B32 B5 B18 B24 101.1(5) . . . . ?
B32 B5 B19 Cl31 -148.9(4) . . . . ?
B32 B5 B19 B12 101.2(5) . . . . ?
B32 B5 B19 B18 -37.7(4) . . . . ?
B32 B5 B19 B24 -0.5(6) . . . . ?
B32 B5 B19 B37 62.9(6) . . . . ?
B32 B5 B26 Cl34 110.2(6) . . . . ?
B32 B5 B26 B11 -101.0(5) . . . . ?
B32 B5 B26 B12 -138.4(5) . . . . ?
B32 B5 B26 B31 -38.3(5) . . . . ?
B32 B14 B18 Cl32 110.2(5) . . . . ?
B32 B14 B18 B5 -38.5(5) . . . . ?
B32 B14 B18 B19 -100.6(5) . . . . ?
B32 B14 B18 B24 -138.8(5) . . . . ?
B32 B14 B24 C69 -96.6(5) . . . . ?
B32 B14 B24 B18 37.4(5) . . . . ?
B32 B14 B24 B19 -1.2(6) . . . . ?
B32 B14 B24 B37 -64.2(6) . . . . ?
B32 B14 B31 C69 134.8(5) . . . . ?
B32 B14 B31 B11 101.9(6) . . . . ?
B32 B14 B31 B26 37.9(5) . . . . ?
B32 B18 B19 Cl31 147.5(5) . . . . ?
B32 B18 B19 B5 37.5(4) . . . . ?
B32 B18 B19 B12 0.1(6) . . . . ?
B32 B18 B19 B24 -100.9(5) . . . . ?
B32 B18 B19 B37 -64.2(6) . . . . ?
B32 B18 B24 C69 2.3(6) . . . . ?
B32 B18 B24 B14 -36.6(5) . . . . ?
B32 B18 B24 B19 100.1(5) . . . . ?
B32 B18 B24 B37 63.3(6) . . . . ?
B32 B26 B31 C69 -99.6(5) . . . . ?
B32 B26 B31 B11 -138.8(5) . . . . ?
B32 B26 B31 B14 -37.9(5) . . . . ?
B37 C69 B11 B12 -39.8(4) . . . . ?
B37 C69 B11 B26 -103.3(5) . . . . ?
B37 C69 B11 B31 -143.1(5) . . . . ?
B37 C69 B14 B18 4.3(7) . . . . ?
B37 C69 B14 B24 -36.0(5) . . . . ?
B37 C69 B14 B31 107.1(6) . . . . ?
B37 C69 B14 B32 67.5(6) . . . . ?
B37 C69 B24 B14 143.1(5) . . . . ?
B37 C69 B24 B18 103.3(5) . . . . ?
B37 C69 B24 B19 41.0(4) . . . . ?
B37 C69 B31 B11 36.5(5) . . . . ?
B37 C69 B31 B14 -106.3(5) . . . . ?
B37 C69 B31 B26 -3.5(6) . . . . ?
B37 C69 B31 B32 -66.5(6) . . . . ?
B37 B11 B12 Cl35 112.5(6) . . . . ?
B37 B11 B12 B5 -101.0(5) . . . . ?
B37 B11 B12 B19 -38.2(5) . . . . ?
B37 B11 B12 B26 -138.2(5) . . . . ?
B37 B11 B26 Cl34 147.8(5) . . . . ?
B37 B11 B26 B5 0.1(7) . . . . ?
B37 B11 B26 B12 37.6(5) . . . . ?
B37 B11 B26 B31 -100.4(5) . . . . ?
B37 B11 B26 B32 -63.8(6) . . . . ?
B37 B11 B31 C69 -32.6(4) . . . . ?
B37 B11 B31 B14 0.4(6) . . . . ?
B37 B11 B31 B26 101.9(5) . . . . ?
B37 B11 B31 B32 64.5(6) . . . . ?
B37 B12 B19 Cl31 111.6(5) . . . . ?
B37 B12 B19 B5 -137.6(5) . . . . ?
B37 B12 B19 B18 -100.4(5) . . . . ?
B37 B12 B19 B24 -36.6(5) . . . . ?
B37 B12 B26 Cl34 -150.2(5) . . . . ?
B37 B12 B26 B5 100.5(5) . . . . ?
B37 B12 B26 B11 -37.3(5) . . . . ?
B37 B12 B26 B31 -0.1(6) . . . . ?
B37 B12 B26 B32 62.9(6) . . . . ?
B37 B19 B24 C69 -40.3(4) . . . . ?
B37 B19 B24 B14 -100.5(5) . . . . ?
B37 B19 B24 B18 -138.9(5) . . . . ?
Cl7 B38 B48 Cl12 -1.9(10) . . . . ?
Cl7 B38 B48 B15 -150.1(7) . . . . ?
Cl7 B38 B48 B28 147.2(7) . . . . ?
Cl7 B38 B48 B53 110.3(8) . . . . ?
Cl7 B38 B48 B55 -112.8(8) . . . . ?
Cl7 B38 B53 Cl11 -3.5(11) . . . . ?
Cl7 B38 B53 B28 -150.3(6) . . . . ?
Cl7 B38 B53 B48 -112.9(8) . . . . ?
Cl7 B38 B53 B57 146.0(7) . . . . ?
Cl7 B38 B53 B64 107.8(8) . . . . ?
Cl7 B38 B55 Cl8 3.0(9) . . . . ?
Cl7 B38 B55 B15 150.4(6) . . . . ?
Cl7 B38 B55 B48 111.8(7) . . . . ?
Cl7 B38 B55 B63 -146.3(6) . . . . ?
Cl7 B38 B55 B65 -109.3(7) . . . . ?
Cl7 B38 B64 C89 151.3(6) . . . . ?
Cl7 B38 B64 B53 -111.8(7) . . . . ?
Cl7 B38 B64 B57 -148.8(6) . . . . ?
Cl7 B38 B64 B65 111.6(7) . . . . ?
Cl7 B38 B65 C89 -148.4(7) . . . . ?
Cl7 B38 B65 B55 113.6(8) . . . . ?
Cl7 B38 B65 B63 150.6(7) . . . . ?
Cl7 B38 B65 B64 -108.4(8) . . . . ?
Cl8 B55 B63 C89 -151.9(6) . . . . ?
Cl8 B55 B63 B15 110.4(7) . . . . ?
Cl8 B55 B63 B58 147.4(6) . . . . ?
Cl8 B55 B63 B65 -111.4(7) . . . . ?
Cl8 B55 B65 C89 152.7(6) . . . . ?
Cl8 B55 B65 B38 -108.7(7) . . . . ?
Cl8 B55 B65 B63 112.6(7) . . . . ?
Cl8 B55 B65 B64 -146.4(6) . . . . ?
Cl9 B15 B28 Cl10 2.3(9) . . . . ?
Cl9 B15 B28 B48 111.7(7) . . . . ?
Cl9 B15 B28 B53 150.0(6) . . . . ?
Cl9 B15 B28 B57 -147.0(6) . . . . ?
Cl9 B15 B28 B58 -109.5(7) . . . . ?
Cl9 B15 B48 Cl12 2.4(10) . . . . ?
Cl9 B15 B48 B28 -109.1(8) . . . . ?
Cl9 B15 B48 B38 150.1(6) . . . . ?
Cl9 B15 B48 B53 -146.5(6) . . . . ?
Cl9 B15 B48 B55 112.1(8) . . . . ?
Cl9 B15 B55 Cl8 -2.0(10) . . . . ?
Cl9 B15 B55 B38 -148.8(6) . . . . ?
Cl9 B15 B55 B48 -110.5(7) . . . . ?
Cl9 B15 B55 B63 110.6(7) . . . . ?
Cl9 B15 B55 B65 148.0(6) . . . . ?
Cl9 B15 B58 C89 -151.5(6) . . . . ?
Cl9 B15 B58 B28 109.7(8) . . . . ?
Cl9 B15 B58 B57 147.4(6) . . . . ?
Cl9 B15 B58 B63 -111.9(7) . . . . ?
Cl9 B15 B63 C89 148.9(6) . . . . ?
Cl9 B15 B63 B55 -112.4(8) . . . . ?
Cl9 B15 B63 B58 109.4(7) . . . . ?
Cl9 B15 B63 B65 -149.7(6) . . . . ?
Cl10 B28 B48 Cl12 -0.6(10) . . . . ?
Cl10 B28 B48 B15 110.9(7) . . . . ?
Cl10 B28 B48 B38 -149.2(6) . . . . ?
Cl10 B28 B48 B53 -111.8(7) . . . . ?
Cl10 B28 B48 B55 147.1(6) . . . . ?
Cl10 B28 B53 Cl11 -1.0(9) . . . . ?
Cl10 B28 B53 B38 146.3(6) . . . . ?
Cl10 B28 B53 B48 109.2(6) . . . . ?
Cl10 B28 B53 B57 -112.4(7) . . . . ?
Cl10 B28 B53 B64 -150.3(6) . . . . ?
Cl10 B28 B57 C89 -151.2(6) . . . . ?
Cl10 B28 B57 B53 110.4(7) . . . . ?
Cl10 B28 B57 B58 -111.4(7) . . . . ?
Cl10 B28 B57 B64 147.8(6) . . . . ?
Cl10 B28 B58 C89 152.5(6) . . . . ?
Cl10 B28 B58 B15 -109.6(7) . . . . ?
Cl10 B28 B58 B57 112.5(7) . . . . ?
Cl10 B28 B58 B63 -146.5(6) . . . . ?
Cl11 B53 B57 C89 152.2(6) . . . . ?
Cl11 B53 B57 B28 -109.7(7) . . . . ?
Cl11 B53 B57 B58 -146.9(6) . . . . ?
Cl11 B53 B57 B64 111.9(8) . . . . ?
Cl11 B53 B64 C89 -150.9(6) . . . . ?
Cl11 B53 B64 B38 110.9(7) . . . . ?
Cl11 B53 B64 B57 -111.3(7) . . . . ?
Cl11 B53 B64 B65 149.0(6) . . . . ?
Cl12 B48 B53 Cl11 -1.2(9) . . . . ?
Cl12 B48 B53 B28 -111.5(6) . . . . ?
Cl12 B48 B53 B38 110.3(6) . . . . ?
Cl12 B48 B53 B57 -148.8(6) . . . . ?
Cl12 B48 B53 B64 146.6(6) . . . . ?
Cl12 B48 B55 Cl8 -0.6(9) . . . . ?
Cl12 B48 B55 B15 111.8(7) . . . . ?
Cl12 B48 B55 B38 -110.7(7) . . . . ?
Cl12 B48 B55 B63 148.7(6) . . . . ?
Cl12 B48 B55 B65 -147.3(6) . . . . ?
C89 B57 B58 B15 95.1(7) . . . . ?
C89 B57 B58 B28 133.1(6) . . . . ?
C89 B57 B58 B63 32.2(5) . . . . ?
C89 B57 B64 B38 -94.9(7) . . . . ?
C89 B57 B64 B53 -132.7(6) . . . . ?
C89 B57 B64 B65 -32.8(5) . . . . ?
C89 B58 B63 B15 133.3(6) . . . . ?
C89 B58 B63 B55 96.1(6) . . . . ?
C89 B58 B63 B65 32.8(5) . . . . ?
C89 B63 B65 B38 95.3(7) . . . . ?
C89 B63 B65 B55 132.8(6) . . . . ?
C89 B63 B65 B64 31.4(5) . . . . ?
C89 B64 B65 B38 -133.0(6) . . . . ?
C89 B64 B65 B55 -94.9(6) . . . . ?
C89 B64 B65 B63 -31.4(5) . . . . ?
B15 B28 B48 Cl12 -111.5(7) . . . . ?
B15 B28 B48 B38 99.9(7) . . . . ?
B15 B28 B48 B53 137.3(6) . . . . ?
B15 B28 B48 B55 36.2(6) . . . . ?
B15 B28 B53 Cl11 -148.4(6) . . . . ?
B15 B28 B53 B38 -1.1(8) . . . . ?
B15 B28 B53 B48 -38.3(5) . . . . ?
B15 B28 B53 B57 100.1(7) . . . . ?
B15 B28 B53 B64 62.3(7) . . . . ?
B15 B28 B57 C89 -2.7(8) . . . . ?
B15 B28 B57 B53 -101.1(7) . . . . ?
B15 B28 B57 B58 37.2(6) . . . . ?
B15 B28 B57 B64 -63.7(8) . . . . ?
B15 B28 B58 C89 -97.9(7) . . . . ?
B15 B28 B58 B57 -138.0(7) . . . . ?
B15 B28 B58 B63 -36.9(6) . . . . ?
B15 B48 B53 Cl11 147.8(6) . . . . ?
B15 B48 B53 B28 37.5(6) . . . . ?
B15 B48 B53 B38 -100.8(6) . . . . ?
B15 B48 B53 B57 0.1(8) . . . . ?
B15 B48 B53 B64 -64.5(7) . . . . ?
B15 B48 B55 Cl8 -112.4(7) . . . . ?
B15 B48 B55 B38 137.5(6) . . . . ?
B15 B48 B55 B63 36.9(6) . . . . ?
B15 B48 B55 B65 100.9(7) . . . . ?
B15 B55 B63 C89 97.8(7) . . . . ?
B15 B55 B63 B58 37.0(6) . . . . ?
B15 B55 B63 B65 138.2(7) . . . . ?
B15 B55 B65 C89 2.9(8) . . . . ?
B15 B55 B65 B38 101.6(6) . . . . ?
B15 B55 B65 B63 -37.2(6) . . . . ?
B15 B55 B65 B64 63.8(7) . . . . ?
B15 B58 B63 C89 -133.3(6) . . . . ?
B15 B58 B63 B55 -37.2(6) . . . . ?
B15 B58 B63 B65 -100.5(6) . . . . ?
B15 B63 B65 C89 -95.5(7) . . . . ?
B15 B63 B65 B38 -0.2(9) . . . . ?
B15 B63 B65 B55 37.3(6) . . . . ?
B15 B63 B65 B64 -64.1(8) . . . . ?
B28 B15 B48 Cl12 111.4(7) . . . . ?
B28 B15 B48 B38 -100.9(6) . . . . ?
B28 B15 B48 B53 -37.4(6) . . . . ?
B28 B15 B48 B55 -138.9(6) . . . . ?
B28 B15 B55 Cl8 145.6(6) . . . . ?
B28 B15 B55 B38 -1.2(8) . . . . ?
B28 B15 B55 B48 37.0(6) . . . . ?
B28 B15 B55 B63 -101.9(7) . . . . ?
B28 B15 B55 B65 -64.4(7) . . . . ?
B28 B15 B58 C89 98.8(7) . . . . ?
B28 B15 B58 B57 37.7(6) . . . . ?
B28 B15 B58 B63 138.5(7) . . . . ?
B28 B15 B63 C89 2.2(8) . . . . ?
B28 B15 B63 B55 100.8(7) . . . . ?
B28 B15 B63 B58 -37.4(6) . . . . ?
B28 B15 B63 B65 63.6(8) . . . . ?
B28 B48 B53 Cl11 110.3(7) . . . . ?
B28 B48 B53 B38 -138.3(6) . . . . ?
B28 B48 B53 B57 -37.4(6) . . . . ?
B28 B48 B53 B64 -102.0(6) . . . . ?
B28 B48 B55 Cl8 -148.7(6) . . . . ?
B28 B48 B55 B15 -36.4(6) . . . . ?
B28 B48 B55 B38 101.2(6) . . . . ?
B28 B48 B55 B63 0.5(8) . . . . ?
B28 B48 B55 B65 64.5(7) . . . . ?
B28 B53 B57 C89 -98.1(7) . . . . ?
B28 B53 B57 B58 -37.2(6) . . . . ?
B28 B53 B57 B64 -138.4(7) . . . . ?
B28 B53 B64 C89 -2.1(8) . . . . ?
B28 B53 B64 B38 -100.3(6) . . . . ?
B28 B53 B64 B57 37.5(6) . . . . ?
B28 B53 B64 B65 -62.2(7) . . . . ?
B28 B57 B58 C89 -133.1(6) . . . . ?
B28 B57 B58 B15 -38.0(6) . . . . ?
B28 B57 B58 B63 -100.9(6) . . . . ?
B28 B57 B64 C89 95.3(7) . . . . ?
B28 B57 B64 B38 0.3(8) . . . . ?
B28 B57 B64 B53 -37.4(6) . . . . ?
B28 B57 B64 B65 62.4(8) . . . . ?
B28 B58 B63 C89 -95.8(7) . . . . ?
B28 B58 B63 B15 37.5(6) . . . . ?
B28 B58 B63 B55 0.3(8) . . . . ?
B28 B58 B63 B65 -63.0(8) . . . . ?
B38 B48 B53 Cl11 -111.5(6) . . . . ?
B38 B48 B53 B28 138.3(6) . . . . ?
B38 B48 B53 B57 100.9(6) . . . . ?
B38 B48 B53 B64 36.3(6) . . . . ?
B38 B48 B55 Cl8 110.1(7) . . . . ?
B38 B48 B55 B15 -137.5(6) . . . . ?
B38 B48 B55 B63 -100.6(7) . . . . ?
B38 B48 B55 B65 -36.6(6) . . . . ?
B38 B53 B57 C89 2.5(8) . . . . ?
B38 B53 B57 B28 100.7(7) . . . . ?
B38 B53 B57 B58 63.5(8) . . . . ?
B38 B53 B57 B64 -37.7(6) . . . . ?
B38 B53 B64 C89 98.2(6) . . . . ?
B38 B53 B64 B57 137.8(7) . . . . ?
B38 B53 B64 B65 38.0(6) . . . . ?
B38 B55 B63 C89 -3.6(8) . . . . ?
B38 B55 B63 B15 -101.4(6) . . . . ?
B38 B55 B63 B58 -64.4(7) . . . . ?
B38 B55 B63 B65 36.8(6) . . . . ?
B38 B55 B65 C89 -98.7(6) . . . . ?
B38 B55 B65 B63 -138.7(6) . . . . ?
B38 B55 B65 B64 -37.7(6) . . . . ?
B38 B64 B65 C89 133.0(6) . . . . ?
B38 B64 B65 B55 38.0(6) . . . . ?
B38 B64 B65 B63 101.6(6) . . . . ?
B48 B15 B28 Cl10 -109.4(7) . . . . ?
B48 B15 B28 B53 38.3(5) . . . . ?
B48 B15 B28 B57 101.3(6) . . . . ?
B48 B15 B28 B58 138.8(6) . . . . ?
B48 B15 B55 Cl8 108.6(6) . . . . ?
B48 B15 B55 B38 -38.2(6) . . . . ?
B48 B15 B55 B63 -138.9(7) . . . . ?
B48 B15 B55 B65 -101.4(6) . . . . ?
B48 B15 B58 C89 61.8(8) . . . . ?
B48 B15 B58 B28 -37.1(6) . . . . ?
B48 B15 B58 B57 0.7(9) . . . . ?
B48 B15 B58 B63 101.4(7) . . . . ?
B48 B15 B63 C89 -61.8(7) . . . . ?
B48 B15 B63 B55 36.8(6) . . . . ?
B48 B15 B63 B58 -101.4(7) . . . . ?
B48 B15 B63 B65 -0.4(9) . . . . ?
B48 B28 B53 Cl11 -110.2(7) . . . . ?
B48 B28 B53 B38 37.1(5) . . . . ?
B48 B28 B53 B57 138.4(6) . . . . ?
B48 B28 B53 B64 100.5(6) . . . . ?
B48 B28 B57 C89 61.0(7) . . . . ?
B48 B28 B57 B53 -37.4(6) . . . . ?
B48 B28 B57 B58 100.9(6) . . . . ?
B48 B28 B57 B64 0.0(8) . . . . ?
B48 B28 B58 C89 -61.0(7) . . . . ?
B48 B28 B58 B15 37.0(6) . . . . ?
B48 B28 B58 B57 -101.0(7) . . . . ?
B48 B28 B58 B63 0.1(8) . . . . ?
B48 B38 B53 Cl11 109.3(7) . . . . ?
B48 B38 B53 B28 -37.5(5) . . . . ?
B48 B38 B53 B57 -101.1(7) . . . . ?
B48 B38 B53 B64 -139.4(6) . . . . ?
B48 B38 B55 Cl8 -108.8(6) . . . . ?
B48 B38 B55 B15 38.6(6) . . . . ?
B48 B38 B55 B63 101.9(6) . . . . ?
B48 B38 B55 B65 139.0(6) . . . . ?
B48 B38 B64 C89 -60.5(7) . . . . ?
B48 B38 B64 B53 36.5(6) . . . . ?
B48 B38 B64 B57 -0.6(8) . . . . ?
B48 B38 B64 B65 -100.1(6) . . . . ?
B48 B38 B65 C89 61.7(8) . . . . ?
B48 B38 B65 B55 -36.3(6) . . . . ?
B48 B38 B65 B63 0.7(9) . . . . ?
B48 B38 B65 B64 101.8(7) . . . . ?
B48 B53 B57 C89 -60.7(7) . . . . ?
B48 B53 B57 B28 37.5(6) . . . . ?
B48 B53 B57 B58 0.3(8) . . . . ?
B48 B53 B57 B64 -100.9(6) . . . . ?
B48 B53 B64 C89 62.0(7) . . . . ?
B48 B53 B64 B38 -36.2(6) . . . . ?
B48 B53 B64 B57 101.5(6) . . . . ?
B48 B53 B64 B65 1.8(8) . . . . ?
B48 B55 B63 C89 60.2(7) . . . . ?
B48 B55 B63 B15 -37.5(6) . . . . ?
B48 B55 B63 B58 -0.5(8) . . . . ?
B48 B55 B63 B65 100.7(7) . . . . ?
B48 B55 B65 C89 -61.8(7) . . . . ?
B48 B55 B65 B38 36.9(6) . . . . ?
B48 B55 B65 B63 -101.9(6) . . . . ?
B48 B55 B65 B64 -0.9(8) . . . . ?
B53 B28 B48 Cl12 111.2(7) . . . . ?
B53 B28 B48 B15 -137.3(6) . . . . ?
B53 B28 B48 B38 -37.4(6) . . . . ?
B53 B28 B48 B55 -101.2(6) . . . . ?
B53 B28 B57 C89 98.4(6) . . . . ?
B53 B28 B57 B58 138.3(6) . . . . ?
B53 B28 B57 B64 37.4(6) . . . . ?
B53 B28 B58 C89 2.8(8) . . . . ?
B53 B28 B58 B15 100.8(7) . . . . ?
B53 B28 B58 B57 -37.2(6) . . . . ?
B53 B28 B58 B63 63.9(7) . . . . ?
B53 B38 B48 Cl12 -112.2(7) . . . . ?
B53 B38 B48 B15 99.6(6) . . . . ?
B53 B38 B48 B28 37.0(5) . . . . ?
B53 B38 B48 B55 136.9(6) . . . . ?
B53 B38 B55 Cl8 -146.9(6) . . . . ?
B53 B38 B55 B15 0.5(8) . . . . ?
B53 B38 B55 B48 -38.1(5) . . . . ?
B53 B38 B55 B63 63.8(7) . . . . ?
B53 B38 B55 B65 100.8(7) . . . . ?
B53 B38 B64 C89 -96.9(6) . . . . ?
B53 B38 B64 B57 -37.0(6) . . . . ?
B53 B38 B64 B65 -136.6(6) . . . . ?
B53 B38 B65 C89 -1.5(8) . . . . ?
B53 B38 B65 B55 -99.5(7) . . . . ?
B53 B38 B65 B63 -62.5(8) . . . . ?
B53 B38 B65 B64 38.5(6) . . . . ?
B53 B48 B55 Cl8 148.7(5) . . . . ?
B53 B48 B55 B15 -98.9(6) . . . . ?
B53 B48 B55 B38 38.6(5) . . . . ?
B53 B48 B55 B63 -62.0(7) . . . . ?
B53 B48 B55 B65 2.0(7) . . . . ?
B53 B57 B58 C89 -95.7(6) . . . . ?
B53 B57 B58 B15 -0.6(8) . . . . ?
B53 B57 B58 B28 37.4(6) . . . . ?
B53 B57 B58 B63 -63.5(7) . . . . ?
B53 B57 B64 C89 132.7(6) . . . . ?
B53 B57 B64 B38 37.7(6) . . . . ?
B53 B57 B64 B65 99.8(6) . . . . ?
B53 B64 B65 C89 94.4(6) . . . . ?
B53 B64 B65 B38 -38.6(6) . . . . ?
B53 B64 B65 B55 -0.6(8) . . . . ?
B53 B64 B65 B63 62.9(7) . . . . ?
B55 B15 B28 Cl10 -146.3(6) . . . . ?
B55 B15 B28 B48 -36.8(5) . . . . ?
B55 B15 B28 B53 1.5(8) . . . . ?
B55 B15 B28 B57 64.5(7) . . . . ?
B55 B15 B28 B58 102.0(7) . . . . ?
B55 B15 B48 Cl12 -109.7(7) . . . . ?
B55 B15 B48 B28 138.9(6) . . . . ?
B55 B15 B48 B38 38.0(6) . . . . ?
B55 B15 B48 B53 101.4(6) . . . . ?
B55 B15 B58 C89 -1.8(8) . . . . ?
B55 B15 B58 B28 -100.6(7) . . . . ?
B55 B15 B58 B57 -62.9(8) . . . . ?
B55 B15 B58 B63 37.8(6) . . . . ?
B55 B15 B63 C89 -98.7(6) . . . . ?
B55 B15 B63 B58 -138.2(6) . . . . ?
B55 B15 B63 B65 -37.3(6) . . . . ?
B55 B38 B48 Cl12 110.9(7) . . . . ?
B55 B38 B48 B15 -37.3(6) . . . . ?
B55 B38 B48 B28 -100.0(6) . . . . ?
B55 B38 B48 B53 -136.9(6) . . . . ?
B55 B38 B53 Cl11 147.2(6) . . . . ?
B55 B38 B53 B28 0.4(8) . . . . ?
B55 B38 B53 B48 37.8(5) . . . . ?
B55 B38 B53 B57 -63.2(8) . . . . ?
B55 B38 B53 B64 -101.5(7) . . . . ?
B55 B38 B64 C89 2.4(8) . . . . ?
B55 B38 B64 B53 99.3(6) . . . . ?
B55 B38 B64 B57 62.3(8) . . . . ?
B55 B38 B64 B65 -37.3(6) . . . . ?
B55 B38 B65 C89 98.1(6) . . . . ?
B55 B38 B65 B63 37.0(6) . . . . ?
B55 B38 B65 B64 138.1(6) . . . . ?
B55 B48 B53 Cl11 -150.1(6) . . . . ?
B55 B48 B53 B28 99.6(6) . . . . ?
B55 B48 B53 B38 -38.6(5) . . . . ?
B55 B48 B53 B57 62.3(7) . . . . ?
B55 B48 B53 B64 -2.4(8) . . . . ?
B55 B63 B65 C89 -132.8(6) . . . . ?
B55 B63 B65 B38 -37.5(6) . . . . ?
B55 B63 B65 B64 -101.3(6) . . . . ?
B57 C89 B58 B15 -103.5(6) . . . . ?
B57 C89 B58 B28 -40.7(5) . . . . ?
B57 C89 B58 B63 -143.6(6) . . . . ?
B57 C89 B63 B15 -4.2(8) . . . . ?
B57 C89 B63 B55 -66.2(8) . . . . ?
B57 C89 B63 B58 35.9(6) . . . . ?
B57 C89 B63 B65 -107.1(7) . . . . ?
B57 C89 B64 B38 102.2(6) . . . . ?
B57 C89 B64 B53 40.1(5) . . . . ?
B57 C89 B64 B65 142.3(6) . . . . ?
B57 C89 B65 B38 3.4(9) . . . . ?
B57 C89 B65 B55 66.3(8) . . . . ?
B57 C89 B65 B63 107.1(7) . . . . ?
B57 C89 B65 B64 -37.5(7) . . . . ?
B57 B28 B48 Cl12 148.3(6) . . . . ?
B57 B28 B48 B15 -100.2(7) . . . . ?
B57 B28 B48 B38 -0.3(8) . . . . ?
B57 B28 B48 B53 37.1(6) . . . . ?
B57 B28 B48 B55 -64.1(8) . . . . ?
B57 B28 B53 Cl11 111.5(7) . . . . ?
B57 B28 B53 B38 -101.2(7) . . . . ?
B57 B28 B53 B48 -138.4(6) . . . . ?
B57 B28 B53 B64 -37.9(6) . . . . ?
B57 B28 B58 C89 40.0(6) . . . . ?
B57 B28 B58 B15 138.0(7) . . . . ?
B57 B28 B58 B63 101.0(7) . . . . ?
B57 B53 B64 C89 -39.5(6) . . . . ?
B57 B53 B64 B38 -137.8(7) . . . . ?
B57 B53 B64 B65 -99.7(7) . . . . ?
B57 B58 B63 C89 -32.3(5) . . . . ?
B57 B58 B63 B15 101.1(6) . . . . ?
B57 B58 B63 B55 63.9(7) . . . . ?
B57 B58 B63 B65 0.6(7) . . . . ?
B57 B64 B65 C89 32.7(5) . . . . ?
B57 B64 B65 B38 -100.3(6) . . . . ?
B57 B64 B65 B55 -62.3(7) . . . . ?
B57 B64 B65 B63 1.2(8) . . . . ?
B58 C89 B57 B28 40.5(5) . . . . ?
B58 C89 B57 B53 102.7(6) . . . . ?
B58 C89 B57 B64 143.9(6) . . . . ?
B58 C89 B63 B15 -40.2(6) . . . . ?
B58 C89 B63 B55 -102.1(6) . . . . ?
B58 C89 B63 B65 -143.1(6) . . . . ?
B58 C89 B64 B38 66.3(8) . . . . ?
B58 C89 B64 B53 4.2(8) . . . . ?
B58 C89 B64 B57 -35.9(6) . . . . ?
B58 C89 B64 B65 106.5(7) . . . . ?
B58 C89 B65 B38 -67.3(8) . . . . ?
B58 C89 B65 B55 -4.4(8) . . . . ?
B58 C89 B65 B63 36.4(6) . . . . ?
B58 C89 B65 B64 -108.2(7) . . . . ?
B58 B15 B28 Cl10 111.7(7) . . . . ?
B58 B15 B28 B48 -138.8(6) . . . . ?
B58 B15 B28 B53 -100.6(6) . . . . ?
B58 B15 B28 B57 -37.5(6) . . . . ?
B58 B15 B48 Cl12 148.4(6) . . . . ?
B58 B15 B48 B28 36.9(6) . . . . ?
B58 B15 B48 B38 -63.9(8) . . . . ?
B58 B15 B48 B53 -0.5(8) . . . . ?
B58 B15 B48 B55 -101.9(7) . . . . ?
B58 B15 B55 Cl8 -150.7(6) . . . . ?
B58 B15 B55 B38 62.5(8) . . . . ?
B58 B15 B55 B48 100.7(6) . . . . ?
B58 B15 B55 B63 -38.1(6) . . . . ?
B58 B15 B55 B65 -0.7(8) . . . . ?
B58 B15 B63 C89 39.6(6) . . . . ?
B58 B15 B63 B55 138.2(6) . . . . ?
B58 B15 B63 B65 101.0(7) . . . . ?
B58 B28 B48 Cl12 -148.1(6) . . . . ?
B58 B28 B48 B15 -36.6(6) . . . . ?
B58 B28 B48 B38 63.3(8) . . . . ?
B58 B28 B48 B53 100.8(7) . . . . ?
B58 B28 B48 B55 -0.4(8) . . . . ?
B58 B28 B53 Cl11 148.8(6) . . . . ?
B58 B28 B53 B38 -63.9(7) . . . . ?
B58 B28 B53 B48 -101.0(6) . . . . ?
B58 B28 B53 B57 37.4(6) . . . . ?
B58 B28 B53 B64 -0.5(8) . . . . ?
B58 B28 B57 C89 -39.8(6) . . . . ?
B58 B28 B57 B53 -138.3(6) . . . . ?
B58 B28 B57 B64 -100.9(7) . . . . ?
B58 B57 B64 C89 32.0(5) . . . . ?
B58 B57 B64 B38 -63.0(7) . . . . ?
B58 B57 B64 B53 -100.7(6) . . . . ?
B58 B57 B64 B65 -0.9(8) . . . . ?
B58 B63 B65 C89 -32.6(5) . . . . ?
B58 B63 B65 B38 62.7(8) . . . . ?
B58 B63 B65 B55 100.2(6) . . . . ?
B58 B63 B65 B64 -1.1(8) . . . . ?
B63 C89 B57 B28 4.4(8) . . . . ?
B63 C89 B57 B53 66.7(8) . . . . ?
B63 C89 B57 B58 -36.1(6) . . . . ?
B63 C89 B57 B64 107.8(7) . . . . ?
B63 C89 B58 B15 40.1(5) . . . . ?
B63 C89 B58 B28 102.9(6) . . . . ?
B63 C89 B58 B57 143.6(6) . . . . ?
B63 C89 B64 B38 -5.2(8) . . . . ?
B63 C89 B64 B53 -67.3(8) . . . . ?
B63 C89 B64 B57 -107.4(7) . . . . ?
B63 C89 B64 B65 35.0(6) . . . . ?
B63 C89 B65 B38 -103.7(7) . . . . ?
B63 C89 B65 B55 -40.8(5) . . . . ?
B63 C89 B65 B64 -144.5(6) . . . . ?
B63 B15 B28 Cl10 149.6(5) . . . . ?
B63 B15 B28 B48 -101.0(7) . . . . ?
B63 B15 B28 B53 -62.7(8) . . . . ?
B63 B15 B28 B57 0.3(9) . . . . ?
B63 B15 B28 B58 37.9(6) . . . . ?
B63 B15 B48 Cl12 -146.8(6) . . . . ?
B63 B15 B48 B28 101.8(7) . . . . ?
B63 B15 B48 B38 0.9(8) . . . . ?
B63 B15 B48 B53 64.3(8) . . . . ?
B63 B15 B48 B55 -37.1(6) . . . . ?
B63 B15 B55 Cl8 -112.6(7) . . . . ?
B63 B15 B55 B38 100.7(7) . . . . ?
B63 B15 B55 B48 138.9(7) . . . . ?
B63 B15 B55 B65 37.4(6) . . . . ?
B63 B15 B58 C89 -39.7(6) . . . . ?
B63 B15 B58 B28 -138.5(7) . . . . ?
B63 B15 B58 B57 -100.8(7) . . . . ?
B63 B55 B65 C89 40.1(6) . . . . ?
B63 B55 B65 B38 138.7(6) . . . . ?
B63 B55 B65 B64 101.0(7) . . . . ?
B64 C89 B57 B28 -103.4(6) . . . . ?
B64 C89 B57 B53 -41.1(6) . . . . ?
B64 C89 B57 B58 -143.9(6) . . . . ?
B64 C89 B58 B15 -67.3(8) . . . . ?
B64 C89 B58 B28 -4.6(9) . . . . ?
B64 C89 B58 B57 36.1(6) . . . . ?
B64 C89 B58 B63 -107.4(7) . . . . ?
B64 C89 B63 B15 67.6(8) . . . . ?
B64 C89 B63 B55 5.7(8) . . . . ?
B64 C89 B63 B58 107.8(7) . . . . ?
B64 C89 B63 B65 -35.2(6) . . . . ?
B64 C89 B65 B38 40.9(6) . . . . ?
B64 C89 B65 B55 103.7(6) . . . . ?
B64 C89 B65 B63 144.5(6) . . . . ?
B64 B38 B48 Cl12 -148.6(6) . . . . ?
B64 B38 B48 B15 63.2(8) . . . . ?
B64 B38 B48 B28 0.6(8) . . . . ?
B64 B38 B48 B53 -36.4(6) . . . . ?
B64 B38 B48 B55 100.6(6) . . . . ?
B64 B38 B53 Cl11 -111.3(7) . . . . ?
B64 B38 B53 B28 101.9(7) . . . . ?
B64 B38 B53 B48 139.4(6) . . . . ?
B64 B38 B53 B57 38.3(6) . . . . ?
B64 B38 B55 Cl8 150.1(6) . . . . ?
B64 B38 B55 B15 -62.5(7) . . . . ?
B64 B38 B55 B48 -101.1(6) . . . . ?
B64 B38 B55 B63 0.8(8) . . . . ?
B64 B38 B55 B65 37.8(6) . . . . ?
B64 B38 B65 C89 -40.0(6) . . . . ?
B64 B38 B65 B55 -138.1(6) . . . . ?
B64 B38 B65 B63 -101.0(7) . . . . ?
B64 B53 B57 C89 40.3(6) . . . . ?
B64 B53 B57 B28 138.4(7) . . . . ?
B64 B53 B57 B58 101.2(7) . . . . ?
B64 B57 B58 C89 -32.0(5) . . . . ?
B64 B57 B58 B15 63.1(8) . . . . ?
B64 B57 B58 B28 101.1(6) . . . . ?
B64 B57 B58 B63 0.2(7) . . . . ?
B65 C89 B57 B28 -66.0(8) . . . . ?
B65 C89 B57 B53 -3.8(9) . . . . ?
B65 C89 B57 B58 -106.5(7) . . . . ?
B65 C89 B57 B64 37.4(6) . . . . ?
B65 C89 B58 B15 4.0(9) . . . . ?
B65 C89 B58 B28 66.7(8) . . . . ?
B65 C89 B58 B57 107.4(7) . . . . ?
B65 C89 B58 B63 -36.1(6) . . . . ?
B65 C89 B63 B15 102.9(6) . . . . ?
B65 C89 B63 B55 40.9(5) . . . . ?
B65 C89 B63 B58 143.1(6) . . . . ?
B65 C89 B64 B38 -40.1(6) . . . . ?
B65 C89 B64 B53 -102.2(6) . . . . ?
B65 C89 B64 B57 -142.3(6) . . . . ?
B65 B38 B48 Cl12 147.2(6) . . . . ?
B65 B38 B48 B15 -1.0(8) . . . . ?
B65 B38 B48 B28 -63.6(8) . . . . ?
B65 B38 B48 B53 -100.6(7) . . . . ?
B65 B38 B48 B55 36.4(6) . . . . ?
B65 B38 B53 Cl11 -150.3(6) . . . . ?
B65 B38 B53 B28 62.9(8) . . . . ?
B65 B38 B53 B48 100.4(7) . . . . ?
B65 B38 B53 B57 -0.7(9) . . . . ?
B65 B38 B53 B64 -39.0(6) . . . . ?
B65 B38 B55 Cl8 112.3(6) . . . . ?
B65 B38 B55 B15 -100.3(7) . . . . ?
B65 B38 B55 B48 -139.0(6) . . . . ?
B65 B38 B55 B63 -37.1(6) . . . . ?
B65 B38 B64 C89 39.7(6) . . . . ?
B65 B38 B64 B53 136.6(6) . . . . ?
B65 B38 B64 B57 99.6(7) . . . . ?
B65 B55 B63 C89 -40.5(6) . . . . ?
B65 B55 B63 B15 -138.2(7) . . . . ?
B65 B55 B63 B58 -101.2(7) . . . . ?
Cl19 B52 B60 C88 -151.6(6) . . . . ?
Cl19 B52 B60 B49 110.3(7) . . . . ?
Cl19 B52 B60 B61 147.4(6) . . . . ?
Cl19 B52 B60 B66 -111.7(7) . . . . ?
Cl19 B52 B66 C88 149.9(6) . . . . ?
Cl19 B52 B66 B1 -148.1(6) . . . . ?
Cl19 B52 B66 B50 -111.7(7) . . . . ?
Cl19 B52 B66 B60 109.8(7) . . . . ?
Cl20 B49 B52 Cl19 1.9(9) . . . . ?
Cl20 B49 B52 B39 -110.3(7) . . . . ?
Cl20 B49 B52 B50 -148.1(6) . . . . ?
Cl20 B49 B52 B60 113.0(7) . . . . ?
Cl20 B49 B52 B66 149.9(6) . . . . ?
Cl20 B49 B54 Cl21 -2.4(10) . . . . ?
Cl20 B49 B54 B39 110.1(6) . . . . ?
Cl20 B49 B54 B45 147.5(6) . . . . ?
Cl20 B49 B54 B61 -111.6(7) . . . . ?
Cl20 B49 B54 B62 -149.1(6) . . . . ?
Cl20 B49 B60 C88 151.1(6) . . . . ?
Cl20 B49 B60 B52 -110.5(7) . . . . ?
Cl20 B49 B60 B61 111.1(7) . . . . ?
Cl20 B49 B60 B66 -147.9(6) . . . . ?
Cl20 B49 B61 C88 -152.1(6) . . . . ?
Cl20 B49 B61 B54 110.0(7) . . . . ?
Cl20 B49 B61 B60 -112.8(7) . . . . ?
Cl20 B49 B61 B62 147.4(6) . . . . ?
Cl21 B54 B61 C88 149.9(6) . . . . ?
Cl21 B54 B61 B49 -112.4(7) . . . . ?
Cl21 B54 B61 B60 -150.5(6) . . . . ?
Cl21 B54 B61 B62 109.5(7) . . . . ?
Cl21 B54 B62 C88 -150.5(5) . . . . ?
Cl21 B54 B62 B1 148.4(6) . . . . ?
Cl21 B54 B62 B45 111.2(7) . . . . ?
Cl21 B54 B62 B61 -109.5(7) . . . . ?
Cl22 B45 B50 Cl23 -3.6(9) . . . . ?
Cl22 B45 B50 B1 -113.0(6) . . . . ?
Cl22 B45 B50 B39 108.3(6) . . . . ?
Cl22 B45 B50 B52 144.5(6) . . . . ?
Cl22 B45 B50 B66 -151.8(5) . . . . ?
Cl22 B45 B54 Cl21 3.6(9) . . . . ?
Cl22 B45 B54 B39 -109.2(6) . . . . ?
Cl22 B45 B54 B49 -146.5(6) . . . . ?
Cl22 B45 B54 B61 149.1(6) . . . . ?
Cl22 B45 B54 B62 112.7(7) . . . . ?
Cl22 B45 B62 C88 153.8(5) . . . . ?
Cl22 B45 B62 B1 114.3(7) . . . . ?
Cl22 B45 B62 B54 -107.9(6) . . . . ?
Cl22 B45 B62 B61 -144.6(6) . . . . ?
Cl23 B50 B52 Cl19 1.3(10) . . . . ?
Cl23 B50 B52 B39 113.1(7) . . . . ?
Cl23 B50 B52 B49 150.5(6) . . . . ?
Cl23 B50 B52 B60 -146.0(6) . . . . ?
Cl23 B50 B52 B66 -109.7(7) . . . . ?
Cl23 B50 B66 C88 -150.4(6) . . . . ?
Cl23 B50 B66 B1 -110.9(7) . . . . ?
Cl23 B50 B66 B52 110.2(8) . . . . ?
Cl23 B50 B66 B60 148.3(6) . . . . ?
Cl24 B39 B45 Cl22 -3.3(9) . . . . ?
Cl24 B39 B45 B1 146.2(6) . . . . ?
Cl24 B39 B45 B50 110.1(6) . . . . ?
Cl24 B39 B45 B54 -111.9(7) . . . . ?
Cl24 B39 B45 B62 -149.5(6) . . . . ?
Cl24 B39 B49 Cl20 1.4(10) . . . . ?
Cl24 B39 B49 B52 -110.0(7) . . . . ?
Cl24 B39 B49 B54 111.7(7) . . . . ?
Cl24 B39 B49 B60 -148.5(6) . . . . ?
Cl24 B39 B49 B61 148.5(6) . . . . ?
Cl24 B39 B50 Cl23 1.6(10) . . . . ?
Cl24 B39 B50 B1 -147.2(6) . . . . ?
Cl24 B39 B50 B45 -110.4(7) . . . . ?
Cl24 B39 B50 B52 110.3(7) . . . . ?
Cl24 B39 B50 B66 148.5(6) . . . . ?
Cl24 B39 B52 Cl19 2.5(8) . . . . ?
Cl24 B39 B52 B49 111.9(6) . . . . ?
Cl24 B39 B52 B50 -110.0(6) . . . . ?
Cl24 B39 B52 B60 150.6(5) . . . . ?
Cl24 B39 B52 B66 -147.5(5) . . . . ?
Cl24 B39 B54 Cl21 -0.6(9) . . . . ?
Cl24 B39 B54 B45 109.8(6) . . . . ?
Cl24 B39 B54 B49 -111.6(6) . . . . ?
Cl24 B39 B54 B61 -149.5(5) . . . . ?
Cl24 B39 B54 B62 147.2(6) . . . . ?
C88 B1 B45 Cl22 -150.2(6) . . . . ?
C88 B1 B45 B39 62.1(8) . . . . ?
C88 B1 B45 B50 99.2(7) . . . . ?
C88 B1 B45 B54 -1.0(8) . . . . ?
C88 B1 B45 B62 -39.1(6) . . . . ?
C88 B1 B50 Cl23 148.8(6) . . . . ?
C88 B1 B50 B39 -61.6(7) . . . . ?
C88 B1 B50 B45 -98.1(6) . . . . ?
C88 B1 B50 B52 1.7(8) . . . . ?
C88 B1 B50 B66 39.0(6) . . . . ?
C88 B1 B62 B45 133.7(6) . . . . ?
C88 B1 B62 B54 96.4(6) . . . . ?
C88 B1 B62 B61 32.8(5) . . . . ?
C88 B1 B66 B50 -134.2(6) . . . . ?
C88 B1 B66 B52 -97.0(6) . . . . ?
C88 B1 B66 B60 -32.1(6) . . . . ?
C88 B60 B61 B49 -133.0(6) . . . . ?
C88 B60 B61 B54 -95.0(6) . . . . ?
C88 B60 B61 B62 -31.7(5) . . . . ?
C88 B60 B66 B1 32.3(6) . . . . ?
C88 B60 B66 B50 95.2(7) . . . . ?
C88 B60 B66 B52 133.2(6) . . . . ?
C88 B61 B62 B1 -32.7(6) . . . . ?
C88 B61 B62 B45 -95.6(7) . . . . ?
C88 B61 B62 B54 -132.1(6) . . . . ?
B1 C88 B60 B49 66.7(8) . . . . ?
B1 C88 B60 B52 5.2(9) . . . . ?
B1 C88 B60 B61 107.5(7) . . . . ?
B1 C88 B60 B66 -35.4(6) . . . . ?
B1 C88 B61 B49 -66.6(8) . . . . ?
B1 C88 B61 B54 -4.9(9) . . . . ?
B1 C88 B61 B60 -107.3(7) . . . . ?
B1 C88 B61 B62 36.4(7) . . . . ?
B1 C88 B62 B45 -39.9(5) . . . . ?
B1 C88 B62 B54 -101.7(6) . . . . ?
B1 C88 B62 B61 -143.2(6) . . . . ?
B1 C88 B66 B50 39.3(5) . . . . ?
B1 C88 B66 B52 102.5(6) . . . . ?
B1 C88 B66 B60 143.9(6) . . . . ?
B1 B45 B50 Cl23 109.3(7) . . . . ?
B1 B45 B50 B39 -138.7(6) . . . . ?
B1 B45 B50 B52 -102.6(7) . . . . ?
B1 B45 B50 B66 -38.8(6) . . . . ?
B1 B45 B54 Cl21 -147.3(6) . . . . ?
B1 B45 B54 B39 99.8(7) . . . . ?
B1 B45 B54 B49 62.6(8) . . . . ?
B1 B45 B54 B61 -1.8(8) . . . . ?
B1 B45 B54 B62 -38.3(6) . . . . ?
B1 B45 B62 C88 39.5(5) . . . . ?
B1 B45 B62 B54 137.8(7) . . . . ?
B1 B45 B62 B61 101.2(7) . . . . ?
B1 B50 B52 Cl19 148.6(6) . . . . ?
B1 B50 B52 B39 -99.6(7) . . . . ?
B1 B50 B52 B49 -62.2(8) . . . . ?
B1 B50 B52 B60 1.3(8) . . . . ?
B1 B50 B52 B66 37.6(6) . . . . ?
B1 B50 B66 C88 -39.5(5) . . . . ?
B1 B50 B66 B52 -138.9(7) . . . . ?
B1 B50 B66 B60 -100.7(7) . . . . ?
B39 B45 B50 Cl23 -111.9(7) . . . . ?
B39 B45 B50 B1 138.7(6) . . . . ?
B39 B45 B50 B52 36.1(5) . . . . ?
B39 B45 B50 B66 99.9(6) . . . . ?
B39 B45 B54 Cl21 112.9(7) . . . . ?
B39 B45 B54 B49 -37.2(5) . . . . ?
B39 B45 B54 B61 -101.7(6) . . . . ?
B39 B45 B54 B62 -138.1(6) . . . . ?
B39 B45 B62 C88 -61.1(7) . . . . ?
B39 B45 B62 B1 -100.6(7) . . . . ?
B39 B45 B62 B54 37.3(6) . . . . ?
B39 B45 B62 B61 0.6(8) . . . . ?
B39 B49 B52 Cl19 112.2(7) . . . . ?
B39 B49 B52 B50 -37.7(6) . . . . ?
B39 B49 B52 B60 -136.6(6) . . . . ?
B39 B49 B52 B66 -99.8(6) . . . . ?
B39 B49 B54 Cl21 -112.5(7) . . . . ?
B39 B49 B54 B45 37.3(5) . . . . ?
B39 B49 B54 B61 138.2(6) . . . . ?
B39 B49 B54 B62 100.8(6) . . . . ?
B39 B49 B60 C88 -59.8(8) . . . . ?
B39 B49 B60 B52 38.5(6) . . . . ?
B39 B49 B60 B61 -99.9(7) . . . . ?
B39 B49 B60 B66 1.2(9) . . . . ?
B39 B49 B61 C88 61.2(7) . . . . ?
B39 B49 B61 B54 -36.7(5) . . . . ?
B39 B49 B61 B60 100.5(6) . . . . ?
B39 B49 B61 B62 0.8(8) . . . . ?
B39 B50 B52 Cl19 -111.8(7) . . . . ?
B39 B50 B52 B49 37.3(6) . . . . ?
B39 B50 B52 B60 100.9(6) . . . . ?
B39 B50 B52 B66 137.2(6) . . . . ?
B39 B50 B66 C88 61.4(7) . . . . ?
B39 B50 B66 B1 100.9(7) . . . . ?
B39 B50 B66 B52 -38.0(6) . . . . ?
B39 B50 B66 B60 0.2(9) . . . . ?
B39 B52 B60 C88 59.8(7) . . . . ?
B39 B52 B60 B49 -38.3(5) . . . . ?
B39 B52 B60 B61 -1.2(7) . . . . ?
B39 B52 B60 B66 99.7(6) . . . . ?
B39 B52 B66 C88 -60.1(7) . . . . ?
B39 B52 B66 B1 1.8(8) . . . . ?
B39 B52 B66 B50 38.2(6) . . . . ?
B39 B52 B66 B60 -100.2(7) . . . . ?
B39 B54 B61 C88 -60.1(7) . . . . ?
B39 B54 B61 B49 37.6(5) . . . . ?
B39 B54 B61 B60 -0.5(7) . . . . ?
B39 B54 B61 B62 -100.5(6) . . . . ?
B39 B54 B62 C88 60.6(7) . . . . ?
B39 B54 B62 B1 -0.5(8) . . . . ?
B39 B54 B62 B45 -37.6(6) . . . . ?
B39 B54 B62 B61 101.6(7) . . . . ?
B45 B1 B50 Cl23 -113.1(7) . . . . ?
B45 B1 B50 B39 36.5(5) . . . . ?
B45 B1 B50 B52 99.7(6) . . . . ?
B45 B1 B50 B66 137.0(6) . . . . ?
B45 B1 B62 C88 -133.7(6) . . . . ?
B45 B1 B62 B54 -37.4(6) . . . . ?
B45 B1 B62 B61 -100.9(6) . . . . ?
B45 B1 B66 C88 94.9(6) . . . . ?
B45 B1 B66 B50 -39.3(6) . . . . ?
B45 B1 B66 B52 -2.1(8) . . . . ?
B45 B1 B66 B60 62.8(8) . . . . ?
B45 B39 B49 Cl20 -147.6(6) . . . . ?
B45 B39 B49 B52 101.1(6) . . . . ?
B45 B39 B49 B54 -37.2(6) . . . . ?
B45 B39 B49 B60 62.5(8) . . . . ?
B45 B39 B49 B61 -0.4(8) . . . . ?
B45 B39 B50 Cl23 111.9(7) . . . . ?
B45 B39 B50 B1 -36.8(6) . . . . ?
B45 B39 B50 B52 -139.4(6) . . . . ?
B45 B39 B50 B66 -101.1(7) . . . . ?
B45 B39 B52 Cl19 149.0(5) . . . . ?
B45 B39 B52 B49 -101.5(6) . . . . ?
B45 B39 B52 B50 36.5(6) . . . . ?
B45 B39 B52 B60 -62.8(7) . . . . ?
B45 B39 B52 B66 -0.9(7) . . . . ?
B45 B39 B54 Cl21 -110.4(7) . . . . ?
B45 B39 B54 B49 138.6(6) . . . . ?
B45 B39 B54 B61 100.7(6) . . . . ?
B45 B39 B54 B62 37.4(5) . . . . ?
B45 B50 B52 Cl19 -147.8(6) . . . . ?
B45 B50 B52 B39 -36.0(5) . . . . ?
B45 B50 B52 B49 1.4(8) . . . . ?
B45 B50 B52 B60 64.9(7) . . . . ?
B45 B50 B52 B66 101.2(7) . . . . ?
B45 B50 B66 C88 -1.1(7) . . . . ?
B45 B50 B66 B1 38.4(5) . . . . ?
B45 B50 B66 B52 -100.4(6) . . . . ?
B45 B50 B66 B60 -62.3(8) . . . . ?
B45 B54 B61 C88 3.9(8) . . . . ?
B45 B54 B61 B49 101.6(6) . . . . ?
B45 B54 B61 B60 63.5(7) . . . . ?
B45 B54 B61 B62 -36.5(6) . . . . ?
B45 B54 B62 C88 98.3(6) . . . . ?
B45 B54 B62 B1 37.2(6) . . . . ?
B45 B54 B62 B61 139.2(7) . . . . ?
B49 B39 B45 Cl22 146.1(5) . . . . ?
B49 B39 B45 B1 -64.4(7) . . . . ?
B49 B39 B45 B50 -100.5(6) . . . . ?
B49 B39 B45 B54 37.5(6) . . . . ?
B49 B39 B45 B62 -0.1(8) . . . . ?
B49 B39 B50 Cl23 -146.4(7) . . . . ?
B49 B39 B50 B1 64.9(8) . . . . ?
B49 B39 B50 B45 101.7(6) . . . . ?
B49 B39 B50 B52 -37.7(6) . . . . ?
B49 B39 B50 B66 0.6(8) . . . . ?
B49 B39 B52 Cl19 -109.4(7) . . . . ?
B49 B39 B52 B50 138.0(7) . . . . ?
B49 B39 B52 B60 38.7(5) . . . . ?
B49 B39 B52 B66 100.6(7) . . . . ?
B49 B39 B54 Cl21 111.0(6) . . . . ?
B49 B39 B54 B45 -138.6(6) . . . . ?
B49 B39 B54 B61 -37.9(5) . . . . ?
B49 B39 B54 B62 -101.2(7) . . . . ?
B49 B52 B60 C88 98.1(7) . . . . ?
B49 B52 B60 B61 37.1(6) . . . . ?
B49 B52 B60 B66 138.0(7) . . . . ?
B49 B52 B66 C88 2.5(7) . . . . ?
B49 B52 B66 B1 64.5(7) . . . . ?
B49 B52 B66 B50 100.9(7) . . . . ?
B49 B52 B66 B60 -37.5(6) . . . . ?
B49 B54 B61 C88 -97.7(6) . . . . ?
B49 B54 B61 B60 -38.1(5) . . . . ?
B49 B54 B61 B62 -138.1(6) . . . . ?
B49 B54 B62 C88 -3.1(7) . . . . ?
B49 B54 B62 B1 -64.1(7) . . . . ?
B49 B54 B62 B45 -101.3(6) . . . . ?
B49 B54 B62 B61 37.9(6) . . . . ?
B49 B60 B61 C88 133.0(6) . . . . ?
B49 B60 B61 B54 38.0(5) . . . . ?
B49 B60 B61 B62 101.2(6) . . . . ?
B49 B60 B66 C88 -96.0(7) . . . . ?
B49 B60 B66 B1 -63.7(8) . . . . ?
B49 B60 B66 B50 -0.8(9) . . . . ?
B49 B60 B66 B52 37.2(6) . . . . ?
B49 B61 B62 C88 94.8(7) . . . . ?
B49 B61 B62 B1 62.1(7) . . . . ?
B49 B61 B62 B45 -0.8(8) . . . . ?
B49 B61 B62 B54 -37.4(6) . . . . ?
B50 B1 B45 Cl22 110.6(7) . . . . ?
B50 B1 B45 B39 -37.1(5) . . . . ?
B50 B1 B45 B54 -100.3(6) . . . . ?
B50 B1 B45 B62 -138.3(6) . . . . ?
B50 B1 B62 C88 -95.4(7) . . . . ?
B50 B1 B62 B45 38.3(6) . . . . ?
B50 B1 B62 B54 0.9(8) . . . . ?
B50 B1 B62 B61 -62.6(8) . . . . ?
B50 B1 B66 C88 134.2(6) . . . . ?
B50 B1 B66 B52 37.2(6) . . . . ?
B50 B1 B66 B60 102.1(6) . . . . ?
B50 B39 B45 Cl22 -113.4(6) . . . . ?
B50 B39 B45 B1 36.1(5) . . . . ?
B50 B39 B45 B54 138.0(6) . . . . ?
B50 B39 B45 B62 100.4(6) . . . . ?
B50 B39 B49 Cl20 148.8(6) . . . . ?
B50 B39 B49 B52 37.5(6) . . . . ?
B50 B39 B49 B54 -100.8(6) . . . . ?
B50 B39 B49 B60 -1.1(8) . . . . ?
B50 B39 B49 B61 -64.0(8) . . . . ?
B50 B39 B52 Cl19 112.5(7) . . . . ?
B50 B39 B52 B49 -138.0(7) . . . . ?
B50 B39 B52 B60 -99.4(6) . . . . ?
B50 B39 B52 B66 -37.4(6) . . . . ?
B50 B39 B54 Cl21 -147.9(5) . . . . ?
B50 B39 B54 B45 -37.5(5) . . . . ?
B50 B39 B54 B49 101.1(6) . . . . ?
B50 B39 B54 B61 63.2(7) . . . . ?
B50 B39 B54 B62 -0.1(8) . . . . ?
B50 B45 B54 Cl21 150.8(6) . . . . ?
B50 B45 B54 B39 37.9(5) . . . . ?
B50 B45 B54 B49 0.7(8) . . . . ?
B50 B45 B54 B61 -63.8(7) . . . . ?
B50 B45 B54 B62 -100.2(6) . . . . ?
B50 B45 B62 C88 3.1(7) . . . . ?
B50 B45 B62 B1 -36.4(6) . . . . ?
B50 B45 B62 B54 101.4(6) . . . . ?
B50 B45 B62 B61 64.7(7) . . . . ?
B50 B52 B60 C88 -3.7(8) . . . . ?
B50 B52 B60 B49 -101.8(7) . . . . ?
B50 B52 B60 B61 -64.7(7) . . . . ?
B50 B52 B60 B66 36.2(6) . . . . ?
B50 B52 B66 C88 -98.3(7) . . . . ?
B50 B52 B66 B1 -36.4(6) . . . . ?
B50 B52 B66 B60 -138.4(7) . . . . ?
B52 B39 B45 Cl22 -149.8(5) . . . . ?
B52 B39 B45 B1 -0.3(7) . . . . ?
B52 B39 B45 B50 -36.4(5) . . . . ?
B52 B39 B45 B54 101.6(6) . . . . ?
B52 B39 B45 B62 64.0(7) . . . . ?
B52 B39 B49 Cl20 111.4(7) . . . . ?
B52 B39 B49 B54 -138.3(6) . . . . ?
B52 B39 B49 B60 -38.5(6) . . . . ?
B52 B39 B49 B61 -101.5(6) . . . . ?
B52 B39 B50 Cl23 -108.7(8) . . . . ?
B52 B39 B50 B1 102.5(7) . . . . ?
B52 B39 B50 B45 139.4(6) . . . . ?
B52 B39 B50 B66 38.3(6) . . . . ?
B52 B39 B54 Cl21 148.7(5) . . . . ?
B52 B39 B54 B45 -100.9(6) . . . . ?
B52 B39 B54 B49 37.7(5) . . . . ?
B52 B39 B54 B61 -0.2(7) . . . . ?
B52 B39 B54 B62 -63.6(7) . . . . ?
B52 B49 B54 Cl21 -149.7(6) . . . . ?
B52 B49 B54 B39 -37.2(5) . . . . ?
B52 B49 B54 B45 0.2(8) . . . . ?
B52 B49 B54 B61 101.1(6) . . . . ?
B52 B49 B54 B62 63.6(7) . . . . ?
B52 B49 B60 C88 -98.4(6) . . . . ?
B52 B49 B60 B61 -138.4(6) . . . . ?
B52 B49 B60 B66 -37.4(6) . . . . ?
B52 B49 B61 C88 -2.0(7) . . . . ?
B52 B49 B61 B54 -100.0(6) . . . . ?
B52 B49 B61 B60 37.3(6) . . . . ?
B52 B49 B61 B62 -62.5(8) . . . . ?
B52 B50 B66 C88 99.4(6) . . . . ?
B52 B50 B66 B1 138.9(7) . . . . ?
B52 B50 B66 B60 38.1(6) . . . . ?
B52 B60 B61 C88 96.0(6) . . . . ?
B52 B60 B61 B49 -36.9(5) . . . . ?
B52 B60 B61 B54 1.1(8) . . . . ?
B52 B60 B61 B62 64.3(7) . . . . ?
B52 B60 B66 C88 -133.2(6) . . . . ?
B52 B60 B66 B1 -100.8(7) . . . . ?
B52 B60 B66 B50 -38.0(6) . . . . ?
B54 B39 B45 Cl22 108.6(6) . . . . ?
B54 B39 B45 B1 -101.9(6) . . . . ?
B54 B39 B45 B50 -138.0(6) . . . . ?
B54 B39 B45 B62 -37.6(6) . . . . ?
B54 B39 B49 Cl20 -110.3(7) . . . . ?
B54 B39 B49 B52 138.3(6) . . . . ?
B54 B39 B49 B60 99.8(7) . . . . ?
B54 B39 B49 B61 36.8(6) . . . . ?
B54 B39 B50 Cl23 149.4(6) . . . . ?
B54 B39 B50 B1 0.7(8) . . . . ?
B54 B39 B50 B45 37.5(5) . . . . ?
B54 B39 B50 B52 -101.8(6) . . . . ?
B54 B39 B50 B66 -63.6(8) . . . . ?
B54 B39 B52 Cl19 -147.2(5) . . . . ?
B54 B39 B52 B49 -37.8(5) . . . . ?
B54 B39 B52 B50 100.2(6) . . . . ?
B54 B39 B52 B60 0.9(7) . . . . ?
B54 B39 B52 B66 62.8(7) . . . . ?
B54 B45 B50 Cl23 -149.3(6) . . . . ?
B54 B45 B50 B1 101.3(6) . . . . ?
B54 B45 B50 B39 -37.4(5) . . . . ?
B54 B45 B50 B52 -1.3(8) . . . . ?
B54 B45 B50 B66 62.5(7) . . . . ?
B54 B45 B62 C88 -98.3(6) . . . . ?
B54 B45 B62 B1 -137.8(7) . . . . ?
B54 B45 B62 B61 -36.7(6) . . . . ?
B54 B49 B52 Cl19 149.0(6) . . . . ?
B54 B49 B52 B39 36.8(5) . . . . ?
B54 B49 B52 B50 -0.9(8) . . . . ?
B54 B49 B52 B60 -99.8(7) . . . . ?
B54 B49 B52 B66 -63.0(7) . . . . ?
B54 B49 B60 C88 2.4(8) . . . . ?
B54 B49 B60 B52 100.7(6) . . . . ?
B54 B49 B60 B61 -37.6(5) . . . . ?
B54 B49 B60 B66 63.4(8) . . . . ?
B54 B49 B61 C88 97.9(6) . . . . ?
B54 B49 B61 B60 137.2(6) . . . . ?
B54 B49 B61 B62 37.5(6) . . . . ?
B54 B61 B62 C88 132.1(6) . . . . ?
B54 B61 B62 B1 99.5(6) . . . . ?
B54 B61 B62 B45 36.5(6) . . . . ?
B60 C88 B1 B45 -68.2(8) . . . . ?
B60 C88 B1 B50 -4.4(9) . . . . ?
B60 C88 B1 B62 -108.2(7) . . . . ?
B60 C88 B1 B66 35.5(6) . . . . ?
B60 C88 B61 B49 40.7(6) . . . . ?
B60 C88 B61 B54 102.4(6) . . . . ?
B60 C88 B61 B62 143.7(6) . . . . ?
B60 C88 B62 B1 106.8(7) . . . . ?
B60 C88 B62 B45 66.9(7) . . . . ?
B60 C88 B62 B54 5.1(8) . . . . ?
B60 C88 B62 B61 -36.5(6) . . . . ?
B60 C88 B66 B1 -143.9(6) . . . . ?
B60 C88 B66 B50 -104.6(6) . . . . ?
B60 C88 B66 B52 -41.4(6) . . . . ?
B60 B49 B52 Cl19 -111.2(7) . . . . ?
B60 B49 B52 B39 136.6(6) . . . . ?
B60 B49 B52 B50 98.9(7) . . . . ?
B60 B49 B52 B66 36.9(6) . . . . ?
B60 B49 B54 Cl21 147.1(6) . . . . ?
B60 B49 B54 B39 -100.4(6) . . . . ?
B60 B49 B54 B45 -63.0(7) . . . . ?
B60 B49 B54 B61 37.9(6) . . . . ?
B60 B49 B54 B62 0.4(8) . . . . ?
B60 B49 B61 C88 -39.3(5) . . . . ?
B60 B49 B61 B54 -137.2(6) . . . . ?
B60 B49 B61 B62 -99.8(7) . . . . ?
B60 B52 B66 C88 40.1(6) . . . . ?
B60 B52 B66 B1 102.1(7) . . . . ?
B60 B52 B66 B50 138.4(7) . . . . ?
B60 B61 B62 C88 31.4(5) . . . . ?
B60 B61 B62 B1 -1.2(8) . . . . ?
B60 B61 B62 B45 -64.2(7) . . . . ?
B60 B61 B62 B54 -100.7(6) . . . . ?
B61 C88 B1 B45 3.9(9) . . . . ?
B61 C88 B1 B50 67.6(8) . . . . ?
B61 C88 B1 B62 -36.1(7) . . . . ?
B61 C88 B1 B66 107.6(7) . . . . ?
B61 C88 B60 B49 -40.8(5) . . . . ?
B61 C88 B60 B52 -102.3(6) . . . . ?
B61 C88 B60 B66 -142.9(6) . . . . ?
B61 C88 B62 B1 143.2(6) . . . . ?
B61 C88 B62 B45 103.4(6) . . . . ?
B61 C88 B62 B54 41.5(5) . . . . ?
B61 C88 B66 B1 -106.8(7) . . . . ?
B61 C88 B66 B50 -67.4(8) . . . . ?
B61 C88 B66 B52 -4.2(8) . . . . ?
B61 C88 B66 B60 37.2(6) . . . . ?
B61 B49 B52 Cl19 -148.3(6) . . . . ?
B61 B49 B52 B39 99.5(6) . . . . ?
B61 B49 B52 B50 61.7(7) . . . . ?
B61 B49 B52 B60 -37.2(6) . . . . ?
B61 B49 B52 B66 -0.3(8) . . . . ?
B61 B49 B54 Cl21 109.2(7) . . . . ?
B61 B49 B54 B39 -138.2(6) . . . . ?
B61 B49 B54 B45 -100.9(7) . . . . ?
B61 B49 B54 B62 -37.4(6) . . . . ?
B61 B49 B60 C88 40.0(5) . . . . ?
B61 B49 B60 B52 138.4(6) . . . . ?
B61 B49 B60 B66 101.0(7) . . . . ?
B61 B54 B62 C88 -41.0(6) . . . . ?
B61 B54 B62 B1 -102.1(7) . . . . ?
B61 B54 B62 B45 -139.2(7) . . . . ?
B61 B60 B66 C88 -32.7(5) . . . . ?
B61 B60 B66 B1 -0.4(8) . . . . ?
B61 B60 B66 B50 62.5(8) . . . . ?
B61 B60 B66 B52 100.5(7) . . . . ?
B62 C88 B1 B45 40.0(6) . . . . ?
B62 C88 B1 B50 103.8(6) . . . . ?
B62 C88 B1 B66 143.7(6) . . . . ?
B62 C88 B60 B49 -4.8(8) . . . . ?
B62 C88 B60 B52 -66.3(8) . . . . ?
B62 C88 B60 B61 36.0(6) . . . . ?
B62 C88 B60 B66 -107.0(7) . . . . ?
B62 C88 B61 B49 -103.0(6) . . . . ?
B62 C88 B61 B54 -41.3(6) . . . . ?
B62 C88 B61 B60 -143.7(6) . . . . ?
B62 C88 B66 B1 -36.0(6) . . . . ?
B62 C88 B66 B50 3.3(8) . . . . ?
B62 C88 B66 B52 66.5(7) . . . . ?
B62 C88 B66 B60 107.9(7) . . . . ?
B62 B1 B45 Cl22 -111.1(7) . . . . ?
B62 B1 B45 B39 101.2(6) . . . . ?
B62 B1 B45 B50 138.3(6) . . . . ?
B62 B1 B45 B54 38.0(6) . . . . ?
B62 B1 B50 Cl23 -150.6(6) . . . . ?
B62 B1 B50 B39 -1.0(8) . . . . ?
B62 B1 B50 B45 -37.5(6) . . . . ?
B62 B1 B50 B52 62.2(8) . . . . ?
B62 B1 B50 B66 99.5(7) . . . . ?
B62 B1 B66 C88 31.7(5) . . . . ?
B62 B1 B66 B50 -102.5(6) . . . . ?
B62 B1 B66 B52 -65.3(8) . . . . ?
B62 B1 B66 B60 -0.4(8) . . . . ?
B62 B45 B50 Cl23 146.9(6) . . . . ?
B62 B45 B50 B1 37.5(5) . . . . ?
B62 B45 B50 B39 -101.2(6) . . . . ?
B62 B45 B50 B52 -65.0(7) . . . . ?
B62 B45 B50 B66 -1.3(7) . . . . ?
B62 B45 B54 Cl21 -109.0(7) . . . . ?
B62 B45 B54 B39 138.1(6) . . . . ?
B62 B45 B54 B49 100.9(7) . . . . ?
B62 B45 B54 B61 36.4(6) . . . . ?
B62 B54 B61 C88 40.4(6) . . . . ?
B62 B54 B61 B49 138.1(6) . . . . ?
B62 B54 B61 B60 100.0(6) . . . . ?
B66 C88 B1 B45 -103.7(7) . . . . ?
B66 C88 B1 B50 -39.9(6) . . . . ?
B66 C88 B1 B62 -143.7(6) . . . . ?
B66 C88 B60 B49 102.2(6) . . . . ?
B66 C88 B60 B52 40.6(6) . . . . ?
B66 C88 B60 B61 142.9(6) . . . . ?
B66 C88 B61 B49 4.0(8) . . . . ?
B66 C88 B61 B54 65.7(8) . . . . ?
B66 C88 B61 B60 -36.7(6) . . . . ?
B66 C88 B61 B62 107.0(7) . . . . ?
B66 C88 B62 B1 35.7(6) . . . . ?
B66 C88 B62 B45 -4.1(8) . . . . ?
B66 C88 B62 B54 -66.0(7) . . . . ?
B66 C88 B62 B61 -107.5(7) . . . . ?
B66 B1 B45 Cl22 149.2(6) . . . . ?
B66 B1 B45 B39 1.5(8) . . . . ?
B66 B1 B45 B50 38.6(6) . . . . ?
B66 B1 B45 B54 -61.6(8) . . . . ?
B66 B1 B45 B62 -99.7(7) . . . . ?
B66 B1 B50 Cl23 109.9(7) . . . . ?
B66 B1 B50 B39 -100.5(6) . . . . ?
B66 B1 B50 B45 -137.0(6) . . . . ?
B66 B1 B50 B52 -37.3(6) . . . . ?
B66 B1 B62 C88 -31.8(5) . . . . ?
B66 B1 B62 B45 101.9(7) . . . . ?
B66 B1 B62 B54 64.6(7) . . . . ?
B66 B1 B62 B61 1.0(8) . . . . ?
B66 B50 B52 Cl19 111.0(7) . . . . ?
B66 B50 B52 B39 -137.2(6) . . . . ?
B66 B50 B52 B49 -99.8(7) . . . . ?
B66 B50 B52 B60 -36.3(6) . . . . ?
B66 B52 B60 C88 -39.9(6) . . . . ?
B66 B52 B60 B49 -138.0(7) . . . . ?
B66 B52 B60 B61 -100.9(7) . . . . ?
B66 B60 B61 C88 32.7(5) . . . . ?
B66 B60 B61 B49 -100.2(6) . . . . ?
B66 B60 B61 B54 -62.2(7) . . . . ?
B66 B60 B61 B62 1.0(8) . . . . ?
Cl B48A B53A Cl1A 2(2) . . . . ?
Cl B48A B53A B28A -111.6(14) . . . . ?
Cl B48A B53A B38A 110.5(14) . . . . ?
Cl B48A B53A B57A -148.3(13) . . . . ?
Cl B48A B53A B64A 146.8(13) . . . . ?
Cl B48A B55A Cl8A 4(2) . . . . ?
Cl B48A B55A B15A 112.0(14) . . . . ?
Cl B48A B55A B38A -110.0(14) . . . . ?
Cl B48A B55A B63A 147.7(12) . . . . ?
Cl B48A B55A B65A -149.1(12) . . . . ?
Cl1A B53A B57A C89A 150.7(13) . . . . ?
Cl1A B53A B57A B28A -112.3(15) . . . . ?
Cl1A B53A B57A B58A -149.3(13) . . . . ?
Cl1A B53A B57A B64A 110.2(15) . . . . ?
Cl1A B53A B64A C89A -152.5(13) . . . . ?
Cl1A B53A B64A B38A 109.1(14) . . . . ?
Cl1A B53A B64A B57A -113.1(15) . . . . ?
Cl1A B53A B64A B65A 147.0(13) . . . . ?
Cl1B B28A B48A Cl 2(2) . . . . ?
Cl1B B28A B48A B15A 113.5(16) . . . . ?
Cl1B B28A B48A B38A -147.4(14) . . . . ?
Cl1B B28A B48A B53A -109.4(16) . . . . ?
Cl1B B28A B48A B55A 151.1(13) . . . . ?
Cl1B B28A B53A Cl1A 3(2) . . . . ?
Cl1B B28A B53A B38A 148.7(14) . . . . ?
Cl1B B28A B53A B48A 111.7(16) . . . . ?
Cl1B B28A B53A B57A -108.8(16) . . . . ?
Cl1B B28A B53A B64A -147.4(14) . . . . ?
Cl1B B28A B57A C89A -151.2(14) . . . . ?
Cl1B B28A B57A B53A 109.8(16) . . . . ?
Cl1B B28A B57A B58A -112.7(17) . . . . ?
Cl1B B28A B57A B64A 147.8(14) . . . . ?
Cl1B B28A B58A C89A 147.9(14) . . . . ?
Cl1B B28A B58A B15A -112.5(16) . . . . ?
Cl1B B28A B58A B57A 108.8(16) . . . . ?
Cl1B B28A B58A B63A -150.4(14) . . . . ?
Cl7A B38A B48A Cl -7(2) . . . . ?
Cl7A B38A B48A B15A -154.3(15) . . . . ?
Cl7A B38A B48A B28A 143.2(15) . . . . ?
Cl7A B38A B48A B53A 105.9(17) . . . . ?
Cl7A B38A B48A B55A -117.0(18) . . . . ?
Cl7A B38A B53A Cl1A -5(2) . . . . ?
Cl7A B38A B53A B28A -151.4(13) . . . . ?
Cl7A B38A B53A B48A -113.9(15) . . . . ?
Cl7A B38A B53A B57A 144.8(13) . . . . ?
Cl7A B38A B53A B64A 106.4(15) . . . . ?
Cl7A B38A B55A Cl8A 2(2) . . . . ?
Cl7A B38A B55A B15A 149.2(15) . . . . ?
Cl7A B38A B55A B48A 111.7(17) . . . . ?
Cl7A B38A B55A B63A -148.5(15) . . . . ?
Cl7A B38A B55A B65A -111.4(17) . . . . ?
Cl7A B38A B64A C89A 155.4(14) . . . . ?
Cl7A B38A B64A B53A -108.1(15) . . . . ?
Cl7A B38A B64A B57A -145.0(14) . . . . ?
Cl7A B38A B64A B65A 115.2(16) . . . . ?
Cl7A B38A B65A C89A -144.7(16) . . . . ?
Cl7A B38A B65A B55A 115.6(18) . . . . ?
Cl7A B38A B65A B63A 153.3(15) . . . . ?
Cl7A B38A B65A B64A -104.0(18) . . . . ?
Cl8A B55A B63A C89A -154.2(13) . . . . ?
Cl8A B55A B63A B15A 108.4(15) . . . . ?
Cl8A B55A B63A B58A 145.5(13) . . . . ?
Cl8A B55A B63A B65A -114.1(15) . . . . ?
Cl8A B55A B65A C89A 147.6(14) . . . . ?
Cl8A B55A B65A B38A -113.9(16) . . . . ?
Cl8A B55A B65A B63A 107.4(16) . . . . ?
Cl8A B55A B65A B64A -150.3(14) . . . . ?
Cl9A B15A B28A Cl1B -2(2) . . . . ?
Cl9A B15A B28A B48A 108.8(15) . . . . ?
Cl9A B15A B28A B53A 147.4(13) . . . . ?
Cl9A B15A B28A B57A -149.4(14) . . . . ?
Cl9A B15A B28A B58A -111.9(16) . . . . ?
Cl9A B15A B48A Cl -1(2) . . . . ?
Cl9A B15A B48A B28A -112.8(15) . . . . ?
Cl9A B15A B48A B38A 145.9(13) . . . . ?
Cl9A B15A B48A B53A -150.3(13) . . . . ?
Cl9A B15A B48A B55A 109.4(15) . . . . ?
Cl9A B15A B55A Cl8A 2(2) . . . . ?
Cl9A B15A B55A B38A -147.4(13) . . . . ?
Cl9A B15A B55A B48A -109.9(15) . . . . ?
Cl9A B15A B55A B63A 110.7(15) . . . . ?
Cl9A B15A B55A B65A 148.1(13) . . . . ?
Cl9A B15A B58A C89A -149.8(14) . . . . ?
Cl9A B15A B58A B28A 111.8(17) . . . . ?
Cl9A B15A B58A B57A 149.2(14) . . . . ?
Cl9A B15A B58A B63A -110.3(16) . . . . ?
Cl9A B15A B63A C89A 151.6(13) . . . . ?
Cl9A B15A B63A B55A -109.1(15) . . . . ?
Cl9A B15A B63A B58A 113.2(16) . . . . ?
Cl9A B15A B63A B65A -146.6(13) . . . . ?
C89A B57A B58A B15A 96.2(14) . . . . ?
C89A B57A B58A B28A 134.1(13) . . . . ?
C89A B57A B58A B63A 32.3(12) . . . . ?
C89A B57A B64A B38A -95.1(13) . . . . ?
C89A B57A B64A B53A -132.6(13) . . . . ?
C89A B57A B64A B65A -33.0(12) . . . . ?
C89A B58A B63A B15A 134.3(13) . . . . ?
C89A B58A B63A B55A 96.0(13) . . . . ?
C89A B58A B63A B65A 33.7(12) . . . . ?
C89A B63A B65A B38A 96.6(14) . . . . ?
C89A B63A B65A B55A 133.6(13) . . . . ?
C89A B63A B65A B64A 31.2(12) . . . . ?
C89A B64A B65A B38A -132.6(13) . . . . ?
C89A B64A B65A B55A -96.8(14) . . . . ?
C89A B64A B65A B63A -31.3(12) . . . . ?
B15A B28A B48A Cl -111.1(14) . . . . ?
B15A B28A B48A B38A 99.2(13) . . . . ?
B15A B28A B48A B53A 137.2(12) . . . . ?
B15A B28A B48A B55A 37.6(11) . . . . ?
B15A B28A B53A Cl1A -147.1(13) . . . . ?
B15A B28A B53A B38A -1.7(17) . . . . ?
B15A B28A B53A B48A -38.6(11) . . . . ?
B15A B28A B53A B57A 100.8(14) . . . . ?
B15A B28A B53A B64A 62.2(16) . . . . ?
B15A B28A B57A C89A -2.0(17) . . . . ?
B15A B28A B57A B53A -101.1(14) . . . . ?
B15A B28A B57A B58A 36.5(13) . . . . ?
B15A B28A B57A B64A -63.0(17) . . . . ?
B15A B28A B58A C89A -99.6(14) . . . . ?
B15A B28A B58A B57A -138.6(13) . . . . ?
B15A B28A B58A B63A -37.9(13) . . . . ?
B15A B48A B53A Cl1A 150.8(12) . . . . ?
B15A B48A B53A B28A 37.6(11) . . . . ?
B15A B48A B53A B38A -100.3(12) . . . . ?
B15A B48A B53A B57A 0.8(16) . . . . ?
B15A B48A B53A B64A -64.0(15) . . . . ?
B15A B48A B55A Cl8A -108.0(15) . . . . ?
B15A B48A B55A B38A 138.0(12) . . . . ?
B15A B48A B55A B63A 35.7(11) . . . . ?
B15A B48A B55A B65A 98.9(13) . . . . ?
B15A B55A B63A C89A 97.4(13) . . . . ?
B15A B55A B63A B58A 37.1(11) . . . . ?
B15A B55A B63A B65A 137.5(12) . . . . ?
B15A B55A B65A C89A 3.2(16) . . . . ?
B15A B55A B65A B38A 101.7(13) . . . . ?
B15A B55A B65A B63A -37.0(12) . . . . ?
B15A B55A B65A B64A 65.2(16) . . . . ?
B15A B58A B63A C89A -134.3(13) . . . . ?
B15A B58A B63A B55A -38.3(12) . . . . ?
B15A B58A B63A B65A -100.6(13) . . . . ?
B15A B63A B65A C89A -95.0(13) . . . . ?
B15A B63A B65A B38A 1.6(18) . . . . ?
B15A B63A B65A B55A 38.6(12) . . . . ?
B15A B63A B65A B64A -63.8(16) . . . . ?
B28A B15A B48A Cl 111.9(14) . . . . ?
B28A B15A B48A B38A -101.3(13) . . . . ?
B28A B15A B48A B53A -37.5(11) . . . . ?
B28A B15A B48A B55A -137.8(12) . . . . ?
B28A B15A B55A Cl8A 149.4(13) . . . . ?
B28A B15A B55A B38A 0.0(17) . . . . ?
B28A B15A B55A B48A 37.6(11) . . . . ?
B28A B15A B55A B63A -101.8(13) . . . . ?
B28A B15A B55A B65A -64.4(16) . . . . ?
B28A B15A B58A C89A 98.4(14) . . . . ?
B28A B15A B58A B57A 37.4(12) . . . . ?
B28A B15A B58A B63A 137.9(13) . . . . ?
B28A B15A B63A C89A 0.7(17) . . . . ?
B28A B15A B63A B55A 100.0(14) . . . . ?
B28A B15A B63A B58A -37.8(13) . . . . ?
B28A B15A B63A B65A 62.5(17) . . . . ?
B28A B48A B53A Cl1A 113.2(14) . . . . ?
B28A B48A B53A B38A -137.9(12) . . . . ?
B28A B48A B53A B57A -36.7(12) . . . . ?
B28A B48A B53A B64A -101.6(13) . . . . ?
B28A B48A B55A Cl8A -145.3(13) . . . . ?
B28A B48A B55A B15A -37.3(11) . . . . ?
B28A B48A B55A B38A 100.7(13) . . . . ?
B28A B48A B55A B63A -1.6(16) . . . . ?
B28A B48A B55A B65A 61.6(15) . . . . ?
B28A B53A B57A C89A -97.0(13) . . . . ?
B28A B53A B57A B58A -37.0(11) . . . . ?
B28A B53A B57A B64A -137.5(12) . . . . ?
B28A B53A B64A C89A -1.1(16) . . . . ?
B28A B53A B64A B38A -99.6(13) . . . . ?
B28A B53A B64A B57A 38.3(12) . . . . ?
B28A B53A B64A B65A -61.7(16) . . . . ?
B28A B57A B58A C89A -134.1(13) . . . . ?
B28A B57A B58A B15A -38.0(13) . . . . ?
B28A B57A B58A B63A -101.8(13) . . . . ?
B28A B57A B64A C89A 94.6(14) . . . . ?
B28A B57A B64A B38A -0.5(17) . . . . ?
B28A B57A B64A B53A -38.0(12) . . . . ?
B28A B57A B64A B65A 61.6(16) . . . . ?
B28A B58A B63A C89A -95.8(14) . . . . ?
B28A B58A B63A B15A 38.5(12) . . . . ?
B28A B58A B63A B55A 0.2(18) . . . . ?
B28A B58A B63A B65A -62.1(17) . . . . ?
B38A B48A B53A Cl1A -108.9(14) . . . . ?
B38A B48A B53A B28A 137.9(12) . . . . ?
B38A B48A B53A B57A 101.2(13) . . . . ?
B38A B48A B53A B64A 36.3(11) . . . . ?
B38A B48A B55A Cl8A 114.0(15) . . . . ?
B38A B48A B55A B15A -138.0(12) . . . . ?
B38A B48A B55A B63A -102.3(13) . . . . ?
B38A B48A B55A B65A -39.1(12) . . . . ?
B38A B53A B57A C89A 2.4(17) . . . . ?
B38A B53A B57A B28A 99.4(13) . . . . ?
B38A B53A B57A B58A 62.4(16) . . . . ?
B38A B53A B57A B64A -38.1(12) . . . . ?
B38A B53A B64A C89A 98.5(13) . . . . ?
B38A B53A B64A B57A 137.9(12) . . . . ?
B38A B53A B64A B65A 37.9(11) . . . . ?
B38A B55A B63A C89A -2.4(17) . . . . ?
B38A B55A B63A B15A -99.8(13) . . . . ?
B38A B55A B63A B58A -62.7(16) . . . . ?
B38A B55A B63A B65A 37.7(12) . . . . ?
B38A B55A B65A C89A -98.5(13) . . . . ?
B38A B55A B65A B63A -138.7(13) . . . . ?
B38A B55A B65A B64A -36.5(12) . . . . ?
B38A B64A B65A C89A 132.6(13) . . . . ?
B38A B64A B65A B55A 35.7(12) . . . . ?
B38A B64A B65A B63A 101.3(13) . . . . ?
B48A B15A B28A Cl1B -110.6(17) . . . . ?
B48A B15A B28A B53A 38.6(11) . . . . ?
B48A B15A B28A B57A 101.7(13) . . . . ?
B48A B15A B28A B58A 139.3(12) . . . . ?
B48A B15A B55A Cl8A 111.8(15) . . . . ?
B48A B15A B55A B38A -37.5(12) . . . . ?
B48A B15A B55A B63A -139.4(12) . . . . ?
B48A B15A B55A B65A -101.9(13) . . . . ?
B48A B15A B58A C89A 61.9(16) . . . . ?
B48A B15A B58A B28A -36.5(11) . . . . ?
B48A B15A B58A B57A 0.9(17) . . . . ?
B48A B15A B58A B63A 101.4(13) . . . . ?
B48A B15A B63A C89A -62.9(15) . . . . ?
B48A B15A B63A B55A 36.4(11) . . . . ?
B48A B15A B63A B58A -101.4(13) . . . . ?
B48A B15A B63A B65A -1.1(17) . . . . ?
B48A B28A B53A Cl1A -108.5(15) . . . . ?
B48A B28A B53A B38A 37.0(11) . . . . ?
B48A B28A B53A B57A 139.4(12) . . . . ?
B48A B28A B53A B64A 100.8(13) . . . . ?
B48A B28A B57A C89A 62.3(16) . . . . ?
B48A B28A B57A B53A -36.7(12) . . . . ?
B48A B28A B57A B58A 100.9(13) . . . . ?
B48A B28A B57A B64A 1.3(17) . . . . ?
B48A B28A B58A C89A -62.9(16) . . . . ?
B48A B28A B58A B15A 36.7(12) . . . . ?
B48A B28A B58A B57A -101.9(13) . . . . ?
B48A B28A B58A B63A -1.2(18) . . . . ?
B48A B38A B53A Cl1A 109.2(14) . . . . ?
B48A B38A B53A B28A -37.5(11) . . . . ?
B48A B38A B53A B57A -101.3(13) . . . . ?
B48A B38A B53A B64A -139.7(12) . . . . ?
B48A B38A B55A Cl8A -110.0(16) . . . . ?
B48A B38A B55A B15A 37.5(11) . . . . ?
B48A B38A B55A B63A 99.8(13) . . . . ?
B48A B38A B55A B65A 136.9(12) . . . . ?
B48A B38A B64A C89A -60.2(16) . . . . ?
B48A B38A B64A B53A 36.2(11) . . . . ?
B48A B38A B64A B57A -0.6(17) . . . . ?
B48A B38A B64A B65A -100.5(13) . . . . ?
B48A B38A B65A C89A 60.4(17) . . . . ?
B48A B38A B65A B55A -39.2(12) . . . . ?
B48A B38A B65A B63A -1.5(18) . . . . ?
B48A B38A B65A B64A 101.2(14) . . . . ?
B48A B53A B57A C89A -60.4(15) . . . . ?
B48A B53A B57A B28A 36.7(11) . . . . ?
B48A B53A B57A B58A -0.3(16) . . . . ?
B48A B53A B57A B64A -100.9(13) . . . . ?
B48A B53A B64A C89A 62.8(15) . . . . ?
B48A B53A B64A B38A -35.7(11) . . . . ?
B48A B53A B64A B57A 102.2(13) . . . . ?
B48A B53A B64A B65A 2.2(16) . . . . ?
B48A B55A B63A C89A 61.2(15) . . . . ?
B48A B55A B63A B15A -36.2(11) . . . . ?
B48A B55A B63A B58A 0.9(16) . . . . ?
B48A B55A B63A B65A 101.3(13) . . . . ?
B48A B55A B65A C89A -59.9(16) . . . . ?
B48A B55A B65A B38A 38.6(11) . . . . ?
B48A B55A B65A B63A -100.2(13) . . . . ?
B48A B55A B65A B64A 2.1(17) . . . . ?
B53A B28A B48A Cl 111.7(14) . . . . ?
B53A B28A B48A B15A -137.2(12) . . . . ?
B53A B28A B48A B38A -38.0(11) . . . . ?
B53A B28A B48A B55A -99.6(12) . . . . ?
B53A B28A B57A C89A 99.1(13) . . . . ?
B53A B28A B57A B58A 137.6(12) . . . . ?
B53A B28A B57A B64A 38.0(12) . . . . ?
B53A B28A B58A C89A 1.2(17) . . . . ?
B53A B28A B58A B15A 100.9(14) . . . . ?
B53A B28A B58A B57A -37.8(12) . . . . ?
B53A B28A B58A B63A 62.9(16) . . . . ?
B53A B38A B48A Cl -113.0(14) . . . . ?
B53A B38A B48A B15A 99.8(12) . . . . ?
B53A B38A B48A B28A 37.3(11) . . . . ?
B53A B38A B48A B55A 137.1(11) . . . . ?
B53A B38A B55A Cl8A -148.6(14) . . . . ?
B53A B38A B55A B15A -1.1(17) . . . . ?
B53A B38A B55A B48A -38.6(11) . . . . ?
B53A B38A B55A B63A 61.2(16) . . . . ?
B53A B38A B55A B65A 98.3(13) . . . . ?
B53A B38A B64A C89A -96.4(13) . . . . ?
B53A B38A B64A B57A -36.8(11) . . . . ?
B53A B38A B64A B65A -136.7(12) . . . . ?
B53A B38A B65A C89A -2.8(17) . . . . ?
B53A B38A B65A B55A -102.5(13) . . . . ?
B53A B38A B65A B63A -64.8(16) . . . . ?
B53A B38A B65A B64A 37.9(12) . . . . ?
B53A B48A B55A Cl8A 152.4(12) . . . . ?
B53A B48A B55A B15A -99.6(12) . . . . ?
B53A B48A B55A B38A 38.4(11) . . . . ?
B53A B48A B55A B63A -63.9(15) . . . . ?
B53A B48A B55A B65A -0.7(16) . . . . ?
B53A B57A B58A C89A -96.5(13) . . . . ?
B53A B57A B58A B15A -0.4(17) . . . . ?
B53A B57A B58A B28A 37.6(12) . . . . ?
B53A B57A B58A B63A -64.2(16) . . . . ?
B53A B57A B64A C89A 132.6(13) . . . . ?
B53A B57A B64A B38A 37.5(12) . . . . ?
B53A B57A B64A B65A 99.6(13) . . . . ?
B53A B64A B65A C89A 94.1(13) . . . . ?
B53A B64A B65A B38A -38.4(11) . . . . ?
B53A B64A B65A B55A -2.7(17) . . . . ?
B53A B64A B65A B63A 62.8(16) . . . . ?
B55A B15A B28A Cl1B -148.2(15) . . . . ?
B55A B15A B28A B48A -37.6(11) . . . . ?
B55A B15A B28A B53A 1.0(17) . . . . ?
B55A B15A B28A B57A 64.2(16) . . . . ?
B55A B15A B28A B58A 101.7(13) . . . . ?
B55A B15A B48A Cl -110.3(15) . . . . ?
B55A B15A B48A B28A 137.8(12) . . . . ?
B55A B15A B48A B38A 36.5(12) . . . . ?
B55A B15A B48A B53A 100.3(12) . . . . ?
B55A B15A B58A C89A -1.6(17) . . . . ?
B55A B15A B58A B28A -100.0(13) . . . . ?
B55A B15A B58A B57A -62.7(16) . . . . ?
B55A B15A B58A B63A 37.8(12) . . . . ?
B55A B15A B63A C89A -99.3(13) . . . . ?
B55A B15A B63A B58A -137.8(12) . . . . ?
B55A B15A B63A B65A -37.5(11) . . . . ?
B55A B38A B48A Cl 109.9(14) . . . . ?
B55A B38A B48A B15A -37.3(11) . . . . ?
B55A B38A B48A B28A -99.8(13) . . . . ?
B55A B38A B48A B53A -137.1(11) . . . . ?
B55A B38A B53A Cl1A 148.5(13) . . . . ?
B55A B38A B53A B28A 1.7(17) . . . . ?
B55A B38A B53A B48A 39.2(12) . . . . ?
B55A B38A B53A B57A -62.1(16) . . . . ?
B55A B38A B53A B64A -100.5(13) . . . . ?
B55A B38A B64A C89A 5.1(16) . . . . ?
B55A B38A B64A B53A 101.5(13) . . . . ?
B55A B38A B64A B57A 64.7(16) . . . . ?
B55A B38A B64A B65A -35.2(12) . . . . ?
B55A B38A B65A C89A 99.6(14) . . . . ?
B55A B38A B65A B63A 37.7(12) . . . . ?
B55A B38A B65A B64A 140.4(13) . . . . ?
B55A B48A B53A Cl1A -146.2(12) . . . . ?
B55A B48A B53A B28A 100.6(12) . . . . ?
B55A B48A B53A B38A -37.3(11) . . . . ?
B55A B48A B53A B57A 63.9(15) . . . . ?
B55A B48A B53A B64A -1.0(15) . . . . ?
B55A B63A B65A C89A -133.6(13) . . . . ?
B55A B63A B65A B38A -36.9(12) . . . . ?
B55A B63A B65A B64A -102.3(13) . . . . ?
B57A C89A B58A B15A -103.7(14) . . . . ?
B57A C89A B58A B28A -40.0(12) . . . . ?
B57A C89A B58A B63A -143.7(13) . . . . ?
B57A C89A B63A B15A -2.2(18) . . . . ?
B57A C89A B63A B55A -65.7(17) . . . . ?
B57A C89A B63A B58A 36.6(14) . . . . ?
B57A C89A B63A B65A -105.5(15) . . . . ?
B57A C89A B64A B38A 101.9(13) . . . . ?
B57A C89A B64A B53A 40.0(11) . . . . ?
B57A C89A B64A B65A 142.4(13) . . . . ?
B57A C89A B65A B38A 4.8(19) . . . . ?
B57A C89A B65A B55A 66.8(17) . . . . ?
B57A C89A B65A B63A 108.1(15) . . . . ?
B57A C89A B65A B64A -37.2(13) . . . . ?
B57A B28A B48A Cl 148.0(13) . . . . ?
B57A B28A B48A B15A -100.9(14) . . . . ?
B57A B28A B48A B38A -1.7(17) . . . . ?
B57A B28A B48A B53A 36.3(12) . . . . ?
B57A B28A B48A B55A -63.3(16) . . . . ?
B57A B28A B53A Cl1A 112.1(15) . . . . ?
B57A B28A B53A B38A -102.5(13) . . . . ?
B57A B28A B53A B48A -139.4(12) . . . . ?
B57A B28A B53A B64A -38.6(12) . . . . ?
B57A B28A B58A C89A 39.0(12) . . . . ?
B57A B28A B58A B15A 138.6(13) . . . . ?
B57A B28A B58A B63A 100.7(14) . . . . ?
B57A B53A B64A C89A -39.4(11) . . . . ?
B57A B53A B64A B38A -137.9(12) . . . . ?
B57A B53A B64A B65A -100.0(13) . . . . ?
B57A B58A B63A C89A -32.0(12) . . . . ?
B57A B58A B63A B15A 102.3(13) . . . . ?
B57A B58A B63A B55A 64.0(16) . . . . ?
B57A B58A B63A B65A 1.7(17) . . . . ?
B57A B64A B65A C89A 32.5(12) . . . . ?
B57A B64A B65A B38A -100.0(13) . . . . ?
B57A B64A B65A B55A -64.3(16) . . . . ?
B57A B64A B65A B63A 1.3(17) . . . . ?
B58A C89A B57A B28A 39.0(12) . . . . ?
B58A C89A B57A B53A 101.0(13) . . . . ?
B58A C89A B57A B64A 142.2(13) . . . . ?
B58A C89A B63A B15A -38.9(12) . . . . ?
B58A C89A B63A B55A -102.3(13) . . . . ?
B58A C89A B63A B65A -142.2(13) . . . . ?
B58A C89A B64A B38A 63.9(18) . . . . ?
B58A C89A B64A B53A 2.0(18) . . . . ?
B58A C89A B64A B57A -38.0(14) . . . . ?
B58A C89A B64A B65A 104.4(16) . . . . ?
B58A C89A B65A B38A -66.6(17) . . . . ?
B58A C89A B65A B55A -4.6(18) . . . . ?
B58A C89A B65A B63A 36.7(13) . . . . ?
B58A C89A B65A B64A -108.6(15) . . . . ?
B58A B15A B28A Cl1B 110.1(17) . . . . ?
B58A B15A B28A B48A -139.3(12) . . . . ?
B58A B15A B28A B53A -100.7(14) . . . . ?
B58A B15A B28A B57A -37.6(13) . . . . ?
B58A B15A B48A Cl 148.3(13) . . . . ?
B58A B15A B48A B28A 36.5(12) . . . . ?
B58A B15A B48A B38A -64.9(16) . . . . ?
B58A B15A B48A B53A -1.1(16) . . . . ?
B58A B15A B48A B55A -101.4(13) . . . . ?
B58A B15A B55A Cl8A -147.3(14) . . . . ?
B58A B15A B55A B38A 63.4(17) . . . . ?
B58A B15A B55A B48A 100.9(13) . . . . ?
B58A B15A B55A B63A -38.5(12) . . . . ?
B58A B15A B55A B65A -1.0(17) . . . . ?
B58A B15A B63A C89A 38.5(12) . . . . ?
B58A B15A B63A B55A 137.8(12) . . . . ?
B58A B15A B63A B65A 100.3(14) . . . . ?
B58A B28A B48A Cl -147.0(13) . . . . ?
B58A B28A B48A B15A -35.9(12) . . . . ?
B58A B28A B48A B38A 63.3(16) . . . . ?
B58A B28A B48A B53A 101.3(13) . . . . ?
B58A B28A B48A B55A 1.7(16) . . . . ?
B58A B28A B53A Cl1A 150.6(13) . . . . ?
B58A B28A B53A B38A -63.9(16) . . . . ?
B58A B28A B53A B48A -100.9(13) . . . . ?
B58A B28A B53A B57A 38.6(12) . . . . ?
B58A B28A B53A B64A -0.1(17) . . . . ?
B58A B28A B57A C89A -38.5(12) . . . . ?
B58A B28A B57A B53A -137.6(12) . . . . ?
B58A B28A B57A B64A -99.5(14) . . . . ?
B58A B57A B64A C89A 32.8(12) . . . . ?
B58A B57A B64A B38A -62.3(16) . . . . ?
B58A B57A B64A B53A -99.8(13) . . . . ?
B58A B57A B64A B65A -0.2(16) . . . . ?
B58A B63A B65A C89A -33.1(12) . . . . ?
B58A B63A B65A B38A 63.6(16) . . . . ?
B58A B63A B65A B55A 100.5(13) . . . . ?
B58A B63A B65A B64A -1.8(17) . . . . ?
B63A C89A B57A B28A 2.7(18) . . . . ?
B63A C89A B57A B53A 64.7(17) . . . . ?
B63A C89A B57A B58A -36.3(13) . . . . ?
B63A C89A B57A B64A 105.9(15) . . . . ?
B63A C89A B58A B15A 39.9(12) . . . . ?
B63A C89A B58A B28A 103.7(14) . . . . ?
B63A C89A B58A B57A 143.7(13) . . . . ?
B63A C89A B64A B38A -7.0(18) . . . . ?
B63A C89A B64A B53A -68.9(16) . . . . ?
B63A C89A B64A B57A -108.9(15) . . . . ?
B63A C89A B64A B65A 33.4(13) . . . . ?
B63A C89A B65A B38A -103.3(14) . . . . ?
B63A C89A B65A B55A -41.3(12) . . . . ?
B63A C89A B65A B64A -145.3(13) . . . . ?
B63A B15A B28A Cl1B 148.5(14) . . . . ?
B63A B15A B28A B48A -100.9(13) . . . . ?
B63A B15A B28A B53A -62.3(17) . . . . ?
B63A B15A B28A B57A 0.8(18) . . . . ?
B63A B15A B28A B58A 38.4(13) . . . . ?
B63A B15A B48A Cl -146.6(13) . . . . ?
B63A B15A B48A B28A 101.5(13) . . . . ?
B63A B15A B48A B38A 0.2(16) . . . . ?
B63A B15A B48A B53A 64.0(15) . . . . ?
B63A B15A B48A B55A -36.3(11) . . . . ?
B63A B15A B55A Cl8A -108.8(15) . . . . ?
B63A B15A B55A B38A 101.9(14) . . . . ?
B63A B15A B55A B48A 139.4(12) . . . . ?
B63A B15A B55A B65A 37.5(12) . . . . ?
B63A B15A B58A C89A -39.4(12) . . . . ?
B63A B15A B58A B28A -137.9(13) . . . . ?
B63A B15A B58A B57A -100.5(14) . . . . ?
B63A B55A B65A C89A 40.2(12) . . . . ?
B63A B55A B65A B38A 138.7(13) . . . . ?
B63A B55A B65A B64A 102.3(14) . . . . ?
B64A C89A B57A B28A -103.2(13) . . . . ?
B64A C89A B57A B53A -41.2(12) . . . . ?
B64A C89A B57A B58A -142.2(13) . . . . ?
B64A C89A B58A B15A -65.9(18) . . . . ?
B64A C89A B58A B28A -2.1(19) . . . . ?
B64A C89A B58A B57A 37.9(14) . . . . ?
B64A C89A B58A B63A -105.8(15) . . . . ?
B64A C89A B63A B15A 69.5(17) . . . . ?
B64A C89A B63A B55A 6.1(18) . . . . ?
B64A C89A B63A B58A 108.4(15) . . . . ?
B64A C89A B63A B65A -33.8(13) . . . . ?
B64A C89A B65A B38A 42.0(12) . . . . ?
B64A C89A B65A B55A 104.0(13) . . . . ?
B64A C89A B65A B63A 145.3(13) . . . . ?
B64A B38A B48A Cl -148.8(12) . . . . ?
B64A B38A B48A B15A 63.9(16) . . . . ?
B64A B38A B48A B28A 1.4(17) . . . . ?
B64A B38A B48A B53A -35.9(12) . . . . ?
B64A B38A B48A B55A 101.2(13) . . . . ?
B64A B38A B53A Cl1A -111.1(14) . . . . ?
B64A B38A B53A B28A 102.2(13) . . . . ?
B64A B38A B53A B48A 139.7(12) . . . . ?
B64A B38A B53A B57A 38.4(12) . . . . ?
B64A B38A B55A Cl8A 148.5(14) . . . . ?
B64A B38A B55A B15A -64.0(16) . . . . ?
B64A B38A B55A B48A -101.5(13) . . . . ?
B64A B38A B55A B63A -1.7(17) . . . . ?
B64A B38A B55A B65A 35.4(12) . . . . ?
B64A B38A B65A C89A -40.8(12) . . . . ?
B64A B38A B65A B55A -140.4(13) . . . . ?
B64A B38A B65A B63A -102.7(14) . . . . ?
B64A B53A B57A C89A 40.5(12) . . . . ?
B64A B53A B57A B28A 137.5(12) . . . . ?
B64A B53A B57A B58A 100.5(13) . . . . ?
B64A B57A B58A C89A -33.2(12) . . . . ?
B64A B57A B58A B15A 62.9(16) . . . . ?
B64A B57A B58A B28A 100.9(13) . . . . ?
B64A B57A B58A B63A -0.9(17) . . . . ?
B65A C89A B57A B28A -66.5(17) . . . . ?
B65A C89A B57A B53A -4.5(18) . . . . ?
B65A C89A B57A B58A -105.5(15) . . . . ?
B65A C89A B57A B64A 36.7(13) . . . . ?
B65A C89A B58A B15A 3.9(19) . . . . ?
B65A C89A B58A B28A 67.6(17) . . . . ?
B65A C89A B58A B57A 107.6(15) . . . . ?
B65A C89A B58A B63A -36.1(13) . . . . ?
B65A C89A B63A B15A 103.3(13) . . . . ?
B65A C89A B63A B55A 39.9(12) . . . . ?
B65A C89A B63A B58A 142.2(13) . . . . ?
B65A C89A B64A B38A -40.5(12) . . . . ?
B65A C89A B64A B53A -102.3(13) . . . . ?
B65A C89A B64A B57A -142.4(13) . . . . ?
B65A B38A B48A Cl 148.1(13) . . . . ?
B65A B38A B48A B15A 0.8(17) . . . . ?
B65A B38A B48A B28A -61.7(16) . . . . ?
B65A B38A B48A B53A -99.0(13) . . . . ?
B65A B38A B48A B55A 38.1(12) . . . . ?
B65A B38A B53A Cl1A -149.1(13) . . . . ?
B65A B38A B53A B28A 64.1(16) . . . . ?
B65A B38A B53A B48A 101.6(13) . . . . ?
B65A B38A B53A B57A 0.3(17) . . . . ?
B65A B38A B53A B64A -38.1(12) . . . . ?
B65A B38A B55A Cl8A 113.1(16) . . . . ?
B65A B38A B55A B15A -99.4(13) . . . . ?
B65A B38A B55A B48A -136.9(12) . . . . ?
B65A B38A B55A B63A -37.1(12) . . . . ?
B65A B38A B64A C89A 40.3(12) . . . . ?
B65A B38A B64A B53A 136.7(12) . . . . ?
B65A B38A B64A B57A 99.9(13) . . . . ?
B65A B55A B63A C89A -40.1(12) . . . . ?
B65A B55A B63A B15A -137.5(12) . . . . ?
B65A B55A B63A B58A -100.4(14) . . . . ?
Cl1C B39A B45A Cl1D 1(2) . . . . ?
Cl1C B39A B45A B1A 147.1(13) . . . . ?
Cl1C B39A B45A B50A 109.6(14) . . . . ?
Cl1C B39A B45A B54A -112.0(15) . . . . ?
Cl1C B39A B45A B62A -150.2(13) . . . . ?
Cl1C B39A B49A Cl1F 3(2) . . . . ?
Cl1C B39A B49A B52A -108.8(13) . . . . ?
Cl1C B39A B49A B54A 113.4(15) . . . . ?
Cl1C B39A B49A B60A -147.1(12) . . . . ?
Cl1C B39A B49A B61A 150.1(12) . . . . ?
Cl1C B39A B50A Cl37 -3.3(19) . . . . ?
Cl1C B39A B50A B1A -150.7(12) . . . . ?
Cl1C B39A B50A B45A -112.9(13) . . . . ?
Cl1C B39A B50A B52A 108.4(13) . . . . ?
Cl1C B39A B50A B66A 146.9(12) . . . . ?
Cl1C B39A B52A Cl1E 1(2) . . . . ?
Cl1C B39A B52A B49A 110.2(13) . . . . ?
Cl1C B39A B52A B50A -110.5(13) . . . . ?
Cl1C B39A B52A B60A 148.6(12) . . . . ?
Cl1C B39A B52A B66A -148.2(12) . . . . ?
Cl1C B39A B54A Cl1G 1(2) . . . . ?
Cl1C B39A B54A B45A 111.8(14) . . . . ?
Cl1C B39A B54A B49A -109.2(14) . . . . ?
Cl1C B39A B54A B61A -146.2(12) . . . . ?
Cl1C B39A B54A B62A 149.7(12) . . . . ?
Cl1D B45A B50A Cl37 0(2) . . . . ?
Cl1D B45A B50A B1A -112.3(15) . . . . ?
Cl1D B45A B50A B39A 110.6(14) . . . . ?
Cl1D B45A B50A B52A 147.3(13) . . . . ?
Cl1D B45A B50A B66A -149.4(13) . . . . ?
Cl1D B45A B54A Cl1G 4(2) . . . . ?
Cl1D B45A B54A B39A -108.4(15) . . . . ?
Cl1D B45A B54A B49A -145.5(13) . . . . ?
Cl1D B45A B54A B61A 150.3(13) . . . . ?
Cl1D B45A B54A B62A 114.2(16) . . . . ?
Cl1D B45A B62A C88A 150.0(14) . . . . ?
Cl1D B45A B62A B1A 110.5(16) . . . . ?
Cl1D B45A B62A B54A -112.3(16) . . . . ?
Cl1D B45A B62A B61A -148.4(14) . . . . ?
Cl1E B52A B60A C88A -153.0(16) . . . . ?
Cl1E B52A B60A B49A 109.2(17) . . . . ?
Cl1E B52A B60A B61A 145.9(15) . . . . ?
Cl1E B52A B60A B66A -113.9(18) . . . . ?
Cl1E B52A B66A C88A 150.6(15) . . . . ?
Cl1E B52A B66A B1A -147.5(15) . . . . ?
Cl1E B52A B66A B50A -108.9(17) . . . . ?
Cl1E B52A B66A B60A 111.4(17) . . . . ?
Cl1F B49A B52A Cl1E -2(2) . . . . ?
Cl1F B49A B52A B39A -111.3(15) . . . . ?
Cl1F B49A B52A B50A -148.0(13) . . . . ?
Cl1F B49A B52A B60A 111.5(15) . . . . ?
Cl1F B49A B52A B66A 150.0(13) . . . . ?
Cl1F B49A B54A Cl1G -1(2) . . . . ?
Cl1F B49A B54A B39A 110.7(14) . . . . ?
Cl1F B49A B54A B45A 148.2(13) . . . . ?
Cl1F B49A B54A B61A -110.2(15) . . . . ?
Cl1F B49A B54A B62A -148.5(12) . . . . ?
Cl1F B49A B60A C88A 150.9(13) . . . . ?
Cl1F B49A B60A B52A -111.6(14) . . . . ?
Cl1F B49A B60A B61A 109.8(14) . . . . ?
Cl1F B49A B60A B66A -148.9(12) . . . . ?
Cl1F B49A B61A C88A -151.8(13) . . . . ?
Cl1F B49A B61A B54A 111.3(15) . . . . ?
Cl1F B49A B61A B60A -111.6(15) . . . . ?
Cl1F B49A B61A B62A 148.5(13) . . . . ?
Cl1G B54A B61A C88A 150.8(13) . . . . ?
Cl1G B54A B61A B49A -111.4(14) . . . . ?
Cl1G B54A B61A B60A -149.9(12) . . . . ?
Cl1G B54A B61A B62A 111.2(15) . . . . ?
Cl1G B54A B62A C88A -150.3(13) . . . . ?
Cl1G B54A B62A B1A 148.5(13) . . . . ?
Cl1G B54A B62A B45A 110.0(15) . . . . ?
Cl1G B54A B62A B61A -109.8(15) . . . . ?
Cl37 B50A B52A Cl1E 1(2) . . . . ?
Cl37 B50A B52A B39A 110.4(15) . . . . ?
Cl37 B50A B52A B49A 146.7(13) . . . . ?
Cl37 B50A B52A B60A -149.2(13) . . . . ?
Cl37 B50A B52A B66A -113.0(16) . . . . ?
Cl37 B50A B66A C88A -150.8(13) . . . . ?
Cl37 B50A B66A B1A -111.2(16) . . . . ?
Cl37 B50A B66A B52A 111.1(15) . . . . ?
Cl37 B50A B66A B60A 148.3(13) . . . . ?
C88A B1A B45A Cl1D -153.6(13) . . . . ?
C88A B1A B45A B39A 61.3(15) . . . . ?
C88A B1A B45A B50A 99.4(13) . . . . ?
C88A B1A B45A B54A -0.9(16) . . . . ?
C88A B1A B45A B62A -39.4(12) . . . . ?
C88A B1A B50A Cl37 151.9(14) . . . . ?
C88A B1A B50A B39A -61.2(15) . . . . ?
C88A B1A B50A B45A -98.6(13) . . . . ?
C88A B1A B50A B52A 1.6(17) . . . . ?
C88A B1A B50A B66A 39.3(12) . . . . ?
C88A B1A B62A B45A 134.1(13) . . . . ?
C88A B1A B62A B54A 95.9(13) . . . . ?
C88A B1A B62A B61A 31.9(12) . . . . ?
C88A B1A B66A B50A -134.5(13) . . . . ?
C88A B1A B66A B52A -95.7(14) . . . . ?
C88A B1A B66A B60A -30.7(12) . . . . ?
C88A B60A B61A B49A -131.6(12) . . . . ?
C88A B60A B61A B54A -93.6(13) . . . . ?
C88A B60A B61A B62A -31.5(11) . . . . ?
C88A B60A B66A B1A 31.3(12) . . . . ?
C88A B60A B66A B50A 96.3(14) . . . . ?
C88A B60A B66A B52A 133.7(13) . . . . ?
C88A B61A B62A B1A -31.9(12) . . . . ?
C88A B61A B62A B45A -96.5(14) . . . . ?
C88A B61A B62A B54A -132.4(12) . . . . ?
B1A C88A B60A B49A 66.0(17) . . . . ?
B1A C88A B60A B52A 5.1(19) . . . . ?
B1A C88A B60A B61A 107.7(15) . . . . ?
B1A C88A B60A B66A -34.3(14) . . . . ?
B1A C88A B61A B49A -66.1(16) . . . . ?
B1A C88A B61A B54A -5.0(17) . . . . ?
B1A C88A B61A B60A -108.1(15) . . . . ?
B1A C88A B61A B62A 35.4(13) . . . . ?
B1A C88A B62A B45A -40.5(12) . . . . ?
B1A C88A B62A B54A -102.6(13) . . . . ?
B1A C88A B62A B61A -144.1(13) . . . . ?
B1A C88A B66A B50A 40.4(12) . . . . ?
B1A C88A B66A B52A 104.3(13) . . . . ?
B1A C88A B66A B60A 145.1(13) . . . . ?
B1A B45A B50A Cl37 112.3(15) . . . . ?
B1A B45A B50A B39A -137.1(12) . . . . ?
B1A B45A B50A B52A -100.4(13) . . . . ?
B1A B45A B50A B66A -37.2(12) . . . . ?
B1A B45A B54A Cl1G -148.6(14) . . . . ?
B1A B45A B54A B39A 99.3(13) . . . . ?
B1A B45A B54A B49A 62.2(16) . . . . ?
B1A B45A B54A B61A -2.0(16) . . . . ?
B1A B45A B54A B62A -38.1(12) . . . . ?
B1A B45A B62A C88A 39.5(12) . . . . ?
B1A B45A B62A B54A 137.1(12) . . . . ?
B1A B45A B62A B61A 101.0(14) . . . . ?
B1A B50A B52A Cl1E 151.1(15) . . . . ?
B1A B50A B52A B39A -99.1(13) . . . . ?
B1A B50A B52A B49A -62.9(16) . . . . ?
B1A B50A B52A B60A 1.3(17) . . . . ?
B1A B50A B52A B66A 37.4(12) . . . . ?
B1A B50A B66A C88A -39.6(12) . . . . ?
B1A B50A B66A B52A -137.7(13) . . . . ?
B1A B50A B66A B60A -100.5(14) . . . . ?
B39A B45A B50A Cl37 -110.6(14) . . . . ?
B39A B45A B50A B1A 137.1(12) . . . . ?
B39A B45A B50A B52A 36.7(11) . . . . ?
B39A B45A B50A B66A 99.9(12) . . . . ?
B39A B45A B54A Cl1G 112.0(16) . . . . ?
B39A B45A B54A B49A -37.1(11) . . . . ?
B39A B45A B54A B61A -101.3(12) . . . . ?
B39A B45A B54A B62A -137.4(12) . . . . ?
B39A B45A B62A C88A -60.1(16) . . . . ?
B39A B45A B62A B1A -99.6(13) . . . . ?
B39A B45A B62A B54A 37.5(11) . . . . ?
B39A B45A B62A B61A 1.4(17) . . . . ?
B39A B49A B52A Cl1E 109.7(15) . . . . ?
B39A B49A B52A B50A -36.8(11) . . . . ?
B39A B49A B52A B60A -137.3(11) . . . . ?
B39A B49A B52A B66A -98.7(12) . . . . ?
B39A B49A B54A Cl1G -111.4(16) . . . . ?
B39A B49A B54A B45A 37.5(12) . . . . ?
B39A B49A B54A B61A 139.0(12) . . . . ?
B39A B49A B54A B62A 100.7(12) . . . . ?
B39A B49A B60A C88A -59.1(15) . . . . ?
B39A B49A B60A B52A 38.4(11) . . . . ?
B39A B49A B60A B61A -100.3(12) . . . . ?
B39A B49A B60A B66A 1.1(16) . . . . ?
B39A B49A B61A C88A 60.8(15) . . . . ?
B39A B49A B61A B54A -36.1(11) . . . . ?
B39A B49A B61A B60A 101.0(13) . . . . ?
B39A B49A B61A B62A 1.1(16) . . . . ?
B39A B50A B52A Cl1E -109.8(16) . . . . ?
B39A B50A B52A B49A 36.3(11) . . . . ?
B39A B50A B52A B60A 100.4(13) . . . . ?
B39A B50A B52A B66A 136.6(12) . . . . ?
B39A B50A B66A C88A 59.7(15) . . . . ?
B39A B50A B66A B1A 99.3(13) . . . . ?
B39A B50A B66A B52A -38.4(11) . . . . ?
B39A B50A B66A B60A -1.2(16) . . . . ?
B39A B52A B60A C88A 60.1(15) . . . . ?
B39A B52A B60A B49A -37.7(11) . . . . ?
B39A B52A B60A B61A -1.0(16) . . . . ?
B39A B52A B60A B66A 99.2(12) . . . . ?
B39A B52A B66A C88A -61.9(15) . . . . ?
B39A B52A B66A B1A 0.0(17) . . . . ?
B39A B52A B66A B50A 38.6(11) . . . . ?
B39A B52A B66A B60A -101.1(12) . . . . ?
B39A B54A B61A C88A -60.9(15) . . . . ?
B39A B54A B61A B49A 36.9(11) . . . . ?
B39A B54A B61A B60A -1.6(16) . . . . ?
B39A B54A B61A B62A -100.6(13) . . . . ?
B39A B54A B62A C88A 61.2(15) . . . . ?
B39A B54A B62A B1A 0.0(16) . . . . ?
B39A B54A B62A B45A -38.5(11) . . . . ?
B39A B54A B62A B61A 101.7(12) . . . . ?
B45A B1A B50A Cl37 -109.4(15) . . . . ?
B45A B1A B50A B39A 37.5(11) . . . . ?
B45A B1A B50A B52A 100.3(13) . . . . ?
B45A B1A B50A B66A 137.9(12) . . . . ?
B45A B1A B62A C88A -134.1(13) . . . . ?
B45A B1A B62A B54A -38.2(11) . . . . ?
B45A B1A B62A B61A -102.2(13) . . . . ?
B45A B1A B66A C88A 96.0(14) . . . . ?
B45A B1A B66A B50A -38.5(12) . . . . ?
B45A B1A B66A B52A 0.3(17) . . . . ?
B45A B1A B66A B60A 65.3(16) . . . . ?
B45A B39A B49A Cl1F -147.3(12) . . . . ?
B45A B39A B49A B52A 100.9(13) . . . . ?
B45A B39A B49A B54A -36.9(11) . . . . ?
B45A B39A B49A B60A 62.6(15) . . . . ?
B45A B39A B49A B61A -0.2(16) . . . . ?
B45A B39A B50A Cl37 109.6(14) . . . . ?
B45A B39A B50A B1A -37.7(11) . . . . ?
B45A B39A B50A B52A -138.7(11) . . . . ?
B45A B39A B50A B66A -100.1(12) . . . . ?
B45A B39A B52A Cl1E 148.7(15) . . . . ?
B45A B39A B52A B49A -101.9(12) . . . . ?
B45A B39A B52A B50A 37.4(11) . . . . ?
B45A B39A B52A B60A -63.5(15) . . . . ?
B45A B39A B52A B66A -0.3(15) . . . . ?
B45A B39A B54A Cl1G -110.3(14) . . . . ?
B45A B39A B54A B49A 139.0(12) . . . . ?
B45A B39A B54A B61A 102.0(13) . . . . ?
B45A B39A B54A B62A 37.9(11) . . . . ?
B45A B50A B52A Cl1E -146.1(14) . . . . ?
B45A B50A B52A B39A -36.4(11) . . . . ?
B45A B50A B52A B49A -0.1(17) . . . . ?
B45A B50A B52A B60A 64.0(16) . . . . ?
B45A B50A B52A B66A 100.2(13) . . . . ?
B45A B50A B66A C88A -2.4(16) . . . . ?
B45A B50A B66A B1A 37.2(12) . . . . ?
B45A B50A B66A B52A -100.5(13) . . . . ?
B45A B50A B66A B60A -63.3(16) . . . . ?
B45A B54A B61A C88A 4.0(16) . . . . ?
B45A B54A B61A B49A 101.8(12) . . . . ?
B45A B54A B61A B60A 63.3(15) . . . . ?
B45A B54A B61A B62A -35.7(12) . . . . ?
B45A B54A B62A C88A 99.7(13) . . . . ?
B45A B54A B62A B1A 38.6(11) . . . . ?
B45A B54A B62A B61A 140.3(12) . . . . ?
B49A B39A B45A Cl1D 150.6(13) . . . . ?
B49A B39A B45A B1A -63.5(15) . . . . ?
B49A B39A B45A B50A -101.0(12) . . . . ?
B49A B39A B45A B54A 37.4(12) . . . . ?
B49A B39A B45A B62A -0.7(16) . . . . ?
B49A B39A B50A Cl37 -148.4(12) . . . . ?
B49A B39A B50A B1A 64.3(15) . . . . ?
B49A B39A B50A B45A 102.0(12) . . . . ?
B49A B39A B50A B52A -36.7(11) . . . . ?
B49A B39A B50A B66A 1.9(16) . . . . ?
B49A B39A B52A Cl1E -109.5(16) . . . . ?
B49A B39A B52A B50A 139.2(12) . . . . ?
B49A B39A B52A B60A 38.3(11) . . . . ?
B49A B39A B52A B66A 101.6(13) . . . . ?
B49A B39A B54A Cl1G 110.7(14) . . . . ?
B49A B39A B54A B45A -139.0(12) . . . . ?
B49A B39A B54A B61A -37.0(11) . . . . ?
B49A B39A B54A B62A -101.1(13) . . . . ?
B49A B52A B60A C88A 97.9(13) . . . . ?
B49A B52A B60A B61A 36.7(11) . . . . ?
B49A B52A B60A B66A 137.0(12) . . . . ?
B49A B52A B66A C88A 0.4(16) . . . . ?
B49A B52A B66A B1A 62.4(16) . . . . ?
B49A B52A B66A B50A 100.9(13) . . . . ?
B49A B52A B66A B60A -38.7(12) . . . . ?
B49A B54A B61A C88A -97.8(12) . . . . ?
B49A B54A B61A B60A -38.5(11) . . . . ?
B49A B54A B61A B62A -137.5(12) . . . . ?
B49A B54A B62A C88A -2.4(16) . . . . ?
B49A B54A B62A B1A -63.5(16) . . . . ?
B49A B54A B62A B45A -102.1(12) . . . . ?
B49A B54A B62A B61A 38.2(12) . . . . ?
B49A B60A B61A C88A 131.6(12) . . . . ?
B49A B60A B61A B54A 38.0(11) . . . . ?
B49A B60A B61A B62A 100.0(12) . . . . ?
B49A B60A B66A C88A -96.2(13) . . . . ?
B49A B60A B66A B1A -65.0(15) . . . . ?
B49A B60A B66A B50A 0.1(16) . . . . ?
B49A B60A B66A B52A 37.5(11) . . . . ?
B49A B61A B62A C88A 94.9(13) . . . . ?
B49A B61A B62A B1A 63.0(16) . . . . ?
B49A B61A B62A B45A -1.6(17) . . . . ?
B49A B61A B62A B54A -37.4(11) . . . . ?
B50A B1A B45A Cl1D 107.0(15) . . . . ?
B50A B1A B45A B39A -38.1(11) . . . . ?
B50A B1A B45A B54A -100.4(12) . . . . ?
B50A B1A B45A B62A -138.8(12) . . . . ?
B50A B1A B62A C88A -96.3(13) . . . . ?
B50A B1A B62A B45A 37.8(12) . . . . ?
B50A B1A B62A B54A -0.3(17) . . . . ?
B50A B1A B62A B61A -64.4(16) . . . . ?
B50A B1A B66A C88A 134.5(13) . . . . ?
B50A B1A B66A B52A 38.8(12) . . . . ?
B50A B1A B66A B60A 103.8(13) . . . . ?
B50A B39A B45A Cl1D -108.4(15) . . . . ?
B50A B39A B45A B1A 37.5(11) . . . . ?
B50A B39A B45A B54A 138.4(12) . . . . ?
B50A B39A B45A B62A 100.2(13) . . . . ?
B50A B39A B49A Cl1F 148.2(12) . . . . ?
B50A B39A B49A B52A 36.5(11) . . . . ?
B50A B39A B49A B54A -101.4(12) . . . . ?
B50A B39A B49A B60A -1.8(15) . . . . ?
B50A B39A B49A B61A -64.7(15) . . . . ?
B50A B39A B52A Cl1E 111.3(16) . . . . ?
B50A B39A B52A B49A -139.2(12) . . . . ?
B50A B39A B52A B60A -100.9(13) . . . . ?
B50A B39A B52A B66A -37.7(11) . . . . ?
B50A B39A B54A Cl1G -147.9(12) . . . . ?
B50A B39A B54A B45A -37.6(11) . . . . ?
B50A B39A B54A B49A 101.4(12) . . . . ?
B50A B39A B54A B61A 64.4(15) . . . . ?
B50A B39A B54A B62A 0.3(16) . . . . ?
B50A B45A B54A Cl1G 149.3(13) . . . . ?
B50A B45A B54A B39A 37.3(11) . . . . ?
B50A B45A B54A B49A 0.2(17) . . . . ?
B50A B45A B54A B61A -64.0(15) . . . . ?
B50A B45A B54A B62A -100.1(13) . . . . ?
B50A B45A B62A C88A 3.4(16) . . . . ?
B50A B45A B62A B1A -36.1(12) . . . . ?
B50A B45A B62A B54A 101.0(12) . . . . ?
B50A B45A B62A B61A 64.9(16) . . . . ?
B50A B52A B60A C88A -3.7(17) . . . . ?
B50A B52A B60A B49A -101.5(13) . . . . ?
B50A B52A B60A B61A -64.8(16) . . . . ?
B50A B52A B60A B66A 35.4(12) . . . . ?
B50A B52A B66A C88A -100.5(13) . . . . ?
B50A B52A B66A B1A -38.6(12) . . . . ?
B50A B52A B66A B60A -139.7(13) . . . . ?
B52A B39A B45A Cl1D -145.4(13) . . . . ?
B52A B39A B45A B1A 0.5(16) . . . . ?
B52A B39A B45A B50A -37.0(11) . . . . ?
B52A B39A B45A B54A 101.4(12) . . . . ?
B52A B39A B45A B62A 63.3(15) . . . . ?
B52A B39A B49A Cl1F 111.8(14) . . . . ?
B52A B39A B49A B54A -137.8(12) . . . . ?
B52A B39A B49A B60A -38.3(11) . . . . ?
B52A B39A B49A B61A -101.2(13) . . . . ?
B52A B39A B50A Cl37 -111.7(15) . . . . ?
B52A B39A B50A B1A 101.0(13) . . . . ?
B52A B39A B50A B45A 138.7(11) . . . . ?
B52A B39A B50A B66A 38.6(11) . . . . ?
B52A B39A B54A Cl1G 148.7(12) . . . . ?
B52A B39A B54A B45A -101.0(12) . . . . ?
B52A B39A B54A B49A 38.0(11) . . . . ?
B52A B39A B54A B61A 1.0(16) . . . . ?
B52A B39A B54A B62A -63.1(15) . . . . ?
B52A B49A B54A Cl1G -149.1(13) . . . . ?
B52A B49A B54A B39A -37.7(12) . . . . ?
B52A B49A B54A B45A -0.3(17) . . . . ?
B52A B49A B54A B61A 101.3(13) . . . . ?
B52A B49A B54A B62A 63.0(16) . . . . ?
B52A B49A B60A C88A -97.5(13) . . . . ?
B52A B49A B60A B61A -138.7(12) . . . . ?
B52A B49A B60A B66A -37.3(11) . . . . ?
B52A B49A B61A C88A -3.2(16) . . . . ?
B52A B49A B61A B54A -100.0(12) . . . . ?
B52A B49A B61A B60A 37.1(12) . . . . ?
B52A B49A B61A B62A -62.8(15) . . . . ?
B52A B50A B66A C88A 98.1(13) . . . . ?
B52A B50A B66A B1A 137.7(13) . . . . ?
B52A B50A B66A B60A 37.2(12) . . . . ?
B52A B60A B61A C88A 95.1(13) . . . . ?
B52A B60A B61A B49A -36.4(11) . . . . ?
B52A B60A B61A B54A 1.6(16) . . . . ?
B52A B60A B61A B62A 63.6(15) . . . . ?
B52A B60A B66A C88A -133.7(13) . . . . ?
B52A B60A B66A B1A -102.4(14) . . . . ?
B52A B60A B66A B50A -37.4(12) . . . . ?
B54A B39A B45A Cl1D 113.2(15) . . . . ?
B54A B39A B45A B1A -100.9(13) . . . . ?
B54A B39A B45A B50A -138.4(12) . . . . ?
B54A B39A B45A B62A -38.2(12) . . . . ?
B54A B39A B49A Cl1F -110.4(15) . . . . ?
B54A B39A B49A B52A 137.8(12) . . . . ?
B54A B39A B49A B60A 99.5(13) . . . . ?
B54A B39A B49A B61A 36.7(12) . . . . ?
B54A B39A B50A Cl37 146.9(12) . . . . ?
B54A B39A B50A B1A -0.5(16) . . . . ?
B54A B39A B50A B45A 37.2(11) . . . . ?
B54A B39A B50A B52A -101.4(12) . . . . ?
B54A B39A B50A B66A -62.9(15) . . . . ?
B54A B39A B52A Cl1E -147.8(15) . . . . ?
B54A B39A B52A B49A -38.4(11) . . . . ?
B54A B39A B52A B50A 100.9(12) . . . . ?
B54A B39A B52A B60A 0.0(16) . . . . ?
B54A B39A B52A B66A 63.2(15) . . . . ?
B54A B45A B50A Cl37 -147.4(13) . . . . ?
B54A B45A B50A B1A 100.3(13) . . . . ?
B54A B45A B50A B39A -36.8(11) . . . . ?
B54A B45A B50A B52A 0.0(17) . . . . ?
B54A B45A B50A B66A 63.2(16) . . . . ?
B54A B45A B62A C88A -97.7(13) . . . . ?
B54A B45A B62A B1A -137.1(12) . . . . ?
B54A B45A B62A B61A -36.1(12) . . . . ?
B54A B49A B52A Cl1E 146.7(14) . . . . ?
B54A B49A B52A B39A 37.0(11) . . . . ?
B54A B49A B52A B50A 0.2(17) . . . . ?
B54A B49A B52A B60A -100.2(13) . . . . ?
B54A B49A B52A B66A -61.7(16) . . . . ?
B54A B49A B60A C88A 3.0(15) . . . . ?
B54A B49A B60A B52A 100.5(12) . . . . ?
B54A B49A B60A B61A -38.2(11) . . . . ?
B54A B49A B60A B66A 63.2(15) . . . . ?
B54A B49A B61A C88A 96.9(12) . . . . ?
B54A B49A B61A B60A 137.1(12) . . . . ?
B54A B49A B61A B62A 37.2(11) . . . . ?
B54A B61A B62A C88A 132.4(12) . . . . ?
B54A B61A B62A B1A 100.5(13) . . . . ?
B54A B61A B62A B45A 35.9(12) . . . . ?
B60A C88A B1A B45A -68.4(17) . . . . ?
B60A C88A B1A B50A -4.4(19) . . . . ?
B60A C88A B1A B62A -108.1(16) . . . . ?
B60A C88A B1A B66A 35.2(14) . . . . ?
B60A C88A B61A B49A 42.0(11) . . . . ?
B60A C88A B61A B54A 103.1(12) . . . . ?
B60A C88A B61A B62A 143.6(13) . . . . ?
B60A C88A B62A B1A 107.4(15) . . . . ?
B60A C88A B62A B45A 66.9(17) . . . . ?
B60A C88A B62A B54A 4.8(18) . . . . ?
B60A C88A B62A B61A -36.7(13) . . . . ?
B60A C88A B66A B1A -145.1(13) . . . . ?
B60A C88A B66A B50A -104.7(14) . . . . ?
B60A C88A B66A B52A -40.8(12) . . . . ?
B60A B49A B52A Cl1E -113.1(16) . . . . ?
B60A B49A B52A B39A 137.3(11) . . . . ?
B60A B49A B52A B50A 100.5(13) . . . . ?
B60A B49A B52A B66A 38.5(12) . . . . ?
B60A B49A B54A Cl1G 147.5(13) . . . . ?
B60A B49A B54A B39A -101.1(12) . . . . ?
B60A B49A B54A B45A -63.7(16) . . . . ?
B60A B49A B54A B61A 37.9(11) . . . . ?
B60A B49A B54A B62A -0.4(16) . . . . ?
B60A B49A B61A C88A -40.2(11) . . . . ?
B60A B49A B61A B54A -137.1(12) . . . . ?
B60A B49A B61A B62A -99.9(13) . . . . ?
B60A B52A B66A C88A 39.2(11) . . . . ?
B60A B52A B66A B1A 101.1(14) . . . . ?
B60A B52A B66A B50A 139.7(13) . . . . ?
B60A B61A B62A C88A 31.4(11) . . . . ?
B60A B61A B62A B1A -0.5(16) . . . . ?
B60A B61A B62A B45A -65.1(15) . . . . ?
B60A B61A B62A B54A -101.0(12) . . . . ?
B61A C88A B1A B45A 3.9(18) . . . . ?
B61A C88A B1A B50A 67.8(17) . . . . ?
B61A C88A B1A B62A -35.9(13) . . . . ?
B61A C88A B1A B66A 107.4(15) . . . . ?
B61A C88A B60A B49A -41.7(11) . . . . ?
B61A C88A B60A B52A -102.6(13) . . . . ?
B61A C88A B60A B66A -142.0(13) . . . . ?
B61A C88A B62A B1A 144.1(13) . . . . ?
B61A C88A B62A B45A 103.6(13) . . . . ?
B61A C88A B62A B54A 41.5(11) . . . . ?
B61A C88A B66A B1A -107.0(15) . . . . ?
B61A C88A B66A B50A -66.6(17) . . . . ?
B61A C88A B66A B52A -2.7(18) . . . . ?
B61A C88A B66A B60A 38.1(13) . . . . ?
B61A B49A B52A Cl1E -149.8(14) . . . . ?
B61A B49A B52A B39A 100.5(12) . . . . ?
B61A B49A B52A B50A 63.7(16) . . . . ?
B61A B49A B52A B60A -36.7(11) . . . . ?
B61A B49A B52A B66A 1.8(16) . . . . ?
B61A B49A B54A Cl1G 109.6(15) . . . . ?
B61A B49A B54A B39A -139.0(12) . . . . ?
B61A B49A B54A B45A -101.5(14) . . . . ?
B61A B49A B54A B62A -38.3(12) . . . . ?
B61A B49A B60A C88A 41.2(11) . . . . ?
B61A B49A B60A B52A 138.7(12) . . . . ?
B61A B49A B60A B66A 101.4(13) . . . . ?
B61A B54A B62A C88A -40.6(11) . . . . ?
B61A B54A B62A B1A -101.7(13) . . . . ?
B61A B54A B62A B45A -140.3(12) . . . . ?
B61A B60A B66A C88A -33.5(12) . . . . ?
B61A B60A B66A B1A -2.3(16) . . . . ?
B61A B60A B66A B50A 62.8(16) . . . . ?
B61A B60A B66A B52A 100.2(13) . . . . ?
B62A C88A B1A B45A 39.8(12) . . . . ?
B62A C88A B1A B50A 103.7(14) . . . . ?
B62A C88A B1A B66A 143.3(13) . . . . ?
B62A C88A B60A B49A -5.0(18) . . . . ?
B62A C88A B60A B52A -65.9(17) . . . . ?
B62A C88A B60A B61A 36.7(13) . . . . ?
B62A C88A B60A B66A -105.3(15) . . . . ?
B62A C88A B61A B49A -101.6(13) . . . . ?
B62A C88A B61A B54A -40.4(11) . . . . ?
B62A C88A B61A B60A -143.6(13) . . . . ?
B62A C88A B66A B1A -35.5(13) . . . . ?
B62A C88A B66A B50A 4.9(18) . . . . ?
B62A C88A B66A B52A 68.7(16) . . . . ?
B62A C88A B66A B60A 109.5(15) . . . . ?
B62A B1A B45A Cl1D -114.2(15) . . . . ?
B62A B1A B45A B39A 100.7(12) . . . . ?
B62A B1A B45A B50A 138.8(12) . . . . ?
B62A B1A B45A B54A 38.4(12) . . . . ?
B62A B1A B50A Cl37 -146.4(14) . . . . ?
B62A B1A B50A B39A 0.5(16) . . . . ?
B62A B1A B50A B45A -37.0(11) . . . . ?
B62A B1A B50A B52A 63.3(16) . . . . ?
B62A B1A B50A B66A 101.0(14) . . . . ?
B62A B1A B66A C88A 32.7(12) . . . . ?
B62A B1A B66A B50A -101.8(13) . . . . ?
B62A B1A B66A B52A -63.0(16) . . . . ?
B62A B1A B66A B60A 2.0(17) . . . . ?
B62A B45A B50A Cl37 148.8(13) . . . . ?
B62A B45A B50A B1A 36.5(12) . . . . ?
B62A B45A B50A B39A -100.6(12) . . . . ?
B62A B45A B50A B52A -63.9(16) . . . . ?
B62A B45A B50A B66A -0.6(16) . . . . ?
B62A B45A B54A Cl1G -110.6(15) . . . . ?
B62A B45A B54A B39A 137.4(12) . . . . ?
B62A B45A B54A B49A 100.3(14) . . . . ?
B62A B45A B54A B61A 36.1(12) . . . . ?
B62A B54A B61A C88A 39.7(11) . . . . ?
B62A B54A B61A B49A 137.5(12) . . . . ?
B62A B54A B61A B60A 99.0(13) . . . . ?
B66A C88A B1A B45A -103.5(13) . . . . ?
B66A C88A B1A B50A -39.6(12) . . . . ?
B66A C88A B1A B62A -143.3(13) . . . . ?
B66A C88A B60A B49A 100.3(13) . . . . ?
B66A C88A B60A B52A 39.4(12) . . . . ?
B66A C88A B60A B61A 142.0(13) . . . . ?
B66A C88A B61A B49A 3.8(18) . . . . ?
B66A C88A B61A B54A 64.9(17) . . . . ?
B66A C88A B61A B60A -38.2(13) . . . . ?
B66A C88A B61A B62A 105.3(15) . . . . ?
B66A C88A B62A B1A 35.3(13) . . . . ?
B66A C88A B62A B45A -5.2(18) . . . . ?
B66A C88A B62A B54A -67.3(16) . . . . ?
B66A C88A B62A B61A -108.8(14) . . . . ?
B66A B1A B45A Cl1D 144.6(13) . . . . ?
B66A B1A B45A B39A -0.5(17) . . . . ?
B66A B1A B45A B50A 37.6(12) . . . . ?
B66A B1A B45A B54A -62.7(16) . . . . ?
B66A B1A B45A B62A -101.2(14) . . . . ?
B66A B1A B50A Cl37 112.6(16) . . . . ?
B66A B1A B50A B39A -100.5(12) . . . . ?
B66A B1A B50A B45A -137.9(12) . . . . ?
B66A B1A B50A B52A -37.7(12) . . . . ?
B66A B1A B62A C88A -32.8(12) . . . . ?
B66A B1A B62A B45A 101.3(13) . . . . ?
B66A B1A B62A B54A 63.1(16) . . . . ?
B66A B1A B62A B61A -0.9(17) . . . . ?
B66A B50A B52A Cl1E 113.7(17) . . . . ?
B66A B50A B52A B39A -136.6(12) . . . . ?
B66A B50A B52A B49A -100.3(13) . . . . ?
B66A B50A B52A B60A -36.1(12) . . . . ?
B66A B52A B60A C88A -39.1(12) . . . . ?
B66A B52A B60A B49A -137.0(12) . . . . ?
B66A B52A B60A B61A -100.2(13) . . . . ?
B66A B60A B61A C88A 33.2(11) . . . . ?
B66A B60A B61A B49A -98.3(12) . . . . ?
B66A B60A B61A B54A -60.4(15) . . . . ?
B66A B60A B61A B62A 1.7(16) . . . . ?
Cl38 B20A B29A B6A -112(2) . . . . ?
Cl38 B20A B29A B35A -149(2) . . . . ?
Cl38 B20A B29A C64A 149(2) . . . . ?
Cl38 B20A B29A B23A 110(2) . . . . ?
Cl38 B20A B17A B7A 114(2) . . . . ?
Cl38 B20A B17A B16A 152(2) . . . . ?
Cl38 B20A B17A B10A -145(2) . . . . ?
Cl38 B20A B17A B23A -108(2) . . . . ?
Cl38 B20A B17A Cl1L 9(3) . . . . ?
Cl38 B20A B23A B29A -110(2) . . . . ?
Cl38 B20A B23A B17A 114(2) . . . . ?
Cl38 B20A B23A B10A 151(2) . . . . ?
Cl38 B20A B23A C64A -148(2) . . . . ?
Cl1H B4A B6A B7A 110(2) . . . . ?
Cl1H B4A B6A B35A -112(2) . . . . ?
Cl1H B4A B6A Cl1I 0(3) . . . . ?
Cl1H B4A B6A B20A 147.3(19) . . . . ?
Cl1H B4A B6A B29A -149.8(19) . . . . ?
Cl1H B4A B7A B6A -110(2) . . . . ?
Cl1H B4A B7A B16A 112(2) . . . . ?
Cl1H B4A B7A B20A -147.8(18) . . . . ?
Cl1H B4A B7A Cl1J -1(3) . . . . ?
Cl1H B4A B7A B17A 148.8(18) . . . . ?
Cl1H B4A B16A B7A -110(2) . . . . ?
Cl1H B4A B16A B22A 112(2) . . . . ?
Cl1H B4A B16A B17A -147.1(19) . . . . ?
Cl1H B4A B16A Cl1K 1(3) . . . . ?
Cl1H B4A B16A B10A 150.3(19) . . . . ?
Cl1H B4A B22A B16A -111(2) . . . . ?
Cl1H B4A B22A B35A 111(2) . . . . ?
Cl1H B4A B22A B10A -148.1(19) . . . . ?
Cl1H B4A B22A C64A 151(2) . . . . ?
Cl1H B4A B35A B6A 109(2) . . . . ?
Cl1H B4A B35A B22A -112(2) . . . . ?
Cl1H B4A B35A B29A 147.4(19) . . . . ?
Cl1H B4A B35A C64A -151.7(19) . . . . ?
B4A B6A B7A B16A 36.9(12) . . . . ?
B4A B6A B7A B20A 138.3(13) . . . . ?
B4A B6A B7A Cl1J -113.4(18) . . . . ?
B4A B6A B7A B17A 100.4(14) . . . . ?
B4A B6A B35A B22A -36.6(14) . . . . ?
B4A B6A B35A B29A -136.9(14) . . . . ?
B4A B6A B35A C64A -98.0(16) . . . . ?
B4A B6A B20A Cl38 -151(2) . . . . ?
B4A B6A B20A B7A -36.7(13) . . . . ?
B4A B6A B20A B29A 100.3(15) . . . . ?
B4A B6A B20A B17A 1.1(19) . . . . ?
B4A B6A B20A B23A 63.1(19) . . . . ?
B4A B6A B29A B35A 38.4(14) . . . . ?
B4A B6A B29A B20A -100.3(15) . . . . ?
B4A B6A B29A C64A -1(2) . . . . ?
B4A B6A B29A B23A -63.4(19) . . . . ?
B4A B7A B16A B22A 38.4(13) . . . . ?
B4A B7A B16A B17A 138.8(13) . . . . ?
B4A B7A B16A Cl1K -113(2) . . . . ?
B4A B7A B16A B10A 102.4(15) . . . . ?
B4A B7A B20A Cl38 148(2) . . . . ?
B4A B7A B20A B6A 37.8(13) . . . . ?
B4A B7A B20A B29A 0.3(18) . . . . ?
B4A B7A B20A B17A -99.6(14) . . . . ?
B4A B7A B20A B23A -63.1(18) . . . . ?
B4A B7A B17A B16A -36.1(12) . . . . ?
B4A B7A B17A B20A 102.2(14) . . . . ?
B4A B7A B17A B10A 1.0(18) . . . . ?
B4A B7A B17A B23A 65.0(18) . . . . ?
B4A B7A B17A Cl1L -144.0(17) . . . . ?
B4A B16A B22A B35A 37.9(14) . . . . ?
B4A B16A B22A B10A 138.2(14) . . . . ?
B4A B16A B22A C64A 99.4(16) . . . . ?
B4A B16A B17A B7A 37.0(13) . . . . ?
B4A B16A B17A B20A -1(2) . . . . ?
B4A B16A B17A B10A -101.7(16) . . . . ?
B4A B16A B17A B23A -63.9(19) . . . . ?
B4A B16A B17A Cl1L 144.1(19) . . . . ?
B4A B16A B10A B22A -37.8(14) . . . . ?
B4A B16A B10A B17A 100.3(15) . . . . ?
B4A B16A B10A C64A 1(2) . . . . ?
B4A B16A B10A B23A 63.1(19) . . . . ?
B4A B22A B35A B6A 37.1(14) . . . . ?
B4A B22A B35A B29A 100.2(15) . . . . ?
B4A B22A B35A C64A 133.2(15) . . . . ?
B4A B22A B10A B16A 37.0(13) . . . . ?
B4A B22A B10A B17A -1(2) . . . . ?
B4A B22A B10A C64A -97.4(16) . . . . ?
B4A B22A B10A B23A -63.6(19) . . . . ?
B4A B22A C64A B35A -41.5(14) . . . . ?
B4A B22A C64A B29A -5(2) . . . . ?
B4A B22A C64A B10A 101.4(16) . . . . ?
B4A B22A C64A B23A 65(2) . . . . ?
B4A B35A B29A B6A -38.7(13) . . . . ?
B4A B35A B29A B20A -1(2) . . . . ?
B4A B35A B29A C64A 95.9(16) . . . . ?
B4A B35A B29A B23A 62.6(19) . . . . ?
B4A B35A C64A B22A 40.4(14) . . . . ?
B4A B35A C64A B29A -102.2(15) . . . . ?
B4A B35A C64A B10A 4(2) . . . . ?
B4A B35A C64A B23A -66(2) . . . . ?
B6A B4A B7A B16A -137.8(13) . . . . ?
B6A B4A B7A B20A -37.6(13) . . . . ?
B6A B4A B7A Cl1J 109.2(19) . . . . ?
B6A B4A B7A B17A -101.0(14) . . . . ?
B6A B4A B16A B7A 38.0(13) . . . . ?
B6A B4A B16A B22A -99.3(15) . . . . ?
B6A B4A B16A B17A 1(2) . . . . ?
B6A B4A B16A Cl1K 149(2) . . . . ?
B6A B4A B16A B10A -61.4(19) . . . . ?
B6A B4A B22A B16A 102.3(14) . . . . ?
B6A B4A B22A B35A -36.1(14) . . . . ?
B6A B4A B22A B10A 65.0(18) . . . . ?
B6A B4A B22A C64A 4(2) . . . . ?
B6A B4A B35A B22A 139.0(14) . . . . ?
B6A B4A B35A B29A 38.2(13) . . . . ?
B6A B4A B35A C64A 99.1(16) . . . . ?
B6A B7A B16A B4A -37.9(13) . . . . ?
B6A B7A B16A B22A 0.5(18) . . . . ?
B6A B7A B16A B17A 101.0(14) . . . . ?
B6A B7A B16A Cl1K -151.2(18) . . . . ?
B6A B7A B16A B10A 64.5(17) . . . . ?
B6A B7A B20A Cl38 110(2) . . . . ?
B6A B7A B20A B29A -37.5(13) . . . . ?
B6A B7A B20A B17A -137.4(13) . . . . ?
B6A B7A B20A B23A -101.0(15) . . . . ?
B6A B7A B17A B16A -100.2(14) . . . . ?
B6A B7A B17A B20A 38.1(12) . . . . ?
B6A B7A B17A B10A -63.1(17) . . . . ?
B6A B7A B17A B23A 0.9(18) . . . . ?
B6A B7A B17A Cl1L 151.9(17) . . . . ?
B6A B35A B29A B20A 38.0(14) . . . . ?
B6A B35A B29A C64A 134.6(15) . . . . ?
B6A B35A B29A B23A 101.3(16) . . . . ?
B6A B35A C64A B22A 103.2(16) . . . . ?
B6A B35A C64A B29A -39.4(14) . . . . ?
B6A B35A C64A B10A 66(2) . . . . ?
B6A B35A C64A B23A -3(2) . . . . ?
B6A B20A B29A B35A -37.7(14) . . . . ?
B6A B20A B29A C64A -99.7(16) . . . . ?
B6A B20A B29A B23A -138.6(14) . . . . ?
B6A B20A B17A B7A -37.8(13) . . . . ?
B6A B20A B17A B16A 0(2) . . . . ?
B6A B20A B17A B10A 63.2(19) . . . . ?
B6A B20A B17A B23A 100.5(15) . . . . ?
B6A B20A B17A Cl1L -142.9(19) . . . . ?
B6A B20A B23A B29A 36.5(14) . . . . ?
B6A B20A B23A B17A -100.0(15) . . . . ?
B6A B20A B23A B10A -62.3(19) . . . . ?
B6A B20A B23A C64A -1(2) . . . . ?
B6A B29A C64A B22A 4(2) . . . . ?
B6A B29A C64A B35A 40.2(14) . . . . ?
B6A B29A C64A B10A -67(2) . . . . ?
B6A B29A C64A B23A -102.7(16) . . . . ?
B6A B29A B23A B20A -37.8(14) . . . . ?
B6A B29A B23A B17A 2(2) . . . . ?
B6A B29A B23A B10A 65.5(19) . . . . ?
B6A B29A B23A C64A 97.6(16) . . . . ?
B7A B4A B6A B35A 138.1(13) . . . . ?
B7A B4A B6A Cl1I -110(2) . . . . ?
B7A B4A B6A B20A 37.0(13) . . . . ?
B7A B4A B6A B29A 99.9(15) . . . . ?
B7A B4A B16A B22A -137.3(13) . . . . ?
B7A B4A B16A B17A -36.7(13) . . . . ?
B7A B4A B16A Cl1K 111(2) . . . . ?
B7A B4A B16A B10A -99.4(15) . . . . ?
B7A B4A B22A B16A 38.9(13) . . . . ?
B7A B4A B22A B35A -99.5(15) . . . . ?
B7A B4A B22A B10A 2(2) . . . . ?
B7A B4A B22A C64A -59.2(19) . . . . ?
B7A B4A B35A B6A -37.3(13) . . . . ?
B7A B4A B35A B22A 101.7(15) . . . . ?
B7A B4A B35A B29A 0.9(19) . . . . ?
B7A B4A B35A C64A 61.8(18) . . . . ?
B7A B6A B35A B4A 36.9(13) . . . . ?
B7A B6A B35A B22A 0.3(19) . . . . ?
B7A B6A B35A B29A -99.9(15) . . . . ?
B7A B6A B35A C64A -61.0(19) . . . . ?
B7A B6A B20A Cl38 -115(2) . . . . ?
B7A B6A B20A B29A 137.0(13) . . . . ?
B7A B6A B20A B17A 37.8(13) . . . . ?
B7A B6A B20A B23A 99.8(15) . . . . ?
B7A B6A B29A B35A 100.6(15) . . . . ?
B7A B6A B29A B20A -38.1(13) . . . . ?
B7A B6A B29A C64A 61.3(19) . . . . ?
B7A B6A B29A B23A -1.2(19) . . . . ?
B7A B16A B22A B4A -38.3(13) . . . . ?
B7A B16A B22A B35A 0(2) . . . . ?
B7A B16A B22A B10A 100.0(15) . . . . ?
B7A B16A B22A C64A 61.2(19) . . . . ?
B7A B16A B17A B20A -37.5(13) . . . . ?
B7A B16A B17A B10A -138.6(13) . . . . ?
B7A B16A B17A B23A -100.8(15) . . . . ?
B7A B16A B17A Cl1L 107.1(19) . . . . ?
B7A B16A B10A B22A -101.4(15) . . . . ?
B7A B16A B10A B17A 36.6(13) . . . . ?
B7A B16A B10A C64A -62.7(18) . . . . ?
B7A B16A B10A B23A -0.5(19) . . . . ?
B7A B20A B29A B6A 38.0(13) . . . . ?
B7A B20A B29A B35A 0(2) . . . . ?
B7A B20A B29A C64A -61.7(19) . . . . ?
B7A B20A B29A B23A -100.6(14) . . . . ?
B7A B20A B17A B16A 37.5(13) . . . . ?
B7A B20A B17A B10A 101.0(15) . . . . ?
B7A B20A B17A B23A 138.4(14) . . . . ?
B7A B20A B17A Cl1L -105(2) . . . . ?
B7A B20A B23A B29A 99.6(15) . . . . ?
B7A B20A B23A B17A -36.9(13) . . . . ?
B7A B20A B23A B10A 1(2) . . . . ?
B7A B20A B23A C64A 61.7(19) . . . . ?
B7A B17A B10A B16A -37.2(13) . . . . ?
B7A B17A B10A B22A 0.0(19) . . . . ?
B7A B17A B10A C64A 60.8(19) . . . . ?
B7A B17A B10A B23A 100.9(15) . . . . ?
B7A B17A B23A B20A 37.4(13) . . . . ?
B7A B17A B23A B29A -2(2) . . . . ?
B7A B17A B23A B10A -101.2(15) . . . . ?
B7A B17A B23A C64A -62.0(19) . . . . ?
B16A B4A B6A B7A -38.5(14) . . . . ?
B16A B4A B6A B35A 99.7(16) . . . . ?
B16A B4A B6A Cl1I -148.5(19) . . . . ?
B16A B4A B6A B20A -1(2) . . . . ?
B16A B4A B6A B29A 61.5(19) . . . . ?
B16A B4A B7A B6A 137.8(13) . . . . ?
B16A B4A B7A B20A 100.2(14) . . . . ?
B16A B4A B7A Cl1J -113(2) . . . . ?
B16A B4A B7A B17A 36.8(13) . . . . ?
B16A B4A B22A B35A -138.4(14) . . . . ?
B16A B4A B22A B10A -37.3(13) . . . . ?
B16A B4A B22A C64A -98.1(16) . . . . ?
B16A B4A B35A B6A -101.9(15) . . . . ?
B16A B4A B35A B22A 37.2(14) . . . . ?
B16A B4A B35A B29A -63.7(19) . . . . ?
B16A B4A B35A C64A -3(2) . . . . ?
B16A B7A B20A Cl38 -150(2) . . . . ?
B16A B7A B20A B6A 100.0(14) . . . . ?
B16A B7A B20A B29A 62.4(17) . . . . ?
B16A B7A B20A B17A -37.5(13) . . . . ?
B16A B7A B20A B23A -1.0(18) . . . . ?
B16A B7A B17A B20A 138.2(13) . . . . ?
B16A B7A B17A B10A 37.1(13) . . . . ?
B16A B7A B17A B23A 101.1(15) . . . . ?
B16A B7A B17A Cl1L -107.9(18) . . . . ?
B16A B22A B35A B4A -37.1(13) . . . . ?
B16A B22A B35A B6A 0(2) . . . . ?
B16A B22A B35A B29A 63.1(19) . . . . ?
B16A B22A B35A C64A 96.1(16) . . . . ?
B16A B22A B10A B17A -38.0(14) . . . . ?
B16A B22A B10A C64A -134.4(15) . . . . ?
B16A B22A B10A B23A -100.5(16) . . . . ?
B16A B22A C64A B35A -103.2(16) . . . . ?
B16A B22A C64A B29A -67(2) . . . . ?
B16A B22A C64A B10A 39.8(14) . . . . ?
B16A B22A C64A B23A 3(2) . . . . ?
B16A B17A B10A B22A 37.2(13) . . . . ?
B16A B17A B10A C64A 98.0(16) . . . . ?
B16A B17A B10A B23A 138.1(14) . . . . ?
B16A B17A B23A B20A 101.0(15) . . . . ?
B16A B17A B23A B29A 62.1(19) . . . . ?
B16A B17A B23A B10A -37.5(14) . . . . ?
B16A B17A B23A C64A 2(2) . . . . ?
B16A B10A C64A B22A -39.2(14) . . . . ?
B16A B10A C64A B35A -3(2) . . . . ?
B16A B10A C64A B29A 67(2) . . . . ?
B16A B10A C64A B23A 103.0(16) . . . . ?
B16A B10A B23A B20A 0(2) . . . . ?
B16A B10A B23A B29A -63.9(19) . . . . ?
B16A B10A B23A B17A 37.9(14) . . . . ?
B16A B10A B23A C64A -95.9(16) . . . . ?
B22A B4A B6A B7A -102.0(15) . . . . ?
B22A B4A B6A B35A 36.1(14) . . . . ?
B22A B4A B6A Cl1I 147.9(19) . . . . ?
B22A B4A B6A B20A -65.0(19) . . . . ?
B22A B4A B6A B29A -2.1(19) . . . . ?
B22A B4A B7A B6A 99.4(15) . . . . ?
B22A B4A B7A B16A -38.4(13) . . . . ?
B22A B4A B7A B20A 61.8(18) . . . . ?
B22A B4A B7A Cl1J -151.4(19) . . . . ?
B22A B4A B7A B17A -1.6(18) . . . . ?
B22A B4A B16A B7A 137.3(13) . . . . ?
B22A B4A B16A B17A 100.6(15) . . . . ?
B22A B4A B16A Cl1K -112(2) . . . . ?
B22A B4A B16A B10A 37.9(14) . . . . ?
B22A B4A B35A B6A -139.0(14) . . . . ?
B22A B4A B35A B29A -100.8(16) . . . . ?
B22A B4A B35A C64A -39.9(14) . . . . ?
B22A B16A B17A B7A 100.9(15) . . . . ?
B22A B16A B17A B20A 63.4(19) . . . . ?
B22A B16A B17A B10A -37.7(14) . . . . ?
B22A B16A B17A B23A 0(2) . . . . ?
B22A B16A B17A Cl1L -152.0(19) . . . . ?
B22A B16A B10A B17A 138.1(14) . . . . ?
B22A B16A B10A C64A 38.7(14) . . . . ?
B22A B16A B10A B23A 101.0(16) . . . . ?
B22A B35A B29A B6A -101.5(16) . . . . ?
B22A B35A B29A B20A -63.5(19) . . . . ?
B22A B35A B29A C64A 33.1(14) . . . . ?
B22A B35A B29A B23A 0(2) . . . . ?
B22A B35A C64A B29A -142.6(16) . . . . ?
B22A B35A C64A B10A -36.7(17) . . . . ?
B22A B35A C64A B23A -106.3(19) . . . . ?
B22A B10A C64A B35A 36.3(16) . . . . ?
B22A B10A C64A B29A 106.3(19) . . . . ?
B22A B10A C64A B23A 142.2(15) . . . . ?
B22A B10A B23A B20A 62.5(19) . . . . ?
B22A B10A B23A B29A -1(2) . . . . ?
B22A B10A B23A B17A 100.6(16) . . . . ?
B22A B10A B23A C64A -33.3(14) . . . . ?
B22A C64A B23A B20A -67(2) . . . . ?
B22A C64A B23A B29A -105.9(19) . . . . ?
B22A C64A B23A B17A -3(2) . . . . ?
B22A C64A B23A B10A 37.3(17) . . . . ?
B35A B4A B6A B7A -138.1(13) . . . . ?
B35A B4A B6A Cl1I 112(2) . . . . ?
B35A B4A B6A B20A -101.1(15) . . . . ?
B35A B4A B6A B29A -38.2(14) . . . . ?
B35A B4A B7A B6A 36.9(13) . . . . ?
B35A B4A B7A B16A -100.9(15) . . . . ?
B35A B4A B7A B20A -0.7(18) . . . . ?
B35A B4A B7A Cl1J 146.1(18) . . . . ?
B35A B4A B7A B17A -64.1(17) . . . . ?
B35A B4A B16A B7A 100.5(15) . . . . ?
B35A B4A B16A B22A -36.7(14) . . . . ?
B35A B4A B16A B17A 63.8(19) . . . . ?
B35A B4A B16A Cl1K -148(2) . . . . ?
B35A B4A B16A B10A 1(2) . . . . ?
B35A B4A B22A B16A 138.4(14) . . . . ?
B35A B4A B22A B10A 101.1(16) . . . . ?
B35A B4A B22A C64A 40.3(14) . . . . ?
B35A B6A B7A B4A -37.4(13) . . . . ?
B35A B6A B7A B16A -0.5(18) . . . . ?
B35A B6A B7A B20A 100.9(15) . . . . ?
B35A B6A B7A Cl1J -150.8(17) . . . . ?
B35A B6A B7A B17A 63.0(17) . . . . ?
B35A B6A B20A Cl38 145(2) . . . . ?
B35A B6A B20A B7A -100.2(15) . . . . ?
B35A B6A B20A B29A 36.8(14) . . . . ?
B35A B6A B20A B17A -62.4(19) . . . . ?
B35A B6A B20A B23A 0(2) . . . . ?
B35A B6A B29A B20A -138.7(14) . . . . ?
B35A B6A B29A C64A -39.3(14) . . . . ?
B35A B6A B29A B23A -101.8(16) . . . . ?
B35A B22A B10A B16A 101.7(16) . . . . ?
B35A B22A B10A B17A 63.7(19) . . . . ?
B35A B22A B10A C64A -32.8(14) . . . . ?
B35A B22A B10A B23A 1(2) . . . . ?
B35A B22A C64A B29A 36.3(16) . . . . ?
B35A B22A C64A B10A 143.0(15) . . . . ?
B35A B22A C64A B23A 106.3(19) . . . . ?
B35A B29A C64A B22A -36.3(16) . . . . ?
B35A B29A C64A B10A -107.2(19) . . . . ?
B35A B29A C64A B23A -142.9(15) . . . . ?
B35A B29A B23A B20A -102.4(16) . . . . ?
B35A B29A B23A B17A -62.8(19) . . . . ?
B35A B29A B23A B10A 1(2) . . . . ?
B35A B29A B23A C64A 33.1(14) . . . . ?
B35A C64A B23A B20A 3(2) . . . . ?
B35A C64A B23A B29A -36.1(16) . . . . ?
B35A C64A B23A B17A 67(2) . . . . ?
B35A C64A B23A B10A 107.0(19) . . . . ?
Cl1I B6A B7A B4A 110.4(19) . . . . ?
Cl1I B6A B7A B16A 147.3(18) . . . . ?
Cl1I B6A B7A B20A -111.3(19) . . . . ?
Cl1I B6A B7A Cl1J -3(3) . . . . ?
Cl1I B6A B7A B17A -149.2(18) . . . . ?
Cl1I B6A B35A B4A -110(2) . . . . ?
Cl1I B6A B35A B22A -147.1(19) . . . . ?
Cl1I B6A B35A B29A 113(2) . . . . ?
Cl1I B6A B35A C64A 151.6(19) . . . . ?
Cl1I B6A B20A Cl38 -5(3) . . . . ?
Cl1I B6A B20A B7A 110(2) . . . . ?
Cl1I B6A B20A B29A -113(2) . . . . ?
Cl1I B6A B20A B17A 148.0(19) . . . . ?
Cl1I B6A B20A B23A -150.1(19) . . . . ?
Cl1I B6A B29A B35A -111(2) . . . . ?
Cl1I B6A B29A B20A 110(2) . . . . ?
Cl1I B6A B29A C64A -150(2) . . . . ?
Cl1I B6A B29A B23A 147(2) . . . . ?
B20A B6A B7A B4A -138.3(13) . . . . ?
B20A B6A B7A B16A -101.4(14) . . . . ?
B20A B6A B7A Cl1J 108.3(18) . . . . ?
B20A B6A B7A B17A -37.9(13) . . . . ?
B20A B6A B35A B4A 100.0(15) . . . . ?
B20A B6A B35A B22A 63.4(19) . . . . ?
B20A B6A B35A B29A -36.8(14) . . . . ?
B20A B6A B35A C64A 2(2) . . . . ?
B20A B6A B29A B35A 138.7(14) . . . . ?
B20A B6A B29A C64A 99.4(16) . . . . ?
B20A B6A B29A B23A 36.9(13) . . . . ?
B20A B7A B16A B4A -101.5(14) . . . . ?
B20A B7A B16A B22A -63.1(18) . . . . ?
B20A B7A B16A B17A 37.3(12) . . . . ?
B20A B7A B16A Cl1K 145.1(18) . . . . ?
B20A B7A B16A B10A 0.9(18) . . . . ?
B20A B7A B17A B16A -138.2(13) . . . . ?
B20A B7A B17A B10A -101.2(15) . . . . ?
B20A B7A B17A B23A -37.2(13) . . . . ?
B20A B7A B17A Cl1L 113.8(18) . . . . ?
B20A B29A C64A B22A 68(2) . . . . ?
B20A B29A C64A B35A 104.1(16) . . . . ?
B20A B29A C64A B10A -3(2) . . . . ?
B20A B29A C64A B23A -38.8(14) . . . . ?
B20A B29A B23A B17A 39.6(14) . . . . ?
B20A B29A B23A B10A 103.3(16) . . . . ?
B20A B29A B23A C64A 135.4(15) . . . . ?
B20A B17A B10A B16A -101.0(15) . . . . ?
B20A B17A B10A B22A -63.8(19) . . . . ?
B20A B17A B10A C64A -3(2) . . . . ?
B20A B17A B10A B23A 37.1(14) . . . . ?
B20A B17A B23A B29A -39.0(14) . . . . ?
B20A B17A B23A B10A -138.6(14) . . . . ?
B20A B17A B23A C64A -99.3(16) . . . . ?
B29A B6A B7A B4A -100.2(15) . . . . ?
B29A B6A B7A B16A -63.3(17) . . . . ?
B29A B6A B7A B20A 38.1(13) . . . . ?
B29A B6A B7A Cl1J 146.3(18) . . . . ?
B29A B6A B7A B17A 0.2(18) . . . . ?
B29A B6A B35A B4A 136.9(14) . . . . ?
B29A B6A B35A B22A 100.2(16) . . . . ?
B29A B6A B35A C64A 38.9(14) . . . . ?
B29A B6A B20A Cl38 108(2) . . . . ?
B29A B6A B20A B7A -137.0(13) . . . . ?
B29A B6A B20A B17A -99.2(15) . . . . ?
B29A B6A B20A B23A -37.2(14) . . . . ?
B29A B35A C64A B22A 142.6(16) . . . . ?
B29A B35A C64A B10A 105.8(19) . . . . ?
B29A B35A C64A B23A 36.2(16) . . . . ?
B29A B20A B17A B7A -99.7(14) . . . . ?
B29A B20A B17A B16A -62.2(19) . . . . ?
B29A B20A B17A B10A 1(2) . . . . ?
B29A B20A B17A B23A 38.7(14) . . . . ?
B29A B20A B17A Cl1L 155.3(19) . . . . ?
B29A B20A B23A B17A -136.5(14) . . . . ?
B29A B20A B23A B10A -98.9(16) . . . . ?
B29A B20A B23A C64A -37.9(14) . . . . ?
B29A C64A B23A B20A 39.1(14) . . . . ?
B29A C64A B23A B17A 102.8(16) . . . . ?
B29A C64A B23A B10A 143.2(16) . . . . ?
Cl1J B7A B16A B4A 111(2) . . . . ?
Cl1J B7A B16A B22A 149.4(18) . . . . ?
Cl1J B7A B16A B17A -110.2(19) . . . . ?
Cl1J B7A B16A Cl1K -2(3) . . . . ?
Cl1J B7A B16A B10A -146.6(18) . . . . ?
Cl1J B7A B20A Cl38 0(3) . . . . ?
Cl1J B7A B20A B6A -110.6(18) . . . . ?
Cl1J B7A B20A B29A -148.1(18) . . . . ?
Cl1J B7A B20A B17A 112.0(18) . . . . ?
Cl1J B7A B20A B23A 148.5(18) . . . . ?
Cl1J B7A B17A B16A 114.2(19) . . . . ?
Cl1J B7A B17A B20A -107.6(19) . . . . ?
Cl1J B7A B17A B10A 151.2(18) . . . . ?
Cl1J B7A B17A B23A -144.7(18) . . . . ?
Cl1J B7A B17A Cl1L 6(3) . . . . ?
B17A B7A B16A B4A -138.8(13) . . . . ?
B17A B7A B16A B22A -100.4(15) . . . . ?
B17A B7A B16A Cl1K 107.8(19) . . . . ?
B17A B7A B16A B10A -36.4(13) . . . . ?
B17A B7A B20A Cl38 -112(2) . . . . ?
B17A B7A B20A B6A 137.4(13) . . . . ?
B17A B7A B20A B29A 99.9(15) . . . . ?
B17A B7A B20A B23A 36.5(13) . . . . ?
B17A B16A B22A B4A -101.2(15) . . . . ?
B17A B16A B22A B35A -63.3(19) . . . . ?
B17A B16A B22A B10A 37.0(14) . . . . ?
B17A B16A B22A C64A -2(2) . . . . ?
B17A B16A B10A B22A -138.1(14) . . . . ?
B17A B16A B10A C64A -99.3(16) . . . . ?
B17A B16A B10A B23A -37.1(13) . . . . ?
B17A B20A B29A B6A 100.7(15) . . . . ?
B17A B20A B29A B35A 62.9(19) . . . . ?
B17A B20A B29A C64A 1(2) . . . . ?
B17A B20A B29A B23A -37.9(14) . . . . ?
B17A B20A B23A B29A 136.5(14) . . . . ?
B17A B20A B23A B10A 37.7(14) . . . . ?
B17A B20A B23A C64A 98.6(16) . . . . ?
B17A B10A C64A B22A -102.4(16) . . . . ?
B17A B10A C64A B35A -66(2) . . . . ?
B17A B10A C64A B29A 4(2) . . . . ?
B17A B10A C64A B23A 39.8(14) . . . . ?
B17A B10A B23A B20A -38.1(14) . . . . ?
B17A B10A B23A B29A -101.8(16) . . . . ?
B17A B10A B23A C64A -133.9(15) . . . . ?
Cl1K B16A B22A B4A 113(2) . . . . ?
Cl1K B16A B22A B35A 151.3(19) . . . . ?
Cl1K B16A B22A B10A -108(2) . . . . ?
Cl1K B16A B22A C64A -147(2) . . . . ?
Cl1K B16A B17A B7A -112(2) . . . . ?
Cl1K B16A B17A B20A -150.0(19) . . . . ?
Cl1K B16A B17A B10A 109(2) . . . . ?
Cl1K B16A B17A B23A 146.7(19) . . . . ?
Cl1K B16A B17A Cl1L -5(3) . . . . ?
Cl1K B16A B10A B22A 113(2) . . . . ?
Cl1K B16A B10A B17A -108.8(19) . . . . ?
Cl1K B16A B10A C64A 151.9(19) . . . . ?
Cl1K B16A B10A B23A -145.9(18) . . . . ?
B10A B16A B22A B4A -138.2(14) . . . . ?
B10A B16A B22A B35A -100.3(16) . . . . ?
B10A B16A B22A C64A -38.8(14) . . . . ?
B10A B16A B17A B7A 138.6(13) . . . . ?
B10A B16A B17A B20A 101.1(15) . . . . ?
B10A B16A B17A B23A 37.8(14) . . . . ?
B10A B16A B17A Cl1L -114(2) . . . . ?
B10A B22A B35A B4A -100.7(15) . . . . ?
B10A B22A B35A B6A -63.6(19) . . . . ?
B10A B22A B35A B29A -1(2) . . . . ?
B10A B22A B35A C64A 32.5(14) . . . . ?
B10A B22A C64A B35A -143.0(15) . . . . ?
B10A B22A C64A B29A -106.6(19) . . . . ?
B10A B22A C64A B23A -36.7(16) . . . . ?
B10A B17A B23A B20A 138.6(14) . . . . ?
B10A B17A B23A B29A 99.6(16) . . . . ?
B10A B17A B23A C64A 39.2(14) . . . . ?
B10A C64A B23A B20A -104.1(16) . . . . ?
B10A C64A B23A B29A -143.2(16) . . . . ?
B10A C64A B23A B17A -40.4(14) . . . . ?
C64A B22A B35A B4A -133.2(15) . . . . ?
C64A B22A B35A B6A -96.1(16) . . . . ?
C64A B22A B35A B29A -33.0(14) . . . . ?
C64A B22A B10A B16A 134.4(15) . . . . ?
C64A B22A B10A B17A 96.4(16) . . . . ?
C64A B22A B10A B23A 33.9(15) . . . . ?
C64A B35A B29A B6A -134.6(15) . . . . ?
C64A B35A B29A B20A -96.6(16) . . . . ?
C64A B35A B29A B23A -33.3(15) . . . . ?
C64A B29A B23A B20A -135.4(15) . . . . ?
C64A B29A B23A B17A -95.9(16) . . . . ?
C64A B29A B23A B10A -32.2(14) . . . . ?
C64A B10A B23A B20A 95.8(16) . . . . ?
C64A B10A B23A B29A 32.0(14) . . . . ?
C64A B10A B23A B17A 133.9(15) . . . . ?
B23A B20A B29A B6A 138.6(14) . . . . ?
B23A B20A B29A B35A 100.8(16) . . . . ?
B23A B20A B29A C64A 38.8(14) . . . . ?
B23A B20A B17A B7A -138.4(14) . . . . ?
B23A B20A B17A B16A -100.9(15) . . . . ?
B23A B20A B17A B10A -37.4(14) . . . . ?
B23A B20A B17A Cl1L 117(2) . . . . ?
B23A B29A C64A B22A 106.6(19) . . . . ?
B23A B29A C64A B35A 142.9(15) . . . . ?
B23A B29A C64A B10A 35.7(16) . . . . ?
B23A B17A B10A B16A -138.1(14) . . . . ?
B23A B17A B10A B22A -100.9(16) . . . . ?
B23A B17A B10A C64A -40.1(15) . . . . ?
B23A B10A C64A B22A -142.2(15) . . . . ?
B23A B10A C64A B35A -105.9(19) . . . . ?
B23A B10A C64A B29A -35.9(16) . . . . ?
Cl1L B17A B10A B16A 105(2) . . . . ?
Cl1L B17A B10A B22A 142.4(19) . . . . ?
Cl1L B17A B10A C64A -156.8(19) . . . . ?
Cl1L B17A B10A B23A -117(2) . . . . ?
Cl1L B17A B23A B20A -110(2) . . . . ?
Cl1L B17A B23A B29A -149(2) . . . . ?
Cl1L B17A B23A B10A 111(2) . . . . ?
Cl1L B17A B23A C64A 151(2) . . . . ?
I3A N9 C28 C51 -176.9(5) . . . . ?
I3A N9 C58 C46 173.2(5) . . . . ?
I3A N11 C59 C43 177.0(4) . . . . ?
I3A N11 C61 C40 -176.1(5) . . . . ?
I1A N1 C30 C13 171.8(6) . . . . ?
I1A N1 C53 C36 -172.5(6) . . . . ?
I1A N3 C44 C14 -173.9(6) . . . . ?
I1A N3 C48 C57 173.8(6) . . . . ?
